data_1546535
loop_
_publ_author_name
'Mungalpara, Disha'
'Valkonen, Arto'
'Rissanen, Kari'
'Kubik, Stefan'

_publ_section_title
;
 Efficient stabilisation of a dihydrogenphosphate tetramer and a
 dihydrogenpyrophosphate dimer by a cyclic pseudopeptide containing
 1,4-disubstituted 1,2,3-triazole moieties
;
_journal_name_full 'Chem. Sci.'
_journal_paper_doi 10.1039/C7SC02700A
_journal_year 2017
_chemical_formula_moiety '3(C40 H36 N20 O4), 6(C16 H36 N), 3(H2 O7 P2), 4(C2 H6 O S), 1.61O'
_chemical_formula_sum 'C224 H354 N66 O38.61 P6 S4'
_chemical_formula_weight 4903.61
_space_group_crystal_system triclinic
_space_group_IT_number 2
_space_group_name_Hall '-P 1'
_space_group_name_H-M_alt 'P -1'
_symmetry_space_group_name_Hall '-P 1'
_symmetry_space_group_name_H-M 'P -1'
_atom_sites_solution_hydrogens geom
_audit_creation_method SHELXL-2016/6
_audit_update_record
;
2017-06-14 deposited with the CCDC.
2017-07-12 downloaded from the CCDC.
;
_cell_angle_alpha 72.4310(10)
_cell_angle_beta 82.4440(10)
_cell_angle_gamma 60.3890(10)
_cell_formula_units_Z 4
_cell_length_a 28.2322(3)
_cell_length_b 28.4659(3)
_cell_length_c 39.1611(5)
_cell_measurement_reflns_used 117645
_cell_measurement_temperature 120(2)
_cell_measurement_theta_max 68.9080
_cell_measurement_theta_min 3.5070
_cell_volume 26079.5(6)
_computing_cell_refinement CrysAlisPro
_computing_data_collection 'CrysAlisPro 1.171.38.43 (Rigaku OD, 2015)'
_computing_data_reduction CrysAlisPro
_computing_molecular_graphics SHELXL-2016/6
_computing_publication_material SHELXL-2016/6
_computing_structure_refinement 'SHELXL-2016/6 (Sheldrick, 2016)'
_computing_structure_solution 'SHELXT (Sheldrick, 2015)'
_diffrn_ambient_temperature 120(2)
_diffrn_detector_area_resol_mean 10.3953
_diffrn_measured_fraction_theta_full 0.994
_diffrn_measured_fraction_theta_max 0.993
_diffrn_measurement_device_type 'SuperNova, Dual, Cu at zero, Atlas'
_diffrn_measurement_method '\w scans'
_diffrn_radiation_type CuK\a
_diffrn_radiation_wavelength 1.54184
_diffrn_reflns_av_R_equivalents 0.0656
_diffrn_reflns_av_unetI/netI 0.0377
_diffrn_reflns_Laue_measured_fraction_full 0.994
_diffrn_reflns_Laue_measured_fraction_max 0.993
_diffrn_reflns_limit_h_max 33
_diffrn_reflns_limit_h_min -33
_diffrn_reflns_limit_k_max 33
_diffrn_reflns_limit_k_min -33
_diffrn_reflns_limit_l_max 47
_diffrn_reflns_limit_l_min -46
_diffrn_reflns_number 453951
_diffrn_reflns_point_group_measured_fraction_full 0.994
_diffrn_reflns_point_group_measured_fraction_max 0.993
_diffrn_reflns_theta_full 67.684
_diffrn_reflns_theta_max 67.999
_diffrn_reflns_theta_min 3.365
_diffrn_source 'micro-focus sealed X-ray tube'
_exptl_absorpt_coefficient_mu 1.330
_exptl_absorpt_correction_T_max 0.921
_exptl_absorpt_correction_T_min 0.762
_exptl_absorpt_correction_type analytical
_exptl_absorpt_process_details
;
CrysAlisPro 1.171.38.43 (Rigaku Oxford Diffraction, 2015)
Analytical numeric absorption correction using a multifaceted crystal
model based on expressions derived by R.C. Clark & J.S. Reid.
(Clark, R. C. & Reid, J. S. (1995). Acta Cryst. A51, 887-897)
Empirical absorption correction using spherical harmonics,
 implemented in SCALE3 ABSPACK scaling algorithm.
;
_exptl_crystal_colour colourless
_exptl_crystal_density_diffrn 1.249
_exptl_crystal_description plate
_exptl_crystal_F_000 10492
_exptl_crystal_size_max 0.400
_exptl_crystal_size_mid 0.270
_exptl_crystal_size_min 0.090
_refine_diff_density_max 1.967
_refine_diff_density_min -2.065
_refine_diff_density_rms 0.111
_refine_ls_extinction_method none
_refine_ls_goodness_of_fit_ref 1.671
_refine_ls_hydrogen_treatment constr
_refine_ls_matrix_type full
_refine_ls_number_parameters 6486
_refine_ls_number_reflns 94326
_refine_ls_number_restraints 2100
_refine_ls_restrained_S_all 1.732
_refine_ls_R_factor_all 0.1375
_refine_ls_R_factor_gt 0.1161
_refine_ls_shift/su_max 0.014
_refine_ls_shift/su_mean 0.001
_refine_ls_structure_factor_coef Fsqd
_refine_ls_weighting_details 'w=1/[\s^2^(Fo^2^)+(0.2000P)^2^] where P=(Fo^2^+2Fc^2^)/3'
_refine_ls_weighting_scheme calc
_refine_ls_wR_factor_gt 0.3604
_refine_ls_wR_factor_ref 0.3926
_reflns_Friedel_coverage 0.000
_reflns_number_gt 72636
_reflns_number_total 94326
_reflns_threshold_expression 'I > 2\s(I)'
_cod_data_source_file c7sc02700a2.cif
_cod_data_source_block 2-rac-2_DHPP-2_2
_cod_database_code 1546535
_shelx_shelxl_version_number 2016/6
_shelx_space_group_comment
;
The symmetry employed for this shelxl refinement is uniquely defined
by the following loop, which should always be used as a source of
symmetry information in preference to the above space-group names.
They are only intended as comments.
;
_shelx_estimated_absorpt_t_min 0.618
_shelx_estimated_absorpt_t_max 0.890

loop_
_space_group_symop_operation_xyz
'x, y, z'
'-x, -y, -z'

loop_
_atom_site_label
_atom_site_type_symbol
_atom_site_fract_x
_atom_site_fract_y
_atom_site_fract_z
_atom_site_U_iso_or_equiv
_atom_site_adp_type
_atom_site_occupancy
_atom_site_site_symmetry_order
_atom_site_calc_flag
_atom_site_refinement_flags_posn
_atom_site_refinement_flags_adp
_atom_site_refinement_flags_occupancy
_atom_site_disorder_assembly
_atom_site_disorder_group
P1 P 1.04049(4) 0.09611(4) 0.77433(3) 0.0344(2) Uani 1 1 d . . . . .
P2 P 0.99711(4) 0.03610(4) 0.83487(3) 0.0336(2) Uani 1 1 d . . . . .
O1 O 1.06896(13) 0.12747(13) 0.77664(9) 0.0439(7) Uani 1 1 d . . . . .
O2 O 1.07012(13) 0.04973(12) 0.75637(9) 0.0416(7) Uani 1 1 d . . . . .
O3 O 0.98357(13) 0.13997(12) 0.75580(8) 0.0400(7) Uani 1 1 d . . . . .
H3O H 0.972993 0.124332 0.745851 0.060 Uiso 1 1 calc R U . . .
O4 O 1.02858(14) 0.07079(12) 0.81495(8) 0.0423(7) Uani 1 1 d . . . . .
O5 O 1.00350(14) 0.02897(12) 0.87368(8) 0.0423(7) Uani 1 1 d . . . . .
O6 O 1.03076(12) -0.02264(11) 0.82718(8) 0.0375(6) Uani 1 1 d . . . . .
H6O H 1.012838 -0.025564 0.813183 0.056 Uiso 1 1 calc R U . . .
O7 O 0.94095(13) 0.06596(12) 0.81934(9) 0.0422(7) Uani 1 1 d . . . . .
P3 P 0.93346(4) -0.00738(4) 0.76487(3) 0.0316(2) Uani 1 1 d . . . . .
P4 P 0.97508(5) 0.05453(4) 0.70469(3) 0.0353(2) Uani 1 1 d . . . . .
O8 O 0.90137(12) -0.03473(12) 0.76156(9) 0.0410(7) Uani 1 1 d . . . . .
O9 O 0.89498(12) 0.04499(12) 0.77922(8) 0.0390(6) Uani 1 1 d . . . . .
H9O H 0.913422 0.050369 0.791296 0.058 Uiso 1 1 calc R U . . .
O10 O 0.98535(12) -0.04325(11) 0.78621(8) 0.0380(6) Uani 1 1 d . . . . .
O11 O 0.94572(13) 0.01726(13) 0.72398(8) 0.0403(7) Uani 1 1 d . . . . .
O12 O 0.97096(14) 0.06001(12) 0.66576(8) 0.0421(7) Uani 1 1 d . . . . .
O14 O 0.94942(13) 0.10727(12) 0.71574(9) 0.0440(7) Uani 1 1 d . . . . .
O15 O 1.03611(12) 0.01706(12) 0.71698(8) 0.0384(6) Uani 1 1 d . . . . .
H15O H 1.041843 0.026664 0.733641 0.058 Uiso 1 1 calc R U . . .
P5 P 0.65430(4) 0.63021(4) 0.76574(3) 0.0371(2) Uani 1 1 d . . . . .
P6 P 0.62534(6) 0.66965(7) 0.83257(5) 0.0361(5) Uani 0.773(4) 1 d D . P A 1
P6B P 0.60769(18) 0.70132(18) 0.81344(13) 0.0275(13) Uani 0.227(4) 1 d D . P A 2
O16 O 0.68545(12) 0.56978(12) 0.76636(8) 0.0368(6) Uani 1 1 d . . . . .
O17 O 0.69008(13) 0.65840(14) 0.74880(10) 0.0466(7) Uani 1 1 d . . . . .
H17O H 0.671393 0.689002 0.733639 0.070 Uiso 1 1 calc R U . . .
O18 O 0.59861(12) 0.66349(12) 0.74834(10) 0.0454(7) Uani 1 1 d . . . . .
O19 O 0.64993(15) 0.62787(17) 0.80755(10) 0.0561(9) Uani 1 1 d D . . . .
O20 O 0.56284(15) 0.70180(17) 0.82418(12) 0.0407(9) Uani 0.773(4) 1 d D . P A 1
H20O H 0.554431 0.733210 0.809370 0.061 Uiso 0.773(4) 1 calc R U P A 1
O21 O 0.64815(16) 0.70955(18) 0.82121(14) 0.0405(9) Uani 0.773(4) 1 d D . P A 1
O22 O 0.63582(17) 0.63335(18) 0.87049(10) 0.0424(10) Uani 0.773(4) 1 d D . P A 1
O20B O 0.5497(4) 0.7350(5) 0.7996(4) 0.037(3) Uani 0.227(4) 1 d D . P A 2
O21B O 0.6409(4) 0.7324(5) 0.7993(4) 0.029(3) Uani 0.227(4) 1 d D . P A 2
H21P H 0.619909 0.767272 0.794357 0.044 Uiso 0.227(4) 1 calc R U P A 2
O22B O 0.6148(5) 0.6777(5) 0.8542(3) 0.033(3) Uani 0.227(4) 1 d D . P A 2
P7 P 0.55072(9) 0.83868(9) 0.76541(5) 0.0368(4) Uani 0.773(4) 1 d D . P A 1
P7B P 0.5297(2) 0.8674(2) 0.75111(14) 0.0265(12) Uani 0.227(4) 1 d D . P A 2
P8 P 0.58155(5) 0.79768(5) 0.69980(3) 0.0381(2) Uani 1 1 d . . . . .
O23 O 0.52397(17) 0.89858(17) 0.76634(12) 0.0430(10) Uani 0.773(4) 1 d D . P A 1
O24 O 0.6109(2) 0.8092(2) 0.77933(12) 0.0403(9) Uani 0.773(4) 1 d D . P A 1
H24O H 0.623320 0.774154 0.785560 0.060 Uiso 0.773(4) 1 calc R U P A 1
O25 O 0.52363(17) 0.80437(19) 0.78402(12) 0.0421(10) Uani 0.773(4) 1 d D . P A 1
O23B O 0.4995(5) 0.9290(4) 0.7449(3) 0.032(3) Uani 0.227(4) 1 d D . P A 2
O24B O 0.5835(6) 0.8384(5) 0.7703(4) 0.032(3) Uani 0.227(4) 1 d D . P A 2
O25B O 0.4966(5) 0.8383(5) 0.7697(3) 0.037(3) Uani 0.227(4) 1 d D . P A 2
H25P H 0.516699 0.803324 0.774745 0.055 Uiso 0.227(4) 1 calc DR U P A 2
O26 O 0.55316(16) 0.84436(16) 0.72169(11) 0.0583(9) Uani 1 1 d D . . . .
O27 O 0.56942(13) 0.83119(12) 0.66122(9) 0.0438(7) Uani 1 1 d . . . . .
O29 O 0.63993(13) 0.76088(14) 0.71126(8) 0.0438(7) Uani 1 1 d . . . . .
O30 O 0.54993(12) 0.76365(12) 0.70946(8) 0.0364(6) Uani 1 1 d . . . . .
H30O H 0.570006 0.731089 0.722214 0.055 Uiso 1 1 calc R U . . .
P9 P 0.30812(5) 0.45408(4) 0.69715(3) 0.0347(2) Uani 1 1 d D . . . .
P10 P 0.39654(4) 0.38986(4) 0.75352(2) 0.0282(2) Uani 1 1 d D . . . .
O31 O 0.3295(6) 0.4595(6) 0.6601(3) 0.052(7) Uani 0.607(7) 1 d D . P B 1
O32 O 0.2608(3) 0.4367(3) 0.69770(17) 0.0339(13) Uani 0.607(7) 1 d D . P B 1
H32O H 0.239697 0.445200 0.714676 0.051 Uiso 0.607(7) 1 calc R U P B 1
O31B O 0.3292(7) 0.4586(8) 0.6602(3) 0.039(9) Uani 0.393(7) 1 d D . P B 2
O32B O 0.2826(5) 0.4202(3) 0.7107(3) 0.039(2) Uani 0.393(7) 1 d D . P B 2
H32P H 0.286310 0.408509 0.733122 0.058 Uiso 0.393(7) 1 calc R U P B 2
O33 O 0.28258(13) 0.50874(11) 0.70767(8) 0.0386(6) Uani 1 1 d D . . . .
O34 O 0.34728(19) 0.40268(17) 0.72776(11) 0.0301(12) Uani 0.607(7) 1 d D . P B 1
O34B O 0.3725(3) 0.4180(3) 0.71510(16) 0.035(2) Uani 0.393(7) 1 d D . P B 2
O35 O 0.44392(19) 0.3864(2) 0.73059(15) 0.0324(12) Uani 0.607(7) 1 d D . P B 1
O36 O 0.4023(3) 0.3401(2) 0.78243(14) 0.0327(12) Uani 0.607(7) 1 d D . P B 1
O35B O 0.4591(3) 0.3575(3) 0.7506(2) 0.0313(18) Uani 0.393(7) 1 d D . P B 2
O36B O 0.3801(4) 0.3426(3) 0.7716(2) 0.0297(18) Uani 0.393(7) 1 d D . P B 2
O37 O 0.37359(13) 0.43918(16) 0.76983(10) 0.0518(9) Uani 1 1 d . . . . .
H37O H 0.349915 0.437523 0.784839 0.078 Uiso 1 1 calc R U . . .
P11 P 0.27305(4) 0.41500(4) 0.82680(2) 0.0292(2) Uani 1 1 d D . . . .
P12 P 0.18537(4) 0.48883(4) 0.76991(2) 0.0282(2) Uani 1 1 d D . . . .
O38 O 0.25189(12) 0.40948(12) 0.86379(8) 0.0373(6) Uani 1 1 d . . . . .
O39 O 0.31311(18) 0.35694(15) 0.82124(10) 0.0621(11) Uani 1 1 d . . . . .
H39O H 0.338928 0.358734 0.808592 0.093 Uiso 1 1 calc R U . . .
O40 O 0.29979(12) 0.45237(11) 0.81710(7) 0.0341(6) Uani 1 1 d . . . . .
O41 O 0.23273(19) 0.43219(17) 0.79540(12) 0.0247(11) Uani 0.607(7) 1 d D . P B 1
O41B O 0.2097(3) 0.4547(4) 0.8092(2) 0.039(2) Uani 0.393(7) 1 d D . P B 2
O42 O 0.13758(18) 0.51539(18) 0.79269(13) 0.0282(11) Uani 0.607(7) 1 d . . P B 1
O44 O 0.1775(2) 0.4728(2) 0.73984(12) 0.0265(11) Uani 0.607(7) 1 d . . P B 1
O42B O 0.1251(3) 0.5149(3) 0.7716(3) 0.040(2) Uani 0.393(7) 1 d . . P B 2
O44B O 0.2011(4) 0.4407(5) 0.7498(2) 0.038(2) Uani 0.393(7) 1 d . . P B 2
O45 O 0.21057(12) 0.52833(12) 0.75495(9) 0.0422(7) Uani 1 1 d . . . . .
H45 H 0.239124 0.512336 0.743985 0.063 Uiso 1 1 calc R U . . .
O13 O 1.20632(16) 0.16669(17) 0.80017(11) 0.0589(9) Uani 1 1 d . . . . .
O28 O 1.1007(2) -0.17134(15) 0.93256(12) 0.0742(12) Uani 1 1 d . . . . .
O43 O 0.86389(15) -0.16973(13) 0.74044(9) 0.0491(8) Uani 1 1 d . . . . .
O58 O 1.1484(2) -0.0150(2) 0.61326(12) 0.0745(12) Uani 1 1 d . . . . .
N1 N 1.1267(2) 0.0740(2) 0.64211(12) 0.0661(14) Uani 1 1 d . . . . .
N2 N 1.1629(3) 0.0810(3) 0.61798(15) 0.086(2) Uani 1 1 d . . . . .
N3 N 1.1951(3) 0.0874(3) 0.63473(16) 0.087(2) Uani 1 1 d . . . . .
N7 N 1.17867(18) 0.10593(18) 0.72383(12) 0.0505(10) Uani 1 1 d . . . . .
N12 N 1.16532(17) 0.13182(16) 0.77562(11) 0.0449(9) Uani 1 1 d . . . . .
H12 H 1.138337 0.123930 0.778591 0.054 Uiso 1 1 calc R U . . .
N16 N 1.15394(16) 0.10281(17) 0.85796(11) 0.0441(8) Uani 1 1 d . . . . .
N17 N 1.19636(18) 0.08693(19) 0.87898(12) 0.0525(10) Uani 1 1 d . . . . .
N18 N 1.21024(19) 0.0351(2) 0.89919(13) 0.0569(11) Uani 1 1 d . . . . .
N22 N 1.13463(19) -0.03755(16) 0.90317(11) 0.0501(10) Uani 1 1 d . . . . .
N27 N 1.0833(2) -0.07998(16) 0.91160(11) 0.0523(11) Uani 1 1 d . . . . .
H27 H 1.057707 -0.045817 0.901359 0.063 Uiso 1 1 calc R U . . .
N31 N 0.9986(2) -0.13834(17) 0.90506(10) 0.0583(12) Uani 1 1 d . . . . .
N32 N 1.0008(3) -0.1845(2) 0.92926(11) 0.0759(17) Uani 1 1 d . . . . .
N33 N 0.9922(3) -0.2125(2) 0.91177(11) 0.0677(15) Uani 1 1 d . . . . .
N37 N 0.94540(17) -0.16353(15) 0.81970(9) 0.0400(8) Uani 1 1 d . . . . .
N42 N 0.90301(16) -0.13394(14) 0.76551(10) 0.0385(8) Uani 1 1 d . . . . .
H42 H 0.906373 -0.103781 0.762340 0.046 Uiso 1 1 calc R U . . .
N46 N 0.89639(15) -0.08996(14) 0.68158(10) 0.0371(8) Uani 1 1 d . . . . .
N47 N 0.90164(17) -0.12007(15) 0.65900(10) 0.0433(9) Uani 1 1 d . . . . .
N48 N 0.94606(17) -0.12787(15) 0.64107(10) 0.0430(9) Uani 1 1 d . . . . .
N52 N 1.02453(17) -0.06001(16) 0.64216(10) 0.0429(8) Uani 1 1 d . . . . .
N57 N 1.0673(2) -0.00899(19) 0.63678(11) 0.0519(10) Uani 1 1 d . . . . .
H57 H 1.038312 0.011198 0.647733 0.062 Uiso 1 1 calc R U . . .
C4 C 1.1808(3) 0.0845(3) 0.66972(16) 0.0620(15) Uani 1 1 d . . . . .
C5 C 1.1355(2) 0.0767(2) 0.67421(14) 0.0542(13) Uani 1 1 d . . . . .
H5 H 1.115038 0.073891 0.695319 0.065 Uiso 1 1 calc R U . . .
C6 C 1.2058(2) 0.0967(2) 0.69369(16) 0.0582(14) Uani 1 1 d . . . . .
C8 C 1.1978(2) 0.12127(19) 0.74549(14) 0.0460(11) Uani 1 1 d . . . . .
C9 C 1.2451(2) 0.1272(2) 0.73853(15) 0.0525(12) Uani 1 1 d . . . . .
H9 H 1.257631 0.138591 0.754335 0.063 Uiso 1 1 calc R U . . .
C10 C 1.2725(2) 0.1158(2) 0.70759(17) 0.0604(14) Uani 1 1 d . . . . .
H10 H 1.304908 0.118699 0.701991 0.072 Uiso 1 1 calc R U . . .
C11 C 1.2533(2) 0.1002(3) 0.68501(18) 0.0624(14) Uani 1 1 d . . . . .
H11 H 1.272067 0.092096 0.663827 0.075 Uiso 1 1 calc R U . . .
C13 C 1.1713(2) 0.15287(18) 0.80050(14) 0.0457(10) Uani 1 1 d . . . . .
C14 C 1.1310(2) 0.15727(18) 0.83086(14) 0.0440(10) Uani 1 1 d . . . . .
H14 H 1.095968 0.164953 0.821338 0.053 Uiso 1 1 calc R U . . .
C15 C 1.1199(2) 0.2041(2) 0.84669(17) 0.0577(13) Uani 1 1 d . . . . .
H15A H 1.104619 0.239995 0.828041 0.087 Uiso 1 1 calc R U . . .
H15B H 1.093878 0.205699 0.866093 0.087 Uiso 1 1 calc R U . . .
H15C H 1.154018 0.196883 0.856170 0.087 Uiso 1 1 calc R U . . .
C19 C 1.1767(2) 0.0189(2) 0.89047(13) 0.0477(11) Uani 1 1 d . . . . .
C20 C 1.1407(2) 0.06133(19) 0.86424(13) 0.0467(11) Uani 1 1 d . . . . .
H20 H 1.112750 0.061657 0.852929 0.056 Uiso 1 1 calc R U . . .
C21 C 1.1801(2) -0.0367(2) 0.90749(13) 0.0512(12) Uani 1 1 d . . . . .
C23 C 1.1336(2) -0.0856(2) 0.91723(13) 0.0501(12) Uani 1 1 d . . . . .
C24 C 1.1776(3) -0.1347(2) 0.93636(14) 0.0615(15) Uani 1 1 d . . . . .
H24 H 1.175536 -0.168398 0.946504 0.074 Uiso 1 1 calc R U . . .
C25 C 1.2239(3) -0.1323(2) 0.93993(16) 0.0655(15) Uani 1 1 d . . . . .
H25 H 1.254787 -0.165074 0.952398 0.079 Uiso 1 1 calc R U . . .
C26 C 1.2263(3) -0.0829(2) 0.92565(16) 0.0624(14) Uani 1 1 d . . . . .
H26 H 1.258051 -0.080694 0.928146 0.075 Uiso 1 1 calc R U . . .
C28 C 1.0689(3) -0.1213(2) 0.92012(14) 0.0546(13) Uani 1 1 d . . . . .
C29 C 1.0084(3) -0.0992(2) 0.91640(13) 0.0567(14) Uani 1 1 d . . . . .
H29 H 0.992651 -0.062148 0.897806 0.068 Uiso 1 1 calc R U . . .
C30 C 0.9804(3) -0.0910(2) 0.95232(14) 0.0576(13) Uani 1 1 d . . . . .
H30A H 0.987198 -0.064791 0.959697 0.086 Uiso 1 1 calc R U . . .
H30B H 0.941086 -0.075614 0.949412 0.086 Uiso 1 1 calc R U . . .
H30C H 0.995175 -0.127204 0.970657 0.086 Uiso 1 1 calc R U . . .
C34 C 0.9835(2) -0.1832(2) 0.87651(12) 0.0504(12) Uani 1 1 d . . . . .
C35 C 0.9874(2) -0.13559(19) 0.87192(12) 0.0471(11) Uani 1 1 d . . . . .
H35 H 0.983114 -0.107154 0.850318 0.057 Uiso 1 1 calc R U . . .
C36 C 0.9692(2) -0.20264(19) 0.85067(12) 0.0443(10) Uani 1 1 d . . . . .
C38 C 0.92837(19) -0.17822(17) 0.79645(11) 0.0385(9) Uani 1 1 d . . . . .
C39 C 0.9337(2) -0.23171(19) 0.80276(14) 0.0508(12) Uani 1 1 d . . . . .
H39 H 0.920542 -0.240631 0.785811 0.061 Uiso 1 1 calc R U . . .
C40 C 0.9587(3) -0.27102(19) 0.83443(14) 0.0556(13) Uani 1 1 d . . . . .
H40 H 0.963677 -0.307979 0.839374 0.067 Uiso 1 1 calc R U . . .
C41 C 0.9765(3) -0.2569(2) 0.85892(14) 0.0532(12) Uani 1 1 d . . . . .
H41 H 0.993355 -0.283511 0.880954 0.064 Uiso 1 1 calc R U . . .
C43 C 0.87418(18) -0.13297(17) 0.74029(12) 0.0373(9) Uani 1 1 d . . . . .
C44 C 0.85456(18) -0.07906(17) 0.70881(12) 0.0390(9) Uani 1 1 d . . . . .
H44 H 0.850253 -0.047416 0.717327 0.047 Uiso 1 1 calc R U . . .
C45 C 0.8004(2) -0.0637(2) 0.69333(17) 0.0561(13) Uani 1 1 d . . . . .
H45A H 0.772713 -0.056502 0.711814 0.084 Uiso 1 1 calc R U . . .
H45B H 0.789140 -0.029908 0.673046 0.084 Uiso 1 1 calc R U . . .
H45C H 0.804569 -0.094847 0.685155 0.084 Uiso 1 1 calc R U . . .
C49 C 0.96955(19) -0.10289(17) 0.65177(12) 0.0394(9) Uani 1 1 d . . . . .
C50 C 0.93818(18) -0.07855(17) 0.67792(12) 0.0378(9) Uani 1 1 d . . . . .
H50 H 0.944502 -0.058330 0.690524 0.045 Uiso 1 1 calc R U . . .
C51 C 1.0201(2) -0.10296(19) 0.63796(12) 0.0445(10) Uani 1 1 d . . . . .
C53 C 1.0703(2) -0.0573(2) 0.63151(12) 0.0460(10) Uani 1 1 d . . . . .
C54 C 1.1130(2) -0.0958(2) 0.61691(15) 0.0563(12) Uani 1 1 d . . . . .
H54 H 1.144863 -0.092371 0.609706 0.068 Uiso 1 1 calc R U . . .
C55 C 1.1080(3) -0.1402(2) 0.61301(17) 0.0636(14) Uani 1 1 d . . . . .
H55 H 1.136898 -0.168048 0.603236 0.076 Uiso 1 1 calc DR U . . .
C56 C 1.0610(2) -0.1436(2) 0.62335(15) 0.0546(12) Uani 1 1 d . . . . .
H56 H 1.056839 -0.173373 0.620492 0.065 Uiso 1 1 calc R U . . .
C58 C 1.1039(2) 0.0094(2) 0.62683(13) 0.0542(12) Uani 1 1 d . . . . .
C59 C 1.0827(3) 0.0682(3) 0.63150(15) 0.0633(15) Uani 1 1 d . . . . .
H59 H 1.054988 0.073730 0.650743 0.076 Uiso 1 1 calc R U . . .
C60 C 1.0555(4) 0.1115(3) 0.59711(18) 0.083(2) Uani 1 1 d . . . . .
H60A H 1.026152 0.106631 0.590615 0.124 Uiso 1 1 calc R U . . .
H60B H 1.040330 0.149145 0.600248 0.124 Uiso 1 1 calc R U . . .
H60C H 1.082327 0.106871 0.578038 0.124 Uiso 1 1 calc R U . . .
O73 O 0.9655(2) 0.0738(3) 0.98468(13) 0.0966(17) Uani 1 1 d . U . . .
O88 O 1.0160(2) 0.31832(17) 0.71453(14) 0.0778(13) Uani 1 1 d . . . . .
O103 O 0.9201(6) 0.1217(6) 0.5498(3) 0.079(3) Uani 0.5 1 d D U P C 1
O10B O 0.8913(6) 0.1357(6) 0.5514(3) 0.082(3) Uani 0.5 1 d D U P C 2
O118 O 0.7323(2) 0.0066(4) 0.82212(17) 0.124(2) Uani 1 1 d . U . . .
N61 N 0.8210(2) -0.0256(2) 0.86964(13) 0.0591(11) Uani 1 1 d . . . . .
N62 N 0.7861(2) -0.0306(2) 0.89608(14) 0.0683(13) Uani 1 1 d . . . . .
N63 N 0.7892(2) -0.0082(2) 0.91972(14) 0.0684(13) Uani 1 1 d . . . . .
N67 N 0.88319(18) 0.04265(17) 0.92241(10) 0.0489(9) Uani 1 1 d . . . . .
N72 N 0.94564(19) 0.06557(17) 0.93255(11) 0.0516(10) Uani 1 1 d . . . . .
H72 H 0.957330 0.063404 0.910827 0.062 Uiso 1 1 calc R U . . .
N76 N 1.01707(19) 0.1253(2) 0.91702(13) 0.0582(11) Uani 1 1 d . . . . .
N77 N 1.0053(2) 0.1650(3) 0.93429(16) 0.0736(15) Uani 1 1 d . . . . .
N78 N 0.9911(2) 0.2121(2) 0.90993(17) 0.0689(14) Uani 1 1 d . . . . .
N82 N 0.99720(17) 0.23100(18) 0.81429(13) 0.0523(10) Uani 1 1 d . . . . .
N87 N 1.00838(18) 0.24497(16) 0.75389(13) 0.0522(10) Uani 1 1 d . . . . .
H87 H 1.014709 0.210513 0.756592 0.063 Uiso 1 1 calc R U . . .
N91 N 1.0089(2) 0.25351(18) 0.66841(13) 0.0572(11) Uani 1 1 d . . . . .
N92 N 0.9942(3) 0.3038(2) 0.64342(16) 0.0736(15) Uani 1 1 d . . . . .
N93 N 0.9604(3) 0.3091(2) 0.62095(15) 0.0783(16) Uani 1 1 d . . . . .
N97 N 0.9294(3) 0.2022(2) 0.61595(12) 0.0684(13) Uani 1 1 d . U . . .
N102 N 0.9116(3) 0.1374(2) 0.60562(12) 0.0686(14) Uani 1 1 d . U . . .
H102 H 0.918581 0.118647 0.628393 0.082 Uiso 1 1 calc R U . . .
N106 N 0.8574(2) 0.06742(18) 0.61931(14) 0.0645(14) Uani 1 1 d . . . . .
N107 N 0.8095(3) 0.0929(2) 0.60005(18) 0.085(2) Uani 1 1 d . . . . .
N108 N 0.7696(3) 0.1018(2) 0.6224(2) 0.087(2) Uani 1 1 d . . . . .
N112 N 0.78522(18) 0.05408(19) 0.71829(16) 0.0636(12) Uani 1 1 d . U . . .
N117 N 0.79342(19) 0.0189(2) 0.77910(16) 0.0642(12) Uani 1 1 d . U . . .
H117 H 0.828531 0.006665 0.775645 0.077 Uiso 1 1 calc R U . . .
C64 C 0.8256(2) 0.0116(2) 0.90873(14) 0.0539(12) Uani 1 1 d . . . . .
C65 C 0.8466(2) -0.0004(2) 0.87678(14) 0.0523(12) Uani 1 1 d . . . . .
H65 H 0.873329 0.007512 0.862847 0.063 Uiso 1 1 calc R U . . .
C66 C 0.8383(2) 0.0381(2) 0.93024(13) 0.0528(12) Uani 1 1 d . . . . .
C68 C 0.8965(2) 0.0660(2) 0.94167(13) 0.0508(12) Uani 1 1 d . . . . .
C69 C 0.8628(3) 0.0894(3) 0.96803(16) 0.0664(15) Uani 1 1 d . . . . .
H69 H 0.871412 0.108723 0.980094 0.080 Uiso 1 1 calc R U . . .
C70 C 0.8173(3) 0.0838(3) 0.97587(18) 0.081(2) Uani 1 1 d . . . . .
H70 H 0.793889 0.098921 0.993918 0.097 Uiso 1 1 calc R U . . .
C71 C 0.8048(3) 0.0565(3) 0.95804(18) 0.0782(19) Uani 1 1 d . . . . .
H71 H 0.774287 0.050342 0.964448 0.094 Uiso 1 1 calc R U . . .
C73 C 0.9777(3) 0.0682(3) 0.95457(15) 0.0644(15) Uani 1 1 d . U . . .
C74 C 1.0296(2) 0.0671(3) 0.93765(15) 0.0603(14) Uani 1 1 d . . . . .
H74 H 1.041753 0.043812 0.920370 0.072 Uiso 1 1 calc R U . . .
C75 C 1.0751(3) 0.0410(3) 0.96505(17) 0.0744(18) Uani 1 1 d . . . . .
H75A H 1.082153 0.002753 0.978056 0.112 Uiso 1 1 calc R U . . .
H75B H 1.108202 0.039586 0.952845 0.112 Uiso 1 1 calc R U . . .
H75C H 1.064457 0.063628 0.981981 0.112 Uiso 1 1 calc R U . . .
C79 C 0.9930(2) 0.2042(2) 0.87700(16) 0.0562(13) Uani 1 1 d . . . . .
C80 C 1.0099(2) 0.1480(2) 0.88191(15) 0.0530(12) Uani 1 1 d . . . . .
H80 H 1.015164 0.129593 0.864041 0.064 Uiso 1 1 calc R U . . .
C81 C 0.9770(2) 0.2490(2) 0.84355(17) 0.0552(13) Uani 1 1 d . . . . .
C83 C 0.9840(2) 0.2687(2) 0.78267(17) 0.0538(13) Uani 1 1 d . . . . .
C84 C 0.9485(2) 0.3265(2) 0.77730(19) 0.0593(15) Uani 1 1 d . . . . .
H84 H 0.938976 0.352106 0.754061 0.071 Uiso 1 1 calc R U . . .
C85 C 0.9287(2) 0.3435(2) 0.8077(2) 0.0676(18) Uani 1 1 d . . . . .
H85 H 0.904420 0.382184 0.805615 0.081 Uiso 1 1 calc R U . . .
C86 C 0.9430(2) 0.3057(2) 0.8416(2) 0.0620(16) Uani 1 1 d . . . . .
H86 H 0.930184 0.318015 0.862618 0.074 Uiso 1 1 calc R U . . .
C88 C 1.0229(2) 0.2707(2) 0.72243(17) 0.0584(14) Uani 1 1 d . . . . .
C89 C 1.0492(2) 0.2345(2) 0.69630(17) 0.0593(13) Uani 1 1 d . . . . .
H89 H 1.060048 0.194511 0.709583 0.071 Uiso 1 1 calc R U . . .
C90 C 1.0997(3) 0.2382(3) 0.6800(2) 0.0729(17) Uani 1 1 d . . . . .
H90A H 1.126054 0.225274 0.699180 0.109 Uiso 1 1 calc R U . . .
H90B H 1.116128 0.214433 0.663615 0.109 Uiso 1 1 calc R U . . .
H90C H 1.089434 0.277238 0.666865 0.109 Uiso 1 1 calc R U . . .
C94 C 0.9536(3) 0.2623(2) 0.63111(16) 0.0680(16) Uani 1 1 d . . . . .
C95 C 0.9849(2) 0.2272(2) 0.66110(15) 0.0561(13) Uani 1 1 d . . . . .
H95 H 0.988843 0.191301 0.674146 0.067 Uiso 1 1 calc R U . . .
C96 C 0.9221(4) 0.2543(3) 0.60914(17) 0.0800(18) Uani 1 1 d . U . . .
C98 C 0.9030(4) 0.1923(3) 0.59597(17) 0.0793(17) Uani 1 1 d . U . . .
C99 C 0.8671(4) 0.2339(3) 0.5681(2) 0.097(2) Uani 1 1 d . U . . .
H99 H 0.847619 0.225868 0.554683 0.117 Uiso 1 1 calc R U . . .
C100 C 0.8612(4) 0.2868(3) 0.5607(2) 0.104(2) Uani 1 1 d . U . . .
H100 H 0.840257 0.315222 0.540345 0.125 Uiso 1 1 calc R U . . .
C101 C 0.8857(4) 0.2990(3) 0.5828(2) 0.101(2) Uani 1 1 d . U . . .
H101 H 0.877832 0.336495 0.580045 0.122 Uiso 1 1 calc R U . . .
C103 C 0.9102(4) 0.1106(3) 0.58289(16) 0.0791(17) Uani 1 1 d D U . . .
C104 C 0.9101(3) 0.0545(2) 0.60221(15) 0.0682(15) Uani 1 1 d . U . . .
H104 H 0.939257 0.032688 0.621339 0.082 Uiso 1 1 calc R U . . .
C105 C 0.9217(4) 0.0193(3) 0.57671(17) 0.0769(18) Uani 1 1 d . U . . .
H10A H 0.957162 0.011454 0.565755 0.115 Uiso 1 1 calc R U . . .
H10B H 0.922205 -0.016153 0.589967 0.115 Uiso 1 1 calc R U . . .
H10C H 0.893194 0.039925 0.557947 0.115 Uiso 1 1 calc R U . . .
C109 C 0.7896(3) 0.0825(2) 0.6563(2) 0.0687(19) Uani 1 1 d . . . . .
C110 C 0.8461(2) 0.06057(19) 0.65471(15) 0.0537(13) Uani 1 1 d . . . . .
H110 H 0.871143 0.044372 0.674179 0.064 Uiso 1 1 calc R U . . .
C111 C 0.7575(2) 0.0876(2) 0.6878(2) 0.0672(15) Uani 1 1 d . U . . .
C113 C 0.7590(2) 0.0576(2) 0.7495(2) 0.0647(14) Uani 1 1 d . U . . .
C114 C 0.7048(2) 0.0953(3) 0.7516(3) 0.0783(17) Uani 1 1 d . U . . .
H114 H 0.687792 0.097263 0.774072 0.094 Uiso 1 1 calc R U . . .
C115 C 0.6767(3) 0.1292(3) 0.7207(3) 0.086(2) Uani 1 1 d . U . . .
H115 H 0.639308 0.155755 0.721471 0.103 Uiso 1 1 calc R U . . .
C116 C 0.7014(3) 0.1262(2) 0.6876(3) 0.0834(19) Uani 1 1 d . U . . .
H116 H 0.681263 0.149176 0.665757 0.100 Uiso 1 1 calc R U . . .
C118 C 0.7791(3) -0.0026(4) 0.8131(2) 0.0835(17) Uani 1 1 d . U . . .
C119 C 0.8256(3) -0.0454(3) 0.8384(2) 0.0755(16) Uani 1 1 d . U . . .
H119 H 0.860727 -0.051092 0.826243 0.091 Uiso 1 1 calc R U . . .
C120 C 0.8241(3) -0.1016(4) 0.8505(3) 0.094(2) Uani 1 1 d . U . . .
H12A H 0.827208 -0.114894 0.829573 0.141 Uiso 1 1 calc R U . . .
H12B H 0.854557 -0.129517 0.867279 0.141 Uiso 1 1 calc R U . . .
H12C H 0.789629 -0.095886 0.862362 0.141 Uiso 1 1 calc R U . . .
O133 O 0.72557(13) 0.37885(12) 0.78401(9) 0.0430(7) Uani 1 1 d . . . . .
O148 O 0.45334(17) 0.6994(2) 0.91578(12) 0.0720(11) Uani 1 1 d . U . . .
O163 O 0.3821(2) 1.0986(2) 0.74726(16) 0.0898(16) Uani 1 1 d . . . . .
O178 O 0.45904(18) 0.78521(17) 0.60929(12) 0.0688(11) Uani 1 1 d . . . . .
N121 N 0.56096(18) 0.69091(16) 0.63448(10) 0.0453(9) Uani 1 1 d . . . . .
N122 N 0.5505(2) 0.67138(17) 0.61034(11) 0.0535(11) Uani 1 1 d . . . . .
N123 N 0.5621(2) 0.61908(17) 0.62649(10) 0.0524(10) Uani 1 1 d . . . . .
N127 N 0.63065(17) 0.53585(16) 0.71273(10) 0.0420(8) Uani 1 1 d . . . . .
N132 N 0.68412(16) 0.47468(15) 0.76232(10) 0.0409(8) Uani 1 1 d . . . . .
H132 H 0.681842 0.504878 0.765776 0.049 Uiso 1 1 calc R U . . .
N136 N 0.69845(14) 0.43678(14) 0.84517(9) 0.0357(7) Uani 1 1 d . . . . .
N137 N 0.69226(17) 0.39274(16) 0.86603(10) 0.0463(9) Uani 1 1 d . . . . .
N138 N 0.64914(18) 0.41302(18) 0.88500(10) 0.0501(10) Uani 1 1 d . . . . .
N142 N 0.57770(19) 0.5542(2) 0.89100(14) 0.0632(12) Uani 1 1 d . . . . .
N147 N 0.5380(2) 0.6400(3) 0.89959(18) 0.0792(15) Uani 1 1 d . U . . .
H147 H 0.570373 0.637051 0.893887 0.095 Uiso 1 1 calc R U . . .
N151 N 0.4743(3) 0.7873(3) 0.8959(2) 0.089(2) Uani 1 1 d . . . . .
N152 N 0.4407(3) 0.8061(3) 0.92168(19) 0.0911(19) Uani 1 1 d . . . . .
N153 N 0.4054(3) 0.8580(4) 0.90768(18) 0.095(2) Uani 1 1 d . . . . .
N157 N 0.4140(2) 0.9425(3) 0.82014(16) 0.0764(14) Uani 1 1 d . U . . .
N162 N 0.4243(2) 1.0019(3) 0.76949(16) 0.0699(14) Uani 1 1 d . . . . .
H162 H 0.451522 0.971309 0.765024 0.084 Uiso 1 1 calc R U . . .
N166 N 0.4324(2) 1.03897(18) 0.68608(14) 0.0565(11) Uani 1 1 d . . . . .
N167 N 0.3938(2) 1.0840(2) 0.66402(16) 0.0711(15) Uani 1 1 d . . . . .
N168 N 0.3741(2) 1.06660(18) 0.64324(14) 0.0631(13) Uani 1 1 d . . . . .
N172 N 0.43862(17) 0.92312(16) 0.63954(10) 0.0436(8) Uani 1 1 d . . . . .
N177 N 0.48321(17) 0.83680(15) 0.63133(10) 0.0439(8) Uani 1 1 d . . . . .
H177 H 0.510984 0.835127 0.640555 0.053 Uiso 1 1 calc R U . . .
C124 C 0.5802(2) 0.6050(2) 0.66082(13) 0.0471(11) Uani 1 1 d . . . . .
C125 C 0.5793(2) 0.65135(19) 0.66576(12) 0.0437(10) Uani 1 1 d . . . . .
H125 H 0.589487 0.654540 0.686783 0.052 Uiso 1 1 calc R U . . .
C126 C 0.6009(2) 0.5483(2) 0.68427(13) 0.0497(11) Uani 1 1 d . . . . .
C128 C 0.6542(2) 0.4826(2) 0.73337(12) 0.0443(10) Uani 1 1 d . . . . .
C129 C 0.6498(3) 0.4394(3) 0.72650(14) 0.0684(18) Uani 1 1 d . . . . .
H129 H 0.668210 0.401865 0.741213 0.082 Uiso 1 1 calc R U . . .
C130 C 0.6179(4) 0.4533(3) 0.69769(17) 0.088(3) Uani 1 1 d . . . . .
H130 H 0.613813 0.425192 0.692235 0.105 Uiso 1 1 calc R U . . .
C131 C 0.5913(4) 0.5092(3) 0.67625(16) 0.081(2) Uani 1 1 d . . . . .
H131 H 0.567555 0.519888 0.656987 0.098 Uiso 1 1 calc R U . . .
C133 C 0.71649(17) 0.42429(17) 0.78566(11) 0.0353(8) Uani 1 1 d . . . . .
C134 C 0.73967(17) 0.42932(16) 0.81718(12) 0.0356(9) Uani 1 1 d . . . . .
H134 H 0.745072 0.463171 0.809106 0.043 Uiso 1 1 calc R U . . .
C135 C 0.7931(2) 0.37783(19) 0.83087(16) 0.0507(12) Uani 1 1 d . . . . .
H13A H 0.819874 0.373772 0.811772 0.076 Uiso 1 1 calc R U . . .
H13B H 0.806306 0.381622 0.851299 0.076 Uiso 1 1 calc R U . . .
H13C H 0.787995 0.344559 0.838455 0.076 Uiso 1 1 calc R U . . .
C139 C 0.6277(2) 0.4691(2) 0.87658(13) 0.0481(11) Uani 1 1 d . . . . .
C140 C 0.65863(18) 0.48526(19) 0.85056(12) 0.0411(9) Uani 1 1 d . . . . .
H140 H 0.653040 0.522210 0.839100 0.049 Uiso 1 1 calc R U . . .
C141 C 0.5788(2) 0.5068(3) 0.89148(14) 0.0553(12) Uani 1 1 d . . . . .
C143 C 0.5322(3) 0.5939(3) 0.9013(2) 0.0719(18) Uani 1 1 d . . . . .
C144 C 0.4871(3) 0.5874(4) 0.9126(2) 0.084(2) Uani 1 1 d . . . . .
H144 H 0.455170 0.616492 0.919454 0.101 Uiso 1 1 calc R U . . .
C145 C 0.4895(3) 0.5373(3) 0.9137(2) 0.0805(19) Uani 1 1 d . . . . .
H145 H 0.459137 0.531336 0.921729 0.097 Uiso 1 1 calc R U . . .
C146 C 0.5355(3) 0.4963(3) 0.90328(17) 0.0671(15) Uani 1 1 d . . . . .
H146 H 0.537810 0.461558 0.904101 0.081 Uiso 1 1 calc R U . . .
C148 C 0.4991(3) 0.6892(3) 0.9058(2) 0.0809(17) Uani 1 1 d . U . . .
C149 C 0.5201(3) 0.7312(3) 0.9027(2) 0.090(2) Uani 1 1 d . U . . .
H149 H 0.545138 0.729413 0.881961 0.108 Uiso 1 1 calc R U . . .
C150 C 0.5504(3) 0.7169(4) 0.9357(3) 0.101(3) Uani 1 1 d . U . . .
H15D H 0.581228 0.678766 0.939835 0.151 Uiso 1 1 calc R U . . .
H15E H 0.563882 0.743622 0.932914 0.151 Uiso 1 1 calc R U . . .
H15F H 0.526064 0.718947 0.956149 0.151 Uiso 1 1 calc R U . . .
C154 C 0.4166(3) 0.8742(4) 0.8723(2) 0.084(2) Uani 1 1 d . . . . .
C155 C 0.4601(3) 0.8279(4) 0.8650(3) 0.092(3) Uani 1 1 d . . . . .
H155 H 0.476973 0.825051 0.842470 0.111 Uiso 1 1 calc R U . . .
C156 C 0.3885(3) 0.9305(4) 0.8502(2) 0.0800(17) Uani 1 1 d . U . . .
C158 C 0.3933(3) 0.9933(4) 0.80048(19) 0.0773(17) Uani 1 1 d . U . . .
C159 C 0.3436(3) 1.0425(4) 0.8064(2) 0.094(2) Uani 1 1 d . U . . .
H159 H 0.330266 1.079673 0.791111 0.113 Uiso 1 1 calc R U . . .
C160 C 0.3182(3) 1.0264(5) 0.8382(2) 0.103(2) Uani 1 1 d . U . . .
H160 H 0.284833 1.054375 0.844662 0.123 Uiso 1 1 calc R U . . .
C161 C 0.3391(3) 0.9738(5) 0.8593(2) 0.103(2) Uani 1 1 d . U . . .
H161 H 0.320977 0.965231 0.880577 0.123 Uiso 1 1 calc R U . . .
C163 C 0.4169(3) 1.0508(3) 0.7464(2) 0.0754(18) Uani 1 1 d . U . . .
C164 C 0.4576(3) 1.0439(3) 0.7150(2) 0.0741(16) Uani 1 1 d . U . . .
H164 H 0.492750 1.008623 0.723209 0.089 Uiso 1 1 calc R U . . .
C165 C 0.4684(3) 1.0938(3) 0.7021(3) 0.091(2) Uani 1 1 d . U . . .
H16A H 0.485018 1.095864 0.721659 0.137 Uiso 1 1 calc R U . . .
H16B H 0.493226 1.089058 0.681878 0.137 Uiso 1 1 calc R U . . .
H16C H 0.433961 1.128457 0.694428 0.137 Uiso 1 1 calc R U . . .
C169 C 0.4031(2) 1.00875(19) 0.65389(15) 0.0514(12) Uani 1 1 d . . . . .
C170 C 0.4398(2) 0.9919(2) 0.68070(14) 0.0499(11) Uani 1 1 d . . . . .
H170 H 0.465102 0.954467 0.692806 0.060 Uiso 1 1 calc R U . . .
C171 C 0.3936(2) 0.97326(19) 0.63862(12) 0.0446(10) Uani 1 1 d . . . . .
C173 C 0.4334(2) 0.88597(19) 0.62871(12) 0.0441(10) Uani 1 1 d . . . . .
C174 C 0.3838(2) 0.8960(2) 0.61618(13) 0.0515(11) Uani 1 1 d . . . . .
H174 H 0.381346 0.868711 0.608361 0.062 Uiso 1 1 calc R U . . .
C175 C 0.3389(2) 0.9473(2) 0.61583(14) 0.0582(13) Uani 1 1 d . . . . .
H175 H 0.304416 0.955368 0.608243 0.070 Uiso 1 1 calc R U . . .
C176 C 0.3435(2) 0.9866(2) 0.62626(13) 0.0546(12) Uani 1 1 d . . . . .
H176 H 0.312771 1.022402 0.625068 0.065 Uiso 1 1 calc R U . . .
C178 C 0.4931(2) 0.79115(19) 0.62104(13) 0.0452(10) Uani 1 1 d . . . . .
C179 C 0.5536(2) 0.74786(19) 0.62471(12) 0.0456(10) Uani 1 1 d . . . . .
H179 H 0.570248 0.751627 0.644051 0.055 Uiso 1 1 calc R U . . .
C180 C 0.5821(3) 0.7591(2) 0.58956(14) 0.0559(12) Uani 1 1 d . . . . .
H18A H 0.576820 0.797403 0.583307 0.084 Uiso 1 1 calc R U . . .
H18B H 0.621145 0.732192 0.592421 0.084 Uiso 1 1 calc R U . . .
H18C H 0.566603 0.754793 0.570442 0.084 Uiso 1 1 calc R U . . .
O193 O 0.7332(2) 0.4923(2) 0.98371(13) 0.0861(14) Uani 1 1 d . . . . .
O208 O 0.84228(17) 0.5092(2) 0.69236(11) 0.0751(12) Uani 1 1 d . . . . .
O223 O 0.6080(2) 0.9479(2) 0.55925(13) 0.0982(18) Uani 1 1 d . . . . .
O238 O 0.6556(2) 0.8947(2) 0.83896(14) 0.0817(13) Uani 1 1 d . . . . .
N181 N 0.6125(4) 0.8306(4) 0.87947(17) 0.103(2) Uani 1 1 d . . . . .
N182 N 0.6155(4) 0.8460(4) 0.90771(19) 0.123(3) Uani 1 1 d . . . . .
N183 N 0.6464(4) 0.7997(4) 0.9323(2) 0.118(3) Uani 1 1 d . . . . .
N187 N 0.6866(3) 0.6610(3) 0.93173(15) 0.0736(13) Uani 1 1 d . U . . .
N192 N 0.7037(2) 0.5717(2) 0.93713(13) 0.0648(12) Uani 1 1 d . . . . .
H192 H 0.687255 0.585522 0.916062 0.078 Uiso 1 1 calc R U . . .
N196 N 0.7641(2) 0.4738(2) 0.90533(12) 0.0633(13) Uani 1 1 d . . . . .
N197 N 0.8138(3) 0.4372(2) 0.91885(14) 0.0756(15) Uani 1 1 d . . . . .
N198 N 0.8510(3) 0.4351(2) 0.89319(13) 0.0724(15) Uani 1 1 d . . . . .
N202 N 0.81260(15) 0.50031(14) 0.79958(10) 0.0381(8) Uani 1 1 d . . . . .
N207 N 0.79028(16) 0.53198(15) 0.74036(10) 0.0412(8) Uani 1 1 d . . . . .
H207 H 0.756232 0.548420 0.747028 0.049 Uiso 1 1 calc R U . . .
N211 N 0.74459(18) 0.60351(18) 0.65388(11) 0.0526(10) Uani 1 1 d . . . . .
N212 N 0.7713(2) 0.5924(2) 0.62389(13) 0.0690(14) Uani 1 1 d . . . . .
N213 N 0.7683(2) 0.6406(2) 0.60334(14) 0.0689(14) Uani 1 1 d . . . . .
N217 N 0.68242(18) 0.77913(18) 0.61134(10) 0.0475(9) Uani 1 1 d . . . . .
N222 N 0.62056(19) 0.87213(17) 0.60546(10) 0.0490(10) Uani 1 1 d . . . . .
H222 H 0.604917 0.860177 0.624474 0.059 Uiso 1 1 calc R U . . .
N226 N 0.55613(18) 0.98482(17) 0.62773(12) 0.0538(11) Uani 1 1 d . . . . .
N227 N 0.5662(2) 1.0291(2) 0.61309(16) 0.0726(15) Uani 1 1 d . . . . .
N228 N 0.5872(2) 1.03491(19) 0.63826(16) 0.0651(13) Uani 1 1 d . . . . .
N232 N 0.6033(2) 0.9553(2) 0.73098(14) 0.0619(12) Uani 1 1 d . . . . .
N237 N 0.6066(3) 0.9136(3) 0.78915(15) 0.094(2) Uani 1 1 d . . . . .
H237 H 0.582635 0.906507 0.782722 0.113 Uiso 1 1 calc R U . . .
C184 C 0.6616(4) 0.7540(4) 0.9216(2) 0.087(2) Uani 1 1 d . . . . .
C185 C 0.6415(3) 0.7768(4) 0.88612(17) 0.080(2) Uani 1 1 d . . . . .
H185 H 0.648132 0.755842 0.869587 0.097 Uiso 1 1 calc R U . . .
C186 C 0.6897(3) 0.6981(4) 0.9435(2) 0.0793(17) Uani 1 1 d . U . . .
C188 C 0.7094(2) 0.6102(3) 0.95040(18) 0.0688(15) Uani 1 1 d . U . . .
C189 C 0.7368(3) 0.5859(4) 0.9874(2) 0.0822(18) Uani 1 1 d . U . . .
H189 H 0.751329 0.547834 1.001332 0.099 Uiso 1 1 calc R U . . .
C190 C 0.7367(3) 0.6298(4) 0.9972(2) 0.0891(19) Uani 1 1 d . U . . .
H190 H 0.752793 0.620631 1.019698 0.107 Uiso 1 1 calc R U . . .
C191 C 0.7150(3) 0.6847(4) 0.9767(2) 0.090(2) Uani 1 1 d . U . . .
H191 H 0.716904 0.712423 0.984322 0.109 Uiso 1 1 calc R U . . .
C193 C 0.7193(3) 0.5204(3) 0.95204(14) 0.0708(19) Uani 1 1 d . . . . .
C194 C 0.7140(3) 0.4878(3) 0.92697(16) 0.0658(15) Uani 1 1 d . . . . .
H194 H 0.681166 0.513655 0.910822 0.079 Uiso 1 1 calc R U . . .
C195 C 0.7116(3) 0.4343(3) 0.94711(18) 0.0733(17) Uani 1 1 d . . . . .
H19A H 0.678581 0.443642 0.961350 0.110 Uiso 1 1 calc R U . . .
H19B H 0.711072 0.415639 0.929954 0.110 Uiso 1 1 calc R U . . .
H19C H 0.743747 0.409104 0.963016 0.110 Uiso 1 1 calc R U . . .
C199 C 0.8222(2) 0.4710(2) 0.86266(13) 0.0508(12) Uani 1 1 d . . . . .
C200 C 0.7683(3) 0.4941(3) 0.87029(13) 0.0574(14) Uani 1 1 d . . . . .
H200 H 0.738972 0.519961 0.853665 0.069 Uiso 1 1 calc R U . . .
C201 C 0.84708(19) 0.48077(18) 0.82757(12) 0.0405(9) Uani 1 1 d . . . . .
C203 C 0.83091(17) 0.51023(17) 0.76656(12) 0.0369(9) Uani 1 1 d . . . . .
C204 C 0.88403(19) 0.50151(19) 0.75914(14) 0.0447(10) Uani 1 1 d . . . . .
H204 H 0.896420 0.507858 0.735278 0.054 Uiso 1 1 calc R U . . .
C205 C 0.91768(18) 0.48310(19) 0.78843(15) 0.0461(11) Uani 1 1 d . . . . .
H205 H 0.953523 0.478398 0.784613 0.055 Uiso 1 1 calc R U . . .
C206 C 0.9002(2) 0.47155(18) 0.82285(14) 0.0463(11) Uani 1 1 d . . . . .
H206 H 0.923772 0.457649 0.842821 0.056 Uiso 1 1 calc R U . . .
C208 C 0.7985(2) 0.5301(2) 0.70596(13) 0.0458(10) Uani 1 1 d . . . . .
C209 C 0.7454(2) 0.5563(2) 0.68404(13) 0.0494(11) Uani 1 1 d . . . . .
H209 H 0.713238 0.571038 0.699497 0.059 Uiso 1 1 calc R U . . .
C210 C 0.7444(3) 0.5132(3) 0.67003(15) 0.0622(14) Uani 1 1 d . . . . .
H21A H 0.744937 0.482477 0.690177 0.093 Uiso 1 1 calc R U . . .
H21B H 0.711150 0.530664 0.655471 0.093 Uiso 1 1 calc R U . . .
H21C H 0.776340 0.498303 0.655279 0.093 Uiso 1 1 calc DR U . . .
C214 C 0.7398(2) 0.6806(2) 0.62048(14) 0.0529(12) Uani 1 1 d . . . . .
C215 C 0.7243(2) 0.6570(2) 0.65298(13) 0.0487(11) Uani 1 1 d . . . . .
H215 H 0.703624 0.674933 0.670792 0.058 Uiso 1 1 calc R U . . .
C216 C 0.7301(2) 0.7388(2) 0.60451(13) 0.0510(12) Uani 1 1 d . . . . .
C218 C 0.6721(2) 0.8325(2) 0.59669(11) 0.0478(11) Uani 1 1 d . . . . .
C219 C 0.7095(2) 0.8467(2) 0.57529(12) 0.0526(13) Uani 1 1 d . . . . .
H219 H 0.701209 0.884895 0.565457 0.063 Uiso 1 1 calc R U . . .
C220 C 0.7583(2) 0.8041(3) 0.56900(13) 0.0545(13) Uani 1 1 d . . . . .
H220 H 0.784651 0.812518 0.554907 0.065 Uiso 1 1 calc R U . . .
C221 C 0.7694(2) 0.7491(3) 0.58298(13) 0.0554(12) Uani 1 1 d . . . . .
H221 H 0.802694 0.719180 0.578184 0.067 Uiso 1 1 calc R U . . .
C223 C 0.5935(3) 0.9263(3) 0.58728(15) 0.0626(14) Uani 1 1 d . . . . .
C224 C 0.5406(2) 0.9614(2) 0.60538(15) 0.0597(14) Uani 1 1 d . . . . .
H224 H 0.526801 0.935893 0.621029 0.072 Uiso 1 1 calc R U . . .
C225 C 0.4968(3) 1.0069(3) 0.57744(18) 0.0760(19) Uani 1 1 d . . . . .
H22A H 0.487701 0.989356 0.563162 0.114 Uiso 1 1 calc R U . . .
H22B H 0.464181 1.029057 0.589471 0.114 Uiso 1 1 calc R U . . .
H22C H 0.510428 1.031462 0.561716 0.114 Uiso 1 1 calc R U . . .
C229 C 0.5911(2) 0.99472(18) 0.66943(16) 0.0527(13) Uani 1 1 d . . . . .
C230 C 0.57128(19) 0.96269(18) 0.66239(14) 0.0471(11) Uani 1 1 d . . . . .
H230 H 0.568912 0.931586 0.678710 0.056 Uiso 1 1 calc R U . . .
C231 C 0.6150(2) 0.9869(2) 0.70225(18) 0.0548(13) Uani 1 1 d . . . . .
C233 C 0.6250(3) 0.9436(3) 0.76216(17) 0.0652(16) Uani 1 1 d . . . . .
C234 C 0.6618(2) 0.9608(3) 0.7673(2) 0.0652(16) Uani 1 1 d . . . . .
H234 H 0.679021 0.949297 0.789843 0.078 Uiso 1 1 calc R U . . .
C235 C 0.6711(2) 0.9958(2) 0.7371(2) 0.0708(19) Uani 1 1 d . . . . .
H235 H 0.693604 1.010911 0.739222 0.085 Uiso 1 1 calc R U . . .
C236 C 0.6487(2) 1.0090(2) 0.7046(2) 0.0620(15) Uani 1 1 d . . . . .
H236 H 0.655838 1.032573 0.683989 0.074 Uiso 1 1 calc R U . . .
C238 C 0.6202(4) 0.8934(4) 0.82441(19) 0.086(2) Uani 1 1 d . U . . .
C239 C 0.5769(4) 0.8733(4) 0.8478(2) 0.100(2) Uani 1 1 d . U . . .
H239 H 0.567366 0.854293 0.834253 0.120 Uiso 1 1 calc R U . . .
C240 C 0.5292(4) 0.9188(4) 0.8548(2) 0.100(2) Uani 1 1 d . U . . .
H24A H 0.509171 0.943970 0.832297 0.150 Uiso 1 1 calc R U . . .
H24B H 0.506382 0.904985 0.870853 0.150 Uiso 1 1 calc R U . . .
H24C H 0.538740 0.939399 0.866243 0.150 Uiso 1 1 calc R U . . .
O253 O 0.3724(2) 0.4331(2) 0.54487(9) 0.0761(13) Uani 1 1 d . U . . .
O268 O 0.5806(3) 0.1769(3) 0.80889(19) 0.130(2) Uani 1 1 d . U . . .
O283 O 0.18947(14) 0.32392(14) 0.97194(8) 0.0461(7) Uani 1 1 d . . . . .
O298 O -0.00073(14) 0.50486(17) 0.70642(10) 0.0564(9) Uani 1 1 d . . . . .
N241 N 0.09167(17) 0.51189(18) 0.65571(11) 0.0484(9) Uani 1 1 d . . . . .
N242 N 0.06658(19) 0.5040(2) 0.63238(12) 0.0553(11) Uani 1 1 d . . . . .
N243 N 0.10393(19) 0.4757(2) 0.61245(12) 0.0557(11) Uani 1 1 d . . . . .
N247 N 0.24475(17) 0.44322(18) 0.60955(10) 0.0494(9) Uani 1 1 d . . . . .
N252 N 0.33234(17) 0.42869(19) 0.59939(10) 0.0490(9) Uani 1 1 d . U . . .
H252 H 0.332978 0.432434 0.620799 0.059 Uiso 1 1 calc R U . . .
N256 N 0.45338(19) 0.3727(3) 0.61253(16) 0.0719(14) Uani 1 1 d . U . . .
N257 N 0.4869(2) 0.3325(4) 0.59434(19) 0.0921(18) Uani 1 1 d . U . . .
N258 N 0.5090(3) 0.2835(3) 0.6184(2) 0.0964(18) Uani 1 1 d D U . . .
C261 C 0.5090(5) 0.2393(3) 0.68269(18) 0.071(2) Uani 0.55 1 d DG U P D 1
N262 N 0.4976(5) 0.2593(2) 0.7127(2) 0.072(2) Uani 0.55 1 d G U P D 1
C263 C 0.5132(4) 0.2219(3) 0.74661(19) 0.066(2) Uani 0.55 1 d DG U P D 1
C264 C 0.5402(4) 0.1643(3) 0.75057(18) 0.062(2) Uani 0.55 1 d G U P D 1
H264 H 0.550898 0.138711 0.773763 0.075 Uiso 0.55 1 calc R U P D 1
C265 C 0.5517(4) 0.1443(2) 0.7206(2) 0.070(2) Uani 0.55 1 d G U P D 1
H265 H 0.570220 0.104925 0.723287 0.084 Uiso 0.55 1 calc R U P D 1
C266 C 0.5361(4) 0.1817(4) 0.68665(19) 0.067(2) Uani 0.55 1 d G U P D 1
H266 H 0.543954 0.168012 0.666153 0.080 Uiso 0.55 1 calc R U P D 1
C26A C 0.5099(5) 0.2505(3) 0.6791(2) 0.067(2) Uani 0.45 1 d DG U P D 2
N26B N 0.4981(7) 0.2595(3) 0.7129(3) 0.075(3) Uani 0.45 1 d G U P D 2
C26C C 0.5090(6) 0.2144(4) 0.7431(2) 0.070(2) Uani 0.45 1 d DG U P D 2
C26D C 0.5317(4) 0.1603(3) 0.7396(2) 0.062(2) Uani 0.45 1 d G U P D 2
H26D H 0.539168 0.129512 0.760244 0.075 Uiso 0.45 1 calc DR U P D 2
C26E C 0.5435(5) 0.1513(3) 0.7058(3) 0.069(3) Uani 0.45 1 d G U P D 2
H26E H 0.559039 0.114289 0.703378 0.083 Uiso 0.45 1 calc R U P D 2
C26F C 0.5326(5) 0.1963(4) 0.6755(2) 0.070(3) Uani 0.45 1 d G U P D 2
H26F H 0.540688 0.190159 0.652454 0.085 Uiso 0.45 1 calc R U P D 2
N267 N 0.5000(2) 0.2396(2) 0.77472(19) 0.0818(15) Uani 1 1 d D U . . .
H267 H 0.467090 0.267707 0.775058 0.098 Uiso 1 1 calc R U . D 1
N271 N 0.47899(19) 0.22436(16) 0.85929(12) 0.0547(11) Uani 1 1 d . . . . .
N272 N 0.50489(17) 0.17162(17) 0.87995(11) 0.0496(9) Uani 1 1 d . . . . .
N273 N 0.47092(17) 0.16289(18) 0.90301(12) 0.0534(10) Uani 1 1 d . . . . .
N277 N 0.33138(14) 0.26796(14) 0.91354(9) 0.0362(7) Uani 1 1 d . . . . .
N282 N 0.24514(14) 0.32998(14) 0.92507(9) 0.0359(7) Uani 1 1 d . . . . .
H282 H 0.248911 0.354000 0.906126 0.043 Uiso 1 1 calc R U . . .
N286 N 0.12088(14) 0.40701(14) 0.90402(9) 0.0343(7) Uani 1 1 d . . . . .
N287 N 0.08621(15) 0.38711(16) 0.91974(10) 0.0412(8) Uani 1 1 d . . . . .
N288 N 0.06475(15) 0.38182(16) 0.89429(10) 0.0417(8) Uani 1 1 d . . . . .
N292 N 0.07905(15) 0.43209(14) 0.79913(10) 0.0371(8) Uani 1 1 d . . . . .
N297 N 0.07647(17) 0.47075(17) 0.73846(11) 0.0489(10) Uani 1 1 d . . . . .
H297 H 0.106526 0.472754 0.738788 0.059 Uiso 1 1 calc R U . . .
C244 C 0.1540(2) 0.4645(2) 0.62264(14) 0.0531(12) Uani 1 1 d . . . . .
C245 C 0.1459(2) 0.4879(2) 0.65033(15) 0.0519(12) Uani 1 1 d . . . . .
H245 H 0.172769 0.487265 0.662999 0.062 Uiso 1 1 calc R U . . .
C246 C 0.2033(2) 0.4361(2) 0.60418(15) 0.0554(12) Uani 1 1 d . . . . .
C248 C 0.2910(2) 0.4198(2) 0.59176(13) 0.0522(12) Uani 1 1 d . . . . .
C249 C 0.2978(3) 0.3880(3) 0.56886(17) 0.0662(15) Uani 1 1 d . . . . .
H249 H 0.331292 0.371453 0.557147 0.079 Uiso 1 1 calc R U . . .
C250 C 0.2542(3) 0.3810(3) 0.5636(2) 0.0787(19) Uani 1 1 d . . . . .
H250 H 0.256910 0.360617 0.547581 0.094 Uiso 1 1 calc R U . . .
C251 C 0.2071(3) 0.4042(3) 0.5820(2) 0.0762(18) Uani 1 1 d . . . . .
H251 H 0.177348 0.398535 0.579623 0.091 Uiso 1 1 calc R U . . .
C253 C 0.3713(2) 0.4320(3) 0.57660(13) 0.0574(12) Uani 1 1 d . U . . .
C254 C 0.4172(3) 0.4319(3) 0.59370(14) 0.0626(14) Uani 1 1 d . U . . .
H254 H 0.401158 0.453919 0.611760 0.075 Uiso 1 1 calc R U . . .
C255 C 0.4479(4) 0.4569(4) 0.56694(18) 0.091(2) Uani 1 1 d . U . . .
H25A H 0.422768 0.496206 0.554940 0.137 Uiso 1 1 calc R U . . .
H25B H 0.476895 0.455190 0.579377 0.137 Uiso 1 1 calc R U . . .
H25C H 0.463923 0.435666 0.549108 0.137 Uiso 1 1 calc R U . . .
C259 C 0.4918(2) 0.2911(3) 0.6496(2) 0.0762(15) Uani 1 1 d D U . . .
C260 C 0.4565(2) 0.3471(3) 0.64696(19) 0.0631(14) Uani 1 1 d . U . . .
H260 H 0.438383 0.363610 0.665857 0.076 Uiso 1 1 calc R U . . .
C268 C 0.5362(3) 0.2162(3) 0.8071(2) 0.092(2) Uani 1 1 d . U . . .
C269 C 0.5132(3) 0.2452(3) 0.8337(2) 0.091(2) Uani 1 1 d . U . . .
H269 H 0.489894 0.286013 0.821635 0.109 Uiso 1 1 calc R U . . .
C270 C 0.5631(3) 0.2379(3) 0.8555(2) 0.095(2) Uani 1 1 d . U . . .
H27A H 0.548120 0.257649 0.874135 0.143 Uiso 1 1 calc R U . . .
H27B H 0.587052 0.197886 0.866565 0.143 Uiso 1 1 calc R U . . .
H27C H 0.583930 0.253756 0.838820 0.143 Uiso 1 1 calc R U . . .
C274 C 0.42152(18) 0.21123(18) 0.89687(12) 0.0394(9) Uani 1 1 d . . . . .
C275 C 0.4267(2) 0.25021(19) 0.86883(13) 0.0522(12) Uani 1 1 d . . . . .
H275 H 0.399450 0.287521 0.858272 0.063 Uiso 1 1 calc R U . . .
C276 C 0.37437(19) 0.2156(2) 0.91889(13) 0.0452(10) Uani 1 1 d . . . . .
C278 C 0.28791(18) 0.27459(19) 0.93294(12) 0.0413(9) Uani 1 1 d . . . . .
C279 C 0.2842(2) 0.2295(2) 0.95823(17) 0.0656(16) Uani 1 1 d . . . . .
H279 H 0.252352 0.235594 0.971962 0.079 Uiso 1 1 calc R U . . .
C280 C 0.3277(3) 0.1767(3) 0.96256(19) 0.079(2) Uani 1 1 d . . . . .
H280 H 0.325988 0.145425 0.979161 0.094 Uiso 1 1 calc R U . . .
C281 C 0.3738(3) 0.1688(2) 0.94296(18) 0.0719(18) Uani 1 1 d . . . . .
H281 H 0.404329 0.132425 0.945797 0.086 Uiso 1 1 calc R U . . .
C283 C 0.19849(18) 0.35060(18) 0.94353(11) 0.0376(9) Uani 1 1 d . . . . .
C284 C 0.15622(17) 0.41135(18) 0.92586(11) 0.0351(8) Uani 1 1 d . . . . .
H284 H 0.175026 0.431607 0.909990 0.042 Uiso 1 1 calc R U . . .
C285 C 0.1235(2) 0.44252(19) 0.95328(12) 0.0431(10) Uani 1 1 d . . . . .
H28A H 0.147879 0.444918 0.967528 0.065 Uiso 1 1 calc R U . . .
H28B H 0.095876 0.480489 0.940943 0.065 Uiso 1 1 calc R U . . .
H28C H 0.105570 0.422317 0.969081 0.065 Uiso 1 1 calc R U . . .
C289 C 0.08551(17) 0.39839(16) 0.86233(11) 0.0347(8) Uani 1 1 d . . . . .
C290 C 0.12118(17) 0.41478(16) 0.86828(11) 0.0342(8) Uani 1 1 d . . . . .
H290 H 0.141587 0.428571 0.851051 0.041 Uiso 1 1 calc R U . . .
C291 C 0.07148(17) 0.39688(17) 0.82825(12) 0.0369(9) Uani 1 1 d . . . . .
C293 C 0.06730(17) 0.43250(18) 0.76733(12) 0.0387(9) Uani 1 1 d . . . . .
C294 C 0.04949(18) 0.39741(19) 0.76227(13) 0.0406(9) Uani 1 1 d . . . . .
H294 H 0.042124 0.398551 0.738962 0.049 Uiso 1 1 calc R U . . .
C295 C 0.04292(18) 0.3608(2) 0.79247(13) 0.0433(10) Uani 1 1 d . . . . .
H295 H 0.031457 0.335661 0.790094 0.052 Uiso 1 1 calc R U . . .
C296 C 0.05290(17) 0.36062(18) 0.82596(13) 0.0395(9) Uani 1 1 d . . . . .
H296 H 0.047318 0.336526 0.846939 0.047 Uiso 1 1 calc R U . . .
C298 C 0.04135(19) 0.5045(2) 0.71030(13) 0.0446(10) Uani 1 1 d . . . . .
C299 C 0.0603(2) 0.5425(2) 0.68199(14) 0.0504(12) Uani 1 1 d . . . . .
H299 H 0.084208 0.550032 0.693768 0.060 Uiso 1 1 calc R U . . .
C300 C 0.0121(2) 0.5975(2) 0.66397(17) 0.0615(14) Uani 1 1 d . . . . .
H30D H -0.008482 0.617451 0.681879 0.092 Uiso 1 1 calc R U . . .
H30E H 0.025043 0.620566 0.645745 0.092 Uiso 1 1 calc R U . . .
H30F H -0.011492 0.590070 0.652591 0.092 Uiso 1 1 calc R U . . .
O313 O 0.64288(13) 0.31462(16) 0.72600(9) 0.0533(8) Uani 1 1 d . . . . .
O328 O 0.2430(9) 0.6581(5) 0.5967(4) 0.085(4) Uani 0.5 1 d D U P E 1
O32C O 0.2419(9) 0.6609(5) 0.6078(3) 0.082(4) Uani 0.5 1 d D U P E 2
O343 O -0.05730(12) 0.63877(13) 0.79740(9) 0.0433(7) Uani 1 1 d . . . . .
O358 O 0.34284(14) 0.47930(18) 0.91776(11) 0.0603(10) Uani 1 1 d . . . . .
N301 N 0.41722(15) 0.39147(19) 0.88925(11) 0.0484(10) Uani 1 1 d . . . . .
N302 N 0.45243(17) 0.3849(2) 0.91243(11) 0.0564(11) Uani 1 1 d . . . . .
N303 N 0.49684(17) 0.3797(2) 0.89486(11) 0.0519(10) Uani 1 1 d . . . . .
N307 N 0.52778(15) 0.36652(15) 0.80440(10) 0.0392(8) Uani 1 1 d . . . . .
N312 N 0.55839(15) 0.34722(14) 0.75080(10) 0.0389(8) Uani 1 1 d . . . . .
H312 H 0.524535 0.355712 0.747454 0.047 Uiso 1 1 calc R U . . .
N316 N 0.54622(14) 0.38873(14) 0.66782(9) 0.0325(7) Uani 1 1 d . . . . .
N317 N 0.57798(15) 0.40546(16) 0.64417(9) 0.0384(8) Uani 1 1 d . . . . .
N318 N 0.54684(15) 0.45927(15) 0.62802(9) 0.0378(8) Uani 1 1 d . . . . .
N322 N 0.40149(15) 0.53126(14) 0.63172(9) 0.0380(8) Uani 1 1 d . . . . .
N327 N 0.31056(16) 0.57079(18) 0.62589(11) 0.0544(11) Uani 1 1 d . U . . .
H327 H 0.316681 0.536300 0.636773 0.065 Uiso 1 1 calc R U . . .
N331 N 0.1651(3) 0.6145(5) 0.6293(3) 0.062(3) Uani 0.5 1 d DG U P F 1
N332 N 0.1305(4) 0.6690(6) 0.6074(2) 0.087(3) Uani 0.5 1 d G U P F 1
N333 N 0.0902(3) 0.6994(4) 0.6295(3) 0.065(3) Uani 0.5 1 d G U P F 1
C334 C 0.0998(4) 0.6637(5) 0.6650(3) 0.062(3) Uani 0.5 1 d DG U P F 1
C335 C 0.1462(4) 0.6112(4) 0.6649(3) 0.057(2) Uani 0.5 1 d G U P F 1
H335 H 0.161720 0.579439 0.685081 0.069 Uiso 0.5 1 calc R U P F 1
N33A N 0.1739(3) 0.6212(6) 0.6338(3) 0.070(3) Uani 0.5 1 d DG U P F 2
N33B N 0.1336(4) 0.6624(6) 0.6071(2) 0.089(3) Uani 0.5 1 d G U P F 2
N33C N 0.0831(3) 0.6861(4) 0.6244(3) 0.058(3) Uani 0.5 1 d G U P F 2
C33D C 0.0922(3) 0.6595(6) 0.6617(3) 0.049(2) Uani 0.5 1 d DG U P F 2
C33E C 0.1483(4) 0.6194(5) 0.6675(2) 0.066(3) Uani 0.5 1 d G U P F 2
H33E H 0.165728 0.595530 0.690061 0.079 Uiso 0.5 1 calc R U P F 2
N337 N 0.05886(16) 0.63705(18) 0.71890(10) 0.0474(9) Uani 1 1 d . . . . .
N342 N 0.02691(14) 0.60557(14) 0.77264(9) 0.0356(7) Uani 1 1 d . . . . .
H342 H 0.060144 0.576912 0.776024 0.043 Uiso 1 1 calc R U . . .
N346 N 0.03687(14) 0.56388(13) 0.85637(9) 0.0315(7) Uani 1 1 d . . . . .
N347 N 0.00442(14) 0.59268(14) 0.87992(9) 0.0360(7) Uani 1 1 d . . . . .
N348 N 0.03571(14) 0.59851(15) 0.89839(10) 0.0371(7) Uani 1 1 d . . . . .
N352 N 0.18202(14) 0.52585(15) 0.89638(9) 0.0363(7) Uani 1 1 d . . . . .
N357 N 0.27333(15) 0.46989(17) 0.90190(10) 0.0429(8) Uani 1 1 d . . . . .
H357 H 0.266852 0.449913 0.891722 0.051 Uiso 1 1 calc R U . . .
C304 C 0.48969(18) 0.3829(2) 0.86038(13) 0.0437(10) Uani 1 1 d . . . . .
C305 C 0.43857(19) 0.3910(2) 0.85647(13) 0.0439(10) Uani 1 1 d . . . . .
H305 H 0.421884 0.395311 0.835388 0.053 Uiso 1 1 calc R U . . .
C306 C 0.53446(18) 0.37389(18) 0.83529(12) 0.0403(9) Uani 1 1 d . . . . .
C308 C 0.56984(18) 0.35304(16) 0.78236(12) 0.0391(9) Uani 1 1 d . . . . .
C309 C 0.62060(19) 0.34467(18) 0.79079(13) 0.0434(10) Uani 1 1 d . . . . .
H309 H 0.650302 0.333323 0.775081 0.052 Uiso 1 1 calc R U . . .
C310 C 0.6264(2) 0.35328(19) 0.82235(13) 0.0455(10) Uani 1 1 d . . . . .
H310 H 0.660169 0.348815 0.828477 0.055 Uiso 1 1 calc R U . . .
C311 C 0.5829(2) 0.36848(19) 0.84511(13) 0.0450(10) Uani 1 1 d . . . . .
H311 H 0.585954 0.375062 0.866901 0.054 Uiso 1 1 calc R U . . .
C313 C 0.59412(17) 0.32972(17) 0.72446(12) 0.0386(9) Uani 1 1 d . . . . .
C314 C 0.56858(17) 0.33141(17) 0.69192(12) 0.0378(9) Uani 1 1 d . . . . .
H314 H 0.538040 0.322618 0.700030 0.045 Uiso 1 1 calc R U . . .
C315 C 0.6098(2) 0.2887(2) 0.67298(16) 0.0516(12) Uani 1 1 d . . . . .
H31A H 0.624050 0.250886 0.689603 0.077 Uiso 1 1 calc R U . . .
H31B H 0.592123 0.290481 0.652342 0.077 Uiso 1 1 calc R U . . .
H31C H 0.639842 0.297003 0.664780 0.077 Uiso 1 1 calc R U . . .
C319 C 0.49603(17) 0.47586(17) 0.64178(11) 0.0338(8) Uani 1 1 d . . . . .
C320 C 0.49550(17) 0.43051(17) 0.66706(11) 0.0339(8) Uani 1 1 d . . . . .
H320 H 0.465650 0.429272 0.680879 0.041 Uiso 1 1 calc R U . . .
C321 C 0.44912(19) 0.53208(18) 0.62902(11) 0.0377(9) Uani 1 1 d . . . . .
C323 C 0.3563(2) 0.57892(19) 0.62106(12) 0.0449(10) Uani 1 1 d . . . . .
C324 C 0.3552(2) 0.6309(2) 0.60677(15) 0.0577(13) Uani 1 1 d . . . . .
H324 H 0.322003 0.664590 0.598879 0.069 Uiso 1 1 calc R U . . .
C325 C 0.4035(3) 0.6310(2) 0.60467(18) 0.0652(15) Uani 1 1 d . . . . .
H325 H 0.404164 0.665587 0.595525 0.078 Uiso 1 1 calc R U . . .
C326 C 0.4524(2) 0.5810(2) 0.61575(14) 0.0520(12) Uani 1 1 d . . . . .
H326 H 0.486319 0.580815 0.614164 0.062 Uiso 1 1 calc R U . . .
C328 C 0.2584(2) 0.6090(3) 0.61599(18) 0.082(2) Uani 1 1 d D U . . .
C329 C 0.2204(2) 0.5838(3) 0.61891(19) 0.086(2) Uani 1 1 d D U . . .
H329 H 0.237382 0.545614 0.636370 0.103 Uiso 1 1 calc R U . F 1
C330 C 0.2151(3) 0.5769(3) 0.5833(2) 0.096(3) Uani 1 1 d . U . . .
H33A H 0.250672 0.549633 0.576647 0.144 Uiso 1 1 calc R U . . .
H33B H 0.188835 0.563298 0.584966 0.144 Uiso 1 1 calc R U . . .
H33C H 0.202482 0.613138 0.565117 0.144 Uiso 1 1 calc R U . . .
C336 C 0.0528(2) 0.6765(2) 0.68724(13) 0.0502(12) Uani 1 1 d D . . . .
C338 C 0.01701(18) 0.64882(18) 0.74108(11) 0.0379(9) Uani 1 1 d . . . . .
C339 C -0.0324(2) 0.69925(18) 0.73333(12) 0.0415(9) Uani 1 1 d . . . . .
H339 H -0.061927 0.705474 0.749327 0.050 Uiso 1 1 calc R U . . .
C340 C -0.0368(2) 0.7398(2) 0.70153(13) 0.0480(11) Uani 1 1 d . . . . .
H340 H -0.069156 0.774988 0.695823 0.058 Uiso 1 1 calc R U . . .
C341 C 0.0062(2) 0.7287(2) 0.67827(14) 0.0515(12) Uani 1 1 d . . . . .
H341 H 0.004067 0.756161 0.656568 0.062 Uiso 1 1 calc R U . . .
C343 C -0.00932(17) 0.60313(17) 0.79860(11) 0.0350(8) Uani 1 1 d . . . . .
C344 C 0.01429(16) 0.55134(16) 0.83071(11) 0.0321(8) Uani 1 1 d . . . . .
H344 H 0.044517 0.519445 0.822353 0.038 Uiso 1 1 calc R U . . .
C345 C -0.02807(18) 0.53442(19) 0.84809(12) 0.0408(9) Uani 1 1 d . . . . .
H34A H -0.042603 0.526243 0.830527 0.061 Uiso 1 1 calc R U . . .
H34B H -0.011348 0.500843 0.868341 0.061 Uiso 1 1 calc R U . . .
H34C H -0.057749 0.565192 0.856662 0.061 Uiso 1 1 calc R U . . .
C349 C 0.08771(16) 0.57314(16) 0.88694(11) 0.0327(8) Uani 1 1 d . . . . .
C350 C 0.08866(16) 0.55104(17) 0.86027(11) 0.0325(8) Uani 1 1 d . . . . .
H350 H 0.119291 0.530975 0.847327 0.039 Uiso 1 1 calc R U . . .
C351 C 0.13489(18) 0.56670(18) 0.90349(11) 0.0364(9) Uani 1 1 d . . . . .
C353 C 0.22796(18) 0.5153(2) 0.91064(12) 0.0408(9) Uani 1 1 d . . . . .
C354 C 0.2287(2) 0.5450(2) 0.93292(14) 0.0523(12) Uani 1 1 d . . . . .
H354 H 0.261848 0.536468 0.942830 0.063 Uiso 1 1 calc R U . . .
C355 C 0.1800(2) 0.5866(3) 0.93999(16) 0.0584(14) Uani 1 1 d . . . . .
H355 H 0.179243 0.607247 0.955311 0.070 Uiso 1 1 calc R U . . .
C356 C 0.1315(2) 0.5994(2) 0.92512(13) 0.0475(11) Uani 1 1 d . . . . .
H356 H 0.097564 0.628968 0.929468 0.057 Uiso 1 1 calc R U . . .
C358 C 0.32640(19) 0.4533(2) 0.90746(12) 0.0437(10) Uani 1 1 d . . . . .
C359 C 0.36461(19) 0.3957(2) 0.90142(14) 0.0483(11) Uani 1 1 d . . . . .
H359 H 0.348096 0.391062 0.882402 0.058 Uiso 1 1 calc R U . . .
C360 C 0.3706(2) 0.3499(3) 0.93583(16) 0.0592(13) Uani 1 1 d . . . . .
H36A H 0.334638 0.353857 0.943335 0.089 Uiso 1 1 calc R U . . .
H36B H 0.393893 0.312956 0.931607 0.089 Uiso 1 1 calc R U . . .
H36C H 0.387209 0.353603 0.954677 0.089 Uiso 1 1 calc R U . . .
N361 N 1.1569(2) -0.1358(2) 0.77910(14) 0.0691(13) Uani 1 1 d . U . . .
C362 C 1.1989(3) -0.1478(4) 0.7496(2) 0.089(2) Uani 1 1 d D U . . .
H36D H 1.234029 -0.157440 0.759463 0.107 Uiso 1 1 calc R U . . .
H36E H 1.203843 -0.181748 0.744098 0.107 Uiso 1 1 calc R U . . .
C363 C 1.1880(5) -0.1040(6) 0.7157(3) 0.142(4) Uani 1 1 d D U . . .
H36F H 1.183789 -0.069289 0.719466 0.171 Uiso 1 1 calc R U . . .
H36G H 1.154698 -0.094964 0.703511 0.171 Uiso 1 1 calc R U . . .
C364 C 1.2388(6) -0.1309(7) 0.6942(5) 0.177(5) Uani 1 1 d D U . . .
H36H H 1.268786 -0.165073 0.709203 0.212 Uiso 1 1 calc R U . . .
H36I H 1.231063 -0.138936 0.673344 0.212 Uiso 1 1 calc R U . . .
C365 C 1.2478(8) -0.0848(8) 0.6847(5) 0.199(6) Uani 1 1 d D U . . .
H36J H 1.280321 -0.092739 0.669901 0.298 Uiso 1 1 calc R U . . .
H36K H 1.216218 -0.051773 0.670984 0.298 Uiso 1 1 calc R U . . .
H36L H 1.253378 -0.077520 0.706308 0.298 Uiso 1 1 calc R U . . .
C366 C 1.1024(2) -0.1223(2) 0.76553(19) 0.0651(15) Uani 1 1 d . . . . .
H36M H 1.074814 -0.110568 0.783963 0.078 Uiso 1 1 calc R U . . .
H36N H 1.091265 -0.090042 0.743800 0.078 Uiso 1 1 calc R U . . .
C367 C 1.1023(3) -0.1691(3) 0.7569(2) 0.085(2) Uani 1 1 d . . . . .
H36O H 1.112667 -0.201446 0.778523 0.102 Uiso 1 1 calc R U . . .
H36P H 1.129583 -0.181123 0.738325 0.102 Uiso 1 1 calc R U . . .
C368 C 1.0455(3) -0.1517(2) 0.74304(19) 0.0664(15) Uani 1 1 d . . . . .
H36Q H 1.018230 -0.138413 0.761336 0.080 Uiso 1 1 calc R U . . .
H36R H 1.035748 -0.119878 0.721098 0.080 Uiso 1 1 calc R U . . .
C369 C 1.0426(3) -0.1989(3) 0.7347(2) 0.083(2) Uani 1 1 d . . . . .
H36S H 1.005758 -0.185268 0.726065 0.124 Uiso 1 1 calc R U . . .
H36T H 1.068857 -0.211696 0.716124 0.124 Uiso 1 1 calc R U . . .
H36U H 1.051325 -0.230246 0.756394 0.124 Uiso 1 1 calc R U . . .
C370 C 1.1775(3) -0.1883(3) 0.81117(19) 0.088(2) Uani 1 1 d D U . . .
H37A H 1.209211 -0.192449 0.822475 0.106 Uiso 0.520(17) 1 calc R U P G 1
H37B H 1.189893 -0.221851 0.802584 0.106 Uiso 0.520(17) 1 calc R U P G 1
H37V H 1.175365 -0.218041 0.804410 0.106 Uiso 0.480(17) 1 calc R U P G 2
H37W H 1.216487 -0.201565 0.815314 0.106 Uiso 0.480(17) 1 calc R U P G 2
C371 C 1.1330(7) -0.1856(8) 0.8396(4) 0.102(4) Uani 0.520(17) 1 d D U P G 1
H37C H 1.123830 -0.154438 0.849965 0.123 Uiso 0.520(17) 1 calc R U P G 1
H37D H 1.099755 -0.176502 0.827435 0.123 Uiso 0.520(17) 1 calc R U P G 1
C372 C 1.1486(11) -0.2395(7) 0.8704(5) 0.115(4) Uani 0.520(17) 1 d D U P G 1
H37E H 1.187553 -0.257907 0.877288 0.137 Uiso 0.520(17) 1 calc R U P G 1
H37F H 1.126236 -0.231089 0.891669 0.137 Uiso 0.520(17) 1 calc R U P G 1
C373 C 1.1374(10) -0.2762(8) 0.8558(6) 0.131(6) Uani 0.520(17) 1 d D U P G 1
H37G H 1.146442 -0.311779 0.874180 0.197 Uiso 0.520(17) 1 calc R U P G 1
H37H H 1.098703 -0.257085 0.849015 0.197 Uiso 0.520(17) 1 calc R U P G 1
H37I H 1.159631 -0.283733 0.834726 0.197 Uiso 0.520(17) 1 calc R U P G 1
C37A C 1.1488(10) -0.1828(9) 0.8462(4) 0.109(5) Uani 0.480(17) 1 d D U P G 2
H37X H 1.111041 -0.175558 0.844366 0.131 Uiso 0.480(17) 1 calc R U P G 2
H37Y H 1.147913 -0.151826 0.853297 0.131 Uiso 0.480(17) 1 calc R U P G 2
C37B C 1.1831(11) -0.2399(7) 0.8732(6) 0.117(5) Uani 0.480(17) 1 d D U P G 2
H37Z H 1.221680 -0.255555 0.865897 0.141 Uiso 0.480(17) 1 calc R U P G 2
H37 H 1.181276 -0.234221 0.897133 0.141 Uiso 0.480(17) 1 calc R U P G 2
C37C C 1.1635(11) -0.2812(9) 0.8754(7) 0.127(5) Uani 0.480(17) 1 d D U P G 2
H371 H 1.186247 -0.316894 0.892774 0.190 Uiso 0.480(17) 1 calc R U P G 2
H372 H 1.125552 -0.266173 0.883021 0.190 Uiso 0.480(17) 1 calc R U P G 2
H373 H 1.165939 -0.287498 0.851798 0.190 Uiso 0.480(17) 1 calc R U P G 2
C374 C 1.1489(2) -0.0849(3) 0.7897(2) 0.0728(16) Uani 1 1 d . U . . .
H37J H 1.132235 -0.051316 0.769063 0.087 Uiso 1 1 calc R U . . .
H37K H 1.122570 -0.079075 0.809470 0.087 Uiso 1 1 calc R U . . .
C375 C 1.1994(3) -0.0888(3) 0.8015(2) 0.092(2) Uani 1 1 d . U . . .
H37L H 1.227814 -0.099512 0.783315 0.110 Uiso 1 1 calc R U . . .
H37M H 1.213306 -0.118593 0.824337 0.110 Uiso 1 1 calc R U . . .
C376 C 1.1889(3) -0.0338(4) 0.8064(2) 0.092(2) Uani 1 1 d . U . . .
H37N H 1.173299 -0.003820 0.783828 0.110 Uiso 1 1 calc R U . . .
H37P H 1.161465 -0.024023 0.825226 0.110 Uiso 1 1 calc R U . . .
C377 C 1.2389(3) -0.0348(4) 0.8167(2) 0.099(2) Uani 1 1 d . U . . .
H37Q H 1.229186 0.002002 0.819454 0.149 Uiso 1 1 calc R U . . .
H37R H 1.254181 -0.063651 0.839396 0.149 Uiso 1 1 calc R U . . .
H37S H 1.266029 -0.043424 0.797950 0.149 Uiso 1 1 calc R U . . .
N378 N 0.81169(16) 0.22130(14) 0.76488(11) 0.0460(9) Uani 1 1 d . . . . .
C379 C 0.7587(2) 0.2247(2) 0.78078(17) 0.0594(14) Uani 1 1 d . . . . .
H37T H 0.732470 0.239388 0.760893 0.071 Uiso 1 1 calc R U . . .
H37U H 0.743850 0.252447 0.794908 0.071 Uiso 1 1 calc R U . . .
C380 C 0.7618(3) 0.1696(3) 0.8049(2) 0.0783(19) Uani 1 1 d . . . . .
H38A H 0.778204 0.140658 0.791649 0.094 Uiso 1 1 calc R U . . .
H38B H 0.785326 0.155911 0.826176 0.094 Uiso 1 1 calc R U . . .
C381 C 0.7053(3) 0.1784(3) 0.8169(3) 0.090(2) Uani 1 1 d . . . . .
H38C H 0.683638 0.186166 0.796052 0.108 Uiso 1 1 calc R U . . .
H38D H 0.686643 0.211417 0.826658 0.108 Uiso 1 1 calc R U . . .
C382 C 0.7087(4) 0.1256(4) 0.8461(3) 0.102(3) Uani 1 1 d . . . . .
H38E H 0.671826 0.132251 0.853431 0.153 Uiso 1 1 calc R U . . .
H38F H 0.726664 0.093053 0.836340 0.153 Uiso 1 1 calc R U . . .
H38G H 0.729665 0.118272 0.866908 0.153 Uiso 1 1 calc R U . . .
C383 C 0.8556(2) 0.19118(18) 0.79446(13) 0.0459(10) Uani 1 1 d . . . . .
H38H H 0.859297 0.153466 0.806324 0.055 Uiso 1 1 calc R U . . .
H38I H 0.890843 0.185784 0.783279 0.055 Uiso 1 1 calc R U . . .
C384 C 0.8448(2) 0.2215(2) 0.82282(14) 0.0525(12) Uani 1 1 d . . . . .
H38J H 0.851920 0.253727 0.812910 0.063 Uiso 1 1 calc R U . . .
H38K H 0.805965 0.236385 0.829469 0.063 Uiso 1 1 calc R U . . .
C385 C 0.8799(2) 0.1832(2) 0.85543(14) 0.0533(12) Uani 1 1 d . . . . .
H38L H 0.918656 0.169070 0.848783 0.064 Uiso 1 1 calc R U . . .
H38M H 0.873448 0.150444 0.864845 0.064 Uiso 1 1 calc R U . . .
C386 C 0.8687(2) 0.2123(2) 0.88461(14) 0.0540(12) Uani 1 1 d . . . . .
H38N H 0.892557 0.185704 0.905451 0.081 Uiso 1 1 calc R U . . .
H38O H 0.875748 0.244287 0.875574 0.081 Uiso 1 1 calc R U . . .
H38P H 0.830549 0.225664 0.891633 0.081 Uiso 1 1 calc R U . . .
C387 C 0.8019(2) 0.28088(18) 0.74767(15) 0.0557(13) Uani 1 1 d . . . . .
H38Q H 0.770058 0.300591 0.731057 0.067 Uiso 1 1 calc R U . . .
H38R H 0.791838 0.300241 0.766739 0.067 Uiso 1 1 calc R U . . .
C388 C 0.8476(3) 0.2875(2) 0.72758(16) 0.0637(15) Uani 1 1 d . . . . .
H38S H 0.853106 0.276040 0.705284 0.076 Uiso 1 1 calc R U . . .
H38T H 0.881598 0.262956 0.742294 0.076 Uiso 1 1 calc R U . . .
C389 C 0.8353(3) 0.3480(3) 0.7185(2) 0.0756(18) Uani 1 1 d . . . . .
H38U H 0.798551 0.372582 0.707149 0.091 Uiso 1 1 calc R U . . .
H38V H 0.834739 0.357442 0.740928 0.091 Uiso 1 1 calc R U . . .
C390 C 0.8748(3) 0.3601(3) 0.6942(2) 0.084(2) Uani 1 1 d . . . . .
H39A H 0.864487 0.399876 0.689463 0.126 Uiso 1 1 calc R U . . .
H39B H 0.911275 0.336709 0.705471 0.126 Uiso 1 1 calc R U . . .
H39C H 0.875047 0.351865 0.671655 0.126 Uiso 1 1 calc R U . . .
C391 C 0.8322(2) 0.18732(19) 0.73761(15) 0.0507(12) Uani 1 1 d . . . . .
H39D H 0.841468 0.147876 0.750065 0.061 Uiso 1 1 calc R U . . .
H39E H 0.866028 0.187474 0.727050 0.061 Uiso 1 1 calc R U . . .
C392 C 0.7903(3) 0.2102(3) 0.70715(18) 0.0749(19) Uani 1 1 d . . . . .
H39F H 0.760654 0.200940 0.716333 0.090 Uiso 1 1 calc R U . . .
H39G H 0.774005 0.251616 0.698418 0.090 Uiso 1 1 calc R U . . .
C393 C 0.8183(3) 0.1841(2) 0.67625(16) 0.0596(14) Uani 1 1 d . . . . .
H39H H 0.849814 0.190813 0.668490 0.072 Uiso 1 1 calc R U . . .
H39I H 0.832179 0.143017 0.684660 0.072 Uiso 1 1 calc R U . . .
C394 C 0.7797(3) 0.2088(2) 0.64511(19) 0.0768(19) Uani 1 1 d . . . . .
H39J H 0.798624 0.191432 0.625787 0.115 Uiso 1 1 calc R U . . .
H39K H 0.748812 0.201655 0.652659 0.115 Uiso 1 1 calc R U . . .
H39L H 0.766429 0.249402 0.636506 0.115 Uiso 1 1 calc R U . . .
N395 N 0.42482(19) 0.7323(2) 0.76847(13) 0.0585(11) Uani 1 1 d . . . . .
C396 C 0.4058(2) 0.7266(3) 0.73642(17) 0.0655(14) Uani 1 1 d . U . . .
H39M H 0.371007 0.760981 0.727369 0.079 Uiso 1 1 calc R U . . .
H39N H 0.398162 0.694617 0.744509 0.079 Uiso 1 1 calc R U . . .
C397 C 0.4450(3) 0.7177(4) 0.70537(19) 0.0782(17) Uani 1 1 d . U . . .
H39P H 0.482195 0.689029 0.714855 0.094 Uiso 1 1 calc R U . . .
H39Q H 0.445677 0.753257 0.692988 0.094 Uiso 1 1 calc R U . . .
C398 C 0.4286(3) 0.6987(4) 0.6785(2) 0.097(2) Uani 1 1 d . U . . .
H39R H 0.451680 0.699676 0.657208 0.116 Uiso 1 1 calc R U . . .
H39S H 0.437280 0.659047 0.689412 0.116 Uiso 1 1 calc R U . . .
C399 C 0.3735(3) 0.7299(5) 0.6667(3) 0.117(3) Uani 1 1 d . U . . .
H39T H 0.367905 0.713870 0.649624 0.175 Uiso 1 1 calc R U . . .
H39U H 0.349948 0.728300 0.687259 0.175 Uiso 1 1 calc R U . . .
H39V H 0.364400 0.769076 0.654939 0.175 Uiso 1 1 calc R U . . .
C400 C 0.4345(3) 0.7827(3) 0.75846(18) 0.0643(14) Uani 1 1 d . . . . .
H40A H 0.453019 0.780774 0.778973 0.077 Uiso 1 1 calc R U . . .
H40B H 0.459667 0.779507 0.738116 0.077 Uiso 1 1 calc R U . . .
C401 C 0.3844(3) 0.8396(3) 0.7482(3) 0.091(3) Uani 1 1 d . . . . .
H40C H 0.367777 0.843575 0.726115 0.109 Uiso 1 1 calc R U . . .
H40D H 0.357485 0.841939 0.767504 0.109 Uiso 1 1 calc R U . . .
C402 C 0.3962(3) 0.8875(3) 0.7422(2) 0.087(2) Uani 1 1 d . . . . .
H40E H 0.423104 0.885243 0.722910 0.104 Uiso 1 1 calc R U . . .
H40F H 0.412684 0.883691 0.764298 0.104 Uiso 1 1 calc R U . . .
C403 C 0.3461(4) 0.9439(4) 0.7320(3) 0.099(3) Uani 1 1 d . . . . .
H40G H 0.355998 0.973557 0.728305 0.148 Uiso 1 1 calc R U . . .
H40H H 0.330028 0.948270 0.709752 0.148 Uiso 1 1 calc R U . . .
H40I H 0.319606 0.946718 0.751151 0.148 Uiso 1 1 calc R U . . .
C404 C 0.3808(2) 0.7371(3) 0.79647(17) 0.0624(14) Uani 1 1 d . U . . .
H40J H 0.344941 0.764882 0.784502 0.075 Uiso 1 1 calc R U . . .
H40K H 0.381358 0.700319 0.805190 0.075 Uiso 1 1 calc R U . . .
C405 C 0.3850(3) 0.7538(3) 0.82855(19) 0.0700(15) Uani 1 1 d . U . . .
H40L H 0.389576 0.787812 0.820458 0.084 Uiso 1 1 calc R U . . .
H40M H 0.417308 0.723169 0.843485 0.084 Uiso 1 1 calc R U . . .
C406 C 0.3338(3) 0.7657(3) 0.8505(2) 0.0828(18) Uani 1 1 d D U . . .
H40N H 0.301398 0.790816 0.834414 0.099 Uiso 0.5 1 calc R U P H 1
H40O H 0.332973 0.729965 0.862040 0.099 Uiso 0.5 1 calc R U P H 1
H40W H 0.304799 0.786768 0.831718 0.099 Uiso 0.5 1 calc R U P I 2
H40X H 0.336338 0.728021 0.859537 0.099 Uiso 0.5 1 calc R U P I 2
C407 C 0.3310(5) 0.7922(6) 0.8786(3) 0.067(3) Uani 0.5 1 d D U P J 1
H40P H 0.297440 0.799021 0.892048 0.101 Uiso 0.5 1 calc R U P J 1
H40Q H 0.362572 0.767070 0.894916 0.101 Uiso 0.5 1 calc R U P J 1
H40R H 0.331002 0.827911 0.867294 0.101 Uiso 0.5 1 calc R U P J 1
C40B C 0.3069(7) 0.7903(7) 0.8793(4) 0.085(4) Uani 0.5 1 d D U P J 2
H40Y H 0.272984 0.788184 0.884582 0.128 Uiso 0.5 1 calc R U P J 2
H40Z H 0.330785 0.769756 0.900691 0.128 Uiso 0.5 1 calc R U P J 2
H401 H 0.298605 0.829698 0.872306 0.128 Uiso 0.5 1 calc R U P J 2
C408 C 0.4790(2) 0.6822(2) 0.78353(17) 0.0569(13) Uani 1 1 d . . . . .
H40S H 0.487253 0.685217 0.806332 0.068 Uiso 1 1 calc R U . . .
H40T H 0.508035 0.682946 0.766541 0.068 Uiso 1 1 calc R U . . .
C409 C 0.4796(2) 0.6261(3) 0.79030(18) 0.0641(15) Uani 1 1 d . . . . .
H40U H 0.463248 0.626077 0.769442 0.077 Uiso 1 1 calc R U . . .
H40V H 0.457979 0.620364 0.811636 0.077 Uiso 1 1 calc R U . . .
C410 C 0.5387(3) 0.5786(3) 0.7963(2) 0.0774(18) Uani 1 1 d . . . . .
H41A H 0.560781 0.587012 0.776069 0.093 Uiso 1 1 calc R U . . .
H41B H 0.553553 0.576944 0.818449 0.093 Uiso 1 1 calc R U . . .
C411 C 0.5439(3) 0.5214(3) 0.7997(2) 0.0780(18) Uani 1 1 d . . . . .
H41C H 0.582331 0.492562 0.803527 0.117 Uiso 1 1 calc R U . . .
H41D H 0.522789 0.512361 0.820074 0.117 Uiso 1 1 calc R U . . .
H41E H 0.530019 0.522431 0.777684 0.117 Uiso 1 1 calc R U . . .
N412 N 0.78366(14) 0.72884(15) 0.76502(10) 0.0395(8) Uani 1 1 d . . . . .
C413 C 0.8031(2) 0.7573(2) 0.78275(13) 0.0486(12) Uani 1 1 d . . . . .
H41F H 0.833971 0.727707 0.799239 0.058 Uiso 1 1 calc R U . . .
H41G H 0.817093 0.779249 0.763953 0.058 Uiso 1 1 calc R U . . .
C414 C 0.7609(2) 0.7958(3) 0.80348(16) 0.0610(14) Uani 1 1 d . . . . .
H41H H 0.741622 0.776562 0.819388 0.073 Uiso 1 1 calc R U . . .
H41I H 0.733663 0.829964 0.786619 0.073 Uiso 1 1 calc R U . . .
C415 C 0.7875(3) 0.8123(3) 0.82595(18) 0.0770(18) Uani 1 1 d . . . . .
H41J H 0.814821 0.821355 0.811261 0.092 Uiso 1 1 calc R U . . .
H41K H 0.759345 0.846752 0.832302 0.092 Uiso 1 1 calc R U . . .
C416 C 0.8153(4) 0.7671(4) 0.86003(19) 0.094(2) Uani 1 1 d . . . . .
H41L H 0.831421 0.780307 0.873091 0.141 Uiso 1 1 calc R U . . .
H41M H 0.788368 0.758499 0.875051 0.141 Uiso 1 1 calc R U . . .
H41N H 0.843899 0.733077 0.853989 0.141 Uiso 1 1 calc R U . . .
C417 C 0.73603(18) 0.77283(18) 0.73940(12) 0.0388(9) Uani 1 1 d . . . . .
H41O H 0.705450 0.794701 0.753318 0.047 Uiso 1 1 calc R U . . .
H41P H 0.723745 0.753346 0.728531 0.047 Uiso 1 1 calc R U . . .
C418 C 0.74874(19) 0.81386(19) 0.70919(12) 0.0428(10) Uani 1 1 d . . . . .
H41Q H 0.753607 0.839163 0.719329 0.051 Uiso 1 1 calc R U . . .
H41R H 0.783191 0.792503 0.697787 0.051 Uiso 1 1 calc R U . . .
C419 C 0.70308(19) 0.84847(18) 0.68127(12) 0.0406(9) Uani 1 1 d . . . . .
H41S H 0.668565 0.869078 0.692887 0.049 Uiso 1 1 calc R U . . .
H41T H 0.698687 0.823038 0.670973 0.049 Uiso 1 1 calc R U . . .
C420 C 0.7140(2) 0.89032(19) 0.65127(12) 0.0437(10) Uani 1 1 d . . . . .
H42A H 0.683647 0.911823 0.633814 0.065 Uiso 1 1 calc R U . . .
H42B H 0.717687 0.916055 0.661297 0.065 Uiso 1 1 calc R U . . .
H42C H 0.747798 0.870032 0.639391 0.065 Uiso 1 1 calc R U . . .
C421 C 0.83148(18) 0.6937(2) 0.74514(13) 0.0459(11) Uani 1 1 d . . . . .
H42D H 0.845713 0.718061 0.729249 0.055 Uiso 1 1 calc R U . . .
H42E H 0.860679 0.664287 0.762872 0.055 Uiso 1 1 calc R U . . .
C422 C 0.8201(2) 0.6655(3) 0.7229(2) 0.0722(17) Uani 1 1 d . . . . .
H42F H 0.808955 0.638314 0.738660 0.087 Uiso 1 1 calc R U . . .
H42G H 0.789674 0.694043 0.705775 0.087 Uiso 1 1 calc R U . . .
C423 C 0.8697(3) 0.6355(3) 0.7027(2) 0.086(2) Uani 1 1 d . . . . .
H42H H 0.886443 0.660324 0.694060 0.103 Uiso 0.560(16) 1 calc R U P K 1
H42I H 0.895689 0.601792 0.720556 0.103 Uiso 0.560(16) 1 calc R U P K 1
H42V H 0.903492 0.626705 0.714159 0.103 Uiso 0.440(16) 1 calc R U P K 2
H42W H 0.872616 0.600497 0.700433 0.103 Uiso 0.440(16) 1 calc R U P K 2
C424 C 0.8678(4) 0.6169(5) 0.6727(3) 0.063(3) Uani 0.560(16) 1 d . . P K 1
H42J H 0.904557 0.598400 0.663520 0.095 Uiso 0.560(16) 1 calc R U P K 1
H42K H 0.853352 0.590411 0.680393 0.095 Uiso 0.560(16) 1 calc R U P K 1
H42L H 0.844029 0.649434 0.653675 0.095 Uiso 0.560(16) 1 calc R U P K 1
C42B C 0.8585(6) 0.6762(6) 0.6696(4) 0.072(5) Uani 0.440(16) 1 d . . P K 2
H42X H 0.888331 0.662022 0.653281 0.108 Uiso 0.440(16) 1 calc R U P K 2
H42Y H 0.824404 0.684617 0.659432 0.108 Uiso 0.440(16) 1 calc R U P K 2
H42Z H 0.854970 0.710561 0.673021 0.108 Uiso 0.440(16) 1 calc R U P K 2
C425 C 0.76268(19) 0.6934(2) 0.79269(13) 0.0462(11) Uani 1 1 d . . . . .
H42M H 0.752108 0.674093 0.780457 0.055 Uiso 1 1 calc R U . . .
H42N H 0.729511 0.718608 0.803359 0.055 Uiso 1 1 calc R U . . .
C426 C 0.8036(2) 0.6495(3) 0.82272(16) 0.0643(16) Uani 1 1 d . . . . .
H42O H 0.834506 0.620718 0.812792 0.077 Uiso 1 1 calc R U . . .
H42P H 0.818117 0.667716 0.833048 0.077 Uiso 1 1 calc R U . . .
C427 C 0.7779(2) 0.6216(2) 0.85169(15) 0.0581(14) Uani 1 1 d . . . . .
H42Q H 0.766687 0.600251 0.841928 0.070 Uiso 1 1 calc R U . . .
H42R H 0.744853 0.650715 0.859979 0.070 Uiso 1 1 calc R U . . .
C428 C 0.8173(2) 0.5821(2) 0.88321(14) 0.0546(12) Uani 1 1 d . . . . .
H42S H 0.799528 0.564481 0.901712 0.082 Uiso 1 1 calc R U . . .
H42T H 0.849742 0.552933 0.875107 0.082 Uiso 1 1 calc R U . . .
H42U H 0.827931 0.603342 0.893139 0.082 Uiso 1 1 calc R U . . .
N429 N 0.28356(18) 0.2660(2) 0.76836(13) 0.0596(11) Uani 1 1 d . U . . .
C430 C 0.2415(2) 0.2621(2) 0.75082(14) 0.0454(10) Uani 1 1 d . . . . .
H43A H 0.260750 0.233741 0.737201 0.054 Uiso 1 1 calc R U . . .
H43B H 0.221037 0.248196 0.769878 0.054 Uiso 1 1 calc R U . . .
C431 C 0.2011(2) 0.3162(2) 0.72584(14) 0.0516(12) Uani 1 1 d . . . . .
H43C H 0.219917 0.327001 0.704194 0.062 Uiso 1 1 calc R U . . .
H43D H 0.185308 0.346570 0.737884 0.062 Uiso 1 1 calc R U . . .
C432 C 0.1563(2) 0.3086(2) 0.71519(15) 0.0532(12) Uani 1 1 d . . . . .
H43E H 0.133958 0.303968 0.736333 0.064 Uiso 1 1 calc R U . . .
H43F H 0.172818 0.273889 0.707290 0.064 Uiso 1 1 calc R U . . .
C433 C 0.1193(3) 0.3588(2) 0.68484(16) 0.0656(15) Uani 1 1 d . . . . .
H43G H 0.090910 0.352097 0.678816 0.098 Uiso 1 1 calc R U . . .
H43H H 0.102254 0.393115 0.692711 0.098 Uiso 1 1 calc R U . . .
H43I H 0.141109 0.363041 0.663672 0.098 Uiso 1 1 calc R U . . .
C434 C 0.2545(3) 0.3034(4) 0.7941(2) 0.0797(17) Uani 1 1 d . U . . .
H43J H 0.282145 0.305387 0.805902 0.096 Uiso 1 1 calc R U . . .
H43K H 0.229544 0.341943 0.779927 0.096 Uiso 1 1 calc R U . . .
C435 C 0.2215(3) 0.2824(5) 0.8233(2) 0.100(2) Uani 1 1 d . U . . .
H43L H 0.182634 0.305266 0.815771 0.120 Uiso 1 1 calc R U . . .
H43M H 0.232961 0.243221 0.824016 0.120 Uiso 1 1 calc R U . . .
C436 C 0.2256(3) 0.2837(4) 0.8595(2) 0.095(2) Uani 1 1 d . U . . .
H43N H 0.213188 0.322949 0.859328 0.114 Uiso 1 1 calc R U . . .
H43O H 0.264362 0.261161 0.867370 0.114 Uiso 1 1 calc R U . . .
C437 C 0.1932(2) 0.2618(3) 0.88602(18) 0.0635(14) Uani 1 1 d . U . . .
H43P H 0.197888 0.263961 0.909756 0.095 Uiso 1 1 calc R U . . .
H43Q H 0.154543 0.284490 0.878836 0.095 Uiso 1 1 calc R U . . .
H43R H 0.205787 0.222619 0.886888 0.095 Uiso 1 1 calc R U . . .
C438 C 0.3245(3) 0.2079(4) 0.78730(19) 0.0792(18) Uani 1 1 d . U . . .
H43S H 0.342337 0.185920 0.769677 0.095 Uiso 1 1 calc R U . . .
H43T H 0.305700 0.189579 0.804645 0.095 Uiso 1 1 calc R U . . .
C439 C 0.3683(3) 0.2075(5) 0.8073(3) 0.109(3) Uani 1 1 d . U . . .
H43U H 0.382703 0.231059 0.790589 0.131 Uiso 1 1 calc R U . . .
H43V H 0.350684 0.225096 0.827048 0.131 Uiso 1 1 calc R U . . .
C440 C 0.4112(4) 0.1553(5) 0.8214(3) 0.115(3) Uani 1 1 d D U . . .
H44A H 0.436983 0.159641 0.833398 0.138 Uiso 1 1 calc R U . . .
H44B H 0.430542 0.138823 0.801542 0.138 Uiso 1 1 calc R U . . .
C441 C 0.3957(5) 0.1163(5) 0.8470(4) 0.138(4) Uani 1 1 d . U . . .
H44C H 0.428437 0.080208 0.855798 0.207 Uiso 1 1 calc R U . . .
H44D H 0.377420 0.131716 0.867167 0.207 Uiso 1 1 calc R U . . .
H44E H 0.370969 0.110865 0.835261 0.207 Uiso 1 1 calc R U . . .
C442 C 0.3107(3) 0.2946(3) 0.7405(2) 0.076(2) Uani 1 1 d . . . . .
H44F H 0.282385 0.333003 0.728559 0.091 Uiso 1 1 calc R U . . .
H44G H 0.336541 0.298194 0.752973 0.091 Uiso 1 1 calc R U . . .
C443 C 0.3410(3) 0.2650(3) 0.71219(17) 0.0612(14) Uani 1 1 d . . . . .
H44H H 0.375308 0.231225 0.722767 0.073 Uiso 1 1 calc R U . . .
H44I H 0.318593 0.252554 0.703814 0.073 Uiso 1 1 calc R U . . .
C444 C 0.3540(3) 0.3025(3) 0.68070(19) 0.0697(17) Uani 1 1 d . . . . .
H44J H 0.319827 0.337399 0.671180 0.084 Uiso 1 1 calc R U . . .
H44K H 0.378168 0.313088 0.688927 0.084 Uiso 1 1 calc R U . . .
C445 C 0.3812(3) 0.2751(3) 0.65108(17) 0.0630(14) Uani 1 1 d . . . . .
H44L H 0.388726 0.301253 0.631360 0.095 Uiso 1 1 calc R U . . .
H44M H 0.415505 0.241002 0.660175 0.095 Uiso 1 1 calc R U . . .
H44N H 0.357141 0.265323 0.642421 0.095 Uiso 1 1 calc R U . . .
N446 N 1.00413(16) -0.32171(15) 1.01085(9) 0.0407(8) Uani 1 1 d . . . . .
C447 C 1.0483(2) -0.3042(2) 0.99873(13) 0.0469(10) Uani 1 1 d . U . . .
H44O H 1.076781 -0.331503 0.986630 0.056 Uiso 1 1 calc R U . . .
H44P H 1.031796 -0.267151 0.980666 0.056 Uiso 1 1 calc R U . . .
C448 C 1.0756(3) -0.3001(3) 1.02764(15) 0.0610(13) Uani 1 1 d . U . . .
H44Q H 1.090440 -0.335932 1.046851 0.073 Uiso 1 1 calc R U . . .
H44R H 1.048626 -0.269864 1.038297 0.073 Uiso 1 1 calc R U . . .
C449 C 1.1214(3) -0.2875(4) 1.01170(19) 0.0757(16) Uani 1 1 d . U . . .
H44S H 1.107072 -0.253972 0.990734 0.091 Uiso 1 1 calc R U . . .
H44T H 1.149985 -0.319575 1.003257 0.091 Uiso 1 1 calc R U . . .
C450 C 1.1464(4) -0.2768(5) 1.0387(3) 0.104(3) Uani 1 1 d . U . . .
H45D H 1.175745 -0.268797 1.027435 0.156 Uiso 1 1 calc R U . . .
H45E H 1.118392 -0.244531 1.046783 0.156 Uiso 1 1 calc R U . . .
H45F H 1.161287 -0.310106 1.059301 0.156 Uiso 1 1 calc R U . . .
C451 C 1.02778(19) -0.38071(18) 1.03578(11) 0.0415(10) Uani 1 1 d . . . . .
H45G H 0.997899 -0.390180 1.043008 0.050 Uiso 1 1 calc R U . . .
H45H H 1.041908 -0.380921 1.057687 0.050 Uiso 1 1 calc R U . . .
C452 C 1.0733(2) -0.4267(2) 1.02068(15) 0.0556(13) Uani 1 1 d . . . . .
H45I H 1.106571 -0.422771 1.018175 0.067 Uiso 1 1 calc R U . . .
H45J H 1.062262 -0.423226 0.996671 0.067 Uiso 1 1 calc R U . . .
C453 C 1.0850(2) -0.4846(2) 1.04607(16) 0.0598(14) Uani 1 1 d . . . . .
H45K H 1.119851 -0.513669 1.039338 0.072 Uiso 1 1 calc R U . . .
H45L H 1.089603 -0.485004 1.070803 0.072 Uiso 1 1 calc R U . . .
C454 C 1.0413(3) -0.4998(2) 1.04558(19) 0.0701(16) Uani 1 1 d . . . . .
H45M H 1.051385 -0.536935 1.062266 0.105 Uiso 1 1 calc R U . . .
H45N H 1.006781 -0.471807 1.052834 0.105 Uiso 1 1 calc R U . . .
H45O H 1.037064 -0.500506 1.021332 0.105 Uiso 1 1 calc R U . . .
C455 C 0.97934(19) -0.31740(19) 0.97718(12) 0.0421(10) Uani 1 1 d . . . . .
H45P H 0.963922 -0.278002 0.962145 0.050 Uiso 1 1 calc R U . . .
H45Q H 1.009076 -0.340990 0.963588 0.050 Uiso 1 1 calc R U . . .
C456 C 0.93547(19) -0.3343(2) 0.98214(12) 0.0436(10) Uani 1 1 d . . . . .
H45R H 0.905315 -0.311715 0.995970 0.052 Uiso 1 1 calc R U . . .
H45S H 0.950487 -0.374463 0.995652 0.052 Uiso 1 1 calc R U . . .
C457 C 0.9142(2) -0.3248(2) 0.94546(13) 0.0500(11) Uani 1 1 d . . . . .
H45T H 0.944835 -0.347031 0.931762 0.060 Uiso 1 1 calc R U . . .
H45U H 0.899612 -0.284578 0.932165 0.060 Uiso 1 1 calc R U . . .
C458 C 0.8695(2) -0.3411(3) 0.94787(14) 0.0557(12) Uani 1 1 d . . . . .
H45V H 0.857338 -0.334141 0.923680 0.084 Uiso 1 1 calc R U . . .
H45W H 0.883917 -0.381051 0.960543 0.084 Uiso 1 1 calc R U . . .
H45X H 0.838680 -0.318578 0.960946 0.084 Uiso 1 1 calc R U . . .
C459 C 0.9615(2) -0.2839(2) 1.03199(13) 0.0468(10) Uani 1 1 d . . . . .
H45Y H 0.979225 -0.288967 1.053969 0.056 Uiso 1 1 calc R U . . .
H45Z H 0.933910 -0.296691 1.039577 0.056 Uiso 1 1 calc R U . . .
C460 C 0.9321(2) -0.2216(2) 1.01281(17) 0.0606(14) Uani 1 1 d . . . . .
H46A H 0.913502 -0.215520 0.990901 0.073 Uiso 1 1 calc R U . . .
H46B H 0.958853 -0.207694 1.005548 0.073 Uiso 1 1 calc R U . . .
C461 C 0.8904(3) -0.1891(3) 1.0373(2) 0.0731(17) Uani 1 1 d . . . . .
H46C H 0.863117 -0.202480 1.043679 0.088 Uiso 1 1 calc R U . . .
H46D H 0.909071 -0.197267 1.059675 0.088 Uiso 1 1 calc R U . . .
C462 C 0.8614(3) -0.1268(3) 1.0206(3) 0.100(3) Uani 1 1 d . . . . .
H46E H 0.835253 -0.108252 1.037528 0.150 Uiso 1 1 calc R U . . .
H46F H 0.888060 -0.113082 1.014714 0.150 Uiso 1 1 calc R U . . .
H46G H 0.842076 -0.118298 0.998708 0.150 Uiso 1 1 calc R U . . .
N463 N 1.0008(3) 0.1894(2) 0.46480(13) 0.0709(13) Uani 1 1 d . U . . .
C464 C 1.0406(3) 0.1829(4) 0.4335(2) 0.088(2) Uani 1 1 d . U . . .
H46H H 1.042668 0.153477 0.423986 0.106 Uiso 1 1 calc R U . . .
H46I H 1.025106 0.218617 0.414232 0.106 Uiso 1 1 calc R U . . .
C465 C 1.0978(4) 0.1680(5) 0.4418(2) 0.105(2) Uani 1 1 d . U . . .
H46J H 1.116806 0.128959 0.457310 0.126 Uiso 1 1 calc R U . . .
H46K H 1.096612 0.193358 0.454895 0.126 Uiso 1 1 calc R U . . .
C466 C 1.1309(4) 0.1738(5) 0.4048(3) 0.120(3) Uani 1 1 d D U . . .
H46L H 1.170257 0.155845 0.410512 0.144 Uiso 1 1 calc R U . . .
H46M H 1.126188 0.154069 0.389721 0.144 Uiso 1 1 calc R U . . .
C467 C 1.1119(5) 0.2311(6) 0.3856(3) 0.147(4) Uani 1 1 d D U . . .
H46N H 1.132470 0.233476 0.363491 0.221 Uiso 1 1 calc DR U . . .
H46O H 1.073132 0.248781 0.379603 0.221 Uiso 1 1 calc R U . . .
H46P H 1.117151 0.250555 0.400371 0.221 Uiso 1 1 calc R U . . .
C468 C 1.0232(3) 0.1365(2) 0.49638(16) 0.0751(17) Uani 1 1 d D U . . .
H46Q H 1.051232 0.136008 0.509464 0.090 Uiso 0.5 1 calc R U P L 1
H46R H 0.993284 0.137796 0.513074 0.090 Uiso 0.5 1 calc R U P L 1
H46U H 1.058767 0.129949 0.503571 0.090 Uiso 0.5 1 calc R U P M 2
H46V H 0.998385 0.145266 0.516606 0.090 Uiso 0.5 1 calc R U P M 2
C469 C 1.0479(9) 0.0832(5) 0.4848(4) 0.077(4) Uani 0.5 1 d D U P N 1
H46S H 1.075823 0.082510 0.466476 0.093 Uiso 0.5 1 calc R U P N 1
H46T H 1.019492 0.080263 0.474611 0.093 Uiso 0.5 1 calc R U P N 1
C470 C 1.0736(8) 0.0353(5) 0.5185(4) 0.082(3) Uani 0.5 1 d D U P N 1
H47A H 1.102941 0.038693 0.527047 0.099 Uiso 0.5 1 calc R U P N 1
H47B H 1.045591 0.040509 0.537134 0.099 Uiso 0.5 1 calc R U P N 1
C471 C 1.0969(8) -0.0227(6) 0.5153(4) 0.090(4) Uani 0.5 1 d D U P N 1
H47C H 1.112174 -0.049705 0.538630 0.135 Uiso 0.5 1 calc R U P N 1
H47D H 1.068233 -0.027503 0.507730 0.135 Uiso 0.5 1 calc R U P N 1
H47E H 1.125801 -0.029326 0.497604 0.135 Uiso 0.5 1 calc R U P N 1
C47A C 1.0316(9) 0.0811(5) 0.4928(4) 0.080(4) Uani 0.5 1 d D U P N 2
H47X H 0.997509 0.087722 0.483137 0.096 Uiso 0.5 1 calc R U P N 2
H47Y H 1.060367 0.068822 0.475079 0.096 Uiso 0.5 1 calc R U P N 2
C47B C 1.0475(8) 0.0338(6) 0.5273(4) 0.087(4) Uani 0.5 1 d D U P N 2
H47Z H 1.081634 0.027303 0.536957 0.104 Uiso 0.5 1 calc R U P N 2
H471 H 1.018809 0.046246 0.545038 0.104 Uiso 0.5 1 calc R U P N 2
C47C C 1.0559(9) -0.0209(6) 0.5243(4) 0.102(4) Uani 0.5 1 d D U P N 2
H472 H 1.066003 -0.048533 0.547867 0.153 Uiso 0.5 1 calc R U P N 2
H473 H 1.022140 -0.015569 0.515567 0.153 Uiso 0.5 1 calc R U P N 2
H474 H 1.085136 -0.034563 0.507463 0.153 Uiso 0.5 1 calc R U P N 2
C472 C 0.9481(3) 0.2015(3) 0.45002(16) 0.0676(16) Uani 1 1 d . . . . .
H47F H 0.953595 0.167157 0.444919 0.081 Uiso 1 1 calc R U . . .
H47G H 0.939385 0.231101 0.426960 0.081 Uiso 1 1 calc R U . . .
C473 C 0.8996(3) 0.2202(3) 0.47402(15) 0.0710(17) Uani 1 1 d . . . . .
H47H H 0.888986 0.258163 0.475693 0.085 Uiso 1 1 calc R U . . .
H47I H 0.909343 0.194009 0.498407 0.085 Uiso 1 1 calc R U . . .
C474 C 0.8516(3) 0.2212(3) 0.45859(19) 0.084(2) Uani 1 1 d . . . . .
H47J H 0.843142 0.245950 0.433770 0.100 Uiso 1 1 calc R U . . .
H47K H 0.861843 0.182822 0.457883 0.100 Uiso 1 1 calc R U . . .
C475 C 0.8023(4) 0.2420(6) 0.4810(3) 0.123(4) Uani 1 1 d . . . . .
H47L H 0.772208 0.242338 0.470808 0.184 Uiso 1 1 calc R U . . .
H47M H 0.810550 0.217129 0.505480 0.184 Uiso 1 1 calc R U . . .
H47N H 0.791878 0.280163 0.481404 0.184 Uiso 1 1 calc R U . . .
C476 C 0.9936(4) 0.2363(3) 0.47885(17) 0.0794(18) Uani 1 1 d . U . . .
H47O H 1.029086 0.226067 0.488596 0.095 Uiso 1 1 calc R U . . .
H47P H 0.967916 0.239479 0.498939 0.095 Uiso 1 1 calc R U . . .
C477 C 0.9723(5) 0.2941(3) 0.4512(2) 0.104(2) Uani 1 1 d . U . . .
H47Q H 1.001515 0.294558 0.434268 0.125 Uiso 1 1 calc R U . . .
H47R H 0.941400 0.301279 0.437251 0.125 Uiso 1 1 calc R U . . .
C478 C 0.9536(6) 0.3401(4) 0.4701(3) 0.132(3) Uani 1 1 d . U . . .
H47S H 0.986015 0.335701 0.480640 0.159 Uiso 1 1 calc R U . . .
H47T H 0.929792 0.334434 0.489982 0.159 Uiso 1 1 calc R U . . .
C479 C 0.9226(6) 0.4007(4) 0.4459(3) 0.152(4) Uani 1 1 d . U . . .
H47U H 0.912206 0.427317 0.460081 0.228 Uiso 1 1 calc R U . . .
H47V H 0.946071 0.407345 0.426399 0.228 Uiso 1 1 calc DR U . . .
H47W H 0.889733 0.406075 0.435760 0.228 Uiso 1 1 calc R U . . .
N480 N 0.6277(3) -0.0146(2) 0.91828(16) 0.0935(17) Uani 1 1 d D U . . .
C481 C 0.6830(4) -0.0648(4) 0.9380(3) 0.099(2) Uani 1 1 d D U . . .
H48A H 0.709536 -0.050817 0.935403 0.119 Uiso 1 1 calc R U . . .
H48B H 0.675917 -0.075470 0.963915 0.119 Uiso 1 1 calc R U . . .
C482 C 0.7069(4) -0.1129(4) 0.9260(3) 0.139(4) Uani 1 1 d D U . . .
H48C H 0.676670 -0.118352 0.921153 0.166 Uiso 1 1 calc R U . . .
H48D H 0.722913 -0.103615 0.902596 0.166 Uiso 1 1 calc R U . . .
C483 C 0.7461(4) -0.1646(5) 0.9453(3) 0.151(4) Uani 1 1 d D U . . .
H48E H 0.726186 -0.179358 0.964359 0.181 Uiso 1 1 calc R U . . .
H48F H 0.759162 -0.188860 0.928935 0.181 Uiso 1 1 calc R U . . .
C484 C 0.7922(4) -0.1762(6) 0.9620(3) 0.141(4) Uani 1 1 d D U . . .
H48G H 0.812633 -0.216551 0.973695 0.211 Uiso 1 1 calc R U . . .
H48H H 0.815120 -0.164897 0.944116 0.211 Uiso 1 1 calc R U . . .
H48I H 0.781760 -0.155285 0.979954 0.211 Uiso 1 1 calc R U . . .
C485 C 0.5864(4) -0.0320(5) 0.9227(3) 0.116(3) Uani 1 1 d D U . . .
H48J H 0.551970 0.002001 0.912512 0.140 Uiso 1 1 calc R U . . .
H48K H 0.596626 -0.057345 0.907268 0.140 Uiso 1 1 calc R U . . .
C486 C 0.5745(4) -0.0584(5) 0.9558(3) 0.124(3) Uani 1 1 d D U . . .
H48L H 0.580097 -0.043831 0.974111 0.149 Uiso 1 1 calc R U . . .
H48M H 0.600796 -0.099063 0.961391 0.149 Uiso 1 1 calc R U . . .
C487 C 0.5177(6) -0.0511(7) 0.9591(4) 0.163(4) Uani 1 1 d D U . . .
H48N H 0.492452 -0.014181 0.963631 0.196 Uiso 1 1 calc R U . . .
H48O H 0.506479 -0.050689 0.936103 0.196 Uiso 1 1 calc R U . . .
C488 C 0.5126(7) -0.0939(7) 0.9870(5) 0.176(5) Uani 1 1 d D U . . .
H48P H 0.474849 -0.086683 0.987709 0.263 Uiso 1 1 calc R U . . .
H48Q H 0.536802 -0.130483 0.982461 0.263 Uiso 1 1 calc R U . . .
H48R H 0.522762 -0.093942 1.010015 0.263 Uiso 1 1 calc R U . . .
C489 C 0.6108(4) 0.0286(3) 0.9354(2) 0.088(2) Uani 1 1 d D U . . .
H48S H 0.609785 0.013034 0.961636 0.106 Uiso 1 1 calc R U . . .
H48T H 0.573550 0.058737 0.926930 0.106 Uiso 1 1 calc R U . . .
C490 C 0.6485(5) 0.0521(4) 0.9276(3) 0.128(3) Uani 1 1 d . U . . .
H49A H 0.685556 0.022219 0.936695 0.154 Uiso 1 1 calc DR U . . .
H49B H 0.650220 0.066854 0.901378 0.154 Uiso 1 1 calc R U . . .
C491 C 0.6289(6) 0.0998(5) 0.9455(4) 0.132(3) Uani 1 1 d . U . . .
H49C H 0.592170 0.128930 0.935432 0.158 Uiso 1 1 calc R U . . .
H49D H 0.624294 0.084252 0.971254 0.158 Uiso 1 1 calc R U . . .
C492 C 0.6597(5) 0.1276(6) 0.9436(4) 0.144(4) Uani 1 1 d . U . . .
H49E H 0.640907 0.156482 0.956513 0.216 Uiso 1 1 calc R U . . .
H49F H 0.695846 0.100286 0.954568 0.216 Uiso 1 1 calc R U . . .
H49G H 0.663497 0.145277 0.918495 0.216 Uiso 1 1 calc R U . . .
C493 C 0.6423(5) -0.0015(4) 0.8798(2) 0.124(3) Uani 1 1 d D U . . .
H49H H 0.639783 -0.027225 0.868809 0.149 Uiso 1 1 calc R U . . .
H49I H 0.680930 -0.010031 0.878848 0.149 Uiso 1 1 calc R U . . .
C494 C 0.6080(6) 0.0593(4) 0.8564(3) 0.135(3) Uani 1 1 d D U . . .
H49J H 0.624510 0.082525 0.857486 0.161 Uiso 1 1 calc DR U . . .
H49K H 0.570693 0.075831 0.865843 0.161 Uiso 1 1 calc R U . . .
C495 C 0.6052(6) 0.0599(5) 0.8162(3) 0.160(4) Uani 1 1 d D U . . .
H49L H 0.640550 0.032312 0.808835 0.191 Uiso 1 1 calc R U . . .
H49M H 0.594688 0.097673 0.799648 0.191 Uiso 1 1 calc DR U . . .
C496 C 0.5572(5) 0.0417(4) 0.8175(3) 0.138(4) Uani 1 1 d D U . . .
H49N H 0.551860 0.040618 0.793568 0.207 Uiso 1 1 calc R U . . .
H49O H 0.568452 0.004484 0.834389 0.207 Uiso 1 1 calc R U . . .
H49P H 0.522981 0.069287 0.825280 0.207 Uiso 1 1 calc R U . . .
N497 N 0.6129(2) 1.1427(2) 0.54863(12) 0.0576(11) Uani 1 1 d . . . . .
C498 C 0.6563(3) 1.0884(3) 0.57376(17) 0.0647(14) Uani 1 1 d . U . . .
H49Q H 0.656015 1.095945 0.596875 0.078 Uiso 1 1 calc R U . . .
H49R H 0.644782 1.059328 0.578567 0.078 Uiso 1 1 calc R U . . .
C499 C 0.7118(3) 1.0647(3) 0.56186(19) 0.0729(16) Uani 1 1 d . U . . .
H49S H 0.726363 1.090602 0.560350 0.087 Uiso 1 1 calc R U . . .
H49T H 0.712952 1.059971 0.537700 0.087 Uiso 1 1 calc R U . . .
C500 C 0.7480(3) 1.0060(3) 0.5889(2) 0.094(2) Uani 1 1 d . U . . .
H50A H 0.744963 1.010941 0.613220 0.112 Uiso 1 1 calc R U . . .
H50B H 0.733821 0.980150 0.589631 0.112 Uiso 1 1 calc R U . . .
C501 C 0.8061(4) 0.9802(4) 0.5793(3) 0.113(3) Uani 1 1 d . U . . .
H50C H 0.826496 0.943979 0.596998 0.170 Uiso 1 1 calc R U . . .
H50D H 0.809562 0.974335 0.555531 0.170 Uiso 1 1 calc R U . . .
H50E H 0.820709 1.005143 0.579134 0.170 Uiso 1 1 calc R U . . .
C502 C 0.6288(3) 1.1892(3) 0.53944(19) 0.0704(15) Uani 1 1 d . U . . .
H50F H 0.662892 1.177098 0.525807 0.084 Uiso 1 1 calc DR U . . .
H50G H 0.600084 1.223063 0.523266 0.084 Uiso 1 1 calc R U . . .
C503 C 0.6370(3) 1.2059(3) 0.5698(2) 0.0825(18) Uani 1 1 d . U . . .
H50H H 0.664249 1.172412 0.587081 0.099 Uiso 1 1 calc R U . . .
H50I H 0.602281 1.221954 0.582457 0.099 Uiso 1 1 calc R U . . .
C504 C 0.6570(5) 1.2499(4) 0.5554(3) 0.119(3) Uani 1 1 d . U . . .
H50J H 0.691586 1.232949 0.542895 0.142 Uiso 1 1 calc R U . . .
H50K H 0.629898 1.282176 0.537479 0.142 Uiso 1 1 calc R U . . .
C505 C 0.6655(6) 1.2704(6) 0.5815(3) 0.142(4) Uani 1 1 d . U . . .
H50L H 0.678034 1.297862 0.569861 0.212 Uiso 1 1 calc R U . . .
H50M H 0.631270 1.288436 0.593696 0.212 Uiso 1 1 calc R U . . .
H50N H 0.693119 1.239080 0.599127 0.212 Uiso 1 1 calc R U . . .
C506 C 0.6088(3) 1.1337(3) 0.51319(14) 0.0667(15) Uani 1 1 d . U . . .
H50O H 0.644179 1.124313 0.501116 0.080 Uiso 1 1 calc DR U . . .
H50P H 0.581004 1.169582 0.497898 0.080 Uiso 1 1 calc DR U . . .
C507 C 0.5943(4) 1.0880(3) 0.51540(16) 0.0797(17) Uani 1 1 d . U . . .
H50Q H 0.621102 1.051607 0.530876 0.096 Uiso 1 1 calc R U . . .
H50R H 0.557676 1.097719 0.525665 0.096 Uiso 1 1 calc R U . . .
C508 C 0.5949(4) 1.0838(4) 0.47746(16) 0.0867(19) Uani 1 1 d . U . . .
H50S H 0.629856 1.079581 0.466327 0.104 Uiso 1 1 calc R U . . .
H50T H 0.565137 1.119023 0.463043 0.104 Uiso 1 1 calc R U . . .
C509 C 0.5878(5) 1.0336(4) 0.4769(2) 0.105(2) Uani 1 1 d . U . . .
H50U H 0.588428 1.032394 0.452062 0.157 Uiso 1 1 calc R U . . .
H50V H 0.617587 0.998600 0.490721 0.157 Uiso 1 1 calc R U . . .
H50W H 0.552892 1.038027 0.487438 0.157 Uiso 1 1 calc R U . . .
C510 C 0.5598(2) 1.1589(3) 0.56844(16) 0.0620(14) Uani 1 1 d . . . . .
H51A H 0.550417 1.128414 0.572676 0.074 Uiso 1 1 calc R U . . .
H51B H 0.565668 1.161144 0.592152 0.074 Uiso 1 1 calc R U . . .
C511 C 0.5129(3) 1.2123(3) 0.5504(2) 0.0753(17) Uani 1 1 d . . . . .
H51C H 0.507478 1.211820 0.526084 0.090 Uiso 1 1 calc R U . . .
H51D H 0.519896 1.243938 0.548102 0.090 Uiso 1 1 calc R U . . .
C512 C 0.4616(3) 1.2202(4) 0.5725(2) 0.091(2) Uani 1 1 d . . . . .
H51E H 0.468959 1.218898 0.596889 0.109 Uiso 1 1 calc R U . . .
H51F H 0.431913 1.258479 0.561746 0.109 Uiso 1 1 calc R U . . .
C513 C 0.4411(5) 1.1812(6) 0.5762(4) 0.138(4) Uani 1 1 d . . . . .
H51G H 0.408467 1.191431 0.590900 0.206 Uiso 1 1 calc R U . . .
H51H H 0.431890 1.182775 0.552495 0.206 Uiso 1 1 calc R U . . .
H51I H 0.469124 1.142993 0.587817 0.206 Uiso 1 1 calc R U . . .
N514 N 0.4007(2) 0.68701(19) 1.01441(12) 0.0679(13) Uani 1 1 d . U . . .
C515 C 0.3618(4) 0.6942(3) 1.04594(17) 0.086(2) Uani 1 1 d . U . . .
H51J H 0.378141 0.698538 1.064883 0.103 Uiso 1 1 calc R U . . .
H51K H 0.359212 0.659194 1.055858 0.103 Uiso 1 1 calc R U . . .
C516 C 0.3038(4) 0.7438(3) 1.0377(2) 0.107(3) Uani 1 1 d . U . . .
H51L H 0.305932 0.778949 1.027118 0.128 Uiso 1 1 calc R U . . .
H51M H 0.286397 0.738898 1.019601 0.128 Uiso 1 1 calc R U . . .
C517 C 0.2685(4) 0.7494(4) 1.0702(2) 0.115(3) Uani 1 1 d . U . . .
H51N H 0.271290 0.712359 1.082917 0.138 Uiso 1 1 calc R U . . .
H51O H 0.230133 0.775694 1.062207 0.138 Uiso 1 1 calc R U . . .
C518 C 0.2832(5) 0.7703(5) 1.0962(3) 0.118(3) Uani 1 1 d . U . . .
H51P H 0.258616 0.772836 1.116535 0.177 Uiso 1 1 calc R U . . .
H51Q H 0.320870 0.744045 1.104863 0.177 Uiso 1 1 calc R U . . .
H51R H 0.279649 0.807477 1.084120 0.177 Uiso 1 1 calc R U . . .
C519 C 0.4146(3) 0.7354(3) 1.00201(19) 0.0749(16) Uani 1 1 d . U . . .
H51S H 0.437173 0.731095 0.980408 0.090 Uiso 1 1 calc R U . . .
H51T H 0.380328 0.771301 0.995014 0.090 Uiso 1 1 calc R U . . .
C520 C 0.4445(5) 0.7388(4) 1.0296(3) 0.111(2) Uani 1 1 d . U . . .
H52A H 0.477187 0.701967 1.038391 0.134 Uiso 1 1 calc R U . . .
H52B H 0.420596 0.747522 1.050161 0.134 Uiso 1 1 calc R U . . .
C521 C 0.4619(5) 0.7845(4) 1.0136(3) 0.116(3) Uani 1 1 d . U . . .
H52C H 0.487011 0.775425 0.993576 0.139 Uiso 1 1 calc R U . . .
H52D H 0.429528 0.821492 1.004311 0.139 Uiso 1 1 calc R U . . .
C522 C 0.4907(6) 0.7865(5) 1.0437(4) 0.157(5) Uani 1 1 d . U . . .
H52E H 0.502114 0.815298 1.034243 0.236 Uiso 1 1 calc R U . . .
H52F H 0.465402 0.795706 1.063347 0.236 Uiso 1 1 calc R U . . .
H52G H 0.522670 0.749812 1.052652 0.236 Uiso 1 1 calc R U . . .
C523 C 0.4510(3) 0.6305(2) 1.02784(17) 0.0723(18) Uani 1 1 d . . . . .
H52H H 0.463292 0.629181 1.050820 0.087 Uiso 1 1 calc R U . . .
H52I H 0.440526 0.600675 1.032821 0.087 Uiso 1 1 calc R U . . .
C524 C 0.4981(3) 0.6174(3) 1.0029(3) 0.092(3) Uani 1 1 d . . . . .
H52J H 0.511205 0.644947 0.999418 0.110 Uiso 1 1 calc R U . . .
H52K H 0.485867 0.620783 0.979317 0.110 Uiso 1 1 calc R U . . .
C525 C 0.5446(3) 0.5584(3) 1.0176(2) 0.088(2) Uani 1 1 d . . . . .
H52L H 0.552454 0.553488 1.042741 0.106 Uiso 1 1 calc R U . . .
H52M H 0.532570 0.530988 1.017843 0.106 Uiso 1 1 calc R U . . .
C526 C 0.5945(4) 0.5454(4) 0.9977(3) 0.127(4) Uani 1 1 d . . . . .
H52N H 0.622268 0.506831 1.008838 0.191 Uiso 1 1 calc R U . . .
H52O H 0.587507 0.549015 0.972933 0.191 Uiso 1 1 calc R U . . .
H52P H 0.607426 0.571553 0.997874 0.191 Uiso 1 1 calc R U . . .
C527 C 0.3754(2) 0.6878(2) 0.98306(15) 0.0592(13) Uani 1 1 d . . . . .
H52Q H 0.400985 0.685096 0.962950 0.071 Uiso 1 1 calc R U . . .
H52R H 0.342036 0.724470 0.975622 0.071 Uiso 1 1 calc R U . . .
C528 C 0.3603(3) 0.6413(3) 0.9891(2) 0.082(2) Uani 1 1 d . . . . .
H52S H 0.393795 0.604571 0.992021 0.099 Uiso 1 1 calc R U . . .
H52T H 0.339135 0.639535 1.011321 0.099 Uiso 1 1 calc R U . . .
C529 C 0.3269(3) 0.6529(4) 0.9577(3) 0.097(2) Uani 1 1 d . . . . .
H52U H 0.344018 0.663979 0.935232 0.116 Uiso 1 1 calc R U . . .
H52V H 0.326435 0.618216 0.958148 0.116 Uiso 1 1 calc R U . . .
C530 C 0.2727(6) 0.6963(6) 0.9584(4) 0.163(5) Uani 1 1 d . . . . .
H53A H 0.252066 0.702830 0.937646 0.244 Uiso 1 1 calc R U . . .
H53B H 0.255426 0.685166 0.980480 0.244 Uiso 1 1 calc R U . . .
H53C H 0.272995 0.730894 0.957580 0.244 Uiso 1 1 calc R U . . .
N531 N 0.7475(3) 0.8230(2) 0.45068(15) 0.0816(15) Uani 1 1 d . U . . .
C532 C 0.7136(4) 0.8102(3) 0.48248(18) 0.093(2) Uani 1 1 d . U . . .
H53D H 0.717037 0.773067 0.484825 0.112 Uiso 1 1 calc R U . . .
H53E H 0.729109 0.807682 0.504644 0.112 Uiso 1 1 calc R U . . .
C533 C 0.6539(5) 0.8532(4) 0.47952(18) 0.103(2) Uani 1 1 d . U . . .
H53F H 0.638626 0.859141 0.456283 0.124 Uiso 1 1 calc R U . . .
H53G H 0.649490 0.889515 0.480469 0.124 Uiso 1 1 calc DR U . . .
C534 C 0.6226(5) 0.8326(4) 0.5107(2) 0.109(2) Uani 1 1 d . U . . .
H53H H 0.624695 0.797754 0.508660 0.131 Uiso 1 1 calc R U . . .
H53I H 0.639591 0.823948 0.533874 0.131 Uiso 1 1 calc R U . . .
C535 C 0.5651(6) 0.8763(4) 0.5094(2) 0.131(3) Uani 1 1 d . U . . .
H53J H 0.545650 0.862906 0.529106 0.197 Uiso 1 1 calc R U . . .
H53K H 0.563130 0.910523 0.511650 0.197 Uiso 1 1 calc R U . . .
H53L H 0.548264 0.884382 0.486486 0.197 Uiso 1 1 calc R U . . .
C536 C 0.7447(7) 0.8819(9) 0.4435(6) 0.068(3) Uani 0.673(9) 1 d . U P O 1
H53M H 0.764369 0.888130 0.421177 0.082 Uiso 0.673(9) 1 calc R U P O 1
H53N H 0.706090 0.911232 0.439167 0.082 Uiso 0.673(9) 1 calc R U P O 1
C537 C 0.7671(6) 0.8903(4) 0.4719(3) 0.072(2) Uani 0.673(9) 1 d . U P O 1
H53O H 0.806676 0.863606 0.475045 0.087 Uiso 0.673(9) 1 calc R U P O 1
H53P H 0.749438 0.882202 0.494801 0.087 Uiso 0.673(9) 1 calc R U P O 1
C538 C 0.7584(5) 0.9494(4) 0.4630(2) 0.0645(19) Uani 0.673(9) 1 d . U P O 1
H53Q H 0.780408 0.955500 0.441979 0.077 Uiso 0.673(9) 1 calc R U P O 1
H53R H 0.719555 0.976089 0.456189 0.077 Uiso 0.673(9) 1 calc R U P O 1
C539 C 0.7731(5) 0.9624(4) 0.4930(3) 0.080(2) Uani 0.673(9) 1 d . U P O 1
H53S H 0.766359 1.001361 0.485450 0.120 Uiso 0.673(9) 1 calc DR U P O 1
H53T H 0.750750 0.957550 0.513807 0.120 Uiso 0.673(9) 1 calc R U P O 1
H53U H 0.811673 0.936937 0.499581 0.120 Uiso 0.673(9) 1 calc R U P O 1
C53A C 0.7327(16) 0.8797(18) 0.4438(13) 0.066(4) Uani 0.327(9) 1 d . U P O 2
H53V H 0.695833 0.902764 0.432487 0.080 Uiso 0.327(9) 1 calc R U P O 2
H53W H 0.758253 0.887774 0.426361 0.080 Uiso 0.327(9) 1 calc R U P O 2
C53B C 0.7324(11) 0.8990(8) 0.4795(5) 0.065(3) Uani 0.327(9) 1 d . U P O 2
H53X H 0.705378 0.893172 0.496588 0.078 Uiso 0.327(9) 1 calc R U P O 2
H53Y H 0.768745 0.875440 0.491499 0.078 Uiso 0.327(9) 1 calc DR U P O 2
C53C C 0.7184(10) 0.9597(8) 0.4692(5) 0.067(3) Uani 0.327(9) 1 d . U P O 2
H53Z H 0.681457 0.983500 0.457989 0.080 Uiso 0.327(9) 1 calc R U P O 2
H531 H 0.744674 0.965898 0.451525 0.080 Uiso 0.327(9) 1 calc R U P O 2
C53D C 0.7203(10) 0.9758(8) 0.5025(5) 0.067(3) Uani 0.327(9) 1 d . U P O 2
H532 H 0.711181 1.015486 0.495889 0.101 Uiso 0.327(9) 1 calc R U P O 2
H533 H 0.693973 0.969981 0.519807 0.101 Uiso 0.327(9) 1 calc R U P O 2
H534 H 0.757024 0.952424 0.513360 0.101 Uiso 0.327(9) 1 calc R U P O 2
C540 C 0.8031(4) 0.7780(3) 0.4621(3) 0.105(2) Uani 1 1 d D U . . .
H54A H 0.812698 0.781071 0.484484 0.126 Uiso 1 1 calc R U . . .
H54B H 0.804107 0.741210 0.467516 0.126 Uiso 1 1 calc R U . . .
C541 C 0.8421(4) 0.7795(4) 0.4365(3) 0.116(3) Uani 1 1 d D U . . .
H54C H 0.833364 0.818931 0.424576 0.140 Uiso 1 1 calc R U . . .
H54D H 0.842028 0.762200 0.418051 0.140 Uiso 1 1 calc R U . . .
C542 C 0.8961(5) 0.7484(6) 0.4542(4) 0.158(4) Uani 1 1 d D U . . .
H54E H 0.893663 0.764691 0.473880 0.189 Uiso 1 1 calc R U . . .
H54F H 0.903622 0.709194 0.465489 0.189 Uiso 1 1 calc R U . . .
C543 C 0.9401(6) 0.7465(6) 0.4346(5) 0.170(5) Uani 1 1 d D U . . .
H54G H 0.972769 0.724452 0.450144 0.255 Uiso 1 1 calc R U . . .
H54H H 0.944617 0.729000 0.415535 0.255 Uiso 1 1 calc R U . . .
H54I H 0.934604 0.784805 0.423973 0.255 Uiso 1 1 calc R U . . .
C544 C 0.7291(3) 0.8204(3) 0.41672(17) 0.0724(18) Uani 1 1 d . . . . .
H54J H 0.692114 0.852524 0.409805 0.087 Uiso 1 1 calc R U . . .
H54K H 0.753812 0.825056 0.397178 0.087 Uiso 1 1 calc R U . . .
C545 C 0.7278(3) 0.7668(3) 0.4199(2) 0.0777(19) Uani 1 1 d . . . . .
H54L H 0.698631 0.764636 0.436203 0.093 Uiso 1 1 calc R U . . .
H54M H 0.763051 0.733837 0.429788 0.093 Uiso 1 1 calc R U . . .
C546 C 0.7171(4) 0.7665(4) 0.3821(2) 0.091(2) Uani 1 1 d . . . . .
H54N H 0.702614 0.740229 0.384770 0.110 Uiso 1 1 calc R U . . .
H54O H 0.688943 0.804523 0.369436 0.110 Uiso 1 1 calc R U . . .
C547 C 0.7670(5) 0.7495(4) 0.3600(3) 0.110(3) Uani 1 1 d . . . . .
H54P H 0.757875 0.750034 0.336507 0.165 Uiso 1 1 calc R U . . .
H54Q H 0.781113 0.775811 0.356751 0.165 Uiso 1 1 calc R U . . .
H54R H 0.794790 0.711485 0.372093 0.165 Uiso 1 1 calc R U . . .
N548 N 0.3536(3) 0.4841(3) 0.44327(13) 0.0773(13) Uani 1 1 d . U . . .
C549 C 0.4167(3) 0.4456(4) 0.44120(19) 0.0889(18) Uani 1 1 d D U . . .
H54S H 0.422884 0.424006 0.423956 0.107 Uiso 1 1 calc R U . . .
H54T H 0.433408 0.470302 0.431220 0.107 Uiso 1 1 calc R U . . .
C550 C 0.4462(4) 0.4053(4) 0.4751(3) 0.112(3) Uani 1 1 d D U . . .
H55A H 0.434171 0.376511 0.482419 0.134 Uiso 1 1 calc R U . . .
H55B H 0.433718 0.426012 0.493596 0.134 Uiso 1 1 calc R U . . .
C551 C 0.5080(4) 0.3747(5) 0.4765(4) 0.131(3) Uani 1 1 d D U . . .
H55C H 0.520905 0.339892 0.496616 0.158 Uiso 1 1 calc R U . . .
H55D H 0.521787 0.363709 0.454049 0.158 Uiso 1 1 calc R U . . .
C552 C 0.5295(5) 0.4084(6) 0.4812(4) 0.153(5) Uani 1 1 d D U . . .
H55E H 0.569446 0.387056 0.481963 0.229 Uiso 1 1 calc R U . . .
H55F H 0.517445 0.442499 0.461098 0.229 Uiso 1 1 calc R U . . .
H55G H 0.516562 0.418689 0.503653 0.229 Uiso 1 1 calc R U . . .
C553 C 0.3273(3) 0.4476(3) 0.46183(17) 0.0774(17) Uani 1 1 d D U . . .
H55H H 0.287892 0.472254 0.464138 0.093 Uiso 1 1 calc R U . . .
H55I H 0.343303 0.426649 0.486303 0.093 Uiso 1 1 calc R U . . .
C554 C 0.3346(4) 0.4057(3) 0.4421(2) 0.0877(19) Uani 1 1 d D U . . .
H55J H 0.311394 0.426062 0.420099 0.105 Uiso 1 1 calc R U . . .
H55K H 0.373010 0.386584 0.434961 0.105 Uiso 1 1 calc R U . . .
C555 C 0.3192(4) 0.3621(4) 0.4658(2) 0.103(2) Uani 1 1 d D U . . .
H55L H 0.311181 0.344398 0.450693 0.124 Uiso 1 1 calc R U . . .
H55M H 0.286169 0.380416 0.479290 0.124 Uiso 1 1 calc R U . . .
C556 C 0.3670(6) 0.3166(5) 0.4922(3) 0.147(4) Uani 1 1 d D U . . .
H55N H 0.357200 0.288522 0.507404 0.221 Uiso 1 1 calc R U . . .
H55O H 0.399559 0.298325 0.478664 0.221 Uiso 1 1 calc R U . . .
H55P H 0.374610 0.334254 0.507190 0.221 Uiso 1 1 calc R U . . .
C557 C 0.3394(4) 0.5092(4) 0.4046(2) 0.095(2) Uani 1 1 d D U . . .
H55Q H 0.358982 0.530731 0.393433 0.114 Uiso 1 1 calc R U . . .
H55R H 0.350753 0.479127 0.392831 0.114 Uiso 1 1 calc R U . . .
C558 C 0.2808(4) 0.5465(4) 0.3997(3) 0.119(3) Uani 1 1 d D U . . .
H55S H 0.268298 0.571072 0.415874 0.143 Uiso 1 1 calc R U . . .
H55T H 0.261756 0.523771 0.406156 0.143 Uiso 1 1 calc R U . . .
C559 C 0.2658(5) 0.5833(4) 0.3605(3) 0.125(3) Uani 1 1 d D U . . .
H55U H 0.289130 0.561112 0.343901 0.150 Uiso 1 1 calc R U . . .
H55V H 0.227313 0.596160 0.355144 0.150 Uiso 1 1 calc R U . . .
C560 C 0.2737(4) 0.6299(4) 0.3561(3) 0.100(3) Uani 1 1 d D U . . .
H56A H 0.264407 0.653608 0.331371 0.151 Uiso 1 1 calc R U . . .
H56B H 0.250366 0.651718 0.372549 0.151 Uiso 1 1 calc R U . . .
H56C H 0.311985 0.616782 0.361342 0.151 Uiso 1 1 calc R U . . .
C561 C 0.3422(3) 0.5230(3) 0.46625(17) 0.0727(16) Uani 1 1 d D U . . .
H56D H 0.302315 0.544727 0.468983 0.087 Uiso 1 1 calc R U . . .
H56E H 0.358808 0.500209 0.490388 0.087 Uiso 1 1 calc R U . . .
C562 C 0.3641(5) 0.5620(4) 0.4502(3) 0.108(2) Uani 1 1 d D U . . .
H56F H 0.344075 0.588795 0.427682 0.130 Uiso 1 1 calc R U . . .
H56G H 0.403154 0.541015 0.444871 0.130 Uiso 1 1 calc R U . . .
C563 C 0.3571(6) 0.5924(6) 0.4769(3) 0.154(4) Uani 1 1 d D U . . .
H56H H 0.358298 0.627325 0.463568 0.185 Uiso 1 1 calc R U . . .
H56I H 0.389777 0.569075 0.492876 0.185 Uiso 1 1 calc R U . . .
C564 C 0.3081(8) 0.6091(6) 0.5010(5) 0.229(8) Uani 1 1 d D U . . .
H56J H 0.311480 0.628634 0.516489 0.344 Uiso 1 1 calc R U . . .
H56K H 0.274756 0.634070 0.486189 0.344 Uiso 1 1 calc R U . . .
H56L H 0.306492 0.575343 0.515737 0.344 Uiso 1 1 calc R U . . .
S1 S 0.20033(8) 0.63876(7) 0.77326(6) 0.0854(5) Uani 1 1 d D U . . .
O565 O 0.1974(2) 0.6907(2) 0.77611(19) 0.1033(17) Uani 1 1 d . U . . .
C566 C 0.2383(4) 0.5843(3) 0.8092(3) 0.100(2) Uani 1 1 d D U . . .
H56M H 0.275969 0.577736 0.807458 0.150 Uiso 1 1 calc R U . . .
H56N H 0.237906 0.550200 0.808939 0.150 Uiso 1 1 calc R U . . .
H56O H 0.222765 0.594055 0.831501 0.150 Uiso 1 1 calc R U . . .
C567 C 0.1378(4) 0.6402(3) 0.7879(3) 0.097(2) Uani 1 1 d D U . . .
H56P H 0.123944 0.658667 0.807224 0.146 Uiso 1 1 calc R U . . .
H56Q H 0.143477 0.601706 0.796731 0.146 Uiso 1 1 calc R U . . .
H56R H 0.111391 0.661133 0.767857 0.146 Uiso 1 1 calc R U . . .
S2 S 0.37761(9) 0.55843(8) 0.75456(5) 0.0826(5) Uani 1 1 d D U . . .
O568 O 0.3794(3) 0.6103(2) 0.75298(17) 0.0988(16) Uani 1 1 d . U . . .
C569 C 0.4418(4) 0.5106(4) 0.7408(3) 0.118(3) Uani 1 1 d D U . . .
H56S H 0.453581 0.530882 0.719667 0.177 Uiso 1 1 calc R U . . .
H56T H 0.438285 0.481304 0.734982 0.177 Uiso 1 1 calc R U . . .
H56U H 0.468768 0.493293 0.760321 0.177 Uiso 1 1 calc R U . . .
C570 C 0.3403(6) 0.5746(5) 0.7177(4) 0.141(3) Uani 1 1 d D U . . .
H57A H 0.306997 0.610593 0.715708 0.212 Uiso 1 1 calc R U . . .
H57B H 0.330752 0.545063 0.720028 0.212 Uiso 1 1 calc R U . . .
H57C H 0.361943 0.577393 0.696162 0.212 Uiso 1 1 calc R U . . .
S3 S 0.91476(8) 0.49664(8) 0.61684(7) 0.0897(5) Uani 1 1 d D U . . .
O571 O 0.9463(2) 0.4880(3) 0.58260(18) 0.1022(16) Uani 1 1 d . U . . .
C572 C 0.9623(3) 0.4487(4) 0.6530(3) 0.092(2) Uani 1 1 d D U . . .
H57D H 0.975360 0.410065 0.652293 0.138 Uiso 1 1 calc R U . . .
H57E H 0.944335 0.453679 0.675820 0.138 Uiso 1 1 calc R U . . .
H57F H 0.993166 0.455997 0.650791 0.138 Uiso 1 1 calc R U . . .
C573 C 0.8755(6) 0.4639(6) 0.6187(4) 0.078(4) Uani 0.487(15) 1 d D U P P 1
H57G H 0.886524 0.444765 0.599701 0.117 Uiso 0.487(15) 1 calc R U P P 1
H57H H 0.836883 0.492202 0.615264 0.117 Uiso 0.487(15) 1 calc DR U P P 1
H57I H 0.881060 0.436355 0.642050 0.117 Uiso 0.487(15) 1 calc R U P P 1
C57B C 0.9081(8) 0.5457(7) 0.6372(4) 0.130(5) Uani 0.513(15) 1 d D U P P 2
H57J H 0.943754 0.543154 0.638636 0.195 Uiso 0.513(15) 1 calc DR U P P 2
H57K H 0.894168 0.538307 0.661383 0.195 Uiso 0.513(15) 1 calc R U P P 2
H57L H 0.882667 0.583515 0.623082 0.195 Uiso 0.513(15) 1 calc DR U P P 2
S4 S 0.08184(11) 0.39092(12) 0.54509(10) 0.1221(9) Uani 1 1 d D U . . .
O574 O 0.1433(3) 0.3632(4) 0.5410(3) 0.142(2) Uani 1 1 d . U . . .
C575 C 0.0549(4) 0.4657(5) 0.5356(4) 0.127(3) Uani 1 1 d D U . . .
H57M H 0.077846 0.473266 0.547383 0.190 Uiso 1 1 calc R U . . .
H57N H 0.017682 0.482432 0.544481 0.190 Uiso 1 1 calc R U . . .
H57O H 0.054339 0.482040 0.509620 0.190 Uiso 1 1 calc R U . . .
C576 C 0.0685(5) 0.3784(5) 0.5913(3) 0.123(3) Uani 1 1 d D U . . .
H57P H 0.087198 0.337849 0.602825 0.184 Uiso 1 1 calc R U . . .
H57Q H 0.029175 0.393469 0.594770 0.184 Uiso 1 1 calc R U . . .
H57R H 0.081739 0.396886 0.601983 0.184 Uiso 1 1 calc R U . . .
S5 S 0.75009(9) 1.14248(9) 0.44634(6) 0.0923(6) Uani 1 1 d D U . . .
O577 O 0.7305(3) 1.1345(3) 0.4187(2) 0.131(2) Uani 1 1 d . U . . .
C578 C 0.7345(4) 1.1084(3) 0.4787(2) 0.102(3) Uani 1 1 d D U . . .
H57S H 0.708582 1.133096 0.492842 0.153 Uiso 1 1 calc DR U . . .
H57T H 0.767197 1.079538 0.493308 0.153 Uiso 1 1 calc DR U . . .
H57U H 0.717686 1.090286 0.470824 0.153 Uiso 1 1 calc DR U . . .
C579 C 0.6981(5) 1.2103(4) 0.4397(3) 0.123(3) Uani 1 1 d D U . . .
H57V H 0.713141 1.235293 0.438318 0.185 Uiso 1 1 calc DR U . . .
H57W H 0.672906 1.212494 0.459652 0.185 Uiso 1 1 calc R U . . .
H57X H 0.678462 1.221843 0.417230 0.185 Uiso 1 1 calc R U . . .
S6 S 0.91089(17) 0.65845(16) 0.53786(9) 0.1458(11) Uani 1 1 d D U . . .
O580 O 0.8764(4) 0.7192(4) 0.5356(2) 0.154(3) Uani 1 1 d . U . . .
C581 C 0.8633(6) 0.6358(6) 0.5373(4) 0.150(4) Uani 1 1 d D U . . .
H58A H 0.836837 0.645933 0.556155 0.225 Uiso 1 1 calc R U . . .
H58B H 0.882312 0.594954 0.541354 0.225 Uiso 1 1 calc R U . . .
H58C H 0.844320 0.653988 0.513910 0.225 Uiso 1 1 calc R U . . .
C582 C 0.9361(6) 0.6229(6) 0.5801(3) 0.165(4) Uani 1 1 d D U . . .
H58D H 0.970812 0.621916 0.582305 0.247 Uiso 1 1 calc R U . . .
H58E H 0.942022 0.584478 0.585488 0.247 Uiso 1 1 calc DR U . . .
H58F H 0.910165 0.641827 0.596956 0.247 Uiso 1 1 calc DR U . . .
S7 S 0.36775(13) 0.59013(12) 0.87962(8) 0.1155(8) Uani 1 1 d D U . . .
O583 O 0.3837(4) 0.6319(3) 0.8666(2) 0.133(2) Uani 1 1 d . U . . .
C584 C 0.3906(5) 0.5508(5) 0.8510(3) 0.131(3) Uani 1 1 d D U . . .
H58G H 0.400069 0.570875 0.828442 0.197 Uiso 1 1 calc R U . . .
H58H H 0.362219 0.543088 0.846284 0.197 Uiso 1 1 calc R U . . .
H58I H 0.423030 0.515210 0.861313 0.197 Uiso 1 1 calc R U . . .
C585 C 0.3019(4) 0.6219(5) 0.8682(4) 0.141(3) Uani 1 1 d D U . . .
H58J H 0.281614 0.654138 0.878216 0.212 Uiso 1 1 calc R U . . .
H58K H 0.287762 0.595350 0.877760 0.212 Uiso 1 1 calc R U . . .
H58L H 0.297778 0.634910 0.842083 0.212 Uiso 1 1 calc R U . . .
S8 S 0.23960(13) 0.71858(12) 0.65808(8) 0.1191(8) Uani 1 1 d D U . . .
O586 O 0.2195(3) 0.7549(3) 0.6833(2) 0.1123(18) Uani 1 1 d . U . . .
C587 C 0.2380(3) 0.7622(3) 0.6256(2) 0.097(2) Uani 1 1 d D U . . .
H58M H 0.218174 0.763154 0.606367 0.145 Uiso 1 1 calc R U . . .
H58N H 0.275233 0.753506 0.618061 0.145 Uiso 1 1 calc R U . . .
H58O H 0.219400 0.798822 0.630634 0.145 Uiso 1 1 calc R U . . .
C588 C 0.1803(4) 0.7177(5) 0.6639(3) 0.140(4) Uani 1 1 d D U . . .
H58P H 0.155860 0.744407 0.677293 0.210 Uiso 1 1 calc R U . . .
H58Q H 0.186726 0.679791 0.677223 0.210 Uiso 1 1 calc R U . . .
H58R H 0.163642 0.728234 0.640438 0.210 Uiso 1 1 calc R U . . .
O589 O 0.2896(3) 0.7053(3) 0.7714(2) 0.116(2) Uani 1 1 d . . . . .
O590 O 0.4578(3) 0.7420(3) 0.55285(18) 0.132(3) Uani 1 1 d . U . . .
O591 O 0.2219(5) 0.3295(5) 0.4830(3) 0.106(4) Uani 0.5 1 d . U P . .
O592 O 0.4923(4) 0.1695(4) 0.8059(3) 0.085(3) Uani 0.5 1 d D . P . .
O593 O 0.6718(5) 0.5730(6) 0.8832(4) 0.043(3) Uani 0.227(4) 1 d . . P . .

loop_
_atom_site_aniso_label
_atom_site_aniso_U_11
_atom_site_aniso_U_22
_atom_site_aniso_U_33
_atom_site_aniso_U_23
_atom_site_aniso_U_13
_atom_site_aniso_U_12
P1 0.0398(6) 0.0300(5) 0.0395(5) -0.0149(4) 0.0046(4) -0.0191(4)
P2 0.0420(6) 0.0254(4) 0.0339(5) -0.0113(4) 0.0011(4) -0.0149(4)
O1 0.0441(17) 0.0412(16) 0.0579(19) -0.0226(14) 0.0068(14) -0.0254(14)
O2 0.0404(16) 0.0364(15) 0.0535(18) -0.0250(14) 0.0059(13) -0.0167(13)
O3 0.0440(17) 0.0298(14) 0.0448(16) -0.0130(12) -0.0010(13) -0.0147(13)
O4 0.0571(19) 0.0376(15) 0.0395(16) -0.0113(13) 0.0012(14) -0.0278(15)
O5 0.0568(19) 0.0356(15) 0.0355(15) -0.0134(12) 0.0009(13) -0.0209(14)
O6 0.0424(16) 0.0270(13) 0.0409(15) -0.0137(11) -0.0054(12) -0.0113(12)
O7 0.0412(17) 0.0317(14) 0.0516(17) -0.0187(13) -0.0005(13) -0.0116(13)
P3 0.0337(5) 0.0256(4) 0.0370(5) -0.0128(4) 0.0038(4) -0.0137(4)
P4 0.0415(6) 0.0319(5) 0.0345(5) -0.0116(4) 0.0030(4) -0.0183(4)
O8 0.0385(16) 0.0334(14) 0.0571(18) -0.0190(13) 0.0050(13) -0.0189(13)
O9 0.0341(15) 0.0314(14) 0.0505(17) -0.0188(13) 0.0047(13) -0.0117(12)
O10 0.0378(16) 0.0279(13) 0.0453(16) -0.0152(12) -0.0041(12) -0.0095(12)
O11 0.0470(17) 0.0458(16) 0.0380(15) -0.0149(13) 0.0050(13) -0.0286(14)
O12 0.059(2) 0.0390(15) 0.0340(15) -0.0088(12) -0.0006(13) -0.0282(15)
O14 0.0463(18) 0.0341(15) 0.0513(18) -0.0191(13) -0.0042(14) -0.0137(13)
O15 0.0395(16) 0.0372(15) 0.0426(16) -0.0206(13) 0.0070(12) -0.0176(13)
P5 0.0364(6) 0.0354(5) 0.0482(6) -0.0146(4) 0.0024(4) -0.0224(5)
P6 0.0340(8) 0.0376(10) 0.0392(10) -0.0095(9) -0.0024(7) -0.0190(7)
P6B 0.031(2) 0.016(2) 0.031(3) -0.002(2) -0.0042(19) -0.0087(18)
O16 0.0380(16) 0.0355(14) 0.0400(15) -0.0080(12) -0.0040(12) -0.0203(13)
O17 0.0394(17) 0.0437(17) 0.066(2) -0.0173(15) 0.0077(15) -0.0273(15)
O18 0.0336(16) 0.0336(15) 0.069(2) -0.0073(14) -0.0005(14) -0.0193(13)
O19 0.058(2) 0.077(2) 0.057(2) -0.0375(19) 0.0171(17) -0.044(2)
O20 0.032(2) 0.040(2) 0.050(2) -0.007(2) -0.0024(17) -0.0191(17)
O21 0.035(2) 0.039(2) 0.048(3) -0.008(2) -0.0055(19) -0.0190(18)
O22 0.042(2) 0.047(2) 0.036(2) -0.0086(18) -0.0037(17) -0.0204(19)
O20B 0.026(6) 0.037(7) 0.046(9) -0.009(6) -0.005(5) -0.014(5)
O21B 0.018(6) 0.031(6) 0.037(7) -0.012(6) -0.004(5) -0.008(5)
O22B 0.039(7) 0.033(7) 0.030(7) -0.011(6) 0.002(6) -0.017(6)
P7 0.0370(10) 0.0344(11) 0.0433(9) -0.0109(9) -0.0032(8) -0.0191(9)
P7B 0.029(3) 0.017(2) 0.028(2) 0.002(2) -0.007(2) -0.009(2)
P8 0.0489(6) 0.0366(5) 0.0402(5) -0.0124(4) 0.0070(5) -0.0294(5)
O23 0.043(2) 0.039(2) 0.052(2) -0.020(2) -0.001(2) -0.0194(19)
O24 0.043(3) 0.043(2) 0.044(2) -0.010(2) -0.005(2) -0.027(2)
O25 0.037(2) 0.043(2) 0.049(2) -0.007(2) -0.0045(19) -0.023(2)
O23B 0.027(6) 0.026(6) 0.031(6) -0.007(5) -0.003(5) -0.004(5)
O24B 0.039(9) 0.014(6) 0.043(7) 0.004(5) -0.021(6) -0.013(6)
O25B 0.037(7) 0.022(6) 0.044(7) 0.008(5) -0.019(6) -0.014(6)
O26 0.070(2) 0.058(2) 0.075(2) -0.0408(19) 0.0262(19) -0.0441(19)
O27 0.0461(18) 0.0339(14) 0.0489(17) -0.0027(13) 0.0020(14) -0.0226(14)
O29 0.0477(18) 0.0509(17) 0.0463(17) -0.0080(14) -0.0009(14) -0.0362(15)
O30 0.0414(16) 0.0373(15) 0.0373(15) -0.0049(12) -0.0017(12) -0.0263(13)
P9 0.0448(6) 0.0293(5) 0.0247(5) -0.0068(4) 0.0020(4) -0.0145(4)
P10 0.0286(5) 0.0296(5) 0.0284(5) -0.0099(4) 0.0044(4) -0.0153(4)
O31 0.058(11) 0.069(12) 0.027(9) -0.029(8) 0.018(7) -0.026(9)
O32 0.044(3) 0.031(3) 0.023(3) -0.004(2) 0.003(2) -0.017(3)
O31B 0.036(12) 0.064(17) 0.036(15) -0.005(10) -0.003(8) -0.041(12)
O32B 0.059(6) 0.019(4) 0.024(5) 0.002(3) 0.011(4) -0.015(4)
O33 0.0458(17) 0.0264(13) 0.0361(15) -0.0081(11) 0.0061(12) -0.0133(12)
O34 0.039(3) 0.026(2) 0.027(2) -0.0043(17) -0.0028(19) -0.018(2)
O34B 0.038(4) 0.032(4) 0.019(3) 0.001(3) 0.001(3) -0.011(3)
O35 0.029(2) 0.037(3) 0.033(3) -0.011(2) 0.007(2) -0.017(2)
O36 0.033(3) 0.029(2) 0.028(3) -0.0037(19) 0.002(2) -0.011(2)
O35B 0.035(4) 0.030(4) 0.033(4) -0.008(4) 0.003(3) -0.020(3)
O36B 0.031(5) 0.029(4) 0.028(4) -0.009(3) 0.006(3) -0.014(3)
O37 0.0379(18) 0.071(2) 0.073(2) -0.0523(19) 0.0199(16) -0.0316(17)
P11 0.0353(5) 0.0270(4) 0.0269(4) -0.0063(4) -0.0029(4) -0.0159(4)
P12 0.0266(5) 0.0293(4) 0.0268(4) -0.0060(4) 0.0020(4) -0.0133(4)
O38 0.0417(16) 0.0385(15) 0.0364(15) -0.0151(12) 0.0130(12) -0.0229(13)
O39 0.093(3) 0.056(2) 0.069(2) -0.0419(18) 0.054(2) -0.057(2)
O40 0.0373(15) 0.0331(13) 0.0369(14) -0.0063(11) -0.0021(11) -0.0218(12)
O41 0.027(2) 0.025(2) 0.024(2) -0.0104(18) 0.0031(19) -0.0132(19)
O41B 0.035(4) 0.053(5) 0.024(4) -0.001(4) -0.002(3) -0.023(4)
O42 0.027(2) 0.031(2) 0.027(2) -0.0105(18) 0.0050(18) -0.0138(19)
O44 0.025(2) 0.027(3) 0.025(2) -0.005(2) -0.0057(18) -0.011(2)
O42B 0.032(4) 0.034(4) 0.050(5) -0.013(3) 0.005(4) -0.013(3)
O44B 0.045(5) 0.049(6) 0.033(4) -0.018(4) 0.014(4) -0.030(5)
O45 0.0306(15) 0.0350(15) 0.0490(17) -0.0005(13) 0.0072(13) -0.0145(13)
O13 0.067(2) 0.069(2) 0.068(2) -0.0291(19) 0.0120(18) -0.050(2)
O28 0.101(3) 0.0367(19) 0.082(3) -0.0112(18) -0.005(2) -0.032(2)
O43 0.063(2) 0.0415(16) 0.0556(19) -0.0095(14) -0.0032(16) -0.0362(16)
O58 0.082(3) 0.089(3) 0.078(3) -0.040(2) 0.032(2) -0.058(3)
N1 0.093(4) 0.100(4) 0.054(2) -0.045(3) 0.038(2) -0.078(3)
N2 0.120(5) 0.141(5) 0.072(3) -0.070(4) 0.063(3) -0.109(5)
N3 0.113(5) 0.136(5) 0.087(4) -0.077(4) 0.070(4) -0.105(5)
N7 0.057(3) 0.053(2) 0.060(2) -0.028(2) 0.021(2) -0.037(2)
N12 0.048(2) 0.045(2) 0.057(2) -0.0227(18) 0.0101(18) -0.0306(18)
N16 0.045(2) 0.048(2) 0.050(2) -0.0241(17) 0.0073(17) -0.0259(18)
N17 0.048(2) 0.061(3) 0.055(2) -0.022(2) 0.0037(19) -0.027(2)
N18 0.049(2) 0.062(3) 0.059(3) -0.026(2) 0.006(2) -0.022(2)
N22 0.070(3) 0.0374(19) 0.040(2) -0.0133(16) 0.0072(19) -0.024(2)
N27 0.082(3) 0.0280(18) 0.041(2) -0.0070(15) -0.003(2) -0.0221(19)
N31 0.116(4) 0.045(2) 0.0312(19) -0.0051(16) -0.005(2) -0.052(3)
N32 0.161(6) 0.058(3) 0.035(2) 0.0006(19) -0.009(3) -0.077(3)
N33 0.134(5) 0.057(3) 0.037(2) -0.0043(19) -0.006(2) -0.067(3)
N37 0.057(2) 0.0345(17) 0.0359(18) -0.0118(15) 0.0057(16) -0.0274(17)
N42 0.050(2) 0.0301(16) 0.0423(19) -0.0126(14) 0.0030(16) -0.0234(16)
N46 0.044(2) 0.0291(16) 0.0421(19) -0.0069(14) -0.0081(15) -0.0205(15)
N47 0.058(2) 0.0344(18) 0.045(2) -0.0141(16) -0.0062(18) -0.0244(17)
N48 0.060(2) 0.0324(17) 0.0406(19) -0.0085(15) -0.0048(17) -0.0246(17)
N52 0.054(2) 0.043(2) 0.0389(19) -0.0127(16) 0.0069(16) -0.0288(18)
N57 0.068(3) 0.066(3) 0.046(2) -0.030(2) 0.0192(19) -0.046(2)
C4 0.071(4) 0.086(4) 0.068(3) -0.047(3) 0.037(3) -0.060(3)
C5 0.073(4) 0.067(3) 0.051(3) -0.033(2) 0.027(2) -0.051(3)
C6 0.064(3) 0.060(3) 0.073(3) -0.037(3) 0.029(3) -0.042(3)
C8 0.047(3) 0.041(2) 0.060(3) -0.022(2) 0.014(2) -0.027(2)
C9 0.052(3) 0.051(3) 0.068(3) -0.023(2) 0.010(2) -0.032(2)
C10 0.053(3) 0.060(3) 0.080(4) -0.025(3) 0.020(3) -0.037(3)
C11 0.059(3) 0.067(3) 0.081(4) -0.039(3) 0.027(3) -0.040(3)
C13 0.046(3) 0.034(2) 0.063(3) -0.017(2) 0.005(2) -0.023(2)
C14 0.043(2) 0.037(2) 0.061(3) -0.023(2) 0.007(2) -0.0215(19)
C15 0.053(3) 0.054(3) 0.083(4) -0.042(3) 0.011(3) -0.027(2)
C19 0.051(3) 0.044(2) 0.044(2) -0.018(2) 0.010(2) -0.019(2)
C20 0.049(3) 0.041(2) 0.054(3) -0.023(2) 0.007(2) -0.020(2)
C21 0.056(3) 0.045(3) 0.047(3) -0.020(2) 0.007(2) -0.016(2)
C23 0.076(4) 0.038(2) 0.039(2) -0.0173(19) 0.005(2) -0.026(2)
C24 0.088(4) 0.035(2) 0.046(3) -0.011(2) -0.007(3) -0.016(3)
C25 0.074(4) 0.050(3) 0.053(3) -0.016(2) -0.007(3) -0.013(3)
C26 0.064(4) 0.055(3) 0.060(3) -0.023(3) 0.000(3) -0.018(3)
C28 0.086(4) 0.035(2) 0.048(3) -0.012(2) -0.001(3) -0.032(3)
C29 0.109(5) 0.038(2) 0.036(2) -0.0074(19) -0.007(3) -0.045(3)
C30 0.087(4) 0.048(3) 0.044(3) -0.014(2) -0.007(3) -0.034(3)
C34 0.081(4) 0.045(2) 0.034(2) -0.0075(19) 0.001(2) -0.038(3)
C35 0.078(3) 0.038(2) 0.031(2) -0.0060(17) -0.003(2) -0.034(2)
C36 0.068(3) 0.038(2) 0.036(2) -0.0119(18) 0.004(2) -0.032(2)
C38 0.047(2) 0.031(2) 0.039(2) -0.0108(17) 0.0028(18) -0.0191(19)
C39 0.072(3) 0.036(2) 0.052(3) -0.016(2) -0.003(2) -0.028(2)
C40 0.082(4) 0.029(2) 0.057(3) -0.008(2) -0.012(3) -0.026(2)
C41 0.083(4) 0.036(2) 0.046(3) -0.008(2) -0.001(2) -0.034(3)
C43 0.037(2) 0.035(2) 0.045(2) -0.0143(18) 0.0042(18) -0.0197(18)
C44 0.038(2) 0.0305(19) 0.051(2) -0.0128(18) -0.0037(19) -0.0169(18)
C45 0.045(3) 0.050(3) 0.075(3) -0.020(3) -0.014(2) -0.019(2)
C49 0.047(2) 0.032(2) 0.039(2) -0.0089(17) -0.0025(18) -0.0193(19)
C50 0.046(2) 0.0291(19) 0.042(2) -0.0109(17) -0.0048(18) -0.0182(18)
C51 0.060(3) 0.038(2) 0.039(2) -0.0130(18) -0.001(2) -0.025(2)
C53 0.059(3) 0.046(2) 0.038(2) -0.0143(19) 0.002(2) -0.028(2)
C54 0.054(3) 0.056(3) 0.059(3) -0.019(2) 0.005(2) -0.025(3)
C55 0.065(4) 0.051(3) 0.077(4) -0.032(3) 0.013(3) -0.023(3)
C56 0.062(3) 0.042(2) 0.062(3) -0.023(2) 0.007(2) -0.023(2)
C58 0.071(4) 0.070(3) 0.043(3) -0.024(2) 0.015(2) -0.048(3)
C59 0.087(4) 0.090(4) 0.057(3) -0.037(3) 0.026(3) -0.071(4)
C60 0.138(7) 0.082(4) 0.062(4) -0.026(3) 0.014(4) -0.077(5)
O73 0.088(3) 0.169(5) 0.062(3) -0.071(3) 0.016(2) -0.064(3)
O88 0.093(3) 0.046(2) 0.107(3) -0.024(2) 0.009(3) -0.042(2)
O103 0.129(8) 0.062(5) 0.048(4) -0.001(4) -0.018(5) -0.050(6)
O10B 0.141(8) 0.069(6) 0.040(4) 0.002(4) -0.020(5) -0.058(6)
O118 0.068(3) 0.190(6) 0.098(4) -0.054(4) 0.027(3) -0.048(4)
N61 0.056(3) 0.072(3) 0.061(3) -0.032(2) 0.019(2) -0.037(2)
N62 0.070(3) 0.084(3) 0.069(3) -0.035(3) 0.032(3) -0.050(3)
N63 0.074(3) 0.089(4) 0.059(3) -0.030(3) 0.024(2) -0.051(3)
N67 0.060(3) 0.045(2) 0.0343(19) -0.0122(16) -0.0002(17) -0.0197(19)
N72 0.065(3) 0.049(2) 0.038(2) -0.0169(17) -0.0007(18) -0.021(2)
N76 0.051(3) 0.064(3) 0.066(3) -0.044(2) 0.002(2) -0.019(2)
N77 0.064(3) 0.084(4) 0.082(4) -0.062(3) 0.005(3) -0.022(3)
N78 0.060(3) 0.070(3) 0.093(4) -0.057(3) 0.008(3) -0.025(3)
N82 0.039(2) 0.046(2) 0.081(3) -0.034(2) 0.001(2) -0.0181(18)
N87 0.054(2) 0.0347(19) 0.075(3) -0.0205(19) -0.002(2) -0.0229(18)
N91 0.069(3) 0.041(2) 0.065(3) -0.0057(19) 0.001(2) -0.033(2)
N92 0.100(4) 0.046(2) 0.083(3) 0.002(2) -0.014(3) -0.049(3)
N93 0.124(5) 0.056(3) 0.073(3) 0.002(2) -0.018(3) -0.063(3)
N97 0.115(4) 0.053(2) 0.049(2) 0.0021(19) -0.018(2) -0.054(3)
N102 0.123(4) 0.058(3) 0.040(2) 0.0015(19) -0.016(2) -0.059(3)
N106 0.084(4) 0.038(2) 0.072(3) -0.006(2) -0.034(3) -0.027(2)
N107 0.112(5) 0.046(3) 0.090(4) -0.011(3) -0.060(4) -0.022(3)
N108 0.087(4) 0.046(3) 0.118(5) -0.027(3) -0.052(4) -0.010(3)
N112 0.044(2) 0.047(2) 0.109(4) -0.041(2) -0.012(2) -0.0141(19)
N117 0.040(2) 0.074(3) 0.102(4) -0.056(3) 0.017(2) -0.030(2)
C64 0.049(3) 0.065(3) 0.048(3) -0.017(2) 0.009(2) -0.028(3)
C65 0.050(3) 0.057(3) 0.053(3) -0.021(2) 0.011(2) -0.028(2)
C66 0.049(3) 0.058(3) 0.043(3) -0.018(2) 0.009(2) -0.019(2)
C68 0.058(3) 0.043(2) 0.043(2) -0.015(2) -0.002(2) -0.015(2)
C69 0.062(4) 0.074(4) 0.056(3) -0.034(3) 0.001(3) -0.018(3)
C70 0.058(4) 0.108(5) 0.064(4) -0.053(4) 0.009(3) -0.018(4)
C71 0.057(4) 0.111(5) 0.063(4) -0.049(4) 0.014(3) -0.027(4)
C73 0.068(4) 0.085(4) 0.049(3) -0.036(3) 0.001(3) -0.034(3)
C74 0.059(3) 0.070(3) 0.056(3) -0.039(3) 0.005(2) -0.022(3)
C75 0.069(4) 0.088(4) 0.063(4) -0.041(3) -0.005(3) -0.023(3)
C79 0.040(3) 0.067(3) 0.078(4) -0.048(3) 0.011(2) -0.024(2)
C80 0.045(3) 0.059(3) 0.065(3) -0.040(3) 0.006(2) -0.021(2)
C81 0.041(3) 0.054(3) 0.088(4) -0.042(3) 0.007(3) -0.025(2)
C83 0.037(2) 0.040(2) 0.093(4) -0.027(3) -0.001(2) -0.020(2)
C84 0.038(3) 0.034(2) 0.112(5) -0.024(3) 0.002(3) -0.020(2)
C85 0.036(3) 0.042(3) 0.138(6) -0.044(4) 0.014(3) -0.021(2)
C86 0.039(3) 0.057(3) 0.113(5) -0.053(4) 0.020(3) -0.027(2)
C88 0.061(3) 0.034(2) 0.082(4) -0.011(2) -0.010(3) -0.024(2)
C89 0.066(3) 0.040(2) 0.075(4) -0.012(2) -0.003(3) -0.028(2)
C90 0.077(4) 0.056(3) 0.099(5) -0.025(3) 0.010(4) -0.042(3)
C94 0.105(5) 0.047(3) 0.061(3) -0.002(2) -0.009(3) -0.048(3)
C95 0.074(4) 0.041(2) 0.060(3) -0.007(2) 0.001(3) -0.036(3)
C96 0.135(5) 0.060(3) 0.062(3) 0.009(3) -0.029(3) -0.067(3)
C98 0.137(5) 0.062(3) 0.053(3) 0.006(2) -0.026(3) -0.064(3)
C99 0.161(5) 0.066(3) 0.077(4) 0.006(3) -0.046(4) -0.066(4)
C100 0.159(5) 0.070(3) 0.089(4) 0.007(3) -0.050(4) -0.063(4)
C101 0.160(5) 0.064(3) 0.090(4) 0.016(3) -0.052(4) -0.069(4)
C103 0.134(5) 0.066(3) 0.050(3) -0.001(2) -0.024(3) -0.061(3)
C104 0.118(5) 0.054(3) 0.046(3) -0.004(2) -0.023(3) -0.051(3)
C105 0.123(5) 0.067(3) 0.053(3) -0.012(3) -0.021(3) -0.052(4)
C109 0.071(4) 0.027(2) 0.106(5) -0.016(3) -0.043(4) -0.014(2)
C110 0.066(3) 0.029(2) 0.064(3) -0.007(2) -0.022(3) -0.019(2)
C111 0.049(3) 0.036(2) 0.123(5) -0.027(3) -0.018(3) -0.018(2)
C113 0.044(3) 0.054(3) 0.120(4) -0.054(3) 0.011(3) -0.027(2)
C114 0.044(3) 0.050(3) 0.155(5) -0.047(3) 0.010(3) -0.025(2)
C115 0.046(3) 0.047(3) 0.170(6) -0.032(3) 0.005(4) -0.025(2)
C116 0.056(3) 0.040(3) 0.152(6) -0.015(3) -0.028(3) -0.021(2)
C118 0.055(3) 0.127(4) 0.087(4) -0.071(3) 0.028(3) -0.040(3)
C119 0.056(3) 0.114(4) 0.093(4) -0.073(4) 0.035(3) -0.051(3)
C120 0.079(4) 0.111(5) 0.132(6) -0.083(5) 0.048(4) -0.057(4)
O133 0.0482(18) 0.0331(15) 0.0527(18) -0.0179(13) 0.0084(14) -0.0216(14)
O148 0.058(2) 0.096(3) 0.074(3) -0.042(2) 0.030(2) -0.041(2)
O163 0.065(3) 0.111(4) 0.126(4) -0.084(4) 0.028(3) -0.044(3)
O178 0.071(3) 0.059(2) 0.089(3) -0.036(2) -0.011(2) -0.029(2)
N121 0.067(3) 0.0359(18) 0.0361(18) -0.0096(15) -0.0042(17) -0.0256(18)
N122 0.083(3) 0.040(2) 0.041(2) -0.0131(17) -0.007(2) -0.029(2)
N123 0.083(3) 0.041(2) 0.038(2) -0.0079(16) -0.011(2) -0.032(2)
N127 0.053(2) 0.0407(19) 0.0419(19) -0.0100(16) -0.0014(16) -0.0294(18)
N132 0.054(2) 0.0365(18) 0.0417(19) -0.0082(15) -0.0032(16) -0.0290(17)
N136 0.0355(18) 0.0327(17) 0.0400(18) -0.0079(14) -0.0065(14) -0.0167(15)
N137 0.055(2) 0.043(2) 0.0398(19) 0.0027(16) -0.0073(18) -0.0289(19)
N138 0.059(3) 0.057(2) 0.0359(19) -0.0031(17) -0.0035(18) -0.034(2)
N142 0.050(3) 0.085(3) 0.077(3) -0.047(3) 0.021(2) -0.040(3)
N147 0.063(3) 0.095(4) 0.115(4) -0.072(3) 0.041(3) -0.049(3)
N151 0.101(5) 0.100(5) 0.096(4) -0.062(4) 0.059(4) -0.064(4)
N152 0.083(4) 0.094(4) 0.091(4) -0.058(4) 0.038(3) -0.030(4)
N153 0.092(5) 0.140(6) 0.076(4) -0.066(4) 0.040(3) -0.063(5)
N157 0.064(3) 0.114(4) 0.074(3) -0.060(3) 0.018(2) -0.044(3)
N162 0.064(3) 0.089(4) 0.088(4) -0.057(3) 0.017(3) -0.045(3)
N166 0.061(3) 0.042(2) 0.078(3) -0.029(2) 0.025(2) -0.032(2)
N167 0.075(3) 0.058(3) 0.103(4) -0.043(3) 0.046(3) -0.048(3)
N168 0.064(3) 0.038(2) 0.080(3) -0.017(2) 0.030(2) -0.024(2)
N172 0.053(2) 0.0372(18) 0.0420(19) -0.0076(15) 0.0037(17) -0.0248(18)
N177 0.054(2) 0.0381(19) 0.0416(19) -0.0084(16) -0.0046(17) -0.0239(18)
C124 0.064(3) 0.048(3) 0.041(2) -0.011(2) -0.006(2) -0.035(2)
C125 0.053(3) 0.044(2) 0.038(2) -0.0132(19) -0.0018(19) -0.025(2)
C126 0.069(3) 0.052(3) 0.039(2) -0.006(2) -0.009(2) -0.039(3)
C128 0.062(3) 0.043(2) 0.038(2) -0.0069(18) -0.004(2) -0.034(2)
C129 0.126(5) 0.061(3) 0.046(3) 0.001(2) -0.022(3) -0.069(4)
C130 0.164(7) 0.074(4) 0.059(3) 0.013(3) -0.042(4) -0.089(5)
C131 0.151(7) 0.074(4) 0.054(3) 0.006(3) -0.036(4) -0.084(5)
C133 0.037(2) 0.033(2) 0.040(2) -0.0121(17) 0.0062(17) -0.0192(17)
C134 0.034(2) 0.0282(18) 0.046(2) -0.0077(17) -0.0026(17) -0.0163(17)
C135 0.039(2) 0.033(2) 0.076(3) -0.016(2) -0.009(2) -0.0112(19)
C139 0.046(3) 0.066(3) 0.043(2) -0.020(2) 0.000(2) -0.032(2)
C140 0.038(2) 0.041(2) 0.048(2) -0.0153(19) -0.0038(19) -0.0189(19)
C141 0.051(3) 0.076(3) 0.050(3) -0.027(3) 0.005(2) -0.034(3)
C143 0.059(4) 0.097(5) 0.092(4) -0.061(4) 0.033(3) -0.050(4)
C144 0.056(4) 0.119(6) 0.109(5) -0.069(5) 0.035(4) -0.052(4)
C145 0.066(4) 0.103(5) 0.092(5) -0.040(4) 0.033(4) -0.055(4)
C146 0.068(4) 0.084(4) 0.066(3) -0.026(3) 0.016(3) -0.050(3)
C148 0.070(3) 0.106(4) 0.101(4) -0.073(3) 0.043(3) -0.053(3)
C149 0.075(4) 0.094(4) 0.132(5) -0.080(4) 0.061(4) -0.050(3)
C150 0.059(4) 0.104(5) 0.176(8) -0.091(5) 0.030(4) -0.043(4)
C154 0.080(5) 0.124(6) 0.077(4) -0.063(5) 0.030(4) -0.058(5)
C155 0.088(5) 0.126(7) 0.124(7) -0.098(6) 0.056(5) -0.073(5)
C156 0.062(3) 0.136(5) 0.074(3) -0.068(4) 0.025(3) -0.054(3)
C158 0.047(3) 0.140(5) 0.073(3) -0.073(4) 0.012(2) -0.044(3)
C159 0.052(3) 0.159(6) 0.069(3) -0.066(4) 0.008(3) -0.031(4)
C160 0.053(3) 0.168(6) 0.074(4) -0.060(4) 0.006(3) -0.030(4)
C161 0.059(4) 0.163(6) 0.069(4) -0.056(4) 0.009(3) -0.030(4)
C163 0.056(3) 0.097(4) 0.105(5) -0.076(4) 0.018(3) -0.037(3)
C164 0.070(3) 0.074(3) 0.118(5) -0.058(3) 0.031(3) -0.053(3)
C165 0.081(4) 0.081(4) 0.153(6) -0.067(4) 0.034(4) -0.058(4)
C169 0.053(3) 0.033(2) 0.066(3) -0.017(2) 0.024(2) -0.023(2)
C170 0.054(3) 0.043(2) 0.061(3) -0.020(2) 0.009(2) -0.028(2)
C171 0.048(3) 0.039(2) 0.041(2) -0.0048(18) 0.0060(19) -0.021(2)
C173 0.055(3) 0.038(2) 0.039(2) -0.0069(18) 0.002(2) -0.024(2)
C174 0.059(3) 0.052(3) 0.047(3) -0.012(2) -0.004(2) -0.029(2)
C175 0.062(3) 0.062(3) 0.050(3) -0.013(2) -0.010(2) -0.028(3)
C176 0.055(3) 0.048(3) 0.044(3) -0.005(2) 0.001(2) -0.018(2)
C178 0.057(3) 0.037(2) 0.045(2) -0.0154(19) 0.000(2) -0.022(2)
C179 0.066(3) 0.040(2) 0.040(2) -0.0121(18) 0.001(2) -0.031(2)
C180 0.072(4) 0.054(3) 0.050(3) -0.015(2) 0.009(2) -0.038(3)
O193 0.103(4) 0.104(4) 0.066(3) -0.020(3) -0.007(3) -0.061(3)
O208 0.050(2) 0.096(3) 0.059(2) -0.036(2) 0.0018(19) -0.012(2)
O223 0.094(4) 0.081(3) 0.072(3) 0.027(2) 0.016(3) -0.036(3)
O238 0.101(4) 0.089(3) 0.092(3) -0.041(3) -0.007(3) -0.062(3)
N181 0.177(8) 0.112(5) 0.067(4) -0.023(4) -0.013(4) -0.102(6)
N182 0.196(9) 0.158(7) 0.064(4) -0.025(4) -0.031(5) -0.116(7)
N183 0.172(8) 0.135(7) 0.086(5) -0.047(5) -0.020(5) -0.088(6)
N187 0.079(3) 0.101(4) 0.065(3) -0.039(3) 0.012(2) -0.055(3)
N192 0.070(3) 0.088(4) 0.053(3) -0.026(3) 0.001(2) -0.046(3)
N196 0.082(3) 0.091(4) 0.043(2) -0.009(2) -0.002(2) -0.064(3)
N197 0.106(5) 0.080(3) 0.051(3) -0.001(2) 0.004(3) -0.061(4)
N198 0.101(4) 0.079(3) 0.051(3) 0.011(2) -0.026(3) -0.064(3)
N202 0.0381(19) 0.0327(17) 0.0438(19) -0.0055(15) -0.0023(15) -0.0193(15)
N207 0.040(2) 0.0408(19) 0.0385(19) -0.0026(15) 0.0014(15) -0.0214(17)
N211 0.049(2) 0.052(2) 0.048(2) -0.0004(18) 0.0009(18) -0.025(2)
N212 0.072(3) 0.050(2) 0.058(3) 0.002(2) 0.015(2) -0.022(2)
N213 0.063(3) 0.058(3) 0.064(3) 0.000(2) 0.015(2) -0.025(2)
N217 0.058(3) 0.052(2) 0.0361(19) 0.0008(17) -0.0056(17) -0.035(2)
N222 0.069(3) 0.050(2) 0.0339(18) 0.0007(17) -0.0040(18) -0.039(2)
N226 0.049(2) 0.037(2) 0.066(3) 0.0091(19) -0.008(2) -0.0253(18)
N227 0.064(3) 0.045(2) 0.094(4) 0.018(2) -0.001(3) -0.035(2)
N228 0.054(3) 0.042(2) 0.097(4) -0.003(2) 0.003(3) -0.031(2)
N232 0.066(3) 0.069(3) 0.076(3) -0.027(2) 0.014(2) -0.050(3)
N237 0.143(6) 0.149(6) 0.067(3) -0.034(4) 0.007(3) -0.126(5)
C184 0.115(6) 0.113(6) 0.066(4) -0.029(4) -0.002(4) -0.075(5)
C185 0.083(5) 0.136(7) 0.048(3) -0.044(4) 0.005(3) -0.061(5)
C186 0.068(3) 0.134(5) 0.086(4) -0.071(4) 0.023(3) -0.067(3)
C188 0.048(3) 0.116(4) 0.079(4) -0.068(3) 0.014(2) -0.047(3)
C189 0.062(3) 0.143(5) 0.082(4) -0.069(4) 0.015(3) -0.061(3)
C190 0.067(4) 0.152(5) 0.091(4) -0.083(4) 0.011(3) -0.059(4)
C191 0.077(4) 0.137(5) 0.091(4) -0.066(4) 0.008(3) -0.059(4)
C193 0.067(4) 0.064(3) 0.035(3) -0.015(2) -0.017(2) 0.007(3)
C194 0.075(4) 0.091(4) 0.052(3) -0.020(3) 0.006(3) -0.056(4)
C195 0.082(4) 0.083(4) 0.068(4) -0.012(3) -0.003(3) -0.055(4)
C199 0.067(3) 0.055(3) 0.046(3) -0.004(2) -0.013(2) -0.043(3)
C200 0.083(4) 0.090(4) 0.037(2) -0.019(2) 0.007(2) -0.070(4)
C201 0.044(2) 0.034(2) 0.048(2) -0.0046(18) -0.0075(19) -0.0238(19)
C203 0.032(2) 0.0289(18) 0.046(2) -0.0050(17) -0.0016(17) -0.0139(17)
C204 0.041(2) 0.040(2) 0.059(3) -0.018(2) 0.009(2) -0.023(2)
C205 0.031(2) 0.037(2) 0.074(3) -0.019(2) 0.000(2) -0.0165(18)
C206 0.046(3) 0.032(2) 0.064(3) -0.009(2) -0.014(2) -0.0208(19)
C208 0.049(3) 0.041(2) 0.044(2) -0.0074(19) -0.001(2) -0.022(2)
C209 0.051(3) 0.054(3) 0.041(2) -0.001(2) -0.004(2) -0.030(2)
C210 0.081(4) 0.064(3) 0.052(3) -0.004(2) -0.010(3) -0.046(3)
C214 0.049(3) 0.055(3) 0.049(3) -0.002(2) -0.002(2) -0.026(2)
C215 0.048(3) 0.056(3) 0.043(2) -0.006(2) -0.006(2) -0.029(2)
C216 0.058(3) 0.062(3) 0.037(2) 0.000(2) -0.004(2) -0.037(3)
C218 0.066(3) 0.061(3) 0.029(2) -0.008(2) 0.001(2) -0.042(3)
C219 0.082(4) 0.063(3) 0.032(2) -0.008(2) 0.006(2) -0.053(3)
C220 0.066(3) 0.080(4) 0.035(2) -0.013(2) 0.009(2) -0.050(3)
C221 0.063(3) 0.066(3) 0.043(3) -0.005(2) -0.001(2) -0.041(3)
C223 0.072(4) 0.061(3) 0.047(3) 0.005(2) 0.002(3) -0.037(3)
C224 0.060(3) 0.057(3) 0.054(3) 0.016(2) -0.012(2) -0.036(3)
C225 0.065(4) 0.069(4) 0.070(4) 0.025(3) -0.020(3) -0.035(3)
C229 0.039(3) 0.026(2) 0.083(4) -0.009(2) 0.010(2) -0.0143(19)
C230 0.041(2) 0.031(2) 0.063(3) -0.003(2) 0.003(2) -0.0187(19)
C231 0.035(2) 0.036(2) 0.098(4) -0.028(3) 0.010(3) -0.016(2)
C233 0.079(4) 0.082(4) 0.077(4) -0.044(3) 0.018(3) -0.060(4)
C234 0.056(3) 0.062(3) 0.107(5) -0.047(3) 0.010(3) -0.039(3)
C235 0.047(3) 0.048(3) 0.137(6) -0.046(4) 0.010(3) -0.028(3)
C236 0.041(3) 0.034(2) 0.112(5) -0.021(3) 0.007(3) -0.020(2)
C238 0.136(6) 0.106(5) 0.065(4) -0.024(3) -0.012(4) -0.090(5)
C239 0.159(7) 0.087(4) 0.067(4) -0.019(3) -0.041(4) -0.060(5)
C240 0.118(7) 0.116(6) 0.081(5) -0.021(5) -0.010(5) -0.068(6)
O253 0.105(3) 0.127(4) 0.0332(18) -0.028(2) 0.0188(19) -0.083(3)
O268 0.090(4) 0.114(4) 0.109(4) -0.031(4) -0.003(3) 0.008(3)
O283 0.0472(18) 0.0504(18) 0.0355(16) -0.0060(14) 0.0064(13) -0.0241(15)
O298 0.0451(19) 0.074(2) 0.0535(19) -0.0017(17) -0.0103(15) -0.0370(18)
N241 0.045(2) 0.054(2) 0.048(2) 0.0012(18) -0.0088(17) -0.0310(19)
N242 0.050(2) 0.065(3) 0.055(2) -0.007(2) -0.008(2) -0.034(2)
N243 0.050(3) 0.067(3) 0.051(2) -0.008(2) -0.006(2) -0.032(2)
N247 0.049(2) 0.059(2) 0.039(2) -0.0056(18) -0.0019(17) -0.029(2)
N252 0.054(2) 0.074(3) 0.0297(17) -0.0171(17) 0.0047(16) -0.038(2)
N256 0.043(2) 0.109(4) 0.093(3) -0.082(3) 0.019(2) -0.032(2)
N257 0.067(3) 0.145(4) 0.101(4) -0.101(4) 0.018(3) -0.043(3)
N258 0.061(3) 0.114(4) 0.133(4) -0.089(3) -0.002(3) -0.024(3)
C261 0.066(3) 0.067(3) 0.089(3) -0.0263(18) -0.0011(18) -0.0346(17)
N262 0.044(3) 0.054(3) 0.136(4) -0.048(3) -0.006(3) -0.023(3)
C263 0.040(3) 0.042(3) 0.134(4) -0.022(3) 0.006(3) -0.036(2)
C264 0.049(4) 0.042(3) 0.122(5) -0.043(3) 0.002(4) -0.030(3)
C265 0.051(4) 0.047(4) 0.122(5) -0.038(4) 0.001(4) -0.022(3)
C266 0.043(3) 0.053(4) 0.119(4) -0.040(4) 0.004(4) -0.026(3)
C26A 0.044(3) 0.058(4) 0.130(4) -0.051(3) -0.010(3) -0.029(3)
N26B 0.049(4) 0.058(4) 0.129(4) -0.042(4) -0.004(4) -0.024(3)
C26C 0.047(4) 0.046(3) 0.132(4) -0.042(3) 0.002(3) -0.024(3)
C26D 0.046(4) 0.046(3) 0.127(5) -0.041(3) 0.004(4) -0.036(3)
C26E 0.051(4) 0.048(4) 0.122(5) -0.040(4) 0.002(4) -0.024(3)
C26F 0.055(4) 0.047(4) 0.124(5) -0.042(4) -0.002(4) -0.023(3)
N267 0.037(2) 0.049(2) 0.159(4) -0.050(3) -0.001(3) -0.0081(19)
N271 0.055(3) 0.0319(18) 0.056(2) -0.0118(17) 0.022(2) -0.0105(18)
N272 0.043(2) 0.042(2) 0.049(2) -0.0047(17) 0.0052(17) -0.0142(18)
N273 0.041(2) 0.045(2) 0.050(2) 0.0004(18) 0.0008(18) -0.0109(18)
N277 0.0363(19) 0.0338(17) 0.0359(17) -0.0058(14) -0.0024(14) -0.0162(15)
N282 0.0360(18) 0.0355(17) 0.0358(17) -0.0052(14) 0.0020(14) -0.0198(15)
N286 0.0310(17) 0.0354(17) 0.0391(18) -0.0104(14) 0.0025(14) -0.0182(14)
N287 0.039(2) 0.045(2) 0.044(2) -0.0109(16) 0.0061(15) -0.0250(17)
N288 0.0347(19) 0.0431(19) 0.048(2) -0.0094(16) 0.0008(16) -0.0206(16)
N292 0.0382(19) 0.0325(17) 0.0433(19) -0.0073(15) -0.0079(15) -0.0186(15)
N297 0.044(2) 0.050(2) 0.056(2) 0.0019(18) -0.0159(18) -0.0299(19)
C244 0.050(3) 0.058(3) 0.053(3) -0.003(2) -0.010(2) -0.031(2)
C245 0.044(3) 0.050(3) 0.059(3) 0.002(2) -0.010(2) -0.027(2)
C246 0.054(3) 0.060(3) 0.057(3) -0.006(2) -0.004(2) -0.034(3)
C248 0.055(3) 0.069(3) 0.037(2) -0.009(2) -0.004(2) -0.035(3)
C249 0.066(4) 0.080(4) 0.073(4) -0.039(3) 0.009(3) -0.042(3)
C250 0.064(4) 0.085(4) 0.108(5) -0.053(4) 0.000(4) -0.036(3)
C251 0.063(4) 0.086(4) 0.105(5) -0.043(4) 0.003(3) -0.045(4)
C253 0.069(3) 0.089(3) 0.036(2) -0.027(2) 0.012(2) -0.050(3)
C254 0.069(3) 0.111(4) 0.044(3) -0.045(3) 0.026(2) -0.063(3)
C255 0.111(5) 0.169(7) 0.062(4) -0.064(4) 0.045(4) -0.108(6)
C259 0.047(3) 0.086(3) 0.125(4) -0.080(3) -0.001(3) -0.024(2)
C260 0.039(2) 0.080(3) 0.098(4) -0.067(3) 0.011(2) -0.027(2)
C268 0.061(3) 0.066(3) 0.099(4) -0.016(3) 0.016(3) 0.001(3)
C269 0.088(3) 0.054(3) 0.090(3) -0.003(2) 0.031(3) -0.020(2)
C270 0.081(4) 0.066(4) 0.106(5) -0.003(4) 0.013(4) -0.026(3)
C274 0.036(2) 0.036(2) 0.038(2) -0.0075(17) -0.0020(17) -0.0128(18)
C275 0.060(3) 0.028(2) 0.041(2) -0.0054(18) 0.007(2) -0.005(2)
C276 0.036(2) 0.042(2) 0.046(2) -0.0021(19) -0.0011(19) -0.016(2)
C278 0.038(2) 0.041(2) 0.043(2) -0.0057(18) -0.0004(18) -0.0207(19)
C279 0.057(3) 0.047(3) 0.072(4) 0.000(3) 0.018(3) -0.023(3)
C280 0.065(4) 0.050(3) 0.085(4) 0.008(3) 0.023(3) -0.020(3)
C281 0.056(3) 0.042(3) 0.079(4) 0.008(3) 0.007(3) -0.009(2)
C283 0.040(2) 0.041(2) 0.036(2) -0.0111(18) -0.0008(17) -0.0217(19)
C284 0.035(2) 0.040(2) 0.034(2) -0.0104(17) 0.0030(16) -0.0205(18)
C285 0.046(3) 0.042(2) 0.043(2) -0.0151(19) 0.0077(19) -0.022(2)
C289 0.031(2) 0.0288(18) 0.043(2) -0.0107(16) -0.0003(17) -0.0132(16)
C290 0.036(2) 0.0275(18) 0.037(2) -0.0093(16) 0.0010(16) -0.0137(16)
C291 0.028(2) 0.0310(19) 0.051(2) -0.0162(18) -0.0009(17) -0.0112(16)
C293 0.034(2) 0.038(2) 0.046(2) -0.0112(18) -0.0027(18) -0.0182(18)
C294 0.034(2) 0.043(2) 0.052(2) -0.018(2) 0.0004(18) -0.0214(19)
C295 0.036(2) 0.045(2) 0.060(3) -0.022(2) 0.003(2) -0.023(2)
C296 0.031(2) 0.035(2) 0.056(3) -0.0149(19) 0.0010(18) -0.0175(18)
C298 0.039(2) 0.051(3) 0.043(2) -0.006(2) -0.0062(19) -0.024(2)
C299 0.044(3) 0.054(3) 0.057(3) -0.003(2) -0.009(2) -0.030(2)
C300 0.051(3) 0.052(3) 0.075(4) -0.001(3) -0.019(3) -0.024(2)
O313 0.0310(17) 0.064(2) 0.0449(18) -0.0095(16) 0.0055(13) -0.0125(15)
O328 0.049(4) 0.064(4) 0.076(6) 0.023(4) 0.009(6) -0.005(4)
O32C 0.046(4) 0.064(4) 0.071(6) 0.027(4) 0.019(5) -0.007(3)
O343 0.0270(15) 0.0416(16) 0.0488(17) -0.0069(13) -0.0009(12) -0.0100(13)
O358 0.0408(19) 0.081(3) 0.082(3) -0.048(2) 0.0113(17) -0.0337(19)
N301 0.0300(19) 0.074(3) 0.047(2) -0.032(2) 0.0048(16) -0.0215(19)
N302 0.035(2) 0.093(3) 0.048(2) -0.031(2) 0.0036(17) -0.029(2)
N303 0.038(2) 0.073(3) 0.049(2) -0.025(2) 0.0063(17) -0.027(2)
N307 0.0373(19) 0.0330(17) 0.0432(19) -0.0112(15) 0.0091(15) -0.0155(15)
N312 0.0310(18) 0.0332(17) 0.046(2) -0.0086(15) 0.0071(15) -0.0130(15)
N316 0.0303(17) 0.0334(16) 0.0367(17) -0.0111(14) 0.0051(13) -0.0176(14)
N317 0.0366(19) 0.047(2) 0.0374(18) -0.0155(16) 0.0093(15) -0.0242(16)
N318 0.041(2) 0.0433(19) 0.0339(17) -0.0111(15) 0.0032(14) -0.0236(16)
N322 0.0374(19) 0.0340(17) 0.0368(18) -0.0043(14) 0.0030(14) -0.0166(15)
N327 0.037(2) 0.049(2) 0.048(2) 0.0077(18) 0.0074(17) -0.0131(18)
N331 0.018(3) 0.092(4) 0.049(4) 0.023(3) -0.013(3) -0.027(3)
N332 0.042(4) 0.098(4) 0.056(4) 0.022(3) 0.003(3) -0.010(3)
N333 0.023(3) 0.090(5) 0.046(4) 0.017(4) -0.006(3) -0.019(3)
C334 0.026(3) 0.088(4) 0.047(4) 0.025(4) -0.005(3) -0.031(3)
C335 0.034(3) 0.078(4) 0.045(4) 0.019(3) -0.013(3) -0.033(3)
N33A 0.031(4) 0.092(4) 0.049(4) 0.030(4) -0.008(3) -0.028(4)
N33B 0.039(4) 0.101(4) 0.054(4) 0.032(4) -0.002(3) -0.008(4)
N33C 0.029(3) 0.085(4) 0.041(4) 0.014(3) -0.007(3) -0.028(3)
C33D 0.030(3) 0.080(4) 0.037(3) 0.012(3) -0.017(3) -0.037(3)
C33E 0.034(3) 0.084(4) 0.048(4) 0.030(4) -0.009(3) -0.030(3)
N337 0.036(2) 0.059(2) 0.039(2) 0.0013(17) -0.0026(16) -0.0247(18)
N342 0.0296(17) 0.0338(17) 0.0383(18) -0.0068(14) 0.0000(14) -0.0131(14)
N346 0.0327(17) 0.0284(15) 0.0336(16) -0.0077(13) 0.0021(13) -0.0157(14)
N347 0.0309(18) 0.0322(16) 0.0409(18) -0.0163(14) 0.0065(14) -0.0101(14)
N348 0.0321(18) 0.0373(17) 0.0409(18) -0.0161(15) 0.0040(14) -0.0138(15)
N352 0.0349(19) 0.0472(19) 0.0377(18) -0.0191(15) 0.0054(14) -0.0246(16)
N357 0.036(2) 0.057(2) 0.047(2) -0.0291(18) 0.0044(16) -0.0241(18)
C304 0.034(2) 0.046(2) 0.050(2) -0.022(2) 0.0034(19) -0.0147(19)
C305 0.040(2) 0.051(2) 0.043(2) -0.026(2) 0.0065(19) -0.018(2)
C306 0.037(2) 0.033(2) 0.048(2) -0.0131(18) 0.0065(18) -0.0147(18)
C308 0.035(2) 0.0243(18) 0.045(2) -0.0028(16) 0.0079(18) -0.0105(16)
C309 0.037(2) 0.038(2) 0.048(2) -0.0043(19) 0.0093(19) -0.0191(19)
C310 0.039(2) 0.040(2) 0.052(3) -0.007(2) 0.004(2) -0.020(2)
C311 0.045(3) 0.041(2) 0.050(3) -0.013(2) 0.006(2) -0.021(2)
C313 0.033(2) 0.0308(19) 0.040(2) -0.0012(16) 0.0076(17) -0.0130(17)
C314 0.032(2) 0.0299(19) 0.048(2) -0.0113(17) 0.0069(18) -0.0136(17)
C315 0.042(3) 0.043(2) 0.071(3) -0.027(2) 0.015(2) -0.017(2)
C319 0.037(2) 0.038(2) 0.0329(19) -0.0139(16) 0.0040(16) -0.0214(18)
C320 0.034(2) 0.036(2) 0.036(2) -0.0149(16) 0.0073(16) -0.0182(17)
C321 0.045(2) 0.035(2) 0.034(2) -0.0121(17) 0.0088(17) -0.0203(19)
C323 0.048(3) 0.036(2) 0.038(2) -0.0067(18) 0.0072(19) -0.014(2)
C324 0.057(3) 0.034(2) 0.061(3) -0.005(2) 0.007(2) -0.012(2)
C325 0.078(4) 0.037(2) 0.078(4) -0.008(2) 0.004(3) -0.030(3)
C326 0.059(3) 0.044(3) 0.057(3) -0.010(2) 0.003(2) -0.030(2)
C328 0.039(3) 0.069(3) 0.068(3) 0.022(3) 0.014(2) -0.002(2)
C329 0.032(3) 0.080(4) 0.080(4) 0.034(3) 0.004(3) -0.011(3)
C330 0.052(3) 0.090(4) 0.087(4) 0.025(4) 0.008(3) -0.021(3)
C336 0.042(3) 0.064(3) 0.043(2) 0.005(2) -0.007(2) -0.033(2)
C338 0.040(2) 0.040(2) 0.037(2) -0.0054(17) -0.0051(17) -0.0229(19)
C339 0.045(2) 0.037(2) 0.043(2) -0.0087(18) -0.0024(19) -0.0204(19)
C340 0.058(3) 0.036(2) 0.047(2) -0.0111(19) -0.002(2) -0.019(2)
C341 0.060(3) 0.053(3) 0.045(3) 0.003(2) -0.009(2) -0.036(3)
C343 0.034(2) 0.037(2) 0.038(2) -0.0126(17) -0.0025(16) -0.0183(18)
C344 0.0277(19) 0.0301(18) 0.042(2) -0.0128(16) 0.0002(16) -0.0149(16)
C345 0.036(2) 0.043(2) 0.047(2) -0.0132(19) 0.0065(18) -0.0218(19)
C349 0.032(2) 0.0286(18) 0.036(2) -0.0099(15) 0.0035(16) -0.0132(16)
C350 0.030(2) 0.0338(19) 0.037(2) -0.0106(16) 0.0039(16) -0.0181(16)
C351 0.040(2) 0.042(2) 0.035(2) -0.0167(17) 0.0082(17) -0.0232(19)
C353 0.036(2) 0.053(3) 0.044(2) -0.025(2) 0.0083(18) -0.025(2)
C354 0.042(3) 0.077(3) 0.056(3) -0.045(3) 0.007(2) -0.029(3)
C355 0.050(3) 0.083(4) 0.068(3) -0.055(3) 0.016(2) -0.035(3)
C356 0.046(3) 0.057(3) 0.055(3) -0.036(2) 0.013(2) -0.027(2)
C358 0.036(2) 0.062(3) 0.044(2) -0.027(2) 0.0077(18) -0.026(2)
C359 0.031(2) 0.072(3) 0.056(3) -0.035(2) 0.0074(19) -0.026(2)
C360 0.044(3) 0.077(4) 0.071(3) -0.039(3) 0.009(2) -0.031(3)
N361 0.044(2) 0.061(3) 0.074(3) -0.029(2) -0.007(2) 0.003(2)
C362 0.041(3) 0.117(5) 0.092(4) -0.056(4) 0.010(3) -0.013(3)
C363 0.110(6) 0.160(7) 0.133(6) -0.038(6) 0.048(5) -0.059(5)
C364 0.167(8) 0.170(9) 0.172(8) -0.040(8) 0.026(7) -0.074(7)
C365 0.188(10) 0.185(11) 0.180(10) -0.016(9) 0.005(9) -0.076(9)
C366 0.042(3) 0.051(3) 0.081(4) -0.017(3) 0.005(3) -0.008(2)
C367 0.052(4) 0.067(4) 0.088(5) -0.034(3) 0.001(3) 0.015(3)
C368 0.057(3) 0.045(3) 0.086(4) -0.022(3) 0.003(3) -0.015(3)
C369 0.083(5) 0.048(3) 0.092(5) -0.022(3) -0.018(4) -0.006(3)
C370 0.093(4) 0.047(3) 0.081(4) -0.024(3) -0.025(3) 0.009(3)
C371 0.119(7) 0.069(5) 0.081(5) -0.014(5) -0.021(5) -0.016(5)
C372 0.131(8) 0.075(5) 0.094(6) -0.016(5) -0.010(6) -0.018(6)
C373 0.142(10) 0.086(7) 0.105(8) -0.008(7) 0.004(8) -0.021(8)
C37A 0.119(7) 0.069(5) 0.084(6) -0.010(5) -0.012(6) -0.009(6)
C37B 0.124(8) 0.076(5) 0.102(6) -0.007(5) -0.003(7) -0.019(6)
C37C 0.133(9) 0.085(6) 0.112(7) -0.008(7) 0.000(7) -0.026(7)
C374 0.045(3) 0.062(3) 0.089(4) -0.035(3) 0.000(3) -0.001(2)
C375 0.055(3) 0.087(4) 0.112(5) -0.056(4) -0.010(3) -0.001(3)
C376 0.055(3) 0.099(4) 0.106(5) -0.055(4) -0.009(3) -0.009(3)
C377 0.061(4) 0.126(6) 0.102(5) -0.064(5) -0.005(4) -0.019(4)
N378 0.039(2) 0.0260(16) 0.060(2) -0.0190(16) -0.0057(17) -0.0003(15)
C379 0.038(3) 0.046(3) 0.085(4) -0.035(3) -0.003(2) -0.003(2)
C380 0.048(3) 0.059(3) 0.113(6) -0.026(4) 0.012(3) -0.016(3)
C381 0.054(4) 0.068(4) 0.143(7) -0.037(4) 0.017(4) -0.025(3)
C382 0.079(5) 0.086(5) 0.128(7) -0.025(5) 0.010(5) -0.034(4)
C383 0.041(2) 0.030(2) 0.054(3) -0.0143(19) -0.001(2) -0.0059(18)
C384 0.047(3) 0.041(2) 0.054(3) -0.018(2) -0.004(2) -0.006(2)
C385 0.059(3) 0.044(2) 0.054(3) -0.015(2) -0.007(2) -0.020(2)
C386 0.049(3) 0.054(3) 0.054(3) -0.018(2) -0.001(2) -0.019(2)
C387 0.063(3) 0.027(2) 0.060(3) -0.016(2) -0.016(3) -0.002(2)
C388 0.082(4) 0.042(3) 0.056(3) -0.012(2) 0.002(3) -0.022(3)
C389 0.077(4) 0.054(3) 0.089(5) -0.012(3) -0.025(4) -0.024(3)
C390 0.074(4) 0.060(4) 0.108(6) -0.010(4) -0.017(4) -0.027(3)
C391 0.044(3) 0.031(2) 0.065(3) -0.025(2) -0.006(2) -0.0013(19)
C392 0.071(4) 0.053(3) 0.080(4) -0.038(3) -0.024(3) 0.002(3)
C393 0.067(3) 0.045(3) 0.069(3) -0.024(2) -0.009(3) -0.021(3)
C394 0.104(5) 0.045(3) 0.079(4) -0.021(3) -0.024(4) -0.025(3)
N395 0.053(3) 0.064(3) 0.067(3) -0.017(2) 0.009(2) -0.037(2)
C396 0.053(3) 0.082(4) 0.065(3) -0.011(3) -0.006(3) -0.039(3)
C397 0.069(4) 0.097(4) 0.069(3) -0.021(3) 0.007(3) -0.043(3)
C398 0.076(4) 0.129(5) 0.081(4) -0.038(4) 0.003(3) -0.042(4)
C399 0.062(4) 0.169(7) 0.103(5) -0.065(5) 0.006(4) -0.029(5)
C400 0.060(3) 0.066(3) 0.073(4) -0.016(3) 0.009(3) -0.039(3)
C401 0.052(4) 0.061(4) 0.147(7) -0.005(4) 0.023(4) -0.036(3)
C402 0.092(5) 0.079(5) 0.091(5) -0.005(4) 0.002(4) -0.053(4)
C403 0.108(6) 0.086(5) 0.106(6) -0.028(5) 0.038(5) -0.057(5)
C404 0.043(3) 0.066(3) 0.073(3) -0.011(3) 0.004(2) -0.028(2)
C405 0.060(3) 0.076(3) 0.078(4) -0.026(3) 0.008(3) -0.034(3)
C406 0.059(3) 0.091(4) 0.083(4) -0.024(3) 0.010(3) -0.026(3)
C407 0.030(5) 0.082(6) 0.061(5) -0.025(4) 0.024(5) -0.008(5)
C40B 0.062(7) 0.080(6) 0.075(6) -0.004(5) 0.017(6) -0.018(6)
C408 0.044(3) 0.062(3) 0.071(3) -0.018(3) 0.003(2) -0.030(2)
C409 0.051(3) 0.066(3) 0.079(4) -0.002(3) -0.008(3) -0.038(3)
C410 0.057(4) 0.063(4) 0.113(6) -0.022(4) -0.003(4) -0.029(3)
C411 0.075(4) 0.068(4) 0.092(5) -0.007(3) -0.008(4) -0.041(3)
N412 0.0322(18) 0.0417(19) 0.046(2) 0.0043(16) -0.0097(15) -0.0253(16)
C413 0.051(3) 0.058(3) 0.047(2) 0.004(2) -0.019(2) -0.040(2)
C414 0.063(3) 0.072(4) 0.060(3) -0.015(3) -0.012(3) -0.040(3)
C415 0.097(5) 0.091(5) 0.067(4) -0.024(3) -0.013(3) -0.058(4)
C416 0.108(6) 0.132(7) 0.061(4) -0.020(4) -0.021(4) -0.070(6)
C417 0.036(2) 0.038(2) 0.044(2) -0.0008(18) -0.0102(18) -0.0212(18)
C418 0.041(2) 0.040(2) 0.045(2) 0.0029(19) -0.0088(19) -0.024(2)
C419 0.042(2) 0.034(2) 0.044(2) -0.0022(18) -0.0090(19) -0.0206(19)
C420 0.048(3) 0.037(2) 0.043(2) -0.0028(18) -0.0067(19) -0.021(2)
C421 0.032(2) 0.045(2) 0.051(3) 0.004(2) -0.0099(19) -0.0183(19)
C422 0.049(3) 0.063(3) 0.096(5) -0.031(3) -0.017(3) -0.012(3)
C423 0.098(5) 0.039(3) 0.091(5) -0.011(3) 0.012(4) -0.017(3)
C424 0.046(6) 0.063(6) 0.089(8) -0.028(6) 0.010(5) -0.030(5)
C42B 0.062(9) 0.080(10) 0.059(8) -0.027(7) -0.008(6) -0.016(7)
C425 0.038(2) 0.048(2) 0.049(3) 0.011(2) -0.012(2) -0.029(2)
C426 0.045(3) 0.069(3) 0.062(3) 0.027(3) -0.024(2) -0.034(3)
C427 0.046(3) 0.060(3) 0.055(3) 0.011(2) -0.008(2) -0.029(2)
C428 0.050(3) 0.057(3) 0.050(3) 0.005(2) -0.010(2) -0.029(2)
N429 0.049(2) 0.093(3) 0.069(3) -0.052(2) 0.020(2) -0.045(2)
C430 0.045(3) 0.053(3) 0.058(3) -0.029(2) 0.009(2) -0.032(2)
C431 0.060(3) 0.046(3) 0.058(3) -0.018(2) 0.014(2) -0.032(2)
C432 0.053(3) 0.048(3) 0.058(3) -0.017(2) 0.002(2) -0.023(2)
C433 0.061(3) 0.051(3) 0.062(3) -0.011(3) -0.001(3) -0.012(3)
C434 0.061(3) 0.132(4) 0.098(4) -0.087(4) 0.028(3) -0.059(3)
C435 0.067(4) 0.171(6) 0.107(4) -0.089(4) 0.027(3) -0.068(4)
C436 0.071(4) 0.117(5) 0.111(5) -0.046(4) 0.009(4) -0.049(4)
C437 0.057(3) 0.061(3) 0.080(4) -0.024(3) -0.001(3) -0.031(3)
C438 0.046(3) 0.121(5) 0.069(3) -0.041(3) 0.004(3) -0.031(3)
C439 0.067(4) 0.149(6) 0.096(5) -0.050(4) -0.014(4) -0.028(4)
C440 0.090(5) 0.122(6) 0.115(6) -0.032(5) -0.018(4) -0.033(4)
C441 0.098(6) 0.118(7) 0.174(8) 0.002(6) -0.044(6) -0.046(5)
C442 0.076(4) 0.109(5) 0.103(5) -0.074(4) 0.045(4) -0.074(4)
C443 0.060(3) 0.067(3) 0.080(4) -0.041(3) 0.024(3) -0.041(3)
C444 0.064(4) 0.070(4) 0.100(5) -0.047(3) 0.040(3) -0.046(3)
C445 0.060(3) 0.073(4) 0.070(4) -0.027(3) 0.012(3) -0.040(3)
N446 0.042(2) 0.0385(18) 0.0323(17) -0.0031(14) 0.0071(15) -0.0182(16)
C447 0.049(3) 0.053(3) 0.044(2) -0.013(2) 0.013(2) -0.031(2)
C448 0.066(3) 0.081(3) 0.053(3) -0.032(3) 0.019(2) -0.045(3)
C449 0.079(4) 0.108(4) 0.077(4) -0.050(3) 0.032(3) -0.066(4)
C450 0.096(5) 0.162(8) 0.119(6) -0.082(6) 0.038(5) -0.094(6)
C451 0.039(2) 0.040(2) 0.031(2) 0.0012(17) 0.0020(17) -0.0155(19)
C452 0.045(3) 0.045(3) 0.057(3) -0.005(2) 0.005(2) -0.014(2)
C453 0.054(3) 0.042(3) 0.057(3) 0.002(2) -0.007(2) -0.010(2)
C454 0.073(4) 0.047(3) 0.077(4) -0.012(3) 0.010(3) -0.024(3)
C455 0.039(2) 0.042(2) 0.036(2) -0.0059(18) 0.0048(18) -0.0161(19)
C456 0.037(2) 0.046(2) 0.036(2) -0.0022(18) 0.0004(18) -0.016(2)
C457 0.044(3) 0.056(3) 0.040(2) -0.010(2) 0.003(2) -0.019(2)
C458 0.056(3) 0.069(3) 0.046(3) -0.016(2) 0.001(2) -0.033(3)
C459 0.045(3) 0.049(3) 0.044(2) -0.016(2) 0.012(2) -0.022(2)
C460 0.053(3) 0.043(3) 0.077(4) -0.017(3) 0.017(3) -0.020(2)
C461 0.059(4) 0.072(4) 0.096(5) -0.046(4) 0.019(3) -0.028(3)
C462 0.078(5) 0.067(4) 0.160(8) -0.057(5) 0.016(5) -0.029(4)
N463 0.100(3) 0.057(2) 0.051(2) -0.017(2) -0.019(2) -0.028(2)
C464 0.100(4) 0.101(4) 0.072(4) -0.048(3) -0.003(3) -0.040(4)
C465 0.094(5) 0.148(6) 0.095(4) -0.076(4) 0.000(4) -0.051(4)
C466 0.096(5) 0.185(7) 0.126(6) -0.106(6) 0.014(4) -0.069(5)
C467 0.105(6) 0.231(10) 0.136(8) -0.089(8) 0.005(6) -0.082(7)
C468 0.097(4) 0.054(3) 0.054(3) -0.015(2) -0.025(3) -0.016(3)
C469 0.104(7) 0.059(4) 0.053(5) -0.015(4) -0.021(5) -0.021(5)
C470 0.108(7) 0.060(4) 0.058(5) -0.006(4) -0.019(5) -0.027(5)
C471 0.112(8) 0.068(5) 0.056(5) -0.006(5) -0.023(6) -0.018(6)
C47A 0.107(7) 0.059(4) 0.055(5) -0.016(4) -0.021(5) -0.020(5)
C47B 0.110(7) 0.061(4) 0.058(5) -0.010(4) -0.019(5) -0.018(5)
C47C 0.121(8) 0.074(5) 0.067(6) -0.008(5) -0.020(6) -0.016(6)
C472 0.088(4) 0.058(3) 0.048(3) -0.009(2) -0.007(3) -0.030(3)
C473 0.088(5) 0.064(3) 0.043(3) 0.002(3) -0.016(3) -0.028(3)
C474 0.081(5) 0.090(5) 0.063(4) -0.012(3) -0.018(3) -0.030(4)
C475 0.091(6) 0.191(11) 0.085(6) -0.034(6) -0.014(5) -0.065(7)
C476 0.122(5) 0.067(3) 0.050(3) -0.019(3) -0.006(3) -0.043(3)
C477 0.170(6) 0.081(4) 0.071(4) -0.015(3) -0.014(4) -0.067(4)
C478 0.200(7) 0.089(4) 0.104(5) -0.021(4) -0.015(5) -0.067(4)
C479 0.224(9) 0.087(5) 0.132(7) -0.013(5) -0.020(7) -0.069(6)
N480 0.116(4) 0.067(3) 0.078(3) -0.028(3) 0.010(3) -0.027(3)
C481 0.102(5) 0.103(5) 0.098(5) -0.019(4) -0.011(4) -0.055(4)
C482 0.090(5) 0.115(6) 0.148(6) 0.022(5) -0.018(5) -0.031(5)
C483 0.087(5) 0.155(7) 0.131(6) -0.029(6) -0.011(5) -0.002(5)
C484 0.087(6) 0.154(8) 0.118(7) -0.012(6) -0.007(5) -0.024(6)
C485 0.111(4) 0.113(4) 0.114(4) -0.055(3) -0.013(3) -0.029(3)
C486 0.111(5) 0.139(6) 0.159(6) -0.069(5) -0.001(5) -0.071(5)
C487 0.153(7) 0.182(8) 0.164(8) -0.062(7) -0.002(7) -0.077(7)
C488 0.155(9) 0.200(10) 0.183(10) -0.056(8) 0.028(8) -0.097(8)
C489 0.103(5) 0.083(4) 0.074(4) -0.031(3) -0.002(4) -0.036(4)
C490 0.135(6) 0.094(5) 0.125(6) -0.024(5) 0.030(5) -0.042(5)
C491 0.148(7) 0.131(6) 0.137(6) -0.048(5) 0.004(6) -0.075(5)
C492 0.115(7) 0.140(8) 0.160(8) -0.020(7) 0.008(6) -0.062(6)
C493 0.140(6) 0.089(5) 0.101(5) -0.038(4) -0.015(5) -0.014(5)
C494 0.149(7) 0.097(5) 0.127(6) -0.043(5) -0.004(6) -0.029(5)
C495 0.178(8) 0.102(5) 0.149(7) -0.037(5) -0.009(7) -0.027(6)
C496 0.182(9) 0.059(4) 0.151(8) -0.034(5) -0.028(7) -0.031(5)
N497 0.067(3) 0.063(3) 0.051(2) -0.012(2) 0.002(2) -0.039(2)
C498 0.076(4) 0.061(3) 0.062(3) -0.011(3) -0.012(3) -0.036(3)
C499 0.076(4) 0.071(3) 0.079(4) -0.028(3) -0.015(3) -0.033(3)
C500 0.091(5) 0.082(4) 0.101(5) -0.029(4) -0.033(4) -0.026(4)
C501 0.090(6) 0.088(5) 0.161(8) -0.049(6) -0.037(6) -0.025(4)
C502 0.074(4) 0.064(3) 0.088(4) -0.019(3) 0.003(3) -0.045(3)
C503 0.070(4) 0.080(4) 0.119(5) -0.045(4) 0.003(3) -0.042(3)
C504 0.124(6) 0.101(5) 0.164(7) -0.046(5) -0.015(5) -0.070(5)
C505 0.174(10) 0.150(9) 0.132(8) -0.059(7) 0.010(8) -0.091(8)
C506 0.094(4) 0.091(4) 0.039(2) -0.011(3) 0.006(3) -0.067(4)
C507 0.127(5) 0.107(4) 0.046(3) -0.018(3) 0.016(3) -0.091(4)
C508 0.143(5) 0.120(5) 0.043(3) -0.021(3) 0.016(3) -0.101(4)
C509 0.177(7) 0.135(6) 0.058(4) -0.029(4) 0.015(4) -0.117(5)
C510 0.062(3) 0.072(4) 0.060(3) -0.019(3) 0.000(3) -0.037(3)
C511 0.078(4) 0.063(4) 0.080(4) -0.020(3) -0.001(3) -0.029(3)
C512 0.067(4) 0.097(5) 0.110(6) -0.054(5) 0.002(4) -0.027(4)
C513 0.118(8) 0.172(11) 0.161(11) -0.086(9) 0.032(8) -0.082(8)
N514 0.092(3) 0.045(2) 0.044(2) 0.0003(18) -0.006(2) -0.022(2)
C515 0.116(5) 0.057(3) 0.049(3) -0.002(2) 0.015(3) -0.026(3)
C516 0.119(5) 0.072(4) 0.070(4) 0.004(3) 0.033(4) -0.022(4)
C517 0.114(6) 0.090(5) 0.083(5) 0.004(4) 0.037(4) -0.031(4)
C518 0.122(7) 0.136(8) 0.095(6) -0.045(6) 0.035(5) -0.061(6)
C519 0.095(4) 0.046(3) 0.074(3) -0.002(3) -0.023(3) -0.029(3)
C520 0.131(5) 0.074(4) 0.123(5) -0.018(4) -0.044(4) -0.038(4)
C521 0.123(5) 0.096(4) 0.151(6) -0.056(4) -0.026(5) -0.050(4)
C522 0.135(8) 0.128(7) 0.226(11) -0.075(7) -0.050(8) -0.048(6)
C523 0.093(5) 0.042(3) 0.057(3) -0.004(2) -0.019(3) -0.015(3)
C524 0.073(5) 0.049(3) 0.127(7) 0.008(4) -0.045(5) -0.018(3)
C525 0.079(5) 0.054(3) 0.096(5) -0.016(3) -0.040(4) 0.001(3)
C526 0.081(6) 0.071(5) 0.163(10) -0.011(6) -0.038(6) 0.010(4)
C527 0.058(3) 0.060(3) 0.049(3) -0.006(2) 0.006(2) -0.026(3)
C528 0.089(5) 0.082(4) 0.085(5) -0.016(4) 0.020(4) -0.055(4)
C529 0.074(5) 0.107(6) 0.137(7) -0.052(6) 0.013(5) -0.057(5)
C530 0.142(11) 0.145(11) 0.166(12) -0.019(9) -0.048(10) -0.044(9)
N531 0.118(4) 0.053(2) 0.067(3) -0.010(2) -0.044(3) -0.029(2)
C532 0.164(6) 0.065(3) 0.051(3) -0.001(3) -0.027(4) -0.057(4)
C533 0.168(6) 0.084(4) 0.045(3) -0.007(3) 0.002(4) -0.058(4)
C534 0.186(7) 0.096(5) 0.055(3) 0.006(3) -0.014(4) -0.086(5)
C535 0.204(9) 0.101(6) 0.070(4) 0.013(4) -0.006(6) -0.077(6)
C536 0.100(6) 0.049(4) 0.052(3) -0.006(3) -0.022(5) -0.033(4)
C537 0.098(5) 0.055(3) 0.060(4) -0.011(3) -0.017(4) -0.033(4)
C538 0.086(5) 0.058(3) 0.058(4) -0.013(3) -0.006(4) -0.040(4)
C539 0.106(6) 0.067(4) 0.066(4) -0.014(4) -0.015(4) -0.039(4)
C53A 0.101(6) 0.051(5) 0.051(5) -0.010(4) -0.028(6) -0.034(6)
C53B 0.093(6) 0.054(4) 0.052(5) -0.009(4) -0.019(5) -0.037(5)
C53C 0.093(5) 0.056(4) 0.059(5) -0.010(4) -0.011(5) -0.042(5)
C53D 0.095(6) 0.054(5) 0.064(6) -0.016(5) -0.006(5) -0.041(5)
C540 0.117(5) 0.063(3) 0.126(5) -0.005(4) -0.056(4) -0.034(4)
C541 0.119(5) 0.089(4) 0.144(6) -0.014(4) -0.046(4) -0.051(4)
C542 0.147(6) 0.121(5) 0.184(7) -0.016(5) -0.003(5) -0.062(5)
C543 0.161(8) 0.112(6) 0.203(9) -0.009(6) 0.030(7) -0.066(6)
C544 0.086(4) 0.056(3) 0.059(3) -0.023(3) -0.022(3) -0.012(3)
C545 0.072(4) 0.081(4) 0.090(5) -0.046(4) -0.011(3) -0.029(3)
C546 0.103(6) 0.096(5) 0.085(5) -0.051(4) -0.010(4) -0.037(5)
C547 0.140(8) 0.111(7) 0.098(6) -0.058(5) 0.033(6) -0.066(6)
N548 0.109(3) 0.104(3) 0.045(2) -0.004(2) 0.001(2) -0.080(3)
C549 0.114(5) 0.130(5) 0.073(3) -0.059(3) 0.049(3) -0.090(4)
C550 0.103(5) 0.137(6) 0.107(5) -0.073(4) 0.025(4) -0.050(5)
C551 0.116(6) 0.133(7) 0.138(7) -0.050(6) 0.026(6) -0.053(6)
C552 0.127(9) 0.176(10) 0.171(10) -0.092(9) -0.012(8) -0.056(8)
C553 0.097(4) 0.090(4) 0.060(3) -0.003(3) 0.006(3) -0.067(3)
C554 0.110(5) 0.106(4) 0.071(4) -0.013(3) -0.004(3) -0.074(4)
C555 0.142(6) 0.091(5) 0.084(5) -0.006(4) 0.000(4) -0.070(5)
C556 0.201(12) 0.116(7) 0.106(7) -0.045(6) 0.005(7) -0.055(8)
C557 0.128(5) 0.099(4) 0.075(4) 0.000(3) -0.007(4) -0.077(4)
C558 0.131(6) 0.095(5) 0.126(6) -0.005(4) 0.017(5) -0.068(4)
C559 0.130(6) 0.101(5) 0.139(7) -0.003(5) -0.014(6) -0.064(5)
C560 0.090(5) 0.097(5) 0.105(6) -0.015(5) -0.038(5) -0.036(4)
C561 0.079(4) 0.082(4) 0.060(3) -0.004(3) 0.006(3) -0.050(3)
C562 0.135(6) 0.094(5) 0.100(5) -0.031(4) 0.009(5) -0.056(4)
C563 0.198(9) 0.117(6) 0.135(7) -0.045(6) 0.005(7) -0.061(6)
C564 0.313(17) 0.108(8) 0.223(13) -0.110(9) 0.079(12) -0.049(10)
S1 0.0795(11) 0.0623(9) 0.1104(14) -0.0201(9) 0.0163(10) -0.0366(8)
O565 0.084(3) 0.057(2) 0.158(5) -0.016(3) 0.017(3) -0.036(2)
C566 0.099(5) 0.066(4) 0.131(6) -0.032(4) 0.007(5) -0.035(4)
C567 0.095(5) 0.074(4) 0.138(6) -0.045(4) 0.043(4) -0.053(4)
S2 0.0938(13) 0.0786(10) 0.0879(11) -0.0296(9) -0.0045(9) -0.0453(10)
O568 0.106(4) 0.090(3) 0.118(4) -0.047(3) -0.005(3) -0.047(3)
C569 0.106(6) 0.088(5) 0.163(7) -0.031(5) 0.015(5) -0.053(4)
C570 0.147(7) 0.118(6) 0.150(7) -0.020(6) -0.025(6) -0.060(6)
S3 0.0755(11) 0.0711(10) 0.1307(16) -0.0359(10) 0.0114(11) -0.0389(9)
O571 0.091(4) 0.092(3) 0.118(4) -0.021(3) 0.013(3) -0.047(3)
C572 0.083(4) 0.089(4) 0.118(5) -0.042(4) 0.009(4) -0.047(4)
C573 0.076(7) 0.070(6) 0.101(7) -0.042(5) 0.014(6) -0.038(5)
C57B 0.101(8) 0.098(8) 0.159(9) -0.034(7) -0.018(7) -0.021(7)
S4 0.0979(16) 0.1161(17) 0.180(3) -0.0796(18) 0.0142(16) -0.0525(14)
O574 0.111(4) 0.143(5) 0.204(6) -0.101(5) 0.000(4) -0.055(4)
C575 0.094(5) 0.121(6) 0.168(7) -0.045(6) 0.026(5) -0.055(5)
C576 0.104(6) 0.114(6) 0.167(7) -0.068(5) -0.004(5) -0.048(5)
S5 0.0783(12) 0.0844(12) 0.0941(13) -0.0113(10) 0.0075(10) -0.0329(10)
O577 0.090(4) 0.112(4) 0.162(5) 0.019(4) -0.013(4) -0.056(3)
C578 0.087(5) 0.086(5) 0.087(5) 0.000(4) 0.015(4) -0.024(4)
C579 0.124(6) 0.094(5) 0.124(6) -0.013(5) 0.007(5) -0.042(5)
S6 0.176(3) 0.142(2) 0.1134(19) -0.0432(18) 0.032(2) -0.074(2)
O580 0.179(6) 0.123(5) 0.128(5) -0.044(4) 0.035(5) -0.052(5)
C581 0.183(8) 0.150(7) 0.125(7) -0.030(6) 0.030(6) -0.096(6)
C582 0.186(8) 0.166(8) 0.132(7) -0.042(6) 0.011(7) -0.080(7)
S7 0.138(2) 0.1057(16) 0.1152(17) -0.0241(14) -0.0096(15) -0.0683(16)
O583 0.156(5) 0.101(4) 0.147(5) -0.005(4) -0.026(4) -0.074(4)
C584 0.158(7) 0.147(7) 0.112(6) -0.018(5) -0.006(6) -0.099(6)
C585 0.152(7) 0.127(6) 0.155(7) -0.028(6) -0.019(6) -0.074(6)
S8 0.130(2) 0.1042(16) 0.1245(19) -0.0295(14) 0.0205(16) -0.0627(15)
O586 0.107(4) 0.094(4) 0.148(5) -0.040(3) 0.026(4) -0.059(3)
C587 0.079(4) 0.083(4) 0.125(6) -0.009(4) 0.028(4) -0.054(4)
C588 0.130(7) 0.119(6) 0.139(7) 0.012(6) 0.015(6) -0.065(5)
O589 0.106(4) 0.099(4) 0.167(6) -0.055(4) 0.002(4) -0.055(4)
O590 0.170(6) 0.107(4) 0.099(4) -0.040(3) -0.055(4) -0.032(4)
O591 0.119(7) 0.084(6) 0.085(6) -0.014(5) 0.034(5) -0.040(5)
O592 0.114(8) 0.065(5) 0.086(6) -0.034(5) 0.026(6) -0.047(5)
O593 0.027(6) 0.053(8) 0.039(7) -0.018(6) -0.009(5) -0.008(6)

loop_
_atom_type_symbol
_atom_type_description
_atom_type_scat_dispersion_real
_atom_type_scat_dispersion_imag
_atom_type_scat_source
C C 0.0181 0.0091 'International Tables Vol C Tables 4.2.6.8 and 6.1.1.4'
H H 0.0000 0.0000 'International Tables Vol C Tables 4.2.6.8 and 6.1.1.4'
N N 0.0311 0.0180 'International Tables Vol C Tables 4.2.6.8 and 6.1.1.4'
O O 0.0492 0.0322 'International Tables Vol C Tables 4.2.6.8 and 6.1.1.4'
P P 0.2955 0.4335 'International Tables Vol C Tables 4.2.6.8 and 6.1.1.4'
S S 0.3331 0.5567 'International Tables Vol C Tables 4.2.6.8 and 6.1.1.4'

loop_
_geom_angle_atom_site_label_1
_geom_angle_atom_site_label_2
_geom_angle_atom_site_label_3
_geom_angle
O1 P1 O2 116.95(18)
O1 P1 O3 107.80(17)
O2 P1 O3 110.57(17)
O1 P1 O4 105.31(18)
O2 P1 O4 109.46(17)
O3 P1 O4 106.11(18)
O7 P2 O5 118.21(19)
O7 P2 O6 110.59(16)
O5 P2 O6 108.88(16)
O7 P2 O4 109.13(18)
O5 P2 O4 103.63(17)
O6 P2 O4 105.46(17)
P1 O3 H3O 109.5
P1 O4 P2 136.4(2)
P2 O6 H6O 109.5
O10 P3 O8 117.53(17)
O10 P3 O9 110.70(16)
O8 P3 O9 108.33(17)
O10 P3 O11 109.86(18)
O8 P3 O11 103.58(17)
O9 P3 O11 106.06(17)
O14 P4 O12 117.17(18)
O14 P4 O15 111.57(17)
O12 P4 O15 108.61(18)
O14 P4 O11 109.93(18)
O12 P4 O11 103.02(16)
O15 P4 O11 105.64(17)
P3 O9 H9O 109.5
P3 O11 P4 134.7(2)
P4 O15 H15O 109.5
O16 P5 O18 116.67(17)
O16 P5 O17 108.70(18)
O18 P5 O17 111.00(18)
O16 P5 O19 103.03(19)
O18 P5 O19 110.3(2)
O17 P5 O19 106.47(19)
O21 P6 O22 117.9(3)
O21 P6 O20 110.3(2)
O22 P6 O20 109.1(2)
O21 P6 O19 108.4(2)
O22 P6 O19 106.4(2)
O20 P6 O19 103.8(2)
O20B P6B O22B 115.3(8)
O20B P6B O21B 113.2(8)
O22B P6B O21B 109.8(7)
O20B P6B O19 117.9(6)
O22B P6B O19 90.9(6)
O21B P6B O19 107.6(5)
P5 O17 H17O 109.5
P6 O19 P5 139.6(3)
P5 O19 P6B 110.4(3)
P6 O20 H20O 109.5
O593 O22 P6 127.7(6)
P6B O21B H21P 109.5
O25 P7 O23 118.1(3)
O25 P7 O24 110.6(3)
O23 P7 O24 108.1(2)
O25 P7 O26 109.6(2)
O23 P7 O26 102.8(2)
O24 P7 O26 107.0(2)
O26 P7B O23B 119.6(6)
O26 P7B O24B 93.0(6)
O23B P7B O24B 115.1(7)
O26 P7B O25B 104.2(6)
O23B P7B O25B 113.5(8)
O24B P7B O25B 109.1(8)
O29 P8 O27 117.38(19)
O29 P8 O30 111.11(17)
O27 P8 O30 108.35(17)
O29 P8 O26 109.0(2)
O27 P8 O26 104.2(2)
O30 P8 O26 105.95(18)
P7 O24 H24O 109.5
P7B O25B H25P 109.5
P7B O26 P8 158.4(4)
P8 O26 P7 131.6(3)
P8 O30 H30O 109.5
O32B P9 O31B 119.4(6)
O32B P9 O33 115.7(4)
O31B P9 O33 113.7(6)
O31 P9 O33 112.8(5)
O31 P9 O34 117.0(6)
O33 P9 O34 111.6(2)
O31 P9 O32 106.4(5)
O33 P9 O32 108.2(2)
O34 P9 O32 99.5(3)
O32B P9 O34B 108.2(5)
O31B P9 O34B 91.5(8)
O33 P9 O34B 103.9(3)
O36 P10 O35 119.3(3)
O36 P10 O37 107.7(3)
O35 P10 O37 111.4(2)
O37 P10 O34B 103.2(3)
O37 P10 O35B 116.6(3)
O34B P10 O35B 107.3(4)
O37 P10 O36B 116.8(3)
O34B P10 O36B 108.0(5)
O35B P10 O36B 104.4(4)
O36 P10 O34 103.2(3)
O35 P10 O34 108.1(3)
O37 P10 O34 106.1(2)
P9 O32 H32O 109.5
P9 O32B H32P 109.5
P9 O34 P10 135.6(3)
P10 O34B P9 134.3(5)
P10 O37 H37O 109.5
O38 P11 O40 113.02(16)
O38 P11 O39 110.80(18)
O40 P11 O39 110.03(18)
O38 P11 O41 117.4(2)
O40 P11 O41 109.49(18)
O39 P11 O41 94.6(3)
O38 P11 O41B 91.4(3)
O40 P11 O41B 106.8(3)
O39 P11 O41B 123.7(4)
O44 P12 O42 119.4(3)
O44 P12 O45 107.4(2)
O42B P12 O45 117.7(3)
O42 P12 O45 109.0(2)
O42B P12 O41B 108.1(5)
O45 P12 O41B 106.1(3)
O44 P12 O41 106.2(3)
O42 P12 O41 108.7(3)
O45 P12 O41 105.14(19)
O42B P12 O44B 102.8(5)
O45 P12 O44B 116.6(3)
O41B P12 O44B 104.4(5)
P11 O39 H39O 109.5
P11 O41 P12 138.7(3)
P12 O41B P11 134.1(6)
P12 O45 H45 109.5
C5 N1 N2 111.6(5)
C5 N1 C59 127.8(4)
N2 N1 C59 120.5(5)
N3 N2 N1 106.3(5)
N2 N3 C4 110.8(4)
C8 N7 C6 117.5(4)
C13 N12 C8 126.7(4)
C13 N12 H12 116.7
C8 N12 H12 116.7
N17 N16 C20 111.0(4)
N17 N16 C14 120.3(4)
C20 N16 C14 128.5(4)
N18 N17 N16 106.9(4)
N17 N18 C19 108.3(4)
C23 N22 C21 117.7(5)
C28 N27 C23 127.4(4)
C28 N27 H27 116.3
C23 N27 H27 116.3
N32 N31 C35 111.3(4)
N32 N31 C29 120.0(4)
C35 N31 C29 128.6(4)
N33 N32 N31 107.2(4)
N32 N33 C34 108.2(4)
C38 N37 C36 117.8(4)
C43 N42 C38 126.7(3)
C43 N42 H42 116.6
C38 N42 H42 116.6
C50 N46 N47 110.5(4)
C50 N46 C44 126.6(3)
N47 N46 C44 122.4(3)
N48 N47 N46 107.5(3)
N47 N48 C49 109.0(4)
C53 N52 C51 118.0(4)
C58 N57 C53 126.8(5)
C58 N57 H57 116.6
C53 N57 H57 116.6
N3 C4 C5 106.6(5)
N3 C4 C6 122.5(5)
C5 C4 C6 130.2(5)
N1 C5 C4 104.7(4)
N1 C5 H5 127.6
C4 C5 H5 127.6
N7 C6 C11 123.1(5)
N7 C6 C4 115.2(5)
C11 C6 C4 121.6(5)
N7 C8 N12 113.0(4)
N7 C8 C9 123.4(5)
N12 C8 C9 123.6(4)
C10 C9 C8 116.8(5)
C10 C9 H9 121.6
C8 C9 H9 121.6
C11 C10 C9 120.4(5)
C11 C10 H10 119.8
C9 C10 H10 119.8
C10 C11 C6 118.6(5)
C10 C11 H11 120.7
C6 C11 H11 120.7
O13 C13 N12 125.1(5)
O13 C13 C14 120.7(4)
N12 C13 C14 114.3(4)
N16 C14 C15 111.1(4)
N16 C14 C13 107.5(4)
C15 C14 C13 111.7(4)
N16 C14 H14 108.8
C15 C14 H14 108.8
C13 C14 H14 108.8
C14 C15 H15A 109.5
C14 C15 H15B 109.5
H15A C15 H15B 109.5
C14 C15 H15C 109.5
H15A C15 H15C 109.5
H15B C15 H15C 109.5
N18 C19 C20 109.5(4)
N18 C19 C21 123.7(5)
C20 C19 C21 126.7(5)
N16 C20 C19 104.3(4)
N16 C20 H20 127.9
C19 C20 H20 127.9
N22 C21 C26 124.1(5)
N22 C21 C19 113.0(5)
C26 C21 C19 122.9(5)
N22 C23 N27 111.5(5)
N22 C23 C24 123.0(6)
N27 C23 C24 125.4(5)
C25 C24 C23 117.5(5)
C25 C24 H24 121.2
C23 C24 H24 121.2
C24 C25 C26 120.8(6)
C24 C25 H25 119.6
C26 C25 H25 119.6
C25 C26 C21 116.8(6)
C25 C26 H26 121.6
C21 C26 H26 121.6
O28 C28 N27 124.1(6)
O28 C28 C29 122.2(5)
N27 C28 C29 113.4(4)
N31 C29 C28 110.2(5)
N31 C29 C30 110.0(4)
C28 C29 C30 110.2(4)
N31 C29 H29 108.8
C28 C29 H29 108.8
C30 C29 H29 108.8
C29 C30 H30A 109.5
C29 C30 H30B 109.5
H30A C30 H30B 109.5
C29 C30 H30C 109.5
H30A C30 H30C 109.5
H30B C30 H30C 109.5
N33 C34 C35 109.1(4)
N33 C34 C36 120.5(4)
C35 C34 C36 130.3(4)
N31 C35 C34 104.1(4)
N31 C35 H35 128.0
C34 C35 H35 128.0
N37 C36 C41 122.6(4)
N37 C36 C34 115.7(4)
C41 C36 C34 121.6(4)
N37 C38 C39 123.3(4)
N37 C38 N42 113.1(3)
C39 C38 N42 123.6(4)
C40 C39 C38 117.7(4)
C40 C39 H39 121.2
C38 C39 H39 121.2
C41 C40 C39 120.2(4)
C41 C40 H40 119.9
C39 C40 H40 119.9
C40 C41 C36 118.4(5)
C40 C41 H41 120.8
C36 C41 H41 120.8
O43 C43 N42 126.3(4)
O43 C43 C44 120.4(4)
N42 C43 C44 113.3(3)
N46 C44 C45 110.2(4)
N46 C44 C43 107.4(3)
C45 C44 C43 110.8(4)
N46 C44 H44 109.5
C45 C44 H44 109.5
C43 C44 H44 109.5
C44 C45 H45A 109.5
C44 C45 H45B 109.5
H45A C45 H45B 109.5
C44 C45 H45C 109.5
H45A C45 H45C 109.5
H45B C45 H45C 109.5
N48 C49 C50 108.7(4)
N48 C49 C51 125.0(4)
C50 C49 C51 126.3(4)
N46 C50 C49 104.3(4)
N46 C50 H50 127.9
C49 C50 H50 127.9
N52 C51 C56 122.2(5)
N52 C51 C49 113.1(4)
C56 C51 C49 124.6(4)
N52 C53 C54 123.8(5)
N52 C53 N57 110.4(4)
C54 C53 N57 125.9(5)
C53 C54 C55 117.6(5)
C53 C54 H54 121.2
C55 C54 H54 121.2
C56 C55 C54 119.8(5)
C56 C55 H55 120.1
C54 C55 H55 120.1
C55 C56 C51 118.7(5)
C55 C56 H56 120.7
C51 C56 H56 120.7
O58 C58 N57 126.1(5)
O58 C58 C59 121.7(5)
N57 C58 C59 112.0(5)
N1 C59 C60 111.2(5)
N1 C59 C58 111.1(6)
C60 C59 C58 109.0(5)
N1 C59 H59 108.5
C60 C59 H59 108.5
C58 C59 H59 108.5
C59 C60 H60A 109.5
C59 C60 H60B 109.5
H60A C60 H60B 109.5
C59 C60 H60C 109.5
H60A C60 H60C 109.5
H60B C60 H60C 109.5
C65 N61 N62 111.0(5)
C65 N61 C119 128.9(5)
N62 N61 C119 120.1(5)
N63 N62 N61 106.8(5)
N62 N63 C64 109.5(4)
C66 N67 C68 118.8(4)
C73 N72 C68 125.4(4)
C73 N72 H72 117.3
C68 N72 H72 117.3
C80 N76 N77 111.0(5)
C80 N76 C74 127.9(4)
N77 N76 C74 120.7(5)
N78 N77 N76 106.8(5)
N77 N78 C79 109.8(5)
C83 N82 C81 118.2(5)
C88 N87 C83 125.7(4)
C88 N87 H87 117.1
C83 N87 H87 117.1
C95 N91 N92 110.5(5)
C95 N91 C89 130.0(4)
N92 N91 C89 119.2(4)
N93 N92 N91 106.7(4)
N92 N93 C94 109.2(5)
C98 N97 C96 118.9(5)
C103 N102 C98 125.4(5)
C103 N102 H102 117.3
C98 N102 H102 117.3
C110 N106 N107 109.0(6)
C110 N106 C104 128.3(5)
N107 N106 C104 122.6(6)
N108 N107 N106 108.3(6)
N107 N108 C109 109.5(6)
C111 N112 C113 119.0(5)
C118 N117 C113 128.2(5)
C118 N117 H117 115.9
C113 N117 H117 115.9
N63 C64 C65 107.9(5)
N63 C64 C66 121.8(5)
C65 C64 C66 130.3(5)
N61 C65 C64 104.8(5)
N61 C65 H65 127.6
C64 C65 H65 127.6
N67 C66 C71 122.3(6)
N67 C66 C64 117.0(4)
C71 C66 C64 120.7(5)
N67 C68 N72 113.8(4)
N67 C68 C69 122.2(6)
N72 C68 C69 124.0(5)
C70 C69 C68 117.8(6)
C70 C69 H69 121.1
C68 C69 H69 121.1
C69 C70 C71 120.8(6)
C69 C70 H70 119.6
C71 C70 H70 119.6
C70 C71 C66 117.8(7)
C70 C71 H71 121.1
C66 C71 H71 121.1
O73 C73 N72 124.3(6)
O73 C73 C74 121.3(5)
N72 C73 C74 114.3(5)
N76 C74 C75 111.9(5)
N76 C74 C73 108.7(5)
C75 C74 C73 112.3(5)
N76 C74 H74 108.0
C75 C74 H74 108.0
C73 C74 H74 108.0
C74 C75 H75A 109.5
C74 C75 H75B 109.5
H75A C75 H75B 109.5
C74 C75 H75C 109.5
H75A C75 H75C 109.5
H75B C75 H75C 109.5
N78 C79 C80 107.6(6)
N78 C79 C81 124.5(5)
C80 C79 C81 127.8(5)
N76 C80 C79 104.8(4)
N76 C80 H80 127.6
C79 C80 H80 127.6
N82 C81 C86 122.2(6)
N82 C81 C79 114.1(4)
C86 C81 C79 123.7(5)
N82 C83 C84 124.6(6)
N82 C83 N87 113.2(4)
C84 C83 N87 122.2(6)
C85 C84 C83 115.7(6)
C85 C84 H84 122.2
C83 C84 H84 122.2
C84 C85 C86 121.7(5)
C84 C85 H85 119.1
C86 C85 H85 119.1
C85 C86 C81 117.5(6)
C85 C86 H86 121.3
C81 C86 H86 121.3
O88 C88 N87 124.8(6)
O88 C88 C89 121.0(6)
N87 C88 C89 114.2(4)
N91 C89 C90 110.9(5)
N91 C89 C88 108.6(5)
C90 C89 C88 110.7(5)
N91 C89 H89 108.9
C90 C89 H89 108.9
C88 C89 H89 108.9
C89 C90 H90A 109.5
C89 C90 H90B 109.5
H90A C90 H90B 109.5
C89 C90 H90C 109.5
H90A C90 H90C 109.5
H90B C90 H90C 109.5
C95 C94 N93 107.8(5)
C95 C94 C96 130.6(5)
N93 C94 C96 121.2(5)
N91 C95 C94 105.7(4)
N91 C95 H95 127.2
C94 C95 H95 127.2
N97 C96 C101 122.2(6)
N97 C96 C94 116.5(5)
C101 C96 C94 121.3(5)
N97 C98 N102 115.1(5)
N97 C98 C99 123.1(6)
N102 C98 C99 121.7(6)
C100 C99 C98 117.3(7)
C100 C99 H99 121.3
C98 C99 H99 121.3
C99 C100 C101 120.4(7)
C99 C100 H100 119.8
C101 C100 H100 119.8
C100 C101 C96 117.5(6)
C100 C101 H101 121.3
C96 C101 H101 121.3
O10B C103 N102 122.8(9)
O103 C103 N102 124.8(9)
O10B C103 C104 119.3(9)
O103 C103 C104 120.1(9)
N102 C103 C104 113.4(5)
N106 C104 C105 111.5(5)
N106 C104 C103 108.3(6)
C105 C104 C103 111.8(5)
N106 C104 H104 108.4
C105 C104 H104 108.4
C103 C104 H104 108.4
C104 C105 H10A 109.5
C104 C105 H10B 109.5
H10A C105 H10B 109.5
C104 C105 H10C 109.5
H10A C105 H10C 109.5
H10B C105 H10C 109.5
N108 C109 C110 108.1(7)
N108 C109 C111 125.3(6)
C110 C109 C111 126.5(5)
N106 C110 C109 105.1(5)
N106 C110 H110 127.5
C109 C110 H110 127.5
N112 C111 C116 121.3(8)
N112 C111 C109 114.6(5)
C116 C111 C109 124.1(7)
N112 C113 C114 123.3(7)
N112 C113 N117 112.1(5)
C114 C113 N117 124.6(7)
C115 C114 C113 117.9(8)
C115 C114 H114 121.1
C113 C114 H114 121.1
C114 C115 C116 121.3(6)
C114 C115 H115 119.4
C116 C115 H115 119.4
C115 C116 C111 117.3(7)
C115 C116 H116 121.4
C111 C116 H116 121.4
O118 C118 N117 124.9(8)
O118 C118 C119 119.3(8)
N117 C118 C119 115.3(5)
N61 C119 C118 109.0(5)
N61 C119 C120 109.4(6)
C118 C119 C120 109.7(6)
N61 C119 H119 109.6
C118 C119 H119 109.6
C120 C119 H119 109.6
C119 C120 H12A 109.5
C119 C120 H12B 109.5
H12A C120 H12B 109.5
C119 C120 H12C 109.5
H12A C120 H12C 109.5
H12B C120 H12C 109.5
C125 N121 N122 111.2(4)
C125 N121 C179 127.9(4)
N122 N121 C179 120.8(4)
N123 N122 N121 106.8(4)
N122 N123 C124 109.1(4)
C126 N127 C128 118.0(4)
C133 N132 C128 125.7(4)
C133 N132 H132 117.1
C128 N132 H132 117.1
C140 N136 N137 111.0(4)
C140 N136 C134 127.4(4)
N137 N136 C134 120.9(3)
N138 N137 N136 107.0(4)
N137 N138 C139 109.2(4)
C141 N142 C143 118.1(5)
C148 N147 C143 127.0(5)
C148 N147 H147 116.5
C143 N147 H147 116.5
N152 N151 C155 110.3(7)
N152 N151 C149 122.3(7)
C155 N151 C149 127.4(6)
N153 N152 N151 107.7(7)
N152 N153 C154 109.6(7)
C158 N157 C156 118.6(7)
C163 N162 C158 128.0(6)
C163 N162 H162 116.0
C158 N162 H162 116.0
C170 N166 N167 111.1(5)
C170 N166 C164 127.0(5)
N167 N166 C164 121.6(5)
N166 N167 N168 108.7(4)
N167 N168 C169 105.4(5)
C173 N172 C171 118.1(4)
C178 N177 C173 126.5(4)
C178 N177 H177 116.8
C173 N177 H177 116.8
N123 C124 C125 107.8(4)
N123 C124 C126 122.0(4)
C125 C124 C126 129.9(4)
N121 C125 C124 105.1(4)
N121 C125 H125 127.5
C124 C125 H125 127.5
N127 C126 C131 122.9(5)
N127 C126 C124 116.4(4)
C131 C126 C124 120.6(4)
N127 C128 C129 123.6(4)
N127 C128 N132 112.8(4)
C129 C128 N132 123.6(4)
C130 C129 C128 117.5(5)
C130 C129 H129 121.2
C128 C129 H129 121.2
C129 C130 C131 120.1(5)
C129 C130 H130 119.9
C131 C130 H130 119.9
C126 C131 C130 117.6(5)
C126 C131 H131 121.2
C130 C131 H131 121.2
O133 C133 N132 125.6(4)
O133 C133 C134 120.5(4)
N132 C133 C134 113.9(3)
N136 C134 C135 111.0(4)
N136 C134 C133 106.4(3)
C135 C134 C133 111.2(4)
N136 C134 H134 109.4
C135 C134 H134 109.4
C133 C134 H134 109.4
C134 C135 H13A 109.5
C134 C135 H13B 109.5
H13A C135 H13B 109.5
C134 C135 H13C 109.5
H13A C135 H13C 109.5
H13B C135 H13C 109.5
N138 C139 C140 109.0(5)
N138 C139 C141 125.6(5)
C140 C139 C141 125.4(5)
N136 C140 C139 103.9(4)
N136 C140 H140 128.1
C139 C140 H140 128.1
N142 C141 C146 122.6(6)
N142 C141 C139 113.7(5)
C146 C141 C139 123.6(5)
N142 C143 C144 123.0(6)
N142 C143 N147 110.8(5)
C144 C143 N147 126.2(6)
C143 C144 C145 118.0(7)
C143 C144 H144 121.0
C145 C144 H144 121.0
C146 C145 C144 120.0(6)
C146 C145 H145 120.0
C144 C145 H145 120.0
C145 C146 C141 118.3(6)
C145 C146 H146 120.8
C141 C146 H146 120.8
O148 C148 N147 125.4(7)
O148 C148 C149 121.0(6)
N147 C148 C149 113.4(5)
N151 C149 C150 110.6(6)
N151 C149 C148 109.0(6)
C150 C149 C148 110.9(8)
N151 C149 H149 108.7
C150 C149 H149 108.7
C148 C149 H149 108.7
C149 C150 H15D 109.5
C149 C150 H15E 109.5
H15D C150 H15E 109.5
C149 C150 H15F 109.5
H15D C150 H15F 109.5
H15E C150 H15F 109.5
C155 C154 N153 106.4(9)
C155 C154 C156 130.2(7)
N153 C154 C156 123.2(7)
N151 C155 C154 106.0(7)
N151 C155 H155 127.0
C154 C155 H155 127.0
N157 C156 C161 119.9(9)
N157 C156 C154 115.1(7)
C161 C156 C154 124.8(7)
N157 C158 N162 114.1(6)
N157 C158 C159 128.1(7)
N162 C158 C159 117.7(8)
C160 C159 C158 110.2(9)
C160 C159 H159 124.9
C158 C159 H159 124.9
C161 C160 C159 122.9(8)
C161 C160 H160 118.5
C159 C160 H160 118.5
C160 C161 C156 120.3(8)
C160 C161 H161 119.8
C156 C161 H161 119.9
O163 C163 N162 127.8(7)
O163 C163 C164 118.5(8)
N162 C163 C164 113.8(5)
N166 C164 C165 111.4(7)
N166 C164 C163 106.3(5)
C165 C164 C163 110.9(5)
N166 C164 H164 109.4
C165 C164 H164 109.4
C163 C164 H164 109.4
C164 C165 H16A 109.5
C164 C165 H16B 109.5
H16A C165 H16B 109.5
C164 C165 H16C 109.5
H16A C165 H16C 109.5
H16B C165 H16C 109.5
C170 C169 N168 109.3(5)
C170 C169 C171 127.7(4)
N168 C169 C171 123.0(5)
N166 C170 C169 105.6(5)
N166 C170 H170 127.2
C169 C170 H170 127.2
N172 C171 C176 122.0(5)
N172 C171 C169 113.2(4)
C176 C171 C169 124.8(5)
N172 C173 N177 111.0(4)
N172 C173 C174 123.5(5)
N177 C173 C174 125.5(4)
C175 C174 C173 116.8(5)
C175 C174 H174 121.6
C173 C174 H174 121.6
C176 C175 C174 120.8(5)
C176 C175 H175 119.6
C174 C175 H175 119.6
C175 C176 C171 118.9(5)
C175 C176 H176 120.5
C171 C176 H176 120.5
O178 C178 N177 125.6(5)
O178 C178 C179 123.0(4)
N177 C178 C179 111.4(4)
N121 C179 C178 110.8(4)
N121 C179 C180 110.3(4)
C178 C179 C180 109.9(4)
N121 C179 H179 108.6
C178 C179 H179 108.6
C180 C179 H179 108.6
C179 C180 H18A 109.5
C179 C180 H18B 109.5
H18A C180 H18B 109.5
C179 C180 H18C 109.5
H18A C180 H18C 109.5
H18B C180 H18C 109.5
C185 N181 N182 108.9(7)
C185 N181 C239 130.6(6)
N182 N181 C239 120.4(8)
N183 N182 N181 107.1(8)
N182 N183 C184 111.3(7)
C188 N187 C186 117.9(6)
C193 N192 C188 127.6(6)
C193 N192 H192 116.2
C188 N192 H192 116.2
N197 N196 C200 107.9(5)
N197 N196 C194 123.7(5)
C200 N196 C194 128.4(6)
N196 N197 N198 110.2(5)
N197 N198 C199 105.7(6)
C203 N202 C201 118.4(4)
C208 N207 C203 126.2(4)
C208 N207 H207 116.9
C203 N207 H207 116.9
C215 N211 N212 111.9(4)
C215 N211 C209 128.7(5)
N212 N211 C209 119.1(4)
N213 N212 N211 106.1(5)
N212 N213 C214 108.7(5)
C216 N217 C218 117.5(4)
C223 N222 C218 125.4(4)
C223 N222 H222 117.3
C218 N222 H222 117.3
C230 N226 N227 110.1(5)
C230 N226 C224 127.5(4)
N227 N226 C224 121.5(5)
N228 N227 N226 107.8(5)
N227 N228 C229 109.1(4)
C233 N232 C231 119.1(5)
C238 N237 C233 128.8(5)
C238 N237 H237 115.6
C233 N237 H237 115.6
N183 C184 C185 102.7(8)
N183 C184 C186 124.5(7)
C185 C184 C186 132.8(7)
N181 C185 C184 109.6(7)
N181 C185 H185 125.2
C184 C185 H185 125.2
N187 C186 C184 114.0(6)
N187 C186 C191 123.6(9)
C184 C186 C191 122.2(7)
N187 C188 N192 115.9(6)
N187 C188 C189 128.2(6)
N192 C188 C189 115.5(7)
C190 C189 C188 108.2(8)
C190 C189 H189 125.9
C188 C189 H189 125.9
C191 C190 C189 125.1(7)
C191 C190 H190 117.5
C189 C190 H190 117.5
C190 C191 C186 116.9(7)
C190 C191 H191 121.6
C186 C191 H191 121.6
O193 C193 N192 130.6(6)
O193 C193 C194 115.0(6)
N192 C193 C194 114.0(5)
N196 C194 C195 109.6(6)
N196 C194 C193 103.6(5)
C195 C194 C193 114.6(5)
N196 C194 H194 109.6
C195 C194 H194 109.6
C193 C194 H194 109.6
C194 C195 H19A 109.5
C194 C195 H19B 109.5
H19A C195 H19B 109.5
C194 C195 H19C 109.5
H19A C195 H19C 109.5
H19B C195 H19C 109.5
N198 C199 C200 108.4(5)
N198 C199 C201 123.9(5)
C200 C199 C201 127.6(5)
N196 C200 C199 107.6(5)
N196 C200 H200 126.2
C199 C200 H200 126.2
N202 C201 C206 122.2(4)
N202 C201 C199 113.3(4)
C206 C201 C199 124.4(4)
N202 C203 C204 123.4(4)
N202 C203 N207 112.1(4)
C204 C203 N207 124.5(4)
C205 C204 C203 116.5(5)
C205 C204 H204 121.7
C203 C204 H204 121.7
C206 C205 C204 121.2(4)
C206 C205 H205 119.4
C204 C205 H205 119.4
C205 C206 C201 118.1(4)
C205 C206 H206 121.0
C201 C206 H206 121.0
O208 C208 N207 125.7(5)
O208 C208 C209 120.4(5)
N207 C208 C209 113.9(4)
N211 C209 C210 110.5(4)
N211 C209 C208 106.9(4)
C210 C209 C208 110.3(4)
N211 C209 H209 109.7
C210 C209 H209 109.7
C208 C209 H209 109.7
C209 C210 H21A 109.5
C209 C210 H21B 109.5
H21A C210 H21B 109.5
C209 C210 H21C 109.5
H21A C210 H21C 109.5
H21B C210 H21C 109.5
N213 C214 C215 108.7(5)
N213 C214 C216 121.4(5)
C215 C214 C216 129.9(5)
N211 C215 C214 104.5(5)
N211 C215 H215 127.7
C214 C215 H215 127.7
N217 C216 C221 123.6(5)
N217 C216 C214 116.1(4)
C221 C216 C214 120.4(5)
N217 C218 C219 122.8(5)
N217 C218 N222 113.2(4)
C219 C218 N222 124.0(5)
C220 C219 C218 118.1(5)
C220 C219 H219 120.9
C218 C219 H219 121.0
C219 C220 C221 120.3(5)
C219 C220 H220 119.9
C221 C220 H220 119.9
C220 C221 C216 117.7(6)
C220 C221 H221 121.1
C216 C221 H221 121.1
O223 C223 N222 124.7(6)
O223 C223 C224 121.2(5)
N222 C223 C224 114.0(4)
N226 C224 C225 112.2(5)
N226 C224 C223 106.0(4)
C225 C224 C223 111.0(5)
N226 C224 H224 109.2
C225 C224 H224 109.2
C223 C224 H224 109.2
C224 C225 H22A 109.5
C224 C225 H22B 109.5
H22A C225 H22B 109.5
C224 C225 H22C 109.5
H22A C225 H22C 109.5
H22B C225 H22C 109.5
N228 C229 C230 107.7(5)
N228 C229 C231 124.3(5)
C230 C229 C231 128.0(5)
N226 C230 C229 105.5(4)
N226 C230 H230 127.3
C229 C230 H230 127.3
N232 C231 C236 121.6(6)
N232 C231 C229 114.2(4)
C236 C231 C229 124.1(6)
N232 C233 N237 111.9(5)
N232 C233 C234 124.2(6)
N237 C233 C234 123.9(6)
C235 C234 C233 115.1(6)
C235 C234 H234 122.5
C233 C234 H234 122.5
C236 C235 C234 121.7(5)
C236 C235 H235 119.1
C234 C235 H235 119.1
C235 C236 C231 118.1(6)
C235 C236 H236 121.0
C231 C236 H236 121.0
O238 C238 N237 126.8(7)
O238 C238 C239 122.1(6)
N237 C238 C239 110.6(6)
C240 C239 N181 116.5(7)
C240 C239 C238 111.7(7)
N181 C239 C238 99.8(7)
C240 C239 H239 109.5
N181 C239 H239 109.5
C238 C239 H239 109.5
C239 C240 H24A 109.5
C239 C240 H24B 109.5
H24A C240 H24B 109.5
C239 C240 H24C 109.5
H24A C240 H24C 109.5
H24B C240 H24C 109.5
C245 N241 N242 110.1(5)
C245 N241 C299 129.1(4)
N242 N241 C299 120.7(4)
N243 N242 N241 107.6(4)
N242 N243 C244 109.4(4)
C246 N247 C248 117.7(5)
C253 N252 C248 125.1(4)
C253 N252 H252 117.4
C248 N252 H252 117.4
C260 N256 N257 108.6(6)
C260 N256 C254 128.7(4)
N257 N256 C254 122.5(6)
N258 N257 N256 107.3(6)
C259 N258 N257 108.2(6)
N262 C261 C266 120.0
N262 C261 C259 106.6(6)
C266 C261 C259 133.1(6)
C261 N262 C263 120.0
N267 C263 C264 119.0(6)
N267 C263 N262 120.8(6)
C264 C263 N262 120.0
C265 C264 C263 120.0
C265 C264 H264 120.0
C263 C264 H264 120.0
C266 C265 C264 120.0
C266 C265 H265 120.0
C264 C265 H265 120.0
C265 C266 C261 120.0
C265 C266 H266 120.0
C261 C266 H266 120.0
C259 C26A N26B 122.7(8)
C259 C26A C26F 116.1(7)
N26B C26A C26F 120.0
C26C N26B C26A 120.0
N26B C26C C26D 120.0
N26B C26C N267 104.2(6)
C26D C26C N267 134.8(7)
C26C C26D C26E 120.0
C26C C26D H26D 120.0
C26E C26D H26D 120.0
C26F C26E C26D 120.0
C26F C26E H26E 120.0
C26D C26E H26E 120.0
C26E C26F C26A 120.0
C26E C26F H26F 120.0
C26A C26F H26F 120.0
C263 N267 C268 125.5(6)
C268 N267 C26C 128.1(6)
C263 N267 H267 117.3
C268 N267 H267 117.3
N272 N271 C275 110.6(4)
N272 N271 C269 116.5(5)
C275 N271 C269 132.4(4)
N273 N272 N271 108.2(4)
N272 N273 C274 108.2(4)
C278 N277 C276 118.1(4)
C283 N282 C278 127.0(4)
C283 N282 H282 116.5
C278 N282 H282 116.5
C290 N286 N287 110.6(3)
C290 N286 C284 128.4(3)
N287 N286 C284 120.6(3)
N288 N287 N286 107.3(3)
N287 N288 C289 108.7(3)
C293 N292 C291 117.8(4)
C298 N297 C293 123.2(4)
C298 N297 H297 118.4
C293 N297 H297 118.4
N243 C244 C245 107.4(5)
N243 C244 C246 122.3(5)
C245 C244 C246 130.2(5)
N241 C245 C244 105.5(4)
N241 C245 H245 127.3
C244 C245 H245 127.3
N247 C246 C251 122.4(6)
N247 C246 C244 115.0(5)
C251 C246 C244 122.6(5)
N247 C248 C249 123.3(5)
N247 C248 N252 113.8(4)
C249 C248 N252 122.9(5)
C250 C249 C248 118.1(6)
C250 C249 H249 121.0
C248 C249 H249 121.0
C251 C250 C249 119.0(6)
C251 C250 H250 120.5
C249 C250 H250 120.5
C250 C251 C246 119.4(6)
C250 C251 H251 120.3
C246 C251 H251 120.3
O253 C253 N252 124.6(5)
O253 C253 C254 121.0(5)
N252 C253 C254 114.4(4)
N256 C254 C255 111.6(6)
N256 C254 C253 105.7(5)
C255 C254 C253 113.3(5)
N256 C254 H254 108.7
C255 C254 H254 108.7
C253 C254 H254 108.7
C254 C255 H25A 109.5
C254 C255 H25B 109.5
H25A C255 H25B 109.5
C254 C255 H25C 109.5
H25A C255 H25C 109.5
H25B C255 H25C 109.5
N258 C259 C26A 122.3(8)
N258 C259 C260 111.0(8)
C26A C259 C260 126.5(8)
N258 C259 C261 118.9(6)
C260 C259 C261 129.9(7)
N256 C260 C259 104.9(5)
N256 C260 H260 127.5
C259 C260 H260 127.5
O268 C268 C269 125.0(9)
O268 C268 N267 120.6(8)
C269 C268 N267 114.3(6)
C268 C269 N271 113.1(7)
C268 C269 C270 107.8(7)
N271 C269 C270 109.8(6)
C268 C269 H269 108.7
N271 C269 H269 108.7
C270 C269 H269 108.7
C269 C270 H27A 109.5
C269 C270 H27B 109.5
H27A C270 H27B 109.5
C269 C270 H27C 109.5
H27A C270 H27C 109.5
H27B C270 H27C 109.5
C275 C274 N273 108.2(4)
C275 C274 C276 129.8(4)
N273 C274 C276 122.0(4)
N271 C275 C274 104.8(4)
N271 C275 H275 127.6
C274 C275 H275 127.6
N277 C276 C281 122.9(5)
N277 C276 C274 115.4(4)
C281 C276 C274 121.8(5)
N277 C278 N282 114.0(4)
N277 C278 C279 122.7(4)
N282 C278 C279 123.3(4)
C280 C279 C278 118.2(5)
C280 C279 H279 120.9
C278 C279 H279 120.9
C279 C280 C281 120.1(5)
C279 C280 H280 119.9
C281 C280 H280 119.9
C280 C281 C276 118.0(5)
C280 C281 H281 121.0
C276 C281 H281 121.0
O283 C283 N282 124.1(4)
O283 C283 C284 120.9(4)
N282 C283 C284 114.9(4)
N286 C284 C285 110.9(3)
N286 C284 C283 105.3(3)
C285 C284 C283 112.1(3)
N286 C284 H284 109.5
C285 C284 H284 109.5
C283 C284 H284 109.5
C284 C285 H28A 109.5
C284 C285 H28B 109.5
H28A C285 H28B 109.5
C284 C285 H28C 109.5
H28A C285 H28C 109.5
H28B C285 H28C 109.5
N288 C289 C290 108.7(4)
N288 C289 C291 123.6(4)
C290 C289 C291 127.7(4)
N286 C290 C289 104.7(4)
N286 C290 H290 127.7
C289 C290 H290 127.7
N292 C291 C296 122.5(4)
N292 C291 C289 114.9(4)
C296 C291 C289 122.6(4)
N292 C293 C294 123.9(4)
N292 C293 N297 113.7(4)
C294 C293 N297 122.3(4)
C295 C294 C293 117.4(4)
C295 C294 H294 121.3
C293 C294 H294 121.3
C296 C295 C294 120.3(4)
C296 C295 H295 119.9
C294 C295 H295 119.9
C295 C296 C291 118.1(4)
C295 C296 H296 121.0
C291 C296 H296 121.0
O298 C298 N297 124.6(4)
O298 C298 C299 121.6(4)
N297 C298 C299 113.8(4)
N241 C299 C300 110.4(4)
N241 C299 C298 107.3(4)
C300 C299 C298 110.8(4)
N241 C299 H299 109.4
C300 C299 H299 109.4
C298 C299 H299 109.4
C299 C300 H30D 109.5
C299 C300 H30E 109.5
H30D C300 H30E 109.5
C299 C300 H30F 109.5
H30D C300 H30F 109.5
H30E C300 H30F 109.5
N302 N301 C305 111.2(4)
N302 N301 C359 120.1(4)
C305 N301 C359 128.6(4)
N303 N302 N301 107.2(4)
N302 N303 C304 108.6(4)
C308 N307 C306 118.0(4)
C313 N312 C308 127.0(4)
C313 N312 H312 116.5
C308 N312 H312 116.5
C320 N316 N317 111.7(3)
C320 N316 C314 126.9(3)
N317 N316 C314 121.3(3)
N318 N317 N316 106.7(3)
N317 N318 C319 108.4(3)
C323 N322 C321 118.8(4)
C328 N327 C323 128.3(5)
C328 N327 H327 115.8
C323 N327 H327 115.8
N332 N331 C335 108.0
N332 N331 C329 119.5(9)
C335 N331 C329 126.1(9)
N331 N332 N333 108.0
C334 N333 N332 108.0
N333 C334 C335 108.0
N333 C334 C336 115.2(8)
C335 C334 C336 130.1(9)
C334 C335 N331 108.0
C334 C335 H335 126.0
N331 C335 H335 126.0
C329 N33A C33E 136.3(10)
C329 N33A N33B 111.7(9)
C33E N33A N33B 108.0
N33C N33B N33A 108.0
N33B N33C C33D 108.0
C336 C33D C33E 128.1(8)
C336 C33D N33C 123.5(8)
C33E C33D N33C 108.0
N33A C33E C33D 108.0
N33A C33E H33E 126.0
C33D C33E H33E 126.0
C338 N337 C336 117.6(4)
C343 N342 C338 126.8(4)
C343 N342 H342 116.6
C338 N342 H342 116.6
C350 N346 N347 110.7(3)
C350 N346 C344 128.0(3)
N347 N346 C344 121.2(3)
N348 N347 N346 107.0(3)
N347 N348 C349 108.5(3)
C351 N352 C353 118.8(4)
C358 N357 C353 126.8(4)
C358 N357 H357 116.6
C353 N357 H357 116.6
N303 C304 C305 108.6(4)
N303 C304 C306 120.5(4)
C305 C304 C306 130.7(4)
N301 C305 C304 104.3(4)
N301 C305 H305 127.8
C304 C305 H305 127.8
N307 C306 C311 122.9(4)
N307 C306 C304 116.6(4)
C311 C306 C304 120.2(4)
N307 C308 N312 113.5(4)
N307 C308 C309 122.7(4)
N312 C308 C309 123.8(4)
C310 C309 C308 118.4(4)
C310 C309 H309 120.8
C308 C309 H309 120.8
C309 C310 C311 119.6(5)
C309 C310 H310 120.2
C311 C310 H310 120.2
C310 C311 C306 118.3(5)
C310 C311 H311 120.9
C306 C311 H311 120.9
O313 C313 N312 123.8(4)
O313 C313 C314 121.5(4)
N312 C313 C314 114.7(4)
N316 C314 C315 111.1(4)
N316 C314 C313 108.1(3)
C315 C314 C313 111.4(4)
N316 C314 H314 108.7
C315 C314 H314 108.7
C313 C314 H314 108.7
C314 C315 H31A 109.5
C314 C315 H31B 109.5
H31A C315 H31B 109.5
C314 C315 H31C 109.5
H31A C315 H31C 109.5
H31B C315 H31C 109.5
N318 C319 C320 108.7(4)
N318 C319 C321 124.5(4)
C320 C319 C321 126.6(4)
N316 C320 C319 104.5(4)
N316 C320 H320 127.7
C319 C320 H320 127.7
N322 C321 C326 122.5(4)
N322 C321 C319 112.8(4)
C326 C321 C319 124.7(4)
N322 C323 C324 123.2(5)
N322 C323 N327 111.6(4)
C324 C323 N327 125.1(5)
C325 C324 C323 117.1(5)
C325 C324 H324 121.4
C323 C324 H324 121.4
C324 C325 C326 121.1(5)
C324 C325 H325 119.4
C326 C325 H325 119.4
C321 C326 C325 117.1(5)
C321 C326 H326 121.4
C325 C326 H326 121.4
O328 C328 N327 124.7(12)
O32C C328 N327 122.2(12)
O328 C328 C329 117.9(12)
O32C C328 C329 123.2(11)
N327 C328 C329 114.4(6)
N33A C329 C330 119.2(7)
N331 C329 C330 104.3(7)
N33A C329 C328 101.1(9)
N331 C329 C328 118.2(8)
C330 C329 C328 110.0(5)
N331 C329 H329 108.0
C330 C329 H329 108.0
C328 C329 H329 108.0
C329 C330 H33A 109.5
C329 C330 H33B 109.5
H33A C330 H33B 109.5
C329 C330 H33C 109.5
H33A C330 H33C 109.5
H33B C330 H33C 109.5
N337 C336 C341 122.6(5)
N337 C336 C33D 116.5(7)
C341 C336 C33D 120.2(6)
N337 C336 C334 115.9(6)
C341 C336 C334 121.1(6)
N337 C338 N342 113.3(4)
N337 C338 C339 123.4(4)
N342 C338 C339 123.2(4)
C340 C339 C338 117.9(4)
C340 C339 H339 121.0
C338 C339 H339 121.0
C341 C340 C339 119.6(5)
C341 C340 H340 120.2
C339 C340 H340 120.2
C340 C341 C336 118.7(4)
C340 C341 H341 120.6
C336 C341 H341 120.6
O343 C343 N342 124.5(4)
O343 C343 C344 120.9(4)
N342 C343 C344 114.6(4)
N346 C344 C345 110.8(3)
N346 C344 C343 108.1(3)
C345 C344 C343 111.8(3)
N346 C344 H344 108.7
C345 C344 H344 108.7
C343 C344 H344 108.7
C344 C345 H34A 109.5
C344 C345 H34B 109.5
H34A C345 H34B 109.5
C344 C345 H34C 109.5
H34A C345 H34C 109.5
H34B C345 H34C 109.5
N348 C349 C350 109.0(4)
N348 C349 C351 124.2(4)
C350 C349 C351 126.6(4)
N346 C350 C349 104.7(4)
N346 C350 H350 127.6
C349 C350 H350 127.6
N352 C351 C356 122.6(4)
N352 C351 C349 113.3(3)
C356 C351 C349 124.1(4)
N352 C353 C354 122.9(4)
N352 C353 N357 111.7(4)
C354 C353 N357 125.4(4)
C355 C354 C353 117.6(4)
C355 C354 H354 121.2
C353 C354 H354 121.2
C354 C355 C356 121.1(4)
C354 C355 H355 119.5
C356 C355 H355 119.5
C355 C356 C351 117.1(4)
C355 C356 H356 121.5
C351 C356 H356 121.5
O358 C358 N357 125.2(4)
O358 C358 C359 122.4(4)
N357 C358 C359 112.3(4)
N301 C359 C360 111.4(4)
N301 C359 C358 110.4(4)
C360 C359 C358 109.6(4)
N301 C359 H359 108.5
C360 C359 H359 108.5
C358 C359 H359 108.5
C359 C360 H36A 109.5
C359 C360 H36B 109.5
H36A C360 H36B 109.5
C359 C360 H36C 109.5
H36A C360 H36C 109.5
H36B C360 H36C 109.5
C366 N361 C374 107.9(4)
C366 N361 C362 109.7(5)
C374 N361 C362 110.2(6)
C366 N361 C370 110.2(6)
C374 N361 C370 110.8(5)
C362 N361 C370 108.0(5)
C363 C362 N361 118.5(7)
C363 C362 H36D 107.7
N361 C362 H36D 107.7
C363 C362 H36E 107.7
N361 C362 H36E 107.7
H36D C362 H36E 107.1
C362 C363 C364 102.7(11)
C362 C363 H36F 111.2
C364 C363 H36F 111.2
C362 C363 H36G 111.2
C364 C363 H36G 111.2
H36F C363 H36G 109.1
C365 C364 C363 94.5(14)
C365 C364 H36H 112.8
C363 C364 H36H 112.8
C365 C364 H36I 112.8
C363 C364 H36I 112.8
H36H C364 H36I 110.3
C364 C365 H36J 109.5
C364 C365 H36K 109.5
H36J C365 H36K 109.5
C364 C365 H36L 109.5
H36J C365 H36L 109.5
H36K C365 H36L 109.5
C367 C366 N361 114.6(5)
C367 C366 H36M 108.6
N361 C366 H36M 108.6
C367 C366 H36N 108.6
N361 C366 H36N 108.6
H36M C366 H36N 107.6
C366 C367 C368 111.2(5)
C366 C367 H36O 109.4
C368 C367 H36O 109.4
C366 C367 H36P 109.4
C368 C367 H36P 109.4
H36O C367 H36P 108.0
C369 C368 C367 113.4(5)
C369 C368 H36Q 108.9
C367 C368 H36Q 108.9
C369 C368 H36R 108.9
C367 C368 H36R 108.9
H36Q C368 H36R 107.7
C368 C369 H36S 109.5
C368 C369 H36T 109.5
H36S C369 H36T 109.5
C368 C369 H36U 109.5
H36S C369 H36U 109.5
H36T C369 H36U 109.5
C37A C370 N361 117.6(8)
N361 C370 C371 112.4(8)
N361 C370 H37A 109.1
C371 C370 H37A 109.1
N361 C370 H37B 109.1
C371 C370 H37B 109.1
H37A C370 H37B 107.9
C37A C370 H37V 107.9
N361 C370 H37V 107.9
C37A C370 H37W 107.9
N361 C370 H37W 107.9
H37V C370 H37W 107.2
C372 C371 C370 115.3(15)
C372 C371 H37C 108.4
C370 C371 H37C 108.4
C372 C371 H37D 108.4
C370 C371 H37D 108.4
H37C C371 H37D 107.5
C373 C372 C371 104.8(17)
C373 C372 H37E 110.8
C371 C372 H37E 110.8
C373 C372 H37F 110.8
C371 C372 H37F 110.8
H37E C372 H37F 108.9
C372 C373 H37G 109.5
C372 C373 H37H 109.5
H37G C373 H37H 109.5
C372 C373 H37I 109.5
H37G C373 H37I 109.5
H37H C373 H37I 109.5
C370 C37A C37B 104.4(15)
C370 C37A H37X 110.9
C37B C37A H37X 110.9
C370 C37A H37Y 110.9
C37B C37A H37Y 110.9
H37X C37A H37Y 108.9
C37C C37B C37A 112(2)
C37C C37B H37Z 109.2
C37A C37B H37Z 109.2
C37C C37B H37 109.2
C37A C37B H37 109.2
H37Z C37B H37 107.9
C37B C37C H371 109.5
C37B C37C H372 109.5
H371 C37C H372 109.5
C37B C37C H373 109.5
H371 C37C H373 109.5
H372 C37C H373 109.5
C375 C374 N361 115.7(5)
C375 C374 H37J 108.4
N361 C374 H37J 108.4
C375 C374 H37K 108.4
N361 C374 H37K 108.4
H37J C374 H37K 107.4
C374 C375 C376 111.8(6)
C374 C375 H37L 109.3
C376 C375 H37L 109.2
C374 C375 H37M 109.2
C376 C375 H37M 109.2
H37L C375 H37M 107.9
C377 C376 C375 113.9(6)
C377 C376 H37N 108.8
C375 C376 H37N 108.8
C377 C376 H37P 108.8
C375 C376 H37P 108.8
H37N C376 H37P 107.7
C376 C377 H37Q 109.5
C376 C377 H37R 109.5
H37Q C377 H37R 109.5
C376 C377 H37S 109.5
H37Q C377 H37S 109.5
H37R C377 H37S 109.5
C379 N378 C387 107.7(4)
C379 N378 C391 111.4(4)
C387 N378 C391 110.9(4)
C379 N378 C383 109.6(4)
C387 N378 C383 110.3(4)
C391 N378 C383 106.8(3)
N378 C379 C380 116.2(4)
N378 C379 H37T 108.2
C380 C379 H37T 108.2
N378 C379 H37U 108.2
C380 C379 H37U 108.2
H37T C379 H37U 107.4
C381 C380 C379 110.5(5)
C381 C380 H38A 109.6
C379 C380 H38A 109.6
C381 C380 H38B 109.6
C379 C380 H38B 109.6
H38A C380 H38B 108.1
C380 C381 C382 110.9(6)
C380 C381 H38C 109.5
C382 C381 H38C 109.5
C380 C381 H38D 109.5
C382 C381 H38D 109.5
H38C C381 H38D 108.1
C381 C382 H38E 109.5
C381 C382 H38F 109.5
H38E C382 H38F 109.5
C381 C382 H38G 109.5
H38E C382 H38G 109.5
H38F C382 H38G 109.5
C384 C383 N378 114.8(4)
C384 C383 H38H 108.6
N378 C383 H38H 108.6
C384 C383 H38I 108.6
N378 C383 H38I 108.6
H38H C383 H38I 107.5
C385 C384 C383 111.3(4)
C385 C384 H38J 109.4
C383 C384 H38J 109.4
C385 C384 H38K 109.4
C383 C384 H38K 109.4
H38J C384 H38K 108.0
C384 C385 C386 112.2(4)
C384 C385 H38L 109.2
C386 C385 H38L 109.2
C384 C385 H38M 109.2
C386 C385 H38M 109.2
H38L C385 H38M 107.9
C385 C386 H38N 109.5
C385 C386 H38O 109.5
H38N C386 H38O 109.5
C385 C386 H38P 109.5
H38N C386 H38P 109.5
H38O C386 H38P 109.5
C388 C387 N378 117.0(4)
C388 C387 H38Q 108.1
N378 C387 H38Q 108.1
C388 C387 H38R 108.1
N378 C387 H38R 108.1
H38Q C387 H38R 107.3
C387 C388 C389 110.1(5)
C387 C388 H38S 109.6
C389 C388 H38S 109.6
C387 C388 H38T 109.6
C389 C388 H38T 109.6
H38S C388 H38T 108.2
C390 C389 C388 113.7(6)
C390 C389 H38U 108.8
C388 C389 H38U 108.8
C390 C389 H38V 108.8
C388 C389 H38V 108.8
H38U C389 H38V 107.7
C389 C390 H39A 109.5
C389 C390 H39B 109.5
H39A C390 H39B 109.5
C389 C390 H39C 109.5
H39A C390 H39C 109.5
H39B C390 H39C 109.5
N378 C391 C392 113.1(4)
N378 C391 H39D 109.0
C392 C391 H39D 109.0
N378 C391 H39E 109.0
C392 C391 H39E 109.0
H39D C391 H39E 107.8
C393 C392 C391 109.8(5)
C393 C392 H39F 109.7
C391 C392 H39F 109.7
C393 C392 H39G 109.7
C391 C392 H39G 109.7
H39F C392 H39G 108.2
C394 C393 C392 111.2(5)
C394 C393 H39H 109.4
C392 C393 H39H 109.4
C394 C393 H39I 109.4
C392 C393 H39I 109.4
H39H C393 H39I 108.0
C393 C394 H39J 109.5
C393 C394 H39K 109.5
H39J C394 H39K 109.5
C393 C394 H39L 109.5
H39J C394 H39L 109.5
H39K C394 H39L 109.5
C396 N395 C408 112.0(5)
C396 N395 C400 111.2(5)
C408 N395 C400 105.2(4)
C396 N395 C404 106.3(4)
C408 N395 C404 110.1(4)
C400 N395 C404 112.2(5)
N395 C396 C397 116.1(5)
N395 C396 H39M 108.3
C397 C396 H39M 108.3
N395 C396 H39N 108.3
C397 C396 H39N 108.3
H39M C396 H39N 107.4
C396 C397 C398 111.9(6)
C396 C397 H39P 109.2
C398 C397 H39P 109.2
C396 C397 H39Q 109.2
C398 C397 H39Q 109.2
H39P C397 H39Q 107.9
C399 C398 C397 116.9(8)
C399 C398 H39R 108.1
C397 C398 H39R 108.1
C399 C398 H39S 108.1
C397 C398 H39S 108.1
H39R C398 H39S 107.3
C398 C399 H39T 109.5
C398 C399 H39U 109.5
H39T C399 H39U 109.5
C398 C399 H39V 109.5
H39T C399 H39V 109.5
H39U C399 H39V 109.5
C401 C400 N395 116.1(5)
C401 C400 H40A 108.3
N395 C400 H40A 108.3
C401 C400 H40B 108.3
N395 C400 H40B 108.3
H40A C400 H40B 107.4
C402 C401 C400 113.3(6)
C402 C401 H40C 108.9
C400 C401 H40C 108.9
C402 C401 H40D 108.9
C400 C401 H40D 108.9
H40C C401 H40D 107.7
C401 C402 C403 112.7(7)
C401 C402 H40E 109.0
C403 C402 H40E 109.0
C401 C402 H40F 109.0
C403 C402 H40F 109.0
H40E C402 H40F 107.8
C402 C403 H40G 109.5
C402 C403 H40H 109.5
H40G C403 H40H 109.5
C402 C403 H40I 109.5
H40G C403 H40I 109.5
H40H C403 H40I 109.5
C405 C404 N395 116.5(5)
C405 C404 H40J 108.2
N395 C404 H40J 108.2
C405 C404 H40K 108.2
N395 C404 H40K 108.2
H40J C404 H40K 107.3
C404 C405 C406 109.7(6)
C404 C405 H40L 109.7
C406 C405 H40L 109.7
C404 C405 H40M 109.7
C406 C405 H40M 109.7
H40L C405 H40M 108.2
C40B C406 C405 140.0(11)
C407 C406 C405 112.2(8)
C407 C406 H40N 109.2
C405 C406 H40N 109.2
C407 C406 H40O 109.2
C405 C406 H40O 109.2
H40N C406 H40O 107.9
C40B C406 H40W 102.0
C405 C406 H40W 102.0
C40B C406 H40X 102.0
C405 C406 H40X 102.0
H40W C406 H40X 104.8
C406 C407 H40P 109.5
C406 C407 H40Q 109.5
H40P C407 H40Q 109.5
C406 C407 H40R 109.5
H40P C407 H40R 109.5
H40Q C407 H40R 109.5
C406 C40B H40Y 109.5
C406 C40B H40Z 109.5
H40Y C40B H40Z 109.5
C406 C40B H401 109.5
H40Y C40B H401 109.5
H40Z C40B H401 109.5
N395 C408 C409 112.8(4)
N395 C408 H40S 109.0
C409 C408 H40S 109.0
N395 C408 H40T 109.0
C409 C408 H40T 109.0
H40S C408 H40T 107.8
C408 C409 C410 108.9(5)
C408 C409 H40U 109.9
C410 C409 H40U 109.9
C408 C409 H40V 109.9
C410 C409 H40V 109.9
H40U C409 H40V 108.3
C411 C410 C409 112.7(5)
C411 C410 H41A 109.0
C409 C410 H41A 109.0
C411 C410 H41B 109.0
C409 C410 H41B 109.0
H41A C410 H41B 107.8
C410 C411 H41C 109.5
C410 C411 H41D 109.5
H41C C411 H41D 109.5
C410 C411 H41E 109.5
H41C C411 H41E 109.5
H41D C411 H41E 109.5
C421 N412 C425 111.7(4)
C421 N412 C417 110.8(3)
C425 N412 C417 106.3(3)
C421 N412 C413 107.0(3)
C425 N412 C413 110.8(4)
C417 N412 C413 110.1(3)
C414 C413 N412 115.7(4)
C414 C413 H41F 108.4
N412 C413 H41F 108.4
C414 C413 H41G 108.4
N412 C413 H41G 108.4
H41F C413 H41G 107.4
C413 C414 C415 110.6(5)
C413 C414 H41H 109.5
C415 C414 H41H 109.5
C413 C414 H41I 109.5
C415 C414 H41I 109.5
H41H C414 H41I 108.1
C416 C415 C414 113.6(6)
C416 C415 H41J 108.8
C414 C415 H41J 108.8
C416 C415 H41K 108.8
C414 C415 H41K 108.8
H41J C415 H41K 107.7
C415 C416 H41L 109.5
C415 C416 H41M 109.5
H41L C416 H41M 109.5
C415 C416 H41N 109.5
H41L C416 H41N 109.5
H41M C416 H41N 109.5
N412 C417 C418 114.6(3)
N412 C417 H41O 108.6
C418 C417 H41O 108.6
N412 C417 H41P 108.6
C418 C417 H41P 108.6
H41O C417 H41P 107.6
C419 C418 C417 110.7(4)
C419 C418 H41Q 109.5
C417 C418 H41Q 109.5
C419 C418 H41R 109.5
C417 C418 H41R 109.5
H41Q C418 H41R 108.1
C418 C419 C420 112.0(4)
C418 C419 H41S 109.2
C420 C419 H41S 109.2
C418 C419 H41T 109.2
C420 C419 H41T 109.2
H41S C419 H41T 107.9
C419 C420 H42A 109.5
C419 C420 H42B 109.5
H42A C420 H42B 109.5
C419 C420 H42C 109.5
H42A C420 H42C 109.5
H42B C420 H42C 109.5
C422 C421 N412 116.1(4)
C422 C421 H42D 108.3
N412 C421 H42D 108.3
C422 C421 H42E 108.3
N412 C421 H42E 108.3
H42D C421 H42E 107.4
C423 C422 C421 110.6(6)
C423 C422 H42F 109.5
C421 C422 H42F 109.5
C423 C422 H42G 109.5
C421 C422 H42G 109.5
H42F C422 H42G 108.1
C42B C423 C422 100.4(8)
C424 C423 C422 123.0(8)
C424 C423 H42H 106.6
C422 C423 H42H 106.6
C424 C423 H42I 106.6
C422 C423 H42I 106.6
H42H C423 H42I 106.6
C42B C423 H42V 111.7
C422 C423 H42V 111.7
C42B C423 H42W 111.7
C422 C423 H42W 111.7
H42V C423 H42W 109.5
C423 C424 H42J 109.5
C423 C424 H42K 109.5
H42J C424 H42K 109.5
C423 C424 H42L 109.5
H42J C424 H42L 109.5
H42K C424 H42L 109.5
C423 C42B H42X 109.5
C423 C42B H42Y 109.5
H42X C42B H42Y 109.5
C423 C42B H42Z 109.5
H42X C42B H42Z 109.5
H42Y C42B H42Z 109.5
N412 C425 C426 114.2(4)
N412 C425 H42M 108.7
C426 C425 H42M 108.7
N412 C425 H42N 108.7
C426 C425 H42N 108.7
H42M C425 H42N 107.6
C427 C426 C425 111.3(4)
C427 C426 H42O 109.4
C425 C426 H42O 109.4
C427 C426 H42P 109.4
C425 C426 H42P 109.4
H42O C426 H42P 108.0
C426 C427 C428 111.1(4)
C426 C427 H42Q 109.4
C428 C427 H42Q 109.4
C426 C427 H42R 109.4
C428 C427 H42R 109.4
H42Q C427 H42R 108.0
C427 C428 H42S 109.5
C427 C428 H42T 109.5
H42S C428 H42T 109.5
C427 C428 H42U 109.5
H42S C428 H42U 109.5
H42T C428 H42U 109.5
C438 N429 C430 107.9(5)
C438 N429 C442 110.6(5)
C430 N429 C442 110.5(5)
C438 N429 C434 112.3(5)
C430 N429 C434 108.8(4)
C442 N429 C434 106.7(5)
C431 C430 N429 115.4(4)
C431 C430 H43A 108.4
N429 C430 H43A 108.4
C431 C430 H43B 108.4
N429 C430 H43B 108.4
H43A C430 H43B 107.5
C430 C431 C432 109.7(4)
C430 C431 H43C 109.7
C432 C431 H43C 109.7
C430 C431 H43D 109.7
C432 C431 H43D 109.7
H43C C431 H43D 108.2
C431 C432 C433 112.2(5)
C431 C432 H43E 109.2
C433 C432 H43E 109.2
C431 C432 H43F 109.2
C433 C432 H43F 109.2
H43E C432 H43F 107.9
C432 C433 H43G 109.5
C432 C433 H43H 109.5
H43G C433 H43H 109.5
C432 C433 H43I 109.5
H43G C433 H43I 109.5
H43H C433 H43I 109.5
C435 C434 N429 114.1(6)
C435 C434 H43J 108.7
N429 C434 H43J 108.7
C435 C434 H43K 108.7
N429 C434 H43K 108.7
H43J C434 H43K 107.6
C436 C435 C434 117.8(6)
C436 C435 H43L 107.9
C434 C435 H43L 107.9
C436 C435 H43M 107.9
C434 C435 H43M 107.9
H43L C435 H43M 107.2
C435 C436 C437 114.1(7)
C435 C436 H43N 108.7
C437 C436 H43N 108.7
C435 C436 H43O 108.7
C437 C436 H43O 108.7
H43N C436 H43O 107.6
C436 C437 H43P 109.5
C436 C437 H43Q 109.5
H43P C437 H43Q 109.5
C436 C437 H43R 109.5
H43P C437 H43R 109.5
H43Q C437 H43R 109.5
N429 C438 C439 111.9(7)
N429 C438 H43S 109.2
C439 C438 H43S 109.2
N429 C438 H43T 109.2
C439 C438 H43T 109.2
H43S C438 H43T 107.9
C440 C439 C438 115.0(9)
C440 C439 H43U 108.5
C438 C439 H43U 108.5
C440 C439 H43V 108.5
C438 C439 H43V 108.5
H43U C439 H43V 107.5
C439 C440 C441 114.4(10)
C439 C440 H44A 108.7
C441 C440 H44A 108.7
C439 C440 H44B 108.7
C441 C440 H44B 108.7
H44A C440 H44B 107.6
C440 C441 H44C 109.5
C440 C441 H44D 109.5
H44C C441 H44D 109.5
C440 C441 H44E 109.5
H44C C441 H44E 109.5
H44D C441 H44E 109.5
C443 C442 N429 115.3(5)
C443 C442 H44F 108.4
N429 C442 H44F 108.4
C443 C442 H44G 108.4
N429 C442 H44G 108.4
H44F C442 H44G 107.5
C444 C443 C442 111.9(5)
C444 C443 H44H 109.2
C442 C443 H44H 109.2
C444 C443 H44I 109.2
C442 C443 H44I 109.2
H44H C443 H44I 107.9
C445 C444 C443 112.9(5)
C445 C444 H44J 109.0
C443 C444 H44J 109.0
C445 C444 H44K 109.0
C443 C444 H44K 109.0
H44J C444 H44K 107.8
C444 C445 H44L 109.5
C444 C445 H44M 109.5
H44L C445 H44M 109.5
C444 C445 H44N 109.5
H44L C445 H44N 109.5
H44M C445 H44N 109.5
C459 N446 C451 106.0(3)
C459 N446 C455 111.1(4)
C451 N446 C455 111.4(4)
C459 N446 C447 110.5(4)
C451 N446 C447 111.1(4)
C455 N446 C447 106.8(3)
C448 C447 N446 116.6(4)
C448 C447 H44O 108.1
N446 C447 H44O 108.1
C448 C447 H44P 108.1
N446 C447 H44P 108.1
H44O C447 H44P 107.3
C447 C448 C449 109.7(5)
C447 C448 H44Q 109.7
C449 C448 H44Q 109.7
C447 C448 H44R 109.7
C449 C448 H44R 109.7
H44Q C448 H44R 108.2
C448 C449 C450 111.9(6)
C448 C449 H44S 109.2
C450 C449 H44S 109.2
C448 C449 H44T 109.2
C450 C449 H44T 109.2
H44S C449 H44T 107.9
C449 C450 H45D 109.5
C449 C450 H45E 109.5
H45D C450 H45E 109.5
C449 C450 H45F 109.5
H45D C450 H45F 109.5
H45E C450 H45F 109.5
N446 C451 C452 115.9(4)
N446 C451 H45G 108.3
C452 C451 H45G 108.3
N446 C451 H45H 108.3
C452 C451 H45H 108.3
H45G C451 H45H 107.4
C451 C452 C453 109.4(4)
C451 C452 H45I 109.8
C453 C452 H45I 109.8
C451 C452 H45J 109.8
C453 C452 H45J 109.8
H45I C452 H45J 108.2
C454 C453 C452 113.9(5)
C454 C453 H45K 108.8
C452 C453 H45K 108.8
C454 C453 H45L 108.8
C452 C453 H45L 108.8
H45K C453 H45L 107.7
C453 C454 H45M 109.5
C453 C454 H45N 109.5
H45M C454 H45N 109.5
C453 C454 H45O 109.5
H45M C454 H45O 109.5
H45N C454 H45O 109.5
C456 C455 N446 117.0(4)
C456 C455 H45P 108.0
N446 C455 H45P 108.0
C456 C455 H45Q 108.0
N446 C455 H45Q 108.0
H45P C455 H45Q 107.3
C455 C456 C457 109.1(4)
C455 C456 H45R 109.9
C457 C456 H45R 109.9
C455 C456 H45S 109.9
C457 C456 H45S 109.9
H45R C456 H45S 108.3
C456 C457 C458 112.8(4)
C456 C457 H45T 109.0
C458 C457 H45T 109.0
C456 C457 H45U 109.0
C458 C457 H45U 109.0
H45T C457 H45U 107.8
C457 C458 H45V 109.5
C457 C458 H45W 109.5
H45V C458 H45W 109.5
C457 C458 H45X 109.5
H45V C458 H45X 109.5
H45W C458 H45X 109.5
N446 C459 C460 116.3(4)
N446 C459 H45Y 108.2
C460 C459 H45Y 108.2
N446 C459 H45Z 108.2
C460 C459 H45Z 108.2
H45Y C459 H45Z 107.4
C459 C460 C461 110.3(5)
C459 C460 H46A 109.6
C461 C460 H46A 109.6
C459 C460 H46B 109.6
C461 C460 H46B 109.6
H46A C460 H46B 108.1
C462 C461 C460 113.2(6)
C462 C461 H46C 108.9
C460 C461 H46C 108.9
C462 C461 H46D 108.9
C460 C461 H46D 108.9
H46C C461 H46D 107.7
C461 C462 H46E 109.5
C461 C462 H46F 109.5
H46E C462 H46F 109.5
C461 C462 H46G 109.5
H46E C462 H46G 109.5
H46F C462 H46G 109.5
C476 N463 C472 111.7(5)
C476 N463 C468 105.8(4)
C472 N463 C468 111.8(5)
C476 N463 C464 110.3(6)
C472 N463 C464 106.1(5)
C468 N463 C464 111.2(6)
C465 C464 N463 116.6(6)
C465 C464 H46H 108.1
N463 C464 H46H 108.1
C465 C464 H46I 108.1
N463 C464 H46I 108.1
H46H C464 H46I 107.3
C464 C465 C466 110.0(7)
C464 C465 H46J 109.7
C466 C465 H46J 109.7
C464 C465 H46K 109.7
C466 C465 H46K 109.7
H46J C465 H46K 108.2
C467 C466 C465 111.1(9)
C467 C466 H46L 109.4
C465 C466 H46L 109.4
C467 C466 H46M 109.4
C465 C466 H46M 109.4
H46L C466 H46M 108.0
C466 C467 H46N 109.5
C466 C467 H46O 109.5
H46N C467 H46O 109.5
C466 C467 H46P 109.5
H46N C467 H46P 109.5
H46O C467 H46P 109.5
C469 C468 N463 112.6(7)
C47A C468 N463 120.6(7)
C469 C468 H46Q 109.1
N463 C468 H46Q 109.1
C469 C468 H46R 109.1
N463 C468 H46R 109.1
H46Q C468 H46R 107.8
C47A C468 H46U 107.2
N463 C468 H46U 107.2
C47A C468 H46V 107.2
N463 C468 H46V 107.2
H46U C468 H46V 106.8
C468 C469 C470 105.7(10)
C468 C469 H46S 110.6
C470 C469 H46S 110.6
C468 C469 H46T 110.6
C470 C469 H46T 110.6
H46S C469 H46T 108.7
C471 C470 C469 117.1(12)
C471 C470 H47A 108.0
C469 C470 H47A 108.0
C471 C470 H47B 108.0
C469 C470 H47B 108.0
H47A C470 H47B 107.3
C470 C471 H47C 109.5
C470 C471 H47D 109.5
H47C C471 H47D 109.5
C470 C471 H47E 109.5
H47C C471 H47E 109.5
H47D C471 H47E 109.5
C47B C47A C468 115.1(11)
C47B C47A H47X 108.5
C468 C47A H47X 108.5
C47B C47A H47Y 108.5
C468 C47A H47Y 108.5
H47X C47A H47Y 107.5
C47C C47B C47A 115.8(12)
C47C C47B H47Z 108.3
C47A C47B H47Z 108.3
C47C C47B H471 108.3
C47A C47B H471 108.3
H47Z C47B H471 107.4
C47B C47C H472 109.5
C47B C47C H473 109.5
H472 C47C H473 109.5
C47B C47C H474 109.5
H472 C47C H474 109.5
H473 C47C H474 109.5
N463 C472 C473 115.4(5)
N463 C472 H47F 108.4
C473 C472 H47F 108.4
N463 C472 H47G 108.4
C473 C472 H47G 108.4
H47F C472 H47G 107.5
C472 C473 C474 109.6(5)
C472 C473 H47H 109.8
C474 C473 H47H 109.8
C472 C473 H47I 109.8
C474 C473 H47I 109.8
H47H C473 H47I 108.2
C475 C474 C473 110.6(6)
C475 C474 H47J 109.5
C473 C474 H47J 109.5
C475 C474 H47K 109.5
C473 C474 H47K 109.5
H47J C474 H47K 108.1
C474 C475 H47L 109.5
C474 C475 H47M 109.5
H47L C475 H47M 109.5
C474 C475 H47N 109.5
H47L C475 H47N 109.5
H47M C475 H47N 109.5
N463 C476 C477 115.1(5)
N463 C476 H47O 108.5
C477 C476 H47O 108.5
N463 C476 H47P 108.5
C477 C476 H47P 108.5
H47O C476 H47P 107.5
C478 C477 C476 110.0(7)
C478 C477 H47Q 109.7
C476 C477 H47Q 109.7
C478 C477 H47R 109.7
C476 C477 H47R 109.7
H47Q C477 H47R 108.2
C477 C478 C479 115.0(9)
C477 C478 H47S 108.5
C479 C478 H47S 108.5
C477 C478 H47T 108.5
C479 C478 H47T 108.5
H47S C478 H47T 107.5
C478 C479 H47U 109.5
C478 C479 H47V 109.5
H47U C479 H47V 109.5
C478 C479 H47W 109.5
H47U C479 H47W 109.5
H47V C479 H47W 109.5
C489 N480 C485 109.2(7)
C489 N480 C493 116.2(7)
C485 N480 C493 110.6(8)
C489 N480 C481 105.6(6)
C485 N480 C481 110.6(7)
C493 N480 C481 104.3(7)
C482 C481 N480 115.9(7)
C482 C481 H48A 108.3
N480 C481 H48A 108.3
C482 C481 H48B 108.3
N480 C481 H48B 108.3
H48A C481 H48B 107.4
C483 C482 C481 123.6(11)
C483 C482 H48C 106.4
C481 C482 H48C 106.4
C483 C482 H48D 106.4
C481 C482 H48D 106.4
H48C C482 H48D 106.5
C484 C483 C482 127.3(13)
C484 C483 H48E 105.5
C482 C483 H48E 105.5
C484 C483 H48F 105.5
C482 C483 H48F 105.5
H48E C483 H48F 106.1
C483 C484 H48G 109.5
C483 C484 H48H 109.5
H48G C484 H48H 109.5
C483 C484 H48I 109.5
H48G C484 H48I 109.5
H48H C484 H48I 109.5
C486 C485 N480 122.0(9)
C486 C485 H48J 106.8
N480 C485 H48J 106.8
C486 C485 H48K 106.8
N480 C485 H48K 106.8
H48J C485 H48K 106.7
C485 C486 C487 115.1(12)
C485 C486 H48L 108.5
C487 C486 H48L 108.5
C485 C486 H48M 108.5
C487 C486 H48M 108.5
H48L C486 H48M 107.5
C488 C487 C486 113.6(14)
C488 C487 H48N 108.9
C486 C487 H48N 108.9
C488 C487 H48O 108.9
C486 C487 H48O 108.9
H48N C487 H48O 107.7
C487 C488 H48P 109.5
C487 C488 H48Q 109.5
H48P C488 H48Q 109.5
C487 C488 H48R 109.5
H48P C488 H48R 109.5
H48Q C488 H48R 109.5
N480 C489 C490 110.5(8)
N480 C489 H48S 109.6
C490 C489 H48S 109.6
N480 C489 H48T 109.6
C490 C489 H48T 109.5
H48S C489 H48T 108.1
C491 C490 C489 109.9(9)
C491 C490 H49A 109.7
C489 C490 H49A 109.7
C491 C490 H49B 109.7
C489 C490 H49B 109.7
H49A C490 H49B 108.2
C492 C491 C490 121.1(12)
C492 C491 H49C 107.0
C490 C491 H49C 107.0
C492 C491 H49D 107.0
C490 C491 H49D 107.0
H49C C491 H49D 106.8
C491 C492 H49E 109.5
C491 C492 H49F 109.5
H49E C492 H49F 109.5
C491 C492 H49G 109.5
H49E C492 H49G 109.5
H49F C492 H49G 109.5
N480 C493 C494 117.1(8)
N480 C493 H49H 108.0
C494 C493 H49H 108.0
N480 C493 H49I 108.0
C494 C493 H49I 108.0
H49H C493 H49I 107.3
C493 C494 C495 110.4(8)
C493 C494 H49J 109.6
C495 C494 H49J 109.6
C493 C494 H49K 109.6
C495 C494 H49K 109.6
H49J C494 H49K 108.1
C494 C495 C496 102.2(11)
C494 C495 H49L 111.3
C496 C495 H49L 111.3
C494 C495 H49M 111.3
C496 C495 H49M 111.3
H49L C495 H49M 109.2
C495 C496 H49N 109.5
C495 C496 H49O 109.5
H49N C496 H49O 109.5
C495 C496 H49P 109.5
H49N C496 H49P 109.5
H49O C496 H49P 109.5
C510 N497 C506 111.7(5)
C510 N497 C502 111.4(5)
C506 N497 C502 105.7(4)
C510 N497 C498 106.3(4)
C506 N497 C498 111.1(5)
C502 N497 C498 110.7(5)
C499 C498 N497 117.9(5)
C499 C498 H49Q 107.8
N497 C498 H49Q 107.8
C499 C498 H49R 107.8
N497 C498 H49R 107.8
H49Q C498 H49R 107.2
C498 C499 C500 109.9(6)
C498 C499 H49S 109.7
C500 C499 H49S 109.7
C498 C499 H49T 109.7
C500 C499 H49T 109.7
H49S C499 H49T 108.2
C501 C500 C499 113.1(8)
C501 C500 H50A 109.0
C499 C500 H50A 109.0
C501 C500 H50B 109.0
C499 C500 H50B 109.0
H50A C500 H50B 107.8
C500 C501 H50C 109.5
C500 C501 H50D 109.5
H50C C501 H50D 109.5
C500 C501 H50E 109.5
H50C C501 H50E 109.5
H50D C501 H50E 109.5
C503 C502 N497 117.2(6)
C503 C502 H50F 108.0
N497 C502 H50F 108.0
C503 C502 H50G 108.0
N497 C502 H50G 108.0
H50F C502 H50G 107.2
C502 C503 C504 109.5(7)
C502 C503 H50H 109.8
C504 C503 H50H 109.8
C502 C503 H50I 109.8
C504 C503 H50I 109.8
H50H C503 H50I 108.2
C505 C504 C503 115.6(11)
C505 C504 H50J 108.4
C503 C504 H50J 108.4
C505 C504 H50K 108.4
C503 C504 H50K 108.4
H50J C504 H50K 107.4
C504 C505 H50L 109.5
C504 C505 H50M 109.5
H50L C505 H50M 109.5
C504 C505 H50N 109.5
H50L C505 H50N 109.5
H50M C505 H50N 109.5
N497 C506 C507 115.7(4)
N497 C506 H50O 108.4
C507 C506 H50O 108.4
N497 C506 H50P 108.4
C507 C506 H50P 108.4
H50O C506 H50P 107.4
C508 C507 C506 107.4(5)
C508 C507 H50Q 110.2
C506 C507 H50Q 110.2
C508 C507 H50R 110.2
C506 C507 H50R 110.2
H50Q C507 H50R 108.5
C507 C508 C509 112.0(5)
C507 C508 H50S 109.2
C509 C508 H50S 109.2
C507 C508 H50T 109.2
C509 C508 H50T 109.2
H50S C508 H50T 107.9
C508 C509 H50U 109.5
C508 C509 H50V 109.5
H50U C509 H50V 109.5
C508 C509 H50W 109.5
H50U C509 H50W 109.5
H50V C509 H50W 109.5
C511 C510 N497 115.8(5)
C511 C510 H51A 108.3
N497 C510 H51A 108.3
C511 C510 H51B 108.3
N497 C510 H51B 108.3
H51A C510 H51B 107.4
C510 C511 C512 109.3(6)
C510 C511 H51C 109.8
C512 C511 H51C 109.8
C510 C511 H51D 109.8
C512 C511 H51D 109.8
H51C C511 H51D 108.3
C513 C512 C511 118.7(7)
C513 C512 H51E 107.6
C511 C512 H51E 107.6
C513 C512 H51F 107.6
C511 C512 H51F 107.6
H51E C512 H51F 107.1
C512 C513 H51G 109.5
C512 C513 H51H 109.5
H51G C513 H51H 109.5
C512 C513 H51I 109.5
H51G C513 H51I 109.5
H51H C513 H51I 109.5
C527 N514 C523 110.5(5)
C527 N514 C515 111.0(6)
C523 N514 C515 105.8(5)
C527 N514 C519 107.0(4)
C523 N514 C519 111.8(6)
C515 N514 C519 110.9(5)
N514 C515 C516 116.3(5)
N514 C515 H51J 108.2
C516 C515 H51J 108.2
N514 C515 H51K 108.2
C516 C515 H51K 108.2
H51J C515 H51K 107.4
C517 C516 C515 113.3(7)
C517 C516 H51L 108.9
C515 C516 H51L 108.9
C517 C516 H51M 108.9
C515 C516 H51M 108.9
H51L C516 H51M 107.7
C516 C517 C518 114.3(10)
C516 C517 H51N 108.7
C518 C517 H51N 108.7
C516 C517 H51O 108.7
C518 C517 H51O 108.7
H51N C517 H51O 107.6
C517 C518 H51P 109.5
C517 C518 H51Q 109.5
H51P C518 H51Q 109.5
C517 C518 H51R 109.5
H51P C518 H51R 109.5
H51Q C518 H51R 109.5
C520 C519 N514 114.8(6)
C520 C519 H51S 108.6
N514 C519 H51S 108.6
C520 C519 H51T 108.6
N514 C519 H51T 108.6
H51S C519 H51T 107.6
C519 C520 C521 111.2(8)
C519 C520 H52A 109.4
C521 C520 H52A 109.4
C519 C520 H52B 109.4
C521 C520 H52B 109.4
H52A C520 H52B 108.0
C522 C521 C520 107.9(10)
C522 C521 H52C 110.1
C520 C521 H52C 110.1
C522 C521 H52D 110.1
C520 C521 H52D 110.1
H52C C521 H52D 108.4
C521 C522 H52E 109.5
C521 C522 H52F 109.5
H52E C522 H52F 109.5
C521 C522 H52G 109.5
H52E C522 H52G 109.5
H52F C522 H52G 109.5
C524 C523 N514 115.5(5)
C524 C523 H52H 108.4
N514 C523 H52H 108.4
C524 C523 H52I 108.4
N514 C523 H52I 108.4
H52H C523 H52I 107.5
C523 C524 C525 111.3(7)
C523 C524 H52J 109.4
C525 C524 H52J 109.4
C523 C524 H52K 109.4
C525 C524 H52K 109.4
H52J C524 H52K 108.0
C526 C525 C524 114.5(8)
C526 C525 H52L 108.6
C524 C525 H52L 108.6
C526 C525 H52M 108.6
C524 C525 H52M 108.6
H52L C525 H52M 107.6
C525 C526 H52N 109.5
C525 C526 H52O 109.5
H52N C526 H52O 109.5
C525 C526 H52P 109.5
H52N C526 H52P 109.5
H52O C526 H52P 109.5
N514 C527 C528 115.7(5)
N514 C527 H52Q 108.4
C528 C527 H52Q 108.4
N514 C527 H52R 108.4
C528 C527 H52R 108.4
H52Q C527 H52R 107.4
C529 C528 C527 109.7(6)
C529 C528 H52S 109.7
C527 C528 H52S 109.7
C529 C528 H52T 109.7
C527 C528 H52T 109.7
H52S C528 H52T 108.2
C530 C529 C528 111.5(9)
C530 C529 H52U 109.3
C528 C529 H52U 109.3
C530 C529 H52V 109.3
C528 C529 H52V 109.3
H52U C529 H52V 108.0
C529 C530 H53A 109.5
C529 C530 H53B 109.5
H53A C530 H53B 109.5
C529 C530 H53C 109.5
H53A C530 H53C 109.5
H53B C530 H53C 109.5
C53A N531 C540 122.0(16)
C53A N531 C544 103.3(19)
C540 N531 C544 112.3(6)
C53A N531 C532 106(2)
C540 N531 C532 102.4(6)
C544 N531 C532 110.1(6)
C540 N531 C536 109.5(8)
C544 N531 C536 108.7(9)
C532 N531 C536 113.8(10)
C533 C532 N531 114.5(5)
C533 C532 H53D 108.6
N531 C532 H53D 108.6
C533 C532 H53E 108.6
N531 C532 H53E 108.6
H53D C532 H53E 107.6
C532 C533 C534 109.9(7)
C532 C533 H53F 109.7
C534 C533 H53F 109.7
C532 C533 H53G 109.7
C534 C533 H53G 109.7
H53F C533 H53G 108.2
C535 C534 C533 110.0(7)
C535 C534 H53H 109.7
C533 C534 H53H 109.7
C535 C534 H53I 109.7
C533 C534 H53I 109.7
H53H C534 H53I 108.2
C534 C535 H53J 109.5
C534 C535 H53K 109.5
H53J C535 H53K 109.5
C534 C535 H53L 109.5
H53J C535 H53L 109.5
H53K C535 H53L 109.5
C537 C536 N531 117.1(13)
C537 C536 H53M 108.0
N531 C536 H53M 108.0
C537 C536 H53N 108.0
N531 C536 H53N 108.0
H53M C536 H53N 107.3
C536 C537 C538 111.9(10)
C536 C537 H53O 109.2
C538 C537 H53O 109.2
C536 C537 H53P 109.2
C538 C537 H53P 109.2
H53O C537 H53P 107.9
C539 C538 C537 113.8(8)
C539 C538 H53Q 108.8
C537 C538 H53Q 108.8
C539 C538 H53R 108.8
C537 C538 H53R 108.8
H53Q C538 H53R 107.7
C538 C539 H53S 109.5
C538 C539 H53T 109.5
H53S C539 H53T 109.5
C538 C539 H53U 109.5
H53S C539 H53U 109.5
H53T C539 H53U 109.5
N531 C53A C53B 114(3)
N531 C53A H53V 108.6
C53B C53A H53V 108.6
N531 C53A H53W 108.7
C53B C53A H53W 108.7
H53V C53A H53W 107.6
C53C C53B C53A 110.4(19)
C53C C53B H53X 109.6
C53A C53B H53X 109.6
C53C C53B H53Y 109.6
C53A C53B H53Y 109.6
H53X C53B H53Y 108.1
C53B C53C C53D 109.3(15)
C53B C53C H53Z 109.8
C53D C53C H53Z 109.8
C53B C53C H531 109.8
C53D C53C H531 109.8
H53Z C53C H531 108.3
C53C C53D H532 109.5
C53C C53D H533 109.5
H532 C53D H533 109.5
C53C C53D H534 109.5
H532 C53D H534 109.5
H533 C53D H534 109.5
C541 C540 N531 113.3(8)
C541 C540 H54A 108.9
N531 C540 H54A 108.9
C541 C540 H54B 108.9
N531 C540 H54B 108.9
H54A C540 H54B 107.7
C540 C541 C542 109.1(10)
C540 C541 H54C 109.9
C542 C541 H54C 109.9
C540 C541 H54D 109.9
C542 C541 H54D 109.9
H54C C541 H54D 108.3
C543 C542 C541 119.3(15)
C543 C542 H54E 107.5
C541 C542 H54E 107.5
C543 C542 H54F 107.5
C541 C542 H54F 107.5
H54E C542 H54F 107.0
C542 C543 H54G 109.5
C542 C543 H54H 109.5
H54G C543 H54H 109.5
C542 C543 H54I 109.5
H54G C543 H54I 109.5
H54H C543 H54I 109.5
C545 C544 N531 114.8(5)
C545 C544 H54J 108.6
N531 C544 H54J 108.6
C545 C544 H54K 108.6
N531 C544 H54K 108.6
H54J C544 H54K 107.5
C544 C545 C546 108.8(7)
C544 C545 H54L 109.9
C546 C545 H54L 109.9
C544 C545 H54M 109.9
C546 C545 H54M 109.9
H54L C545 H54M 108.3
C547 C546 C545 113.0(7)
C547 C546 H54N 109.0
C545 C546 H54N 109.0
C547 C546 H54O 109.0
C545 C546 H54O 109.0
H54N C546 H54O 107.8
C546 C547 H54P 109.5
C546 C547 H54Q 109.5
H54P C547 H54Q 109.5
C546 C547 H54R 109.5
H54P C547 H54R 109.5
H54Q C547 H54R 109.5
C557 N548 C561 118.4(6)
C557 N548 C553 112.5(5)
C561 N548 C553 106.4(5)
C557 N548 C549 99.8(6)
C561 N548 C549 110.1(5)
C553 N548 C549 109.3(6)
C550 C549 N548 117.2(6)
C550 C549 H54S 108.0
N548 C549 H54S 108.0
C550 C549 H54T 108.0
N548 C549 H54T 108.0
H54S C549 H54T 107.3
C549 C550 C551 119.9(9)
C549 C550 H55A 107.3
C551 C550 H55A 107.3
C549 C550 H55B 107.3
C551 C550 H55B 107.3
H55A C550 H55B 106.9
C552 C551 C550 112.1(10)
C552 C551 H55C 109.2
C550 C551 H55C 109.2
C552 C551 H55D 109.2
C550 C551 H55D 109.2
H55C C551 H55D 107.9
C551 C552 H55E 109.5
C551 C552 H55F 109.5
H55E C552 H55F 109.5
C551 C552 H55G 109.5
H55E C552 H55G 109.5
H55F C552 H55G 109.5
N548 C553 C554 113.7(6)
N548 C553 H55H 108.8
C554 C553 H55H 108.8
N548 C553 H55I 108.8
C554 C553 H55I 108.8
H55H C553 H55I 107.7
C555 C554 C553 111.0(7)
C555 C554 H55J 109.4
C553 C554 H55J 109.4
C555 C554 H55K 109.4
C553 C554 H55K 109.4
H55J C554 H55K 108.0
C554 C555 C556 109.4(9)
C554 C555 H55L 109.8
C556 C555 H55L 109.8
C554 C555 H55M 109.8
C556 C555 H55M 109.8
H55L C555 H55M 108.2
C555 C556 H55N 109.5
C555 C556 H55O 109.5
H55N C556 H55O 109.5
C555 C556 H55P 109.5
H55N C556 H55P 109.5
H55O C556 H55P 109.5
C558 C557 N548 109.9(8)
C558 C557 H55Q 109.7
N548 C557 H55Q 109.7
C558 C557 H55R 109.7
N548 C557 H55R 109.7
H55Q C557 H55R 108.2
C557 C558 C559 111.4(9)
C557 C558 H55S 109.4
C559 C558 H55S 109.4
C557 C558 H55T 109.4
C559 C558 H55T 109.4
H55S C558 H55T 108.0
C560 C559 C558 108.6(9)
C560 C559 H55U 110.0
C558 C559 H55U 110.0
C560 C559 H55V 110.0
C558 C559 H55V 110.0
H55U C559 H55V 108.4
C559 C560 H56A 109.5
C559 C560 H56B 109.5
H56A C560 H56B 109.5
C559 C560 H56C 109.5
H56A C560 H56C 109.5
H56B C560 H56C 109.5
C562 C561 N548 111.4(6)
C562 C561 H56D 109.3
N548 C561 H56D 109.3
C562 C561 H56E 109.3
N548 C561 H56E 109.3
H56D C561 H56E 108.0
C561 C562 C563 106.7(9)
C561 C562 H56F 110.4
C563 C562 H56F 110.4
C561 C562 H56G 110.4
C563 C562 H56G 110.4
H56F C562 H56G 108.6
C562 C563 C564 122.7(13)
C562 C563 H56H 106.7
C564 C563 H56H 106.7
C562 C563 H56I 106.7
C564 C563 H56I 106.7
H56H C563 H56I 106.6
C563 C564 H56J 109.5
C563 C564 H56K 109.5
H56J C564 H56K 109.5
C563 C564 H56L 109.5
H56J C564 H56L 109.5
H56K C564 H56L 109.5
O565 S1 C566 108.4(4)
O565 S1 C567 107.7(4)
C566 S1 C567 95.2(5)
S1 C566 H56M 109.5
S1 C566 H56N 109.5
H56M C566 H56N 109.5
S1 C566 H56O 109.5
H56M C566 H56O 109.5
H56N C566 H56O 109.5
S1 C567 H56P 109.5
S1 C567 H56Q 109.5
H56P C567 H56Q 109.5
S1 C567 H56R 109.5
H56P C567 H56R 109.5
H56Q C567 H56R 109.5
O568 S2 C570 105.8(5)
O568 S2 C569 108.3(4)
C570 S2 C569 97.3(7)
S2 C569 H56S 109.5
S2 C569 H56T 109.5
H56S C569 H56T 109.5
S2 C569 H56U 109.5
H56S C569 H56U 109.5
H56T C569 H56U 109.5
S2 C570 H57A 109.5
S2 C570 H57B 109.5
H57A C570 H57B 109.5
S2 C570 H57C 109.5
H57A C570 H57C 109.5
H57B C570 H57C 109.5
O571 S3 C57B 123.1(6)
O571 S3 C573 102.0(6)
O571 S3 C572 106.1(4)
C57B S3 C572 82.6(7)
C573 S3 C572 101.2(6)
S3 C572 H57D 109.5
S3 C572 H57E 109.5
H57D C572 H57E 109.5
S3 C572 H57F 109.5
H57D C572 H57F 109.5
H57E C572 H57F 109.5
S3 C573 H57G 109.5
S3 C573 H57H 109.5
H57G C573 H57H 109.5
S3 C573 H57I 109.5
H57G C573 H57I 109.5
H57H C573 H57I 109.5
S3 C57B H57J 109.5
S3 C57B H57K 109.5
H57J C57B H57K 109.5
S3 C57B H57L 109.5
H57J C57B H57L 109.5
H57K C57B H57L 109.5
O574 S4 C576 107.7(6)
O574 S4 C575 109.3(5)
C576 S4 C575 96.7(6)
S4 C575 H57M 109.5
S4 C575 H57N 109.5
H57M C575 H57N 109.5
S4 C575 H57O 109.5
H57M C575 H57O 109.5
H57N C575 H57O 109.5
S4 C576 H57P 109.5
S4 C576 H57Q 109.5
H57P C576 H57Q 109.5
S4 C576 H57R 109.5
H57P C576 H57R 109.5
H57Q C576 H57R 109.5
O577 S5 C578 100.6(5)
O577 S5 C579 92.2(5)
C578 S5 C579 105.5(5)
S5 C578 H57S 109.5
S5 C578 H57T 109.5
H57S C578 H57T 109.5
S5 C578 H57U 109.5
H57S C578 H57U 109.5
H57T C578 H57U 109.5
S5 C579 H57V 109.5
S5 C579 H57W 109.5
H57V C579 H57W 109.5
S5 C579 H57X 109.5
H57V C579 H57X 109.5
H57W C579 H57X 109.5
O580 S6 C582 109.1(7)
O580 S6 C581 103.6(7)
C582 S6 C581 99.9(7)
S6 C581 H58A 109.5
S6 C581 H58B 109.5
H58A C581 H58B 109.5
S6 C581 H58C 109.5
H58A C581 H58C 109.5
H58B C581 H58C 109.5
S6 C582 H58D 109.5
S6 C582 H58E 109.5
H58D C582 H58E 109.5
S6 C582 H58F 109.5
H58D C582 H58F 109.5
H58E C582 H58F 109.5
O583 S7 C585 105.4(6)
O583 S7 C584 106.8(6)
C585 S7 C584 96.5(7)
S7 C584 H58G 109.5
S7 C584 H58H 109.5
H58G C584 H58H 109.5
S7 C584 H58I 109.5
H58G C584 H58I 109.5
H58H C584 H58I 109.5
S7 C585 H58J 109.5
S7 C585 H58K 109.5
H58J C585 H58K 109.5
S7 C585 H58L 109.5
H58J C585 H58L 109.5
H58K C585 H58L 109.5
C587 S8 O586 96.7(5)
C587 S8 C588 111.3(5)
O586 S8 C588 87.1(6)
S8 C587 H58M 109.5
S8 C587 H58N 109.5
H58M C587 H58N 109.5
S8 C587 H58O 109.5
H58M C587 H58O 109.5
H58N C587 H58O 109.5
S8 C588 H58P 109.5
S8 C588 H58Q 109.5
H58P C588 H58Q 109.5
S8 C588 H58R 109.5
H58P C588 H58R 109.5
H58Q C588 H58R 109.5

loop_
_geom_bond_atom_site_label_1
_geom_bond_atom_site_label_2
_geom_bond_distance
P1 O1 1.492(3)
P1 O2 1.501(3)
P1 O3 1.564(3)
P1 O4 1.603(3)
P2 O7 1.489(3)
P2 O5 1.495(3)
P2 O6 1.565(3)
P2 O4 1.610(3)
O3 H3O 0.8400
O6 H6O 0.8400
P3 O10 1.488(3)
P3 O8 1.494(3)
P3 O9 1.569(3)
P3 O11 1.610(3)
P4 O14 1.483(3)
P4 O12 1.499(3)
P4 O15 1.559(3)
P4 O11 1.614(3)
O9 H9O 0.8400
O15 H15O 0.8400
P5 O16 1.490(3)
P5 O18 1.501(3)
P5 O17 1.552(3)
P5 O19 1.609(4)
P6 O21 1.498(4)
P6 O22 1.499(4)
P6 O20 1.560(4)
P6 O19 1.602(4)
P6B O20B 1.505(10)
P6B O22B 1.531(11)
P6B O21B 1.537(11)
P6B O19 1.898(6)
O17 H17O 0.8400
O20 H20O 0.8400
O22 O593 1.456(14)
O21B H21P 0.8400
P7 O25 1.494(4)
P7 O23 1.496(4)
P7 O24 1.564(5)
P7 O26 1.666(4)
P7B O26 1.422(6)
P7B O23B 1.475(10)
P7B O24B 1.496(12)
P7B O25B 1.522(10)
P8 O29 1.490(3)
P8 O27 1.501(3)
P8 O30 1.557(3)
P8 O26 1.612(3)
O24 H24O 0.8400
O25B H25P 0.8400
O30 H30O 0.8400
P9 O32B 1.416(7)
P9 O31B 1.484(9)
P9 O31 1.492(6)
P9 O33 1.520(3)
P9 O34 1.578(4)
P9 O32 1.635(5)
P9 O34B 1.706(6)
P10 O36 1.473(5)
P10 O35 1.488(4)
P10 O37 1.527(3)
P10 O34B 1.539(6)
P10 O35B 1.544(7)
P10 O36B 1.577(7)
P10 O34 1.652(4)
O32 H32O 0.8400
O32B H32P 0.8400
O37 H37O 0.8400
P11 O38 1.486(3)
P11 O40 1.523(3)
P11 O39 1.537(4)
P11 O41 1.582(4)
P11 O41B 1.675(7)
P12 O44 1.463(4)
P12 O42B 1.485(8)
P12 O42 1.507(4)
P12 O45 1.548(3)
P12 O41B 1.581(6)
P12 O41 1.623(4)
P12 O44B 1.630(8)
O39 H39O 0.8400
O45 H45 0.8400
O13 C13 1.228(6)
O28 C28 1.226(6)
O43 C43 1.215(5)
O58 C58 1.236(7)
N1 C5 1.344(7)
N1 N2 1.346(6)
N1 C59 1.457(7)
N2 N3 1.298(8)
N3 C4 1.366(7)
N7 C8 1.334(7)
N7 C6 1.342(7)
N12 C13 1.354(6)
N12 C8 1.408(6)
N12 H12 0.8800
N16 N17 1.347(6)
N16 C20 1.353(6)
N16 C14 1.464(6)
N17 N18 1.328(7)
N18 C19 1.353(7)
N22 C23 1.327(6)
N22 C21 1.328(7)
N27 C28 1.362(7)
N27 C23 1.388(8)
N27 H27 0.8800
N31 N32 1.345(6)
N31 C35 1.346(6)
N31 C29 1.466(6)
N32 N33 1.316(6)
N33 C34 1.362(6)
N37 C38 1.334(6)
N37 C36 1.350(6)
N42 C43 1.346(6)
N42 C38 1.408(6)
N42 H42 0.8800
N46 C50 1.351(6)
N46 N47 1.355(5)
N46 C44 1.461(6)
N47 N48 1.305(6)
N48 C49 1.356(6)
N52 C53 1.337(6)
N52 C51 1.347(6)
N57 C58 1.342(7)
N57 C53 1.410(6)
N57 H57 0.8800
C4 C5 1.384(7)
C4 C6 1.454(8)
C5 H5 0.9500
C6 C11 1.383(8)
C8 C9 1.410(7)
C9 C10 1.384(8)
C9 H9 0.9500
C10 C11 1.369(9)
C10 H10 0.9500
C11 H11 0.9500
C13 C14 1.522(7)
C14 C15 1.514(6)
C14 H14 1.0000
C15 H15A 0.9800
C15 H15B 0.9800
C15 H15C 0.9800
C19 C20 1.363(7)
C19 C21 1.482(7)
C20 H20 0.9500
C21 C26 1.386(8)
C23 C24 1.398(8)
C24 C25 1.368(10)
C24 H24 0.9500
C25 C26 1.378(9)
C25 H25 0.9500
C26 H26 0.9500
C28 C29 1.512(9)
C29 C30 1.544(8)
C29 H29 1.0000
C30 H30A 0.9800
C30 H30B 0.9800
C30 H30C 0.9800
C34 C35 1.368(6)
C34 C36 1.471(6)
C35 H35 0.9500
C36 C41 1.390(6)
C38 C39 1.399(6)
C39 C40 1.379(7)
C39 H39 0.9500
C40 C41 1.377(7)
C40 H40 0.9500
C41 H41 0.9500
C43 C44 1.543(6)
C44 C45 1.523(6)
C44 H44 1.0000
C45 H45A 0.9800
C45 H45B 0.9800
C45 H45C 0.9800
C49 C50 1.377(6)
C49 C51 1.457(7)
C50 H50 0.9500
C51 C56 1.381(7)
C53 C54 1.369(8)
C54 C55 1.393(8)
C54 H54 0.9500
C55 C56 1.376(8)
C55 H55 0.9500
C56 H56 0.9500
C58 C59 1.536(8)
C59 C60 1.502(10)
C59 H59 1.0000
C60 H60A 0.9800
C60 H60B 0.9800
C60 H60C 0.9800
O73 C73 1.219(7)
O88 C88 1.213(6)
O103 C103 1.265(12)
O10B C103 1.258(11)
O118 C118 1.236(9)
N61 C65 1.343(7)
N61 N62 1.359(6)
N61 C119 1.461(7)
N62 N63 1.307(7)
N63 C64 1.366(7)
N67 C66 1.323(7)
N67 C68 1.333(7)
N72 C73 1.372(7)
N72 C68 1.381(7)
N72 H72 0.8800
N76 C80 1.325(8)
N76 N77 1.369(6)
N76 C74 1.488(8)
N77 N78 1.289(8)
N78 C79 1.363(7)
N82 C83 1.322(8)
N82 C81 1.340(7)
N87 C88 1.358(8)
N87 C83 1.413(7)
N87 H87 0.8800
N91 C95 1.337(7)
N91 N92 1.361(6)
N91 C89 1.463(8)
N92 N93 1.307(8)
N93 C94 1.370(7)
N97 C98 1.320(8)
N97 C96 1.339(7)
N102 C103 1.353(8)
N102 C98 1.389(7)
N102 H102 0.8800
N106 C110 1.358(8)
N106 N107 1.374(7)
N106 C104 1.465(10)
N107 N108 1.302(10)
N108 C109 1.353(9)
N112 C111 1.329(9)
N112 C113 1.345(9)
N117 C118 1.386(10)
N117 C113 1.404(9)
N117 H117 0.8800
C64 C65 1.376(7)
C64 C66 1.463(8)
C65 H65 0.9500
C66 C71 1.392(8)
C68 C69 1.395(8)
C69 C70 1.355(10)
C69 H69 0.9500
C70 C71 1.371(10)
C70 H70 0.9500
C71 H71 0.9500
C73 C74 1.515(9)
C74 C75 1.515(8)
C74 H74 1.0000
C75 H75A 0.9800
C75 H75B 0.9800
C75 H75C 0.9800
C79 C80 1.383(8)
C79 C81 1.457(9)
C80 H80 0.9500
C81 C86 1.395(7)
C83 C84 1.405(7)
C84 C85 1.368(10)
C84 H84 0.9500
C85 C86 1.390(10)
C85 H85 0.9500
C86 H86 0.9500
C88 C89 1.530(8)
C89 C90 1.523(9)
C89 H89 1.0000
C90 H90A 0.9800
C90 H90B 0.9800
C90 H90C 0.9800
C94 C95 1.360(8)
C94 C96 1.451(9)
C95 H95 0.9500
C96 C101 1.390(10)
C98 C99 1.395(10)
C99 C100 1.372(10)
C99 H99 0.9500
C100 C101 1.386(11)
C100 H100 0.9500
C101 H101 0.9500
C103 C104 1.547(8)
C104 C105 1.518(8)
C104 H104 1.0000
C105 H10A 0.9800
C105 H10B 0.9800
C105 H10C 0.9800
C109 C110 1.395(9)
C109 C111 1.431(10)
C110 H110 0.9500
C111 C116 1.414(9)
C113 C114 1.378(8)
C114 C115 1.348(12)
C114 H114 0.9500
C115 C116 1.394(12)
C115 H115 0.9500
C116 H116 0.9500
C118 C119 1.491(11)
C119 C120 1.544(11)
C119 H119 1.0000
C120 H12A 0.9800
C120 H12B 0.9800
C120 H12C 0.9800
O133 C133 1.209(5)
O148 C148 1.215(8)
O163 C163 1.231(8)
O178 C178 1.219(6)
N121 C125 1.340(6)
N121 N122 1.357(5)
N121 C179 1.459(6)
N122 N123 1.315(6)
N123 C124 1.372(6)
N127 C126 1.336(6)
N127 C128 1.342(6)
N132 C133 1.364(6)
N132 C128 1.400(6)
N132 H132 0.8800
N136 C140 1.339(6)
N136 N137 1.353(5)
N136 C134 1.471(6)
N137 N138 1.301(6)
N138 C139 1.342(7)
N142 C141 1.332(8)
N142 C143 1.339(8)
N147 C148 1.358(9)
N147 C143 1.382(8)
N147 H147 0.8800
N151 N152 1.333(8)
N151 C155 1.338(12)
N151 C149 1.444(11)
N152 N153 1.295(10)
N153 C154 1.370(10)
N157 C158 1.280(10)
N157 C156 1.341(9)
N162 C163 1.343(10)
N162 C158 1.432(9)
N162 H162 0.8800
N166 C170 1.328(6)
N166 N167 1.332(8)
N166 C164 1.489(9)
N167 N168 1.360(8)
N168 C169 1.378(6)
N172 C173 1.326(6)
N172 C171 1.357(6)
N177 C178 1.363(6)
N177 C173 1.397(6)
N177 H177 0.8800
C124 C125 1.378(6)
C124 C126 1.451(7)
C125 H125 0.9500
C126 C131 1.396(7)
C128 C129 1.399(7)
C129 C130 1.373(8)
C129 H129 0.9500
C130 C131 1.405(9)
C130 H130 0.9500
C131 H131 0.9500
C133 C134 1.544(6)
C134 C135 1.505(6)
C134 H134 1.0000
C135 H13A 0.9800
C135 H13B 0.9800
C135 H13C 0.9800
C139 C140 1.376(7)
C139 C141 1.450(8)
C140 H140 0.9500
C141 C146 1.386(8)
C143 C144 1.373(9)
C144 C145 1.381(11)
C144 H144 0.9500
C145 C146 1.366(10)
C145 H145 0.9500
C146 H146 0.9500
C148 C149 1.542(10)
C149 C150 1.484(13)
C149 H149 1.0000
C150 H15D 0.9800
C150 H15E 0.9800
C150 H15F 0.9800
C154 C155 1.365(11)
C154 C156 1.426(12)
C155 H155 0.9500
C156 C161 1.424(11)
C158 C159 1.466(11)
C159 C160 1.421(12)
C159 H159 0.9500
C160 C161 1.336(14)
C160 H160 0.9500
C161 H161 0.9500
C163 C164 1.558(10)
C164 C165 1.521(9)
C164 H164 1.0000
C165 H16A 0.9800
C165 H16B 0.9800
C165 H16C 0.9800
C169 C170 1.376(8)
C169 C171 1.458(7)
C170 H170 0.9500
C171 C176 1.386(8)
C173 C174 1.411(7)
C174 C175 1.378(8)
C174 H174 0.9500
C175 C176 1.366(8)
C175 H175 0.9500
C176 H176 0.9500
C178 C179 1.528(7)
C179 C180 1.531(7)
C179 H179 1.0000
C180 H18A 0.9800
C180 H18B 0.9800
C180 H18C 0.9800
O193 C193 1.245(7)
O208 C208 1.206(6)
O223 C223 1.213(7)
O238 C238 1.233(8)
N181 C185 1.287(11)
N181 N182 1.334(9)
N181 C239 1.497(11)
N182 N183 1.322(12)
N183 C184 1.335(11)
N187 C188 1.267(9)
N187 C186 1.319(8)
N192 C193 1.261(8)
N192 C188 1.426(8)
N192 H192 0.8800
N196 N197 1.323(8)
N196 C200 1.333(7)
N196 C194 1.486(8)
N197 N198 1.348(8)
N198 C199 1.353(7)
N202 C203 1.329(6)
N202 C201 1.355(6)
N207 C208 1.350(6)
N207 C203 1.405(6)
N207 H207 0.8800
N211 C215 1.325(7)
N211 N212 1.343(7)
N211 C209 1.490(6)
N212 N213 1.331(7)
N213 C214 1.343(8)
N217 C216 1.330(7)
N217 C218 1.343(6)
N222 C223 1.337(7)
N222 C218 1.410(7)
N222 H222 0.8800
N226 C230 1.339(7)
N226 N227 1.368(6)
N226 C224 1.466(8)
N227 N228 1.303(8)
N228 C229 1.370(7)
N232 C233 1.313(8)
N232 C231 1.328(8)
N237 C238 1.352(9)
N237 C233 1.365(8)
N237 H237 0.8800
C184 C185 1.405(10)
C184 C186 1.415(12)
C185 H185 0.9500
C186 C191 1.420(10)
C188 C189 1.527(10)
C189 C190 1.413(11)
C189 H189 0.9500
C190 C191 1.375(13)
C190 H190 0.9500
C191 H191 0.9500
C193 C194 1.604(9)
C194 C195 1.519(9)
C194 H194 1.0000
C195 H19A 0.9800
C195 H19B 0.9800
C195 H19C 0.9800
C199 C200 1.360(8)
C199 C201 1.472(7)
C200 H200 0.9500
C201 C206 1.384(7)
C203 C204 1.399(6)
C204 C205 1.387(7)
C204 H204 0.9500
C205 C206 1.374(8)
C205 H205 0.9500
C206 H206 0.9500
C208 C209 1.545(7)
C209 C210 1.501(8)
C209 H209 1.0000
C210 H21A 0.9800
C210 H21B 0.9800
C210 H21C 0.9800
C214 C215 1.375(7)
C214 C216 1.478(7)
C215 H215 0.9500
C216 C221 1.399(7)
C218 C219 1.403(7)
C219 C220 1.368(9)
C219 H219 0.9500
C220 C221 1.375(8)
C220 H220 0.9500
C221 H221 0.9500
C223 C224 1.551(9)
C224 C225 1.523(7)
C224 H224 1.0000
C225 H22A 0.9800
C225 H22B 0.9800
C225 H22C 0.9800
C229 C230 1.386(7)
C229 C231 1.436(9)
C230 H230 0.9500
C231 C236 1.402(7)
C233 C234 1.406(7)
C234 C235 1.388(10)
C234 H234 0.9500
C235 C236 1.361(10)
C235 H235 0.9500
C236 H236 0.9500
C238 C239 1.657(13)
C239 C240 1.400(13)
C239 H239 1.0000
C240 H24A 0.9800
C240 H24B 0.9800
C240 H24C 0.9800
O253 C253 1.230(6)
O268 C268 1.190(9)
O283 C283 1.219(5)
O298 C298 1.212(6)
N241 C245 1.350(7)
N241 N242 1.356(6)
N241 C299 1.463(7)
N242 N243 1.302(7)
N243 C244 1.374(7)
N247 C246 1.334(7)
N247 C248 1.347(7)
N252 C253 1.345(7)
N252 C248 1.394(6)
N252 H252 0.8800
N256 C260 1.316(9)
N256 N257 1.398(7)
N256 C254 1.475(9)
N257 N258 1.313(11)
N258 C259 1.297(10)
C261 N262 1.3900
C261 C266 1.3900
C261 C259 1.547(10)
N262 C263 1.3900
C263 N267 1.283(8)
C263 C264 1.3900
C264 C265 1.3900
C264 H264 0.9500
C265 C266 1.3900
C265 H265 0.9500
C266 H266 0.9500
C26A C259 1.302(10)
C26A N26B 1.3900
C26A C26F 1.3900
N26B C26C 1.3900
C26C C26D 1.3900
C26C N267 1.544(10)
C26D C26E 1.3900
C26D H26D 0.9500
C26E C26F 1.3900
C26E H26E 0.9500
C26F H26F 0.9500
N267 C268 1.502(11)
N267 H267 0.8800
N271 N272 1.334(6)
N271 C275 1.344(7)
N271 C269 1.497(8)
N272 N273 1.292(6)
N273 C274 1.374(6)
N277 C278 1.316(6)
N277 C276 1.352(6)
N282 C283 1.357(6)
N282 C278 1.401(6)
N282 H282 0.8800
N286 C290 1.349(5)
N286 N287 1.355(5)
N286 C284 1.467(5)
N287 N288 1.312(5)
N288 C289 1.363(6)
N292 C293 1.326(6)
N292 C291 1.345(6)
N297 C298 1.352(6)
N297 C293 1.410(6)
N297 H297 0.8800
C244 C245 1.374(8)
C244 C246 1.445(8)
C245 H245 0.9500
C246 C251 1.395(9)
C248 C249 1.392(8)
C249 C250 1.387(9)
C249 H249 0.9500
C250 C251 1.376(10)
C250 H250 0.9500
C251 H251 0.9500
C253 C254 1.534(8)
C254 C255 1.508(8)
C254 H254 1.0000
C255 H25A 0.9800
C255 H25B 0.9800
C255 H25C 0.9800
C259 C260 1.379(8)
C260 H260 0.9500
C268 C269 1.412(12)
C269 C270 1.637(13)
C269 H269 1.0000
C270 H27A 0.9800
C270 H27B 0.9800
C270 H27C 0.9800
C274 C275 1.357(7)
C274 C276 1.460(7)
C275 H275 0.9500
C276 C281 1.387(7)
C278 C279 1.405(7)
C279 C280 1.369(8)
C279 H279 0.9500
C280 C281 1.373(9)
C280 H280 0.9500
C281 H281 0.9500
C283 C284 1.533(6)
C284 C285 1.516(6)
C284 H284 1.0000
C285 H28A 0.9800
C285 H28B 0.9800
C285 H28C 0.9800
C289 C290 1.370(6)
C289 C291 1.460(6)
C290 H290 0.9500
C291 C296 1.397(6)
C293 C294 1.390(6)
C294 C295 1.381(7)
C294 H294 0.9500
C295 C296 1.375(7)
C295 H295 0.9500
C296 H296 0.9500
C298 C299 1.541(7)
C299 C300 1.510(7)
C299 H299 1.0000
C300 H30D 0.9800
C300 H30E 0.9800
C300 H30F 0.9800
O313 C313 1.227(6)
O328 C328 1.250(12)
O32C C328 1.255(12)
O343 C343 1.223(5)
O358 C358 1.223(6)
N301 N302 1.341(5)
N301 C305 1.345(6)
N301 C359 1.456(6)
N302 N303 1.311(6)
N303 C304 1.361(6)
N307 C308 1.335(6)
N307 C306 1.340(6)
N312 C313 1.367(6)
N312 C308 1.393(6)
N312 H312 0.8800
N316 C320 1.331(5)
N316 N317 1.351(5)
N316 C314 1.470(5)
N317 N318 1.323(5)
N318 C319 1.361(6)
N322 C323 1.315(6)
N322 C321 1.346(6)
N327 C328 1.347(7)
N327 C323 1.402(7)
N327 H327 0.8800
N331 N332 1.4200
N331 C335 1.4200
N331 C329 1.436(9)
N332 N333 1.4200
N333 C334 1.4200
C334 C335 1.4200
C334 C336 1.436(9)
C335 H335 0.9500
N33A C329 1.410(11)
N33A C33E 1.4200
N33A N33B 1.4200
N33B N33C 1.4200
N33C C33D 1.4200
C33D C336 1.392(9)
C33D C33E 1.4200
C33E H33E 0.9500
N337 C338 1.333(6)
N337 C336 1.361(6)
N342 C343 1.356(6)
N342 C338 1.398(5)
N342 H342 0.8800
N346 C350 1.339(5)
N346 N347 1.362(5)
N346 C344 1.467(5)
N347 N348 1.310(5)
N348 C349 1.361(5)
N352 C351 1.330(6)
N352 C353 1.337(6)
N357 C358 1.356(6)
N357 C353 1.394(6)
N357 H357 0.8800
C304 C305 1.367(7)
C304 C306 1.461(7)
C305 H305 0.9500
C306 C311 1.391(7)
C308 C309 1.400(7)
C309 C310 1.375(7)
C309 H309 0.9500
C310 C311 1.383(7)
C310 H310 0.9500
C311 H311 0.9500
C313 C314 1.522(7)
C314 C315 1.518(6)
C314 H314 1.0000
C315 H31A 0.9800
C315 H31B 0.9800
C315 H31C 0.9800
C319 C320 1.375(6)
C319 C321 1.470(6)
C320 H320 0.9500
C321 C326 1.375(6)
C323 C324 1.399(7)
C324 C325 1.357(9)
C324 H324 0.9500
C325 C326 1.401(8)
C325 H325 0.9500
C326 H326 0.9500
C328 C329 1.537(11)
C329 C330 1.500(13)
C329 H329 1.0000
C330 H33A 0.9800
C330 H33B 0.9800
C330 H33C 0.9800
C336 C341 1.391(8)
C338 C339 1.403(6)
C339 C340 1.390(7)
C339 H339 0.9500
C340 C341 1.381(8)
C340 H340 0.9500
C341 H341 0.9500
C343 C344 1.526(6)
C344 C345 1.511(6)
C344 H344 1.0000
C345 H34A 0.9800
C345 H34B 0.9800
C345 H34C 0.9800
C349 C350 1.364(6)
C349 C351 1.464(6)
C350 H350 0.9500
C351 C356 1.399(6)
C353 C354 1.393(6)
C354 C355 1.362(8)
C354 H354 0.9500
C355 C356 1.393(7)
C355 H355 0.9500
C356 H356 0.9500
C358 C359 1.526(7)
C359 C360 1.524(8)
C359 H359 1.0000
C360 H36A 0.9800
C360 H36B 0.9800
C360 H36C 0.9800
N361 C366 1.516(8)
N361 C374 1.529(8)
N361 C362 1.529(9)
N361 C370 1.532(9)
C362 C363 1.464(12)
C362 H36D 0.9900
C362 H36E 0.9900
C363 C364 1.528(14)
C363 H36F 0.9900
C363 H36G 0.9900
C364 C365 1.390(15)
C364 H36H 0.9900
C364 H36I 0.9900
C365 H36J 0.9800
C365 H36K 0.9800
C365 H36L 0.9800
C366 C367 1.473(10)
C366 H36M 0.9900
C366 H36N 0.9900
C367 C368 1.545(10)
C367 H36O 0.9900
C367 H36P 0.9900
C368 C369 1.517(9)
C368 H36Q 0.9900
C368 H36R 0.9900
C369 H36S 0.9800
C369 H36T 0.9800
C369 H36U 0.9800
C370 C37A 1.506(15)
C370 C371 1.554(14)
C370 H37A 0.9900
C370 H37B 0.9900
C370 H37V 0.9900
C370 H37W 0.9900
C371 C372 1.534(14)
C371 H37C 0.9900
C371 H37D 0.9900
C372 C373 1.502(16)
C372 H37E 0.9900
C372 H37F 0.9900
C373 H37G 0.9800
C373 H37H 0.9800
C373 H37I 0.9800
C37A C37B 1.541(15)
C37A H37X 0.9900
C37A H37Y 0.9900
C37B C37C 1.506(17)
C37B H37Z 0.9900
C37B H37 0.9900
C37C H371 0.9800
C37C H372 0.9800
C37C H373 0.9800
C374 C375 1.499(10)
C374 H37J 0.9900
C374 H37K 0.9900
C375 C376 1.513(11)
C375 H37L 0.9900
C375 H37M 0.9900
C376 C377 1.502(11)
C376 H37N 0.9900
C376 H37P 0.9900
C377 H37Q 0.9800
C377 H37R 0.9800
C377 H37S 0.9800
N378 C379 1.510(7)
N378 C387 1.517(6)
N378 C391 1.523(6)
N378 C383 1.530(6)
C379 C380 1.536(9)
C379 H37T 0.9900
C379 H37U 0.9900
C380 C381 1.518(9)
C380 H38A 0.9900
C380 H38B 0.9900
C381 C382 1.558(12)
C381 H38C 0.9900
C381 H38D 0.9900
C382 H38E 0.9800
C382 H38F 0.9800
C382 H38G 0.9800
C383 C384 1.517(7)
C383 H38H 0.9900
C383 H38I 0.9900
C384 C385 1.493(7)
C384 H38J 0.9900
C384 H38K 0.9900
C385 C386 1.520(7)
C385 H38L 0.9900
C385 H38M 0.9900
C386 H38N 0.9800
C386 H38O 0.9800
C386 H38P 0.9800
C387 C388 1.486(9)
C387 H38Q 0.9900
C387 H38R 0.9900
C388 C389 1.511(8)
C388 H38S 0.9900
C388 H38T 0.9900
C389 C390 1.472(11)
C389 H38U 0.9900
C389 H38V 0.9900
C390 H39A 0.9800
C390 H39B 0.9800
C390 H39C 0.9800
C391 C392 1.546(8)
C391 H39D 0.9900
C391 H39E 0.9900
C392 C393 1.534(8)
C392 H39F 0.9900
C392 H39G 0.9900
C393 C394 1.498(8)
C393 H39H 0.9900
C393 H39I 0.9900
C394 H39J 0.9800
C394 H39K 0.9800
C394 H39L 0.9800
N395 C396 1.508(8)
N395 C408 1.516(7)
N395 C400 1.517(7)
N395 C404 1.526(7)
C396 C397 1.524(9)
C396 H39M 0.9900
C396 H39N 0.9900
C397 C398 1.527(11)
C397 H39P 0.9900
C397 H39Q 0.9900
C398 C399 1.415(11)
C398 H39R 0.9900
C398 H39S 0.9900
C399 H39T 0.9800
C399 H39U 0.9800
C399 H39V 0.9800
C400 C401 1.510(9)
C400 H40A 0.9900
C400 H40B 0.9900
C401 C402 1.501(10)
C401 H40C 0.9900
C401 H40D 0.9900
C402 C403 1.502(12)
C402 H40E 0.9900
C402 H40F 0.9900
C403 H40G 0.9800
C403 H40H 0.9800
C403 H40I 0.9800
C404 C405 1.509(9)
C404 H40J 0.9900
C404 H40K 0.9900
C405 C406 1.521(10)
C405 H40L 0.9900
C405 H40M 0.9900
C406 C40B 1.436(15)
C406 C407 1.482(14)
C406 H40N 0.9900
C406 H40O 0.9900
C406 H40W 0.9900
C406 H40X 0.9900
C407 H40P 0.9800
C407 H40Q 0.9800
C407 H40R 0.9800
C40B H40Y 0.9800
C40B H40Z 0.9800
C40B H401 0.9800
C408 C409 1.530(8)
C408 H40S 0.9900
C408 H40T 0.9900
C409 C410 1.532(9)
C409 H40U 0.9900
C409 H40V 0.9900
C410 C411 1.526(9)
C410 H41A 0.9900
C410 H41B 0.9900
C411 H41C 0.9800
C411 H41D 0.9800
C411 H41E 0.9800
N412 C421 1.513(7)
N412 C425 1.518(5)
N412 C417 1.522(5)
N412 C413 1.522(6)
C413 C414 1.508(9)
C413 H41F 0.9900
C413 H41G 0.9900
C414 C415 1.530(8)
C414 H41H 0.9900
C414 H41I 0.9900
C415 C416 1.514(10)
C415 H41J 0.9900
C415 H41K 0.9900
C416 H41L 0.9800
C416 H41M 0.9800
C416 H41N 0.9800
C417 C418 1.537(6)
C417 H41O 0.9900
C417 H41P 0.9900
C418 C419 1.514(6)
C418 H41Q 0.9900
C418 H41R 0.9900
C419 C420 1.523(6)
C419 H41S 0.9900
C419 H41T 0.9900
C420 H42A 0.9800
C420 H42B 0.9800
C420 H42C 0.9800
C421 C422 1.500(8)
C421 H42D 0.9900
C421 H42E 0.9900
C422 C423 1.500(10)
C422 H42F 0.9900
C422 H42G 0.9900
C423 C42B 1.401(15)
C423 C424 1.447(14)
C423 H42H 0.9900
C423 H42I 0.9900
C423 H42V 0.9900
C423 H42W 0.9900
C424 H42J 0.9800
C424 H42K 0.9800
C424 H42L 0.9800
C42B H42X 0.9800
C42B H42Y 0.9800
C42B H42Z 0.9800
C425 C426 1.524(6)
C425 H42M 0.9900
C425 H42N 0.9900
C426 C427 1.501(7)
C426 H42O 0.9900
C426 H42P 0.9900
C427 C428 1.521(7)
C427 H42Q 0.9900
C427 H42R 0.9900
C428 H42S 0.9800
C428 H42T 0.9800
C428 H42U 0.9800
N429 C438 1.489(9)
N429 C430 1.513(6)
N429 C442 1.514(8)
N429 C434 1.546(7)
C430 C431 1.509(7)
C430 H43A 0.9900
C430 H43B 0.9900
C431 C432 1.512(8)
C431 H43C 0.9900
C431 H43D 0.9900
C432 C433 1.540(8)
C432 H43E 0.9900
C432 H43F 0.9900
C433 H43G 0.9800
C433 H43H 0.9800
C433 H43I 0.9800
C434 C435 1.545(11)
C434 H43J 0.9900
C434 H43K 0.9900
C435 C436 1.448(11)
C435 H43L 0.9900
C435 H43M 0.9900
C436 C437 1.493(10)
C436 H43N 0.9900
C436 H43O 0.9900
C437 H43P 0.9800
C437 H43Q 0.9800
C437 H43R 0.9800
C438 C439 1.542(10)
C438 H43S 0.9900
C438 H43T 0.9900
C439 C440 1.372(13)
C439 H43U 0.9900
C439 H43V 0.9900
C440 C441 1.454(15)
C440 H44A 0.9900
C440 H44B 0.9900
C441 H44C 0.9800
C441 H44D 0.9800
C441 H44E 0.9800
C442 C443 1.508(8)
C442 H44F 0.9900
C442 H44G 0.9900
C443 C444 1.506(9)
C443 H44H 0.9900
C443 H44I 0.9900
C444 C445 1.504(8)
C444 H44J 0.9900
C444 H44K 0.9900
C445 H44L 0.9800
C445 H44M 0.9800
C445 H44N 0.9800
N446 C459 1.513(6)
N446 C451 1.514(5)
N446 C455 1.518(6)
N446 C447 1.531(6)
C447 C448 1.514(8)
C447 H44O 0.9900
C447 H44P 0.9900
C448 C449 1.516(8)
C448 H44Q 0.9900
C448 H44R 0.9900
C449 C450 1.521(10)
C449 H44S 0.9900
C449 H44T 0.9900
C450 H45D 0.9800
C450 H45E 0.9800
C450 H45F 0.9800
C451 C452 1.523(7)
C451 H45G 0.9900
C451 H45H 0.9900
C452 C453 1.540(7)
C452 H45I 0.9900
C452 H45J 0.9900
C453 C454 1.500(9)
C453 H45K 0.9900
C453 H45L 0.9900
C454 H45M 0.9800
C454 H45N 0.9800
C454 H45O 0.9800
C455 C456 1.508(7)
C455 H45P 0.9900
C455 H45Q 0.9900
C456 C457 1.525(7)
C456 H45R 0.9900
C456 H45S 0.9900
C457 C458 1.529(8)
C457 H45T 0.9900
C457 H45U 0.9900
C458 H45V 0.9800
C458 H45W 0.9800
C458 H45X 0.9800
C459 C460 1.517(7)
C459 H45Y 0.9900
C459 H45Z 0.9900
C460 C461 1.524(8)
C460 H46A 0.9900
C460 H46B 0.9900
C461 C462 1.501(11)
C461 H46C 0.9900
C461 H46D 0.9900
C462 H46E 0.9800
C462 H46F 0.9800
C462 H46G 0.9800
N463 C476 1.506(8)
N463 C472 1.507(9)
N463 C468 1.529(8)
N463 C464 1.538(10)
C464 C465 1.506(12)
C464 H46H 0.9900
C464 H46I 0.9900
C465 C466 1.629(14)
C465 H46J 0.9900
C465 H46K 0.9900
C466 C467 1.419(13)
C466 H46L 0.9900
C466 H46M 0.9900
C467 H46N 0.9800
C467 H46O 0.9800
C467 H46P 0.9800
C468 C469 1.511(12)
C468 C47A 1.522(12)
C468 H46Q 0.9900
C468 H46R 0.9900
C468 H46U 0.9900
C468 H46V 0.9900
C469 C470 1.520(12)
C469 H46S 0.9900
C469 H46T 0.9900
C470 C471 1.485(13)
C470 H47A 0.9900
C470 H47B 0.9900
C471 H47C 0.9800
C471 H47D 0.9800
C471 H47E 0.9800
C47A C47B 1.520(12)
C47A H47X 0.9900
C47A H47Y 0.9900
C47B C47C 1.496(14)
C47B H47Z 0.9900
C47B H471 0.9900
C47C H472 0.9800
C47C H473 0.9800
C47C H474 0.9800
C472 C473 1.511(10)
C472 H47F 0.9900
C472 H47G 0.9900
C473 C474 1.540(10)
C473 H47H 0.9900
C473 H47I 0.9900
C474 C475 1.495(13)
C474 H47J 0.9900
C474 H47K 0.9900
C475 H47L 0.9800
C475 H47M 0.9800
C475 H47N 0.9800
C476 C477 1.537(10)
C476 H47O 0.9900
C476 H47P 0.9900
C477 C478 1.530(13)
C477 H47Q 0.9900
C477 H47R 0.9900
C478 C479 1.543(14)
C478 H47S 0.9900
C478 H47T 0.9900
C479 H47U 0.9800
C479 H47V 0.9800
C479 H47W 0.9800
N480 C489 1.422(8)
N480 C485 1.448(10)
N480 C493 1.493(10)
N480 C481 1.589(9)
C481 C482 1.394(10)
C481 H48A 0.9900
C481 H48B 0.9900
C482 C483 1.379(10)
C482 H48C 0.9900
C482 H48D 0.9900
C483 C484 1.379(11)
C483 H48E 0.9900
C483 H48F 0.9900
C484 H48G 0.9800
C484 H48H 0.9800
C484 H48I 0.9800
C485 C486 1.382(12)
C485 H48J 0.9900
C485 H48K 0.9900
C486 C487 1.506(13)
C486 H48L 0.9900
C486 H48M 0.9900
C487 C488 1.423(14)
C487 H48N 0.9900
C487 H48O 0.9900
C488 H48P 0.9800
C488 H48Q 0.9800
C488 H48R 0.9800
C489 C490 1.475(15)
C489 H48S 0.9900
C489 H48T 0.9900
C490 C491 1.540(16)
C490 H49A 0.9900
C490 H49B 0.9900
C491 C492 1.420(16)
C491 H49C 0.9900
C491 H49D 0.9900
C492 H49E 0.9800
C492 H49F 0.9800
C492 H49G 0.9800
C493 C494 1.547(11)
C493 H49H 0.9900
C493 H49I 0.9900
C494 C495 1.583(13)
C494 H49J 0.9900
C494 H49K 0.9900
C495 C496 1.664(14)
C495 H49L 0.9900
C495 H49M 0.9900
C496 H49N 0.9800
C496 H49O 0.9800
C496 H49P 0.9800
N497 C510 1.512(8)
N497 C506 1.514(7)
N497 C502 1.528(7)
N497 C498 1.546(8)
C498 C499 1.442(10)
C498 H49Q 0.9900
C498 H49R 0.9900
C499 C500 1.578(10)
C499 H49S 0.9900
C499 H49T 0.9900
C500 C501 1.477(13)
C500 H50A 0.9900
C500 H50B 0.9900
C501 H50C 0.9800
C501 H50D 0.9800
C501 H50E 0.9800
C502 C503 1.488(10)
C502 H50F 0.9900
C502 H50G 0.9900
C503 C504 1.547(12)
C503 H50H 0.9900
C503 H50I 0.9900
C504 C505 1.418(14)
C504 H50J 0.9900
C504 H50K 0.9900
C505 H50L 0.9800
C505 H50M 0.9800
C505 H50N 0.9800
C506 C507 1.524(8)
C506 H50O 0.9900
C506 H50P 0.9900
C507 C508 1.523(8)
C507 H50Q 0.9900
C507 H50R 0.9900
C508 C509 1.544(10)
C508 H50S 0.9900
C508 H50T 0.9900
C509 H50U 0.9800
C509 H50V 0.9800
C509 H50W 0.9800
C510 C511 1.474(9)
C510 H51A 0.9900
C510 H51B 0.9900
C511 C512 1.538(11)
C511 H51C 0.9900
C511 H51D 0.9900
C512 C513 1.450(14)
C512 H51E 0.9900
C512 H51F 0.9900
C513 H51G 0.9800
C513 H51H 0.9800
C513 H51I 0.9800
N514 C527 1.489(8)
N514 C523 1.519(8)
N514 C515 1.532(9)
N514 C519 1.538(8)
C515 C516 1.535(11)
C515 H51J 0.9900
C515 H51K 0.9900
C516 C517 1.507(11)
C516 H51L 0.9900
C516 H51M 0.9900
C517 C518 1.509(16)
C517 H51N 0.9900
C517 H51O 0.9900
C518 H51P 0.9800
C518 H51Q 0.9800
C518 H51R 0.9800
C519 C520 1.506(11)
C519 H51S 0.9900
C519 H51T 0.9900
C520 C521 1.545(14)
C520 H52A 0.9900
C520 H52B 0.9900
C521 C522 1.547(14)
C521 H52C 0.9900
C521 H52D 0.9900
C522 H52E 0.9800
C522 H52F 0.9800
C522 H52G 0.9800
C523 C524 1.500(12)
C523 H52H 0.9900
C523 H52I 0.9900
C524 C525 1.520(8)
C524 H52J 0.9900
C524 H52K 0.9900
C525 C526 1.449(15)
C525 H52L 0.9900
C525 H52M 0.9900
C526 H52N 0.9800
C526 H52O 0.9800
C526 H52P 0.9800
C527 C528 1.526(9)
C527 H52Q 0.9900
C527 H52R 0.9900
C528 C529 1.503(12)
C528 H52S 0.9900
C528 H52T 0.9900
C529 C530 1.418(16)
C529 H52U 0.9900
C529 H52V 0.9900
C530 H53A 0.9800
C530 H53B 0.9800
C530 H53C 0.9800
N531 C53A 1.40(4)
N531 C540 1.469(10)
N531 C544 1.524(7)
N531 C532 1.534(11)
N531 C536 1.58(2)
C532 C533 1.511(14)
C532 H53D 0.9900
C532 H53E 0.9900
C533 C534 1.552(12)
C533 H53F 0.9900
C533 H53G 0.9900
C534 C535 1.474(16)
C534 H53H 0.9900
C534 H53I 0.9900
C535 H53J 0.9800
C535 H53K 0.9800
C535 H53L 0.9800
C536 C537 1.48(2)
C536 H53M 0.9900
C536 H53N 0.9900
C537 C538 1.507(13)
C537 H53O 0.9900
C537 H53P 0.9900
C538 C539 1.496(13)
C538 H53Q 0.9900
C538 H53R 0.9900
C539 H53S 0.9800
C539 H53T 0.9800
C539 H53U 0.9800
C53A C53B 1.65(5)
C53A H53V 0.9900
C53A H53W 0.9900
C53B C53C 1.50(3)
C53B H53X 0.9900
C53B H53Y 0.9900
C53C C53D 1.53(3)
C53C H53Z 0.9900
C53C H531 0.9900
C53D H532 0.9800
C53D H533 0.9800
C53D H534 0.9800
C540 C541 1.396(12)
C540 H54A 0.9900
C540 H54B 0.9900
C541 C542 1.472(12)
C541 H54C 0.9900
C541 H54D 0.9900
C542 C543 1.357(13)
C542 H54E 0.9900
C542 H54F 0.9900
C543 H54G 0.9800
C543 H54H 0.9800
C543 H54I 0.9800
C544 C545 1.513(10)
C544 H54J 0.9900
C544 H54K 0.9900
C545 C546 1.550(9)
C545 H54L 0.9900
C545 H54M 0.9900
C546 C547 1.494(13)
C546 H54N 0.9900
C546 H54O 0.9900
C547 H54P 0.9800
C547 H54Q 0.9800
C547 H54R 0.9800
N548 C557 1.478(9)
N548 C561 1.519(9)
N548 C553 1.524(8)
N548 C549 1.571(11)
C549 C550 1.483(11)
C549 H54S 0.9900
C549 H54T 0.9900
C550 C551 1.516(11)
C550 H55A 0.9900
C550 H55B 0.9900
C551 C552 1.427(13)
C551 H55C 0.9900
C551 H55D 0.9900
C552 H55E 0.9800
C552 H55F 0.9800
C552 H55G 0.9800
C553 C554 1.528(9)
C553 H55H 0.9900
C553 H55I 0.9900
C554 C555 1.523(9)
C554 H55J 0.9900
C554 H55K 0.9900
C555 C556 1.549(12)
C555 H55L 0.9900
C555 H55M 0.9900
C556 H55N 0.9800
C556 H55O 0.9800
C556 H55P 0.9800
C557 C558 1.459(11)
C557 H55Q 0.9900
C557 H55R 0.9900
C558 C559 1.546(12)
C558 H55S 0.9900
C558 H55T 0.9900
C559 C560 1.410(11)
C559 H55U 0.9900
C559 H55V 0.9900
C560 H56A 0.9800
C560 H56B 0.9800
C560 H56C 0.9800
C561 C562 1.473(10)
C561 H56D 0.9900
C561 H56E 0.9900
C562 C563 1.483(12)
C562 H56F 0.9900
C562 H56G 0.9900
C563 C564 1.517(14)
C563 H56H 0.9900
C563 H56I 0.9900
C564 H56J 0.9800
C564 H56K 0.9800
C564 H56L 0.9800
S1 O565 1.476(6)
S1 C566 1.723(10)
S1 C567 1.766(8)
C566 H56M 0.9800
C566 H56N 0.9800
C566 H56O 0.9800
C567 H56P 0.9800
C567 H56Q 0.9800
C567 H56R 0.9800
S2 O568 1.485(6)
S2 C570 1.710(13)
S2 C569 1.781(11)
C569 H56S 0.9800
C569 H56T 0.9800
C569 H56U 0.9800
C570 H57A 0.9800
C570 H57B 0.9800
C570 H57C 0.9800
S3 O571 1.523(7)
S3 C57B 1.731(15)
S3 C573 1.751(14)
S3 C572 1.787(9)
C572 H57D 0.9800
C572 H57E 0.9800
C572 H57F 0.9800
C573 H57G 0.9800
C573 H57H 0.9800
C573 H57I 0.9800
C57B H57J 0.9800
C57B H57K 0.9800
C57B H57L 0.9800
S4 O574 1.519(8)
S4 C576 1.763(13)
S4 C575 1.800(11)
C575 H57M 0.9800
C575 H57N 0.9800
C575 H57O 0.9800
C576 H57P 0.9800
C576 H57Q 0.9800
C576 H57R 0.9800
S5 O577 1.400(9)
S5 C578 1.507(7)
S5 C579 1.717(9)
C578 H57S 0.9800
C578 H57T 0.9800
C578 H57U 0.9800
C579 H57V 0.9800
C579 H57W 0.9800
C579 H57X 0.9800
S6 O580 1.487(9)
S6 C582 1.689(10)
S6 C581 1.758(12)
C581 H58A 0.9800
C581 H58B 0.9800
C581 H58C 0.9800
C582 H58D 0.9800
C582 H58E 0.9800
C582 H58F 0.9800
S7 O583 1.407(7)
S7 C585 1.668(10)
S7 C584 1.669(10)
C584 H58G 0.9800
C584 H58H 0.9800
C584 H58I 0.9800
C585 H58J 0.9800
C585 H58K 0.9800
C585 H58L 0.9800
S8 C587 1.472(7)
S8 O586 1.501(7)
S8 C588 1.671(10)
C587 H58M 0.9800
C587 H58N 0.9800
C587 H58O 0.9800
C588 H58P 0.9800
C588 H58Q 0.9800
C588 H58R 0.9800

loop_
_geom_hbond_atom_site_label_D
_geom_hbond_atom_site_label_H
_geom_hbond_atom_site_label_A
_geom_hbond_distance_DH
_geom_hbond_distance_HA
_geom_hbond_distance_DA
_geom_hbond_angle_DHA
O3 H3O O14 0.84 1.71 2.534(4) 164.5
O6 H6O O10 0.84 1.70 2.533(4) 170.0
O9 H9O O7 0.84 1.69 2.525(4) 170.5
O15 H15O O2 0.84 1.71 2.511(4) 159.0
O17 H17O O29 0.84 1.75 2.560(5) 160.6
O20 H20O O25 0.84 1.77 2.592(6) 167.2
O21B H21P O24B 0.84 1.76 2.570(17) 161.7
O24 H24O O21 0.84 1.80 2.556(7) 148.1
O25B H25P O20B 0.84 1.70 2.508(17) 159.7
O30 H30O O18 0.84 1.70 2.529(4) 167.7
O32 H32O O44 0.84 1.82 2.631(7) 161.1
O37 H37O O40 0.84 1.74 2.558(4) 162.8
O39 H39O O36 0.84 1.86 2.669(6) 162.6
O39 H39O O36B 0.84 1.76 2.504(8) 146.8
O45 H45 O33 0.84 1.74 2.527(4) 154.1
N12 H12 O1 0.88 1.92 2.778(5) 164.1
N27 H27 O5 0.88 1.97 2.845(5) 174.1
N42 H42 O8 0.88 1.89 2.759(4) 168.5
N57 H57 O12 0.88 1.92 2.792(6) 172.8
N72 H72 O5 0.88 1.97 2.801(5) 157.3
N87 H87 O1 0.88 2.04 2.803(5) 144.2
N87 H87 O3 0.88 2.57 3.369(5) 151.7
N102 H102 O12 0.88 1.94 2.733(6) 148.8
N117 H117 O8 0.88 1.90 2.752(5) 161.7
N117 H117 O9 0.88 2.63 3.300(5) 133.8
N132 H132 O16 0.88 1.91 2.777(4) 169.9
N147 H147 O22 0.88 1.92 2.784(7) 166.7
N147 H147 O22B 0.88 2.27 3.025(14) 143.4
N162 H162 O23 0.88 2.06 2.921(7) 165.1
N162 H162 O23B 0.88 1.61 2.461(12) 162.2
N177 H177 O27 0.88 1.87 2.751(5) 178.7
N192 H192 O22 0.88 2.10 2.964(6) 167.2
N207 H207 O16 0.88 1.90 2.770(5) 169.1
N222 H222 O27 0.88 1.86 2.740(5) 172.9
N237 H237 O23 0.88 1.99 2.862(7) 174.3
N237 H237 O24 0.88 2.52 3.055(7) 120.0
N237 H237 O23B 0.88 2.64 3.459(14) 155.0
N237 H237 O24B 0.88 2.12 2.831(13) 136.9
N252 H252 O31 0.88 1.89 2.749(9) 165.4
N267 H267 O36 0.88 2.04 2.896(7) 163.7
N282 H282 O38 0.88 1.94 2.819(4) 176.1
N297 H297 O44 0.88 2.01 2.888(6) 176.9
N297 H297 O42B 0.88 2.26 2.884(11) 127.8
N297 H297 O44B 0.88 2.41 3.242(10) 158.2
N312 H312 O35 0.88 2.11 2.982(6) 169.5
N312 H312 O35B 0.88 1.81 2.671(7) 165.1
N327 H327 O31 0.88 1.96 2.840(13) 178.6
N342 H342 O42 0.88 2.04 2.911(6) 168.4
N342 H342 O42B 0.88 1.85 2.703(8) 164.1
N357 H357 O38 0.88 2.02 2.893(5) 174.4

loop_
_geom_torsion_atom_site_label_1
_geom_torsion_atom_site_label_2
_geom_torsion_atom_site_label_3
_geom_torsion_atom_site_label_4
_geom_torsion
O1 P1 O4 P2 175.5(3)
O2 P1 O4 P2 -58.0(4)
O3 P1 O4 P2 61.3(3)
O7 P2 O4 P1 -52.2(3)
O5 P2 O4 P1 -179.0(3)
O6 P2 O4 P1 66.6(3)
O10 P3 O11 P4 -57.2(3)
O8 P3 O11 P4 176.4(3)
O9 P3 O11 P4 62.5(3)
O14 P4 O11 P3 -54.8(3)
O12 P4 O11 P3 179.6(3)
O15 P4 O11 P3 65.7(3)
O21 P6 O19 P5 -55.6(4)
O22 P6 O19 P5 176.7(3)
O20 P6 O19 P5 61.6(4)
O16 P5 O19 P6 179.5(3)
O18 P5 O19 P6 -55.3(4)
O17 P5 O19 P6 65.2(4)
O16 P5 O19 P6B -176.8(2)
O18 P5 O19 P6B -51.6(3)
O17 P5 O19 P6B 68.9(3)
O20B P6B O19 P5 59.8(7)
O22B P6B O19 P5 179.3(5)
O21B P6B O19 P5 -69.6(6)
O21 P6 O22 O593 -108.5(8)
O20 P6 O22 O593 124.8(8)
O19 P6 O22 O593 13.4(8)
O23B P7B O26 P8 -167.2(10)
O24B P7B O26 P8 71.6(11)
O25B P7B O26 P8 -39.0(13)
O29 P8 O26 P7B -74.7(10)
O27 P8 O26 P7B 159.2(10)
O30 P8 O26 P7B 45.0(10)
O29 P8 O26 P7 -52.4(3)
O27 P8 O26 P7 -178.5(3)
O30 P8 O26 P7 67.3(3)
O25 P7 O26 P8 -60.5(4)
O23 P7 O26 P8 173.1(3)
O24 P7 O26 P8 59.4(4)
O31 P9 O34 P10 84.9(7)
O33 P9 O34 P10 -47.1(5)
O32 P9 O34 P10 -161.1(4)
O36 P10 O34 P9 163.5(4)
O35 P10 O34 P9 -69.2(5)
O37 P10 O34 P9 50.4(5)
O37 P10 O34B P9 -63.7(7)
O35B P10 O34B P9 172.6(6)
O36B P10 O34B P9 60.6(8)
O32B P9 O34B P10 -54.5(8)
O31B P9 O34B P10 -176.2(9)
O33 P9 O34B P10 68.9(7)
O38 P11 O41 P12 84.4(5)
O40 P11 O41 P12 -46.1(6)
O39 P11 O41 P12 -159.3(5)
O44 P12 O41 P11 163.3(5)
O42 P12 O41 P11 -67.0(6)
O45 P12 O41 P11 49.6(5)
O42B P12 O41B P11 179.0(8)
O45 P12 O41B P11 -53.8(9)
O44B P12 O41B P11 70.0(9)
O38 P11 O41B P12 173.3(8)
O40 P11 O41B P12 58.7(9)
O39 P11 O41B P12 -70.4(9)
C5 N1 N2 N3 0.8(8)
C59 N1 N2 N3 177.1(6)
N1 N2 N3 C4 0.3(9)
C20 N16 N17 N18 -0.6(5)
C14 N16 N17 N18 -176.4(4)
N16 N17 N18 C19 0.4(5)
C35 N31 N32 N33 1.2(8)
C29 N31 N32 N33 -178.1(6)
N31 N32 N33 C34 -1.0(8)
C50 N46 N47 N48 -0.1(5)
C44 N46 N47 N48 -172.7(3)
N46 N47 N48 C49 -0.2(5)
N2 N3 C4 C5 -1.3(9)
N2 N3 C4 C6 -172.7(7)
N2 N1 C5 C4 -1.6(8)
C59 N1 C5 C4 -177.5(6)
N3 C4 C5 N1 1.7(7)
C6 C4 C5 N1 172.2(7)
C8 N7 C6 C11 2.5(9)
C8 N7 C6 C4 -175.3(5)
N3 C4 C6 N7 163.8(6)
C5 C4 C6 N7 -5.5(10)
N3 C4 C6 C11 -14.1(10)
C5 C4 C6 C11 176.7(7)
C6 N7 C8 N12 177.9(5)
C6 N7 C8 C9 -1.0(8)
C13 N12 C8 N7 -173.5(5)
C13 N12 C8 C9 5.4(8)
N7 C8 C9 C10 -0.6(8)
N12 C8 C9 C10 -179.4(5)
C8 C9 C10 C11 0.9(8)
C9 C10 C11 C6 0.4(9)
N7 C6 C11 C10 -2.2(10)
C4 C6 C11 C10 175.4(6)
C8 N12 C13 O13 0.9(8)
C8 N12 C13 C14 -177.6(4)
N17 N16 C14 C15 -49.3(6)
C20 N16 C14 C15 135.7(5)
N17 N16 C14 C13 73.1(5)
C20 N16 C14 C13 -101.8(5)
O13 C13 C14 N16 -92.7(5)
N12 C13 C14 N16 85.8(5)
O13 C13 C14 C15 29.4(7)
N12 C13 C14 C15 -152.0(4)
N17 N18 C19 C20 0.0(6)
N17 N18 C19 C21 179.9(4)
N17 N16 C20 C19 0.6(5)
C14 N16 C20 C19 175.9(4)
N18 C19 C20 N16 -0.3(5)
C21 C19 C20 N16 179.8(4)
C23 N22 C21 C26 0.2(7)
C23 N22 C21 C19 179.6(4)
N18 C19 C21 N22 160.8(5)
C20 C19 C21 N22 -19.3(7)
N18 C19 C21 C26 -19.8(8)
C20 C19 C21 C26 160.1(5)
C21 N22 C23 N27 178.2(4)
C21 N22 C23 C24 0.5(7)
C28 N27 C23 N22 175.1(4)
C28 N27 C23 C24 -7.2(8)
N22 C23 C24 C25 -1.1(8)
N27 C23 C24 C25 -178.6(5)
C23 C24 C25 C26 1.1(8)
C24 C25 C26 C21 -0.6(8)
N22 C21 C26 C25 -0.1(8)
C19 C21 C26 C25 -179.5(5)
C23 N27 C28 O28 -4.4(8)
C23 N27 C28 C29 169.6(4)
N32 N31 C29 C28 80.5(7)
C35 N31 C29 C28 -98.6(7)
N32 N31 C29 C30 -41.1(8)
C35 N31 C29 C30 139.7(6)
O28 C28 C29 N31 -39.0(7)
N27 C28 C29 N31 146.8(4)
O28 C28 C29 C30 82.6(6)
N27 C28 C29 C30 -91.6(5)
N32 N33 C34 C35 0.5(8)
N32 N33 C34 C36 -176.1(6)
N32 N31 C35 C34 -0.9(7)
C29 N31 C35 C34 178.3(6)
N33 C34 C35 N31 0.2(7)
C36 C34 C35 N31 176.3(6)
C38 N37 C36 C41 0.1(7)
C38 N37 C36 C34 -175.6(4)
N33 C34 C36 N37 160.3(5)
C35 C34 C36 N37 -15.5(9)
N33 C34 C36 C41 -15.5(9)
C35 C34 C36 C41 168.8(6)
C36 N37 C38 C39 0.4(7)
C36 N37 C38 N42 178.6(4)
C43 N42 C38 N37 -168.4(4)
C43 N42 C38 C39 9.7(7)
N37 C38 C39 C40 -1.1(8)
N42 C38 C39 C40 -179.1(5)
C38 C39 C40 C41 1.3(9)
C39 C40 C41 C36 -0.8(9)
N37 C36 C41 C40 0.1(9)
C34 C36 C41 C40 175.5(5)
C38 N42 C43 O43 2.1(7)
C38 N42 C43 C44 -176.9(4)
C50 N46 C44 C45 146.0(4)
N47 N46 C44 C45 -42.6(5)
C50 N46 C44 C43 -93.2(4)
N47 N46 C44 C43 78.2(4)
O43 C43 C44 N46 -87.8(5)
N42 C43 C44 N46 91.2(4)
O43 C43 C44 C45 32.6(6)
N42 C43 C44 C45 -148.4(4)
N47 N48 C49 C50 0.4(5)
N47 N48 C49 C51 179.5(4)
N47 N46 C50 C49 0.3(4)
C44 N46 C50 C49 172.5(4)
N48 C49 C50 N46 -0.4(5)
C51 C49 C50 N46 -179.5(4)
C53 N52 C51 C56 0.3(7)
C53 N52 C51 C49 177.7(4)
N48 C49 C51 N52 156.8(4)
C50 C49 C51 N52 -24.2(6)
N48 C49 C51 C56 -25.9(7)
C50 C49 C51 C56 153.1(5)
C51 N52 C53 C54 -0.6(7)
C51 N52 C53 N57 178.1(4)
C58 N57 C53 N52 -174.9(5)
C58 N57 C53 C54 3.8(8)
N52 C53 C54 C55 0.1(8)
N57 C53 C54 C55 -178.4(5)
C53 C54 C55 C56 0.7(9)
C54 C55 C56 C51 -1.0(9)
N52 C51 C56 C55 0.5(8)
C49 C51 C56 C55 -176.6(5)
C53 N57 C58 O58 -4.8(9)
C53 N57 C58 C59 170.8(5)
C5 N1 C59 C60 129.9(7)
N2 N1 C59 C60 -45.7(8)
C5 N1 C59 C58 -108.6(7)
N2 N1 C59 C58 75.8(7)
O58 C58 C59 N1 -38.9(7)
N57 C58 C59 N1 145.3(5)
O58 C58 C59 C60 83.9(7)
N57 C58 C59 C60 -91.9(6)
C65 N61 N62 N63 0.6(7)
C119 N61 N62 N63 -178.2(6)
N61 N62 N63 C64 0.3(7)
C80 N76 N77 N78 -0.3(7)
C74 N76 N77 N78 -173.8(5)
N76 N77 N78 C79 0.3(7)
C95 N91 N92 N93 1.1(7)
C89 N91 N92 N93 176.7(6)
N91 N92 N93 C94 -0.6(8)
C110 N106 N107 N108 0.1(6)
C104 N106 N107 N108 -176.2(5)
N106 N107 N108 C109 -0.5(7)
N62 N63 C64 C65 -1.1(7)
N62 N63 C64 C66 -178.9(5)
N62 N61 C65 C64 -1.2(7)
C119 N61 C65 C64 177.4(6)
N63 C64 C65 N61 1.4(6)
C66 C64 C65 N61 178.9(6)
C68 N67 C66 C71 -0.5(8)
C68 N67 C66 C64 -179.2(5)
N63 C64 C66 N67 163.0(5)
C65 C64 C66 N67 -14.2(9)
N63 C64 C66 C71 -15.7(9)
C65 C64 C66 C71 167.0(6)
C66 N67 C68 N72 176.4(4)
C66 N67 C68 C69 -4.7(8)
C73 N72 C68 N67 -156.2(5)
C73 N72 C68 C69 24.9(8)
N67 C68 C69 C70 5.4(9)
N72 C68 C69 C70 -175.9(6)
C68 C69 C70 C71 -0.8(11)
C69 C70 C71 C66 -4.0(11)
N67 C66 C71 C70 4.8(10)
C64 C66 C71 C70 -176.5(6)
C68 N72 C73 O73 -3.3(10)
C68 N72 C73 C74 -179.9(5)
C80 N76 C74 C75 133.8(6)
N77 N76 C74 C75 -53.9(7)
C80 N76 C74 C73 -101.7(6)
N77 N76 C74 C73 70.6(6)
O73 C73 C74 N76 -91.7(7)
N72 C73 C74 N76 85.0(6)
O73 C73 C74 C75 32.6(9)
N72 C73 C74 C75 -150.8(5)
N77 N78 C79 C80 -0.2(7)
N77 N78 C79 C81 176.9(5)
N77 N76 C80 C79 0.1(6)
C74 N76 C80 C79 173.0(5)
N78 C79 C80 N76 0.1(6)
C81 C79 C80 N76 -176.9(5)
C83 N82 C81 C86 -0.4(7)
C83 N82 C81 C79 178.8(4)
N78 C79 C81 N82 160.5(5)
C80 C79 C81 N82 -23.0(8)
N78 C79 C81 C86 -20.3(8)
C80 C79 C81 C86 156.2(5)
C81 N82 C83 C84 -2.2(7)
C81 N82 C83 N87 179.0(4)
C88 N87 C83 N82 -149.0(5)
C88 N87 C83 C84 32.1(8)
N82 C83 C84 C85 2.3(7)
N87 C83 C84 C85 -179.0(4)
C83 C84 C85 C86 0.2(7)
C84 C85 C86 C81 -2.5(8)
N82 C81 C86 C85 2.6(7)
C79 C81 C86 C85 -176.5(5)
C83 N87 C88 O88 -1.4(9)
C83 N87 C88 C89 179.4(5)
C95 N91 C89 C90 124.3(6)
N92 N91 C89 C90 -50.4(7)
C95 N91 C89 C88 -113.8(6)
N92 N91 C89 C88 71.5(7)
O88 C88 C89 N91 -76.0(7)
N87 C88 C89 N91 103.3(5)
O88 C88 C89 C90 46.1(8)
N87 C88 C89 C90 -134.7(5)
N92 N93 C94 C95 0.0(9)
N92 N93 C94 C96 -174.3(7)
N92 N91 C95 C94 -1.1(7)
C89 N91 C95 C94 -176.1(6)
N93 C94 C95 N91 0.7(8)
C96 C94 C95 N91 174.2(8)
C98 N97 C96 C101 3.0(13)
C98 N97 C96 C94 -177.9(7)
C95 C94 C96 N97 -9.8(13)
N93 C94 C96 N97 162.9(7)
C95 C94 C96 C101 169.3(9)
N93 C94 C96 C101 -17.9(13)
C96 N97 C98 N102 -178.0(7)
C96 N97 C98 C99 -0.5(13)
C103 N102 C98 N97 -149.7(8)
C103 N102 C98 C99 32.7(13)
N97 C98 C99 C100 2.4(15)
N102 C98 C99 C100 179.7(9)
C98 C99 C100 C101 -6.7(16)
C99 C100 C101 C96 9.0(17)
N97 C96 C101 C100 -7.2(15)
C94 C96 C101 C100 173.8(9)
C98 N102 C103 O10B -13.0(16)
C98 N102 C103 O103 26.4(15)
C98 N102 C103 C104 -168.7(7)
C110 N106 C104 C105 129.5(5)
N107 N106 C104 C105 -55.0(7)
C110 N106 C104 C103 -107.1(6)
N107 N106 C104 C103 68.4(6)
O10B C103 C104 N106 -86.6(11)
O103 C103 C104 N106 -124.3(10)
N102 C103 C104 N106 70.0(8)
O10B C103 C104 C105 36.6(13)
O103 C103 C104 C105 -1.1(13)
N102 C103 C104 C105 -166.7(7)
N107 N108 C109 C110 0.7(6)
N107 N108 C109 C111 176.7(5)
N107 N106 C110 C109 0.4(5)
C104 N106 C110 C109 176.4(5)
N108 C109 C110 N106 -0.7(5)
C111 C109 C110 N106 -176.6(5)
C113 N112 C111 C116 -0.5(7)
C113 N112 C111 C109 177.2(4)
N108 C109 C111 N112 164.1(5)
C110 C109 C111 N112 -20.7(7)
N108 C109 C111 C116 -18.3(8)
C110 C109 C111 C116 156.9(5)
C111 N112 C113 C114 -1.6(7)
C111 N112 C113 N117 178.9(4)
C118 N117 C113 N112 -157.5(6)
C118 N117 C113 C114 23.0(9)
N112 C113 C114 C115 1.7(8)
N117 C113 C114 C115 -178.9(5)
C113 C114 C115 C116 0.4(9)
C114 C115 C116 C111 -2.3(9)
N112 C111 C116 C115 2.4(8)
C109 C111 C116 C115 -175.1(5)
C113 N117 C118 O118 5.3(12)
C113 N117 C118 C119 177.1(5)
C65 N61 C119 C118 -98.8(7)
N62 N61 C119 C118 79.7(8)
C65 N61 C119 C120 141.2(6)
N62 N61 C119 C120 -40.3(8)
O118 C118 C119 N61 -66.5(9)
N117 C118 C119 N61 121.2(6)
O118 C118 C119 C120 53.3(9)
N117 C118 C119 C120 -119.1(7)
C125 N121 N122 N123 0.3(6)
C179 N121 N122 N123 178.5(5)
N121 N122 N123 C124 -0.3(6)
C140 N136 N137 N138 -0.9(5)
C134 N136 N137 N138 -172.5(4)
N136 N137 N138 C139 0.1(5)
C155 N151 N152 N153 -0.1(9)
C149 N151 N152 N153 177.6(7)
N151 N152 N153 C154 -1.3(9)
C170 N166 N167 N168 0.6(6)
C164 N166 N167 N168 -173.3(4)
N166 N167 N168 C169 -0.3(5)
N122 N123 C124 C125 0.2(6)
N122 N123 C124 C126 -174.1(5)
N122 N121 C125 C124 -0.1(6)
C179 N121 C125 C124 -178.2(5)
N123 C124 C125 N121 -0.1(6)
C126 C124 C125 N121 173.7(6)
C128 N127 C126 C131 3.3(9)
C128 N127 C126 C124 -174.7(5)
N123 C124 C126 N127 162.3(5)
C125 C124 C126 N127 -10.7(9)
N123 C124 C126 C131 -15.7(9)
C125 C124 C126 C131 171.3(7)
C126 N127 C128 C129 0.7(8)
C126 N127 C128 N132 -179.9(4)
C133 N132 C128 N127 -173.3(4)
C133 N132 C128 C129 6.1(8)
N127 C128 C129 C130 -2.4(10)
N132 C128 C129 C130 178.2(6)
C128 C129 C130 C131 0.2(12)
N127 C126 C131 C130 -5.2(11)
C124 C126 C131 C130 172.6(7)
C129 C130 C131 C126 3.3(13)
C128 N132 C133 O133 2.7(7)
C128 N132 C133 C134 -174.1(4)
C140 N136 C134 C135 145.5(4)
N137 N136 C134 C135 -44.4(5)
C140 N136 C134 C133 -93.4(4)
N137 N136 C134 C133 76.7(4)
O133 C133 C134 N136 -90.2(4)
N132 C133 C134 N136 86.8(4)
O133 C133 C134 C135 30.8(6)
N132 C133 C134 C135 -152.2(4)
N137 N138 C139 C140 0.6(5)
N137 N138 C139 C141 178.6(4)
N137 N136 C140 C139 1.3(5)
C134 N136 C140 C139 172.2(4)
N138 C139 C140 N136 -1.1(5)
C141 C139 C140 N136 -179.1(4)
C143 N142 C141 C146 -2.2(9)
C143 N142 C141 C139 174.3(6)
N138 C139 C141 N142 153.8(5)
C140 C139 C141 N142 -28.5(7)
N138 C139 C141 C146 -29.7(8)
C140 C139 C141 C146 147.9(6)
C141 N142 C143 C144 0.7(11)
C141 N142 C143 N147 179.4(6)
C148 N147 C143 N142 175.4(7)
C148 N147 C143 C144 -6.0(14)
N142 C143 C144 C145 0.8(12)
N147 C143 C144 C145 -177.6(8)
C143 C144 C145 C146 -0.9(12)
C144 C145 C146 C141 -0.5(11)
N142 C141 C146 C145 2.1(10)
C139 C141 C146 C145 -174.0(6)
C143 N147 C148 O148 4.2(14)
C143 N147 C148 C149 178.2(8)
N152 N151 C149 C150 -45.2(10)
C155 N151 C149 C150 132.1(8)
N152 N151 C149 C148 77.1(9)
C155 N151 C149 C148 -105.6(8)
O148 C148 C149 N151 -27.5(11)
N147 C148 C149 N151 158.2(7)
O148 C148 C149 C150 94.6(9)
N147 C148 C149 C150 -79.7(8)
N152 N153 C154 C155 2.2(9)
N152 N153 C154 C156 -173.5(7)
N152 N151 C155 C154 1.4(9)
C149 N151 C155 C154 -176.1(7)
N153 C154 C155 N151 -2.2(8)
C156 C154 C155 N151 173.2(7)
C158 N157 C156 C161 0.9(9)
C158 N157 C156 C154 -174.6(6)
C155 C154 C156 N157 -13.1(11)
N153 C154 C156 N157 161.5(7)
C155 C154 C156 C161 171.6(8)
N153 C154 C156 C161 -13.7(12)
C156 N157 C158 N162 178.6(5)
C156 N157 C158 C159 0.0(10)
C163 N162 C158 N157 -171.2(6)
C163 N162 C158 C159 7.5(9)
N157 C158 C159 C160 -1.3(10)
N162 C158 C159 C160 -179.9(6)
C158 C159 C160 C161 1.8(11)
C159 C160 C161 C156 -1.1(13)
N157 C156 C161 C160 -0.4(12)
C154 C156 C161 C160 174.7(8)
C158 N162 C163 O163 0.6(10)
C158 N162 C163 C164 -178.3(5)
C170 N166 C164 C165 146.2(6)
N167 N166 C164 C165 -40.9(7)
C170 N166 C164 C163 -92.8(7)
N167 N166 C164 C163 80.1(7)
O163 C163 C164 N166 -90.7(6)
N162 C163 C164 N166 88.4(7)
O163 C163 C164 C165 30.7(9)
N162 C163 C164 C165 -150.3(6)
N167 N168 C169 C170 -0.1(5)
N167 N168 C169 C171 178.6(4)
N167 N166 C170 C169 -0.7(6)
C164 N166 C170 C169 172.8(5)
N168 C169 C170 N166 0.5(6)
C171 C169 C170 N166 -178.1(5)
C173 N172 C171 C176 -1.1(7)
C173 N172 C171 C169 175.2(4)
C170 C169 C171 N172 -29.9(7)
N168 C169 C171 N172 151.7(4)
C170 C169 C171 C176 146.3(5)
N168 C169 C171 C176 -32.1(7)
C171 N172 C173 N177 -179.9(4)
C171 N172 C173 C174 0.3(7)
C178 N177 C173 N172 -176.9(4)
C178 N177 C173 C174 2.8(8)
N172 C173 C174 C175 -0.6(7)
N177 C173 C174 C175 179.6(5)
C173 C174 C175 C176 1.8(8)
C174 C175 C176 C171 -2.6(8)
N172 C171 C176 C175 2.2(7)
C169 C171 C176 C175 -173.6(5)
C173 N177 C178 O178 -3.4(8)
C173 N177 C178 C179 174.5(4)
C125 N121 C179 C178 -110.0(6)
N122 N121 C179 C178 72.1(6)
C125 N121 C179 C180 128.1(5)
N122 N121 C179 C180 -49.8(6)
O178 C178 C179 N121 -35.4(7)
N177 C178 C179 N121 146.6(4)
O178 C178 C179 C180 86.7(6)
N177 C178 C179 C180 -91.2(5)
C185 N181 N182 N183 -1.4(11)
C239 N181 N182 N183 175.5(9)
N181 N182 N183 C184 -2.9(12)
C200 N196 N197 N198 2.7(7)
C194 N196 N197 N198 -177.4(5)
N196 N197 N198 C199 -1.6(6)
C215 N211 N212 N213 0.6(7)
C209 N211 N212 N213 -174.0(5)
N211 N212 N213 C214 -0.4(7)
C230 N226 N227 N228 -0.4(6)
C224 N226 N227 N228 -170.2(5)
N226 N227 N228 C229 0.2(6)
N182 N183 C184 C185 5.5(11)
N182 N183 C184 C186 -172.7(8)
N182 N181 C185 C184 4.9(10)
C239 N181 C185 C184 -171.5(9)
N183 C184 C185 N181 -6.3(10)
C186 C184 C185 N181 171.6(9)
C188 N187 C186 C184 -178.1(6)
C188 N187 C186 C191 -3.0(10)
N183 C184 C186 N187 160.8(8)
C185 C184 C186 N187 -16.8(13)
N183 C184 C186 C191 -14.4(13)
C185 C184 C186 C191 168.1(8)
C186 N187 C188 N192 178.3(5)
C186 N187 C188 C189 5.9(10)
C193 N192 C188 N187 -174.7(7)
C193 N192 C188 C189 -1.4(9)
N187 C188 C189 C190 -4.6(9)
N192 C188 C189 C190 -177.0(5)
C188 C189 C190 C191 0.5(10)
C189 C190 C191 C186 1.7(12)
N187 C186 C191 C190 -0.6(11)
C184 C186 C191 C190 174.1(7)
C188 N192 C193 O193 16.2(12)
C188 N192 C193 C194 -171.5(5)
N197 N196 C194 C195 -54.6(7)
C200 N196 C194 C195 125.3(6)
N197 N196 C194 C193 68.1(7)
C200 N196 C194 C193 -112.0(6)
O193 C193 C194 N196 -103.7(7)
N192 C193 C194 N196 82.7(7)
O193 C193 C194 C195 15.7(9)
N192 C193 C194 C195 -157.9(6)
N197 N198 C199 C200 -0.1(6)
N197 N198 C199 C201 -178.7(5)
N197 N196 C200 C199 -2.7(6)
C194 N196 C200 C199 177.4(5)
N198 C199 C200 N196 1.7(6)
C201 C199 C200 N196 -179.8(5)
C203 N202 C201 C206 0.8(6)
C203 N202 C201 C199 -179.5(4)
N198 C199 C201 N202 156.5(5)
C200 C199 C201 N202 -21.8(7)
N198 C199 C201 C206 -23.8(7)
C200 C199 C201 C206 157.9(5)
C201 N202 C203 C204 0.1(6)
C201 N202 C203 N207 -178.1(4)
C208 N207 C203 N202 -157.8(4)
C208 N207 C203 C204 24.1(7)
N202 C203 C204 C205 -1.9(6)
N207 C203 C204 C205 176.0(4)
C203 C204 C205 C206 3.1(6)
C204 C205 C206 C201 -2.3(7)
N202 C201 C206 C205 0.3(6)
C199 C201 C206 C205 -179.4(4)
C203 N207 C208 O208 0.0(8)
C203 N207 C208 C209 178.4(4)
C215 N211 C209 C210 150.5(5)
N212 N211 C209 C210 -35.9(7)
C215 N211 C209 C208 -89.4(6)
N212 N211 C209 C208 84.1(6)
O208 C208 C209 N211 -61.8(6)
N207 C208 C209 N211 119.7(5)
O208 C208 C209 C210 58.4(6)
N207 C208 C209 C210 -120.1(5)
N212 N213 C214 C215 0.1(7)
N212 N213 C214 C216 179.1(5)
N212 N211 C215 C214 -0.6(6)
C209 N211 C215 C214 173.4(5)
N213 C214 C215 N211 0.3(6)
C216 C214 C215 N211 -178.6(5)
C218 N217 C216 C221 -0.2(7)
C218 N217 C216 C214 -178.9(4)
N213 C214 C216 N217 145.2(5)
C215 C214 C216 N217 -36.0(8)
N213 C214 C216 C221 -33.4(8)
C215 C214 C216 C221 145.3(6)
C216 N217 C218 C219 -0.9(7)
C216 N217 C218 N222 179.9(4)
C223 N222 C218 N217 -159.8(5)
C223 N222 C218 C219 21.1(8)
N217 C218 C219 C220 0.6(7)
N222 C218 C219 C220 179.6(4)
C218 C219 C220 C221 1.0(7)
C219 C220 C221 C216 -2.0(7)
N217 C216 C221 C220 1.7(8)
C214 C216 C221 C220 -179.7(5)
C218 N222 C223 O223 5.6(10)
C218 N222 C223 C224 -173.8(5)
C230 N226 C224 C225 146.2(5)
N227 N226 C224 C225 -45.9(7)
C230 N226 C224 C223 -92.5(6)
N227 N226 C224 C223 75.4(6)
O223 C223 C224 N226 -87.1(7)
N222 C223 C224 N226 92.3(5)
O223 C223 C224 C225 35.0(9)
N222 C223 C224 C225 -145.5(5)
N227 N228 C229 C230 0.1(6)
N227 N228 C229 C231 176.7(5)
N227 N226 C230 C229 0.4(6)
C224 N226 C230 C229 169.4(5)
N228 C229 C230 N226 -0.3(6)
C231 C229 C230 N226 -176.8(5)
C233 N232 C231 C236 -1.6(8)
C233 N232 C231 C229 177.1(5)
N228 C229 C231 N232 164.8(5)
C230 C229 C231 N232 -19.3(8)
N228 C229 C231 C236 -16.5(8)
C230 C229 C231 C236 159.4(5)
C231 N232 C233 N237 176.5(6)
C231 N232 C233 C234 -2.1(9)
C238 N237 C233 N232 178.9(8)
C238 N237 C233 C234 -2.4(13)
N232 C233 C234 C235 4.9(9)
N237 C233 C234 C235 -173.5(7)
C233 C234 C235 C236 -4.2(8)
C234 C235 C236 C231 1.0(8)
N232 C231 C236 C235 2.2(8)
C229 C231 C236 C235 -176.4(5)
C233 N237 C238 O238 -5.8(16)
C233 N237 C238 C239 166.5(8)
C185 N181 C239 C240 143.8(10)
N182 N181 C239 C240 -32.2(13)
C185 N181 C239 C238 -95.8(10)
N182 N181 C239 C238 88.2(10)
O238 C238 C239 C240 91.1(10)
N237 C238 C239 C240 -81.7(8)
O238 C238 C239 N181 -32.7(10)
N237 C238 C239 N181 154.5(7)
C245 N241 N242 N243 -0.1(5)
C299 N241 N242 N243 -179.8(4)
N241 N242 N243 C244 0.2(6)
C260 N256 N257 N258 0.7(7)
C254 N256 N257 N258 -173.2(5)
N256 N257 N258 C259 -0.6(7)
C266 C261 N262 C263 0.0
C259 C261 N262 C263 -174.3(9)
C261 N262 C263 N267 -175.8(9)
C261 N262 C263 C264 0.0
N267 C263 C264 C265 175.9(9)
N262 C263 C264 C265 0.0
C263 C264 C265 C266 0.0
C264 C265 C266 C261 0.0
N262 C261 C266 C265 0.0
C259 C261 C266 C265 172.6(11)
C259 C26A N26B C26C 166.9(11)
C26F C26A N26B C26C 0.0
C26A N26B C26C C26D 0.0
C26A N26B C26C N267 170.5(11)
N26B C26C C26D C26E 0.0
N267 C26C C26D C26E -167.0(15)
C26C C26D C26E C26F 0.0
C26D C26E C26F C26A 0.0
C259 C26A C26F C26E -167.8(10)
N26B C26A C26F C26E 0.0
C264 C263 N267 C268 44.3(11)
N262 C263 N267 C268 -139.9(7)
N26B C26C N267 C268 -132.9(8)
C26D C26C N267 C268 35.4(17)
C275 N271 N272 N273 -1.0(6)
C269 N271 N272 N273 172.7(6)
N271 N272 N273 C274 0.6(6)
C290 N286 N287 N288 0.4(5)
C284 N286 N287 N288 -172.9(3)
N286 N287 N288 C289 -0.1(5)
N242 N243 C244 C245 -0.2(6)
N242 N243 C244 C246 -176.7(5)
N242 N241 C245 C244 0.0(5)
C299 N241 C245 C244 179.6(4)
N243 C244 C245 N241 0.1(6)
C246 C244 C245 N241 176.3(5)
C248 N247 C246 C251 2.1(8)
C248 N247 C246 C244 -177.1(4)
N243 C244 C246 N247 160.5(5)
C245 C244 C246 N247 -15.2(8)
N243 C244 C246 C251 -18.7(9)
C245 C244 C246 C251 165.6(6)
C246 N247 C248 C249 -1.3(8)
C246 N247 C248 N252 -179.1(4)
C253 N252 C248 N247 -150.4(5)
C253 N252 C248 C249 31.8(9)
N247 C248 C249 C250 1.3(10)
N252 C248 C249 C250 178.9(6)
C248 C249 C250 C251 -2.1(11)
C249 C250 C251 C246 2.8(12)
N247 C246 C251 C250 -2.9(10)
C244 C246 C251 C250 176.2(6)
C248 N252 C253 O253 7.6(10)
C248 N252 C253 C254 -170.1(5)
C260 N256 C254 C255 135.0(6)
N257 N256 C254 C255 -52.4(7)
C260 N256 C254 C253 -101.4(6)
N257 N256 C254 C253 71.2(6)
O253 C253 C254 N256 -98.5(7)
N252 C253 C254 N256 79.3(6)
O253 C253 C254 C255 24.0(10)
N252 C253 C254 C255 -158.2(6)
N257 N258 C259 C26A -174.8(8)
N257 N258 C259 C260 0.4(8)
N257 N258 C259 C261 176.5(7)
N26B C26A C259 N258 170.1(7)
C26F C26A C259 N258 -22.6(12)
N26B C26A C259 C260 -4.3(12)
C26F C26A C259 C260 163.1(7)
N262 C261 C259 N258 164.7(6)
C266 C261 C259 N258 -8.5(13)
N262 C261 C259 C260 -20.0(9)
C266 C261 C259 C260 166.7(7)
N257 N256 C260 C259 -0.5(6)
C254 N256 C260 C259 173.0(5)
N258 C259 C260 N256 0.1(7)
C26A C259 C260 N256 174.9(9)
C261 C259 C260 N256 -175.5(7)
C263 N267 C268 O268 -2.7(13)
C26C N267 C268 O268 8.9(14)
C263 N267 C268 C269 176.7(8)
C26C N267 C268 C269 -171.8(8)
O268 C268 C269 N271 -94.3(12)
N267 C268 C269 N271 86.4(8)
O268 C268 C269 C270 27.2(12)
N267 C268 C269 C270 -152.1(6)
N272 N271 C269 C268 64.8(9)
C275 N271 C269 C268 -123.3(7)
N272 N271 C269 C270 -55.6(7)
C275 N271 C269 C270 116.3(7)
N272 N273 C274 C275 0.0(6)
N272 N273 C274 C276 -178.9(4)
N272 N271 C275 C274 1.0(6)
C269 N271 C275 C274 -171.3(7)
N273 C274 C275 N271 -0.6(6)
C276 C274 C275 N271 178.2(5)
C278 N277 C276 C281 2.2(8)
C278 N277 C276 C274 -179.3(4)
C275 C274 C276 N277 -8.9(8)
N273 C274 C276 N277 169.8(4)
C275 C274 C276 C281 169.7(6)
N273 C274 C276 C281 -11.6(8)
C276 N277 C278 N282 -178.9(4)
C276 N277 C278 C279 -1.3(7)
C283 N282 C278 N277 -171.1(4)
C283 N282 C278 C279 11.3(8)
N277 C278 C279 C280 -0.3(10)
N282 C278 C279 C280 177.0(6)
C278 C279 C280 C281 1.2(12)
C279 C280 C281 C276 -0.4(12)
N277 C276 C281 C280 -1.3(10)
C274 C276 C281 C280 -179.8(6)
C278 N282 C283 O283 6.7(7)
C278 N282 C283 C284 -173.0(4)
C290 N286 C284 C285 136.7(4)
N287 N286 C284 C285 -51.3(5)
C290 N286 C284 C283 -101.8(4)
N287 N286 C284 C283 70.1(4)
O283 C283 C284 N286 -87.4(5)
N282 C283 C284 N286 92.2(4)
O283 C283 C284 C285 33.2(6)
N282 C283 C284 C285 -147.1(4)
N287 N288 C289 C290 -0.2(5)
N287 N288 C289 C291 178.6(4)
N287 N286 C290 C289 -0.5(4)
C284 N286 C290 C289 172.1(4)
N288 C289 C290 N286 0.4(4)
C291 C289 C290 N286 -178.3(4)
C293 N292 C291 C296 1.2(6)
C293 N292 C291 C289 179.7(4)
N288 C289 C291 N292 157.0(4)
C290 C289 C291 N292 -24.4(6)
N288 C289 C291 C296 -24.5(6)
C290 C289 C291 C296 154.1(4)
C291 N292 C293 C294 -2.3(6)
C291 N292 C293 N297 179.9(4)
C298 N297 C293 N292 -136.8(5)
C298 N297 C293 C294 45.4(7)
N292 C293 C294 C295 1.2(7)
N297 C293 C294 C295 178.7(4)
C293 C294 C295 C296 1.2(7)
C294 C295 C296 C291 -2.2(7)
N292 C291 C296 C295 1.0(6)
C289 C291 C296 C295 -177.3(4)
C293 N297 C298 O298 -1.5(8)
C293 N297 C298 C299 -179.7(4)
C245 N241 C299 C300 130.9(5)
N242 N241 C299 C300 -49.5(6)
C245 N241 C299 C298 -108.2(5)
N242 N241 C299 C298 71.4(5)
O298 C298 C299 N241 -87.3(6)
N297 C298 C299 N241 90.9(5)
O298 C298 C299 C300 33.3(7)
N297 C298 C299 C300 -148.5(5)
C305 N301 N302 N303 -0.5(6)
C359 N301 N302 N303 177.1(5)
N301 N302 N303 C304 -0.1(6)
C320 N316 N317 N318 0.2(4)
C314 N316 N317 N318 -176.8(3)
N316 N317 N318 C319 0.3(4)
C335 N331 N332 N333 0.0
C329 N331 N332 N333 -153.6(11)
N331 N332 N333 C334 0.0
N332 N333 C334 C335 0.0
N332 N333 C334 C336 -154.3(11)
N333 C334 C335 N331 0.0
C336 C334 C335 N331 149.2(12)
N332 N331 C335 C334 0.0
C329 N331 C335 C334 151.3(12)
C329 N33A N33B N33C 161.3(12)
C33E N33A N33B N33C 0.0
N33A N33B N33C C33D 0.0
N33B N33C C33D C336 172.9(13)
N33B N33C C33D C33E 0.0
C329 N33A C33E C33D -154.5(16)
N33B N33A C33E C33D 0.0
C336 C33D C33E N33A -172.5(14)
N33C C33D C33E N33A 0.0
C350 N346 N347 N348 0.7(4)
C344 N346 N347 N348 -178.4(3)
N346 N347 N348 C349 -0.6(4)
N302 N303 C304 C305 0.7(6)
N302 N303 C304 C306 -175.1(4)
N302 N301 C305 C304 0.9(6)
C359 N301 C305 C304 -176.4(5)
N303 C304 C305 N301 -1.0(6)
C306 C304 C305 N301 174.2(5)
C308 N307 C306 C311 0.4(6)
C308 N307 C306 C304 -173.9(4)
N303 C304 C306 N307 167.0(4)
C305 C304 C306 N307 -7.7(7)
N303 C304 C306 C311 -7.5(7)
C305 C304 C306 C311 177.8(5)
C306 N307 C308 N312 -179.0(4)
C306 N307 C308 C309 2.1(6)
C313 N312 C308 N307 -174.8(4)
C313 N312 C308 C309 4.1(6)
N307 C308 C309 C310 -3.1(6)
N312 C308 C309 C310 178.1(4)
C308 C309 C310 C311 1.5(6)
C309 C310 C311 C306 0.8(7)
N307 C306 C311 C310 -1.9(7)
C304 C306 C311 C310 172.3(4)
C308 N312 C313 O313 2.7(7)
C308 N312 C313 C314 -176.1(4)
C320 N316 C314 C315 144.7(4)
N317 N316 C314 C315 -38.8(5)
C320 N316 C314 C313 -92.9(5)
N317 N316 C314 C313 83.7(4)
O313 C313 C314 N316 -94.5(5)
N312 C313 C314 N316 84.3(4)
O313 C313 C314 C315 27.8(6)
N312 C313 C314 C315 -153.4(4)
N317 N318 C319 C320 -0.7(4)
N317 N318 C319 C321 -176.1(4)
N317 N316 C320 C319 -0.7(4)
C314 N316 C320 C319 176.2(4)
N318 C319 C320 N316 0.8(4)
C321 C319 C320 N316 176.1(4)
C323 N322 C321 C326 0.5(7)
C323 N322 C321 C319 -179.8(4)
N318 C319 C321 N322 147.3(4)
C320 C319 C321 N322 -27.2(6)
N318 C319 C321 C326 -32.9(7)
C320 C319 C321 C326 152.6(5)
C321 N322 C323 C324 0.3(7)
C321 N322 C323 N327 -179.6(4)
C328 N327 C323 N322 -175.3(6)
C328 N327 C323 C324 4.8(9)
N322 C323 C324 C325 -1.2(8)
N327 C323 C324 C325 178.8(5)
C323 C324 C325 C326 1.2(9)
N322 C321 C326 C325 -0.4(7)
C319 C321 C326 C325 179.9(5)
C324 C325 C326 C321 -0.5(9)
C323 N327 C328 O328 8.9(15)
C323 N327 C328 O32C -16.5(12)
C323 N327 C328 C329 168.8(6)
C33E N33A C329 C330 131.5(11)
N33B N33A C329 C330 -22.4(12)
C33E N33A C329 C328 -108.0(12)
N33B N33A C329 C328 98.2(8)
N332 N331 C329 C330 -61.2(9)
C335 N331 C329 C330 150.4(9)
N332 N331 C329 C328 61.3(10)
C335 N331 C329 C328 -87.1(11)
O32C C328 C329 N33A -37.0(11)
N327 C328 C329 N33A 137.6(7)
O328 C328 C329 N331 -53.7(13)
N327 C328 C329 N331 144.9(8)
O328 C328 C329 C330 65.9(12)
O32C C328 C329 C330 89.9(10)
N327 C328 C329 C330 -95.5(7)
C338 N337 C336 C341 3.1(7)
C338 N337 C336 C33D -168.0(7)
C338 N337 C336 C334 176.5(7)
C33E C33D C336 N337 -32.3(12)
N33C C33D C336 N337 156.3(8)
C33E C33D C336 C341 156.3(8)
N33C C33D C336 C341 -15.1(14)
N333 C334 C336 N337 168.3(7)
C335 C334 C336 N337 20.9(11)
N333 C334 C336 C341 -18.2(11)
C335 C334 C336 C341 -165.6(7)
C336 N337 C338 N342 179.4(4)
C336 N337 C338 C339 0.2(7)
C343 N342 C338 N337 -173.6(4)
C343 N342 C338 C339 5.6(7)
N337 C338 C339 C340 -2.9(7)
N342 C338 C339 C340 178.1(4)
C338 C339 C340 C341 2.2(7)
C339 C340 C341 C336 0.8(7)
N337 C336 C341 C340 -3.6(8)
C33D C336 C341 C340 167.2(7)
C334 C336 C341 C340 -176.7(7)
C338 N342 C343 O343 2.1(7)
C338 N342 C343 C344 -177.7(4)
C350 N346 C344 C345 140.5(4)
N347 N346 C344 C345 -40.6(5)
C350 N346 C344 C343 -96.6(4)
N347 N346 C344 C343 82.2(4)
O343 C343 C344 N346 -92.4(4)
N342 C343 C344 N346 87.4(4)
O343 C343 C344 C345 29.8(5)
N342 C343 C344 C345 -150.3(4)
N347 N348 C349 C350 0.3(5)
N347 N348 C349 C351 -174.4(4)
N347 N346 C350 C349 -0.5(4)
C344 N346 C350 C349 178.5(3)
N348 C349 C350 N346 0.1(4)
C351 C349 C350 N346 174.6(4)
C353 N352 C351 C356 0.5(6)
C353 N352 C351 C349 -178.7(4)
N348 C349 C351 N352 158.9(4)
C350 C349 C351 N352 -14.9(6)
N348 C349 C351 C356 -20.3(7)
C350 C349 C351 C356 165.9(4)
C351 N352 C353 C354 0.5(7)
C351 N352 C353 N357 177.4(4)
C358 N357 C353 N352 169.7(4)
C358 N357 C353 C354 -13.5(8)
N352 C353 C354 C355 -0.4(8)
N357 C353 C354 C355 -176.9(5)
C353 C354 C355 C356 -0.7(9)
C354 C355 C356 C351 1.6(9)
N352 C351 C356 C355 -1.5(7)
C349 C351 C356 C355 177.6(5)
C353 N357 C358 O358 -8.0(8)
C353 N357 C358 C359 168.7(4)
N302 N301 C359 C360 -47.3(6)
C305 N301 C359 C360 129.8(5)
N302 N301 C359 C358 74.7(6)
C305 N301 C359 C358 -108.2(6)
O358 C358 C359 N301 -32.7(7)
N357 C358 C359 N301 150.5(4)
O358 C358 C359 C360 90.4(6)
N357 C358 C359 C360 -86.5(5)
C366 N361 C362 C363 59.0(11)
C374 N361 C362 C363 -59.6(10)
C370 N361 C362 C363 179.2(9)
N361 C362 C363 C364 178.5(10)
C362 C363 C364 C365 -130.4(14)
C374 N361 C366 C367 -175.3(6)
C362 N361 C366 C367 64.6(8)
C370 N361 C366 C367 -54.3(7)
N361 C366 C367 C368 -179.6(6)
C366 C367 C368 C369 -178.4(6)
C366 N361 C370 C37A -72.2(16)
C374 N361 C370 C37A 47.2(17)
C362 N361 C370 C37A 168.0(16)
C366 N361 C370 C371 -48.3(12)
C374 N361 C370 C371 71.0(12)
C362 N361 C370 C371 -168.2(11)
N361 C370 C371 C372 173.3(14)
C370 C371 C372 C373 -83(2)
N361 C370 C37A C37B -173.7(14)
C370 C37A C37B C37C -90(2)
C366 N361 C374 C375 -175.8(7)
C362 N361 C374 C375 -56.0(8)
C370 N361 C374 C375 63.5(9)
N361 C374 C375 C376 172.0(7)
C374 C375 C376 C377 -177.6(8)
C387 N378 C379 C380 -170.2(5)
C391 N378 C379 C380 67.9(6)
C383 N378 C379 C380 -50.2(6)
N378 C379 C380 C381 -176.2(6)
C379 C380 C381 C382 -171.0(7)
C379 N378 C383 C384 -64.1(5)
C387 N378 C383 C384 54.4(6)
C391 N378 C383 C384 175.0(5)
N378 C383 C384 C385 163.8(5)
C383 C384 C385 C386 -178.5(5)
C379 N378 C387 C388 -175.0(5)
C391 N378 C387 C388 -52.8(6)
C383 N378 C387 C388 65.3(6)
N378 C387 C388 C389 -169.0(5)
C387 C388 C389 C390 -171.9(6)
C379 N378 C391 C392 56.2(6)
C387 N378 C391 C392 -63.8(6)
C383 N378 C391 C392 175.9(5)
N378 C391 C392 C393 165.6(5)
C391 C392 C393 C394 -175.6(6)
C408 N395 C396 C397 -56.3(7)
C400 N395 C396 C397 61.1(7)
C404 N395 C396 C397 -176.5(6)
N395 C396 C397 C398 166.4(6)
C396 C397 C398 C399 48.7(11)
C396 N395 C400 C401 68.1(8)
C408 N395 C400 C401 -170.4(6)
C404 N395 C400 C401 -50.8(8)
N395 C400 C401 C402 174.4(7)
C400 C401 C402 C403 179.9(7)
C396 N395 C404 C405 -169.1(5)
C408 N395 C404 C405 69.4(6)
C400 N395 C404 C405 -47.3(7)
N395 C404 C405 C406 171.0(5)
C404 C405 C406 C40B -167.7(13)
C404 C405 C406 C407 -169.6(8)
C396 N395 C408 C409 -50.9(6)
C400 N395 C408 C409 -171.8(5)
C404 N395 C408 C409 67.1(6)
N395 C408 C409 C410 166.0(6)
C408 C409 C410 C411 -174.4(6)
C421 N412 C413 C414 178.7(4)
C425 N412 C413 C414 -59.3(5)
C417 N412 C413 C414 58.1(5)
N412 C413 C414 C415 168.7(5)
C413 C414 C415 C416 -78.2(8)
C421 N412 C417 C418 -59.0(5)
C425 N412 C417 C418 179.4(4)
C413 N412 C417 C418 59.3(5)
N412 C417 C418 C419 169.1(4)
C417 C418 C419 C420 179.0(4)
C425 N412 C421 C422 63.6(5)
C417 N412 C421 C422 -54.8(5)
C413 N412 C421 C422 -175.0(5)
N412 C421 C422 C423 176.1(5)
C421 C422 C423 C42B -96.2(9)
C421 C422 C423 C424 -163.8(7)
C421 N412 C425 C426 63.6(6)
C417 N412 C425 C426 -175.4(5)
C413 N412 C425 C426 -55.7(6)
N412 C425 C426 C427 172.0(5)
C425 C426 C427 C428 -174.4(5)
C438 N429 C430 C431 -171.4(5)
C442 N429 C430 C431 -50.4(6)
C434 N429 C430 C431 66.5(6)
N429 C430 C431 C432 -170.6(4)
C430 C431 C432 C433 -170.2(4)
C438 N429 C434 C435 -61.9(7)
C430 N429 C434 C435 57.5(8)
C442 N429 C434 C435 176.7(6)
N429 C434 C435 C436 136.9(8)
C434 C435 C436 C437 -179.0(8)
C430 N429 C438 C439 -177.9(6)
C442 N429 C438 C439 61.1(7)
C434 N429 C438 C439 -58.0(7)
N429 C438 C439 C440 -171.8(8)
C438 C439 C440 C441 -59.0(13)
C438 N429 C442 C443 58.4(7)
C430 N429 C442 C443 -61.0(8)
C434 N429 C442 C443 -179.2(6)
N429 C442 C443 C444 165.1(6)
C442 C443 C444 C445 -176.5(6)
C459 N446 C447 C448 53.7(6)
C451 N446 C447 C448 -63.6(6)
C455 N446 C447 C448 174.7(4)
N446 C447 C448 C449 175.0(5)
C447 C448 C449 C450 174.0(7)
C459 N446 C451 C452 -178.4(4)
C455 N446 C451 C452 60.5(5)
C447 N446 C451 C452 -58.4(5)
N446 C451 C452 C453 -169.1(4)
C451 C452 C453 C454 71.8(7)
C459 N446 C455 C456 -61.3(5)
C451 N446 C455 C456 56.8(5)
C447 N446 C455 C456 178.2(4)
N446 C455 C456 C457 177.6(4)
C455 C456 C457 C458 179.7(4)
C451 N446 C459 C460 179.0(5)
C455 N446 C459 C460 -59.7(6)
C447 N446 C459 C460 58.6(6)
N446 C459 C460 C461 179.7(5)
C459 C460 C461 C462 177.4(6)
C476 N463 C464 C465 61.5(9)
C472 N463 C464 C465 -177.5(7)
C468 N463 C464 C465 -55.7(9)
N463 C464 C465 C466 -169.8(7)
C464 C465 C466 C467 72.1(10)
C476 N463 C468 C469 -163.5(11)
C472 N463 C468 C469 74.7(12)
C464 N463 C468 C469 -43.7(12)
C476 N463 C468 C47A 175.4(12)
C472 N463 C468 C47A 53.6(13)
C464 N463 C468 C47A -64.8(13)
N463 C468 C469 C470 173.7(12)
C468 C469 C470 C471 174.8(17)
N463 C468 C47A C47B -173.0(13)
C468 C47A C47B C47C 179.9(17)
C476 N463 C472 C473 -48.9(7)
C468 N463 C472 C473 69.5(7)
C464 N463 C472 C473 -169.1(6)
N463 C472 C473 C474 -170.4(5)
C472 C473 C474 C475 -177.5(7)
C472 N463 C476 C477 -59.3(9)
C468 N463 C476 C477 178.8(8)
C464 N463 C476 C477 58.4(9)
N463 C476 C477 C478 166.3(9)
C476 C477 C478 C479 -170.2(11)
C489 N480 C481 C482 178.7(9)
C485 N480 C481 C482 60.7(11)
C493 N480 C481 C482 -58.2(11)
N480 C481 C482 C483 -162.7(11)
C481 C482 C483 C484 -48(2)
C489 N480 C485 C486 -65.8(12)
C493 N480 C485 C486 165.1(10)
C481 N480 C485 C486 50.0(12)
N480 C485 C486 C487 154.1(10)
C485 C486 C487 C488 157.2(13)
C485 N480 C489 C490 -172.9(8)
C493 N480 C489 C490 -47.0(11)
C481 N480 C489 C490 68.1(9)
N480 C489 C490 C491 178.5(9)
C489 C490 C491 C492 176.8(12)
C489 N480 C493 C494 -37.0(14)
C485 N480 C493 C494 88.2(12)
C481 N480 C493 C494 -152.8(10)
N480 C493 C494 C495 -149.8(11)
C493 C494 C495 C496 80.2(12)
C510 N497 C498 C499 -177.7(5)
C506 N497 C498 C499 60.6(7)
C502 N497 C498 C499 -56.6(7)
N497 C498 C499 C500 -173.1(5)
C498 C499 C500 C501 -177.6(6)
C510 N497 C502 C503 59.8(7)
C506 N497 C502 C503 -178.6(6)
C498 N497 C502 C503 -58.1(7)
N497 C502 C503 C504 175.7(7)
C502 C503 C504 C505 178.8(10)
C510 N497 C506 C507 -59.7(8)
C502 N497 C506 C507 179.0(6)
C498 N497 C506 C507 58.8(8)
N497 C506 C507 C508 -177.4(7)
C506 C507 C508 C509 172.8(8)
C506 N497 C510 C511 -62.8(7)
C502 N497 C510 C511 55.3(7)
C498 N497 C510 C511 175.9(5)
N497 C510 C511 C512 175.6(5)
C510 C511 C512 C513 -65.3(11)
C527 N514 C515 C516 -50.6(9)
C523 N514 C515 C516 -170.5(8)
C519 N514 C515 C516 68.1(9)
N514 C515 C516 C517 -177.9(8)
C515 C516 C517 C518 72.0(11)
C527 N514 C519 C520 -175.8(7)
C523 N514 C519 C520 -54.7(9)
C515 N514 C519 C520 63.1(9)
N514 C519 C520 C521 174.2(7)
C519 C520 C521 C522 178.4(9)
C527 N514 C523 C524 67.2(8)
C515 N514 C523 C524 -172.6(6)
C519 N514 C523 C524 -51.8(8)
N514 C523 C524 C525 -175.8(6)
C523 C524 C525 C526 -171.6(8)
C523 N514 C527 C528 55.9(7)
C515 N514 C527 C528 -61.2(7)
C519 N514 C527 C528 177.7(6)
N514 C527 C528 C529 170.4(6)
C527 C528 C529 C530 -75.6(11)
C53A N531 C532 C533 46.4(18)
C540 N531 C532 C533 175.4(7)
C544 N531 C532 C533 -65.0(7)
C536 N531 C532 C533 57.3(10)
N531 C532 C533 C534 173.3(6)
C532 C533 C534 C535 175.8(8)
C540 N531 C536 C537 -50.1(18)
C544 N531 C536 C537 -173.1(13)
C532 N531 C536 C537 63.9(16)
N531 C536 C537 C538 -175.8(12)
C536 C537 C538 C539 171.7(13)
C540 N531 C53A C53B -68(3)
C544 N531 C53A C53B 164(2)
C532 N531 C53A C53B 48(3)
N531 C53A C53B C53C 178(2)
C53A C53B C53C C53D -178(2)
C53A N531 C540 C541 -63(3)
C544 N531 C540 C541 59.9(10)
C532 N531 C540 C541 177.9(7)
C536 N531 C540 C541 -61.0(13)
N531 C540 C541 C542 159.1(9)
C540 C541 C542 C543 -177.1(13)
C53A N531 C544 C545 -166.2(19)
C540 N531 C544 C545 60.6(9)
C532 N531 C544 C545 -52.8(8)
C536 N531 C544 C545 -178.1(9)
N531 C544 C545 C546 -171.4(6)
C544 C545 C546 C547 79.8(9)
C557 N548 C549 C550 -170.6(7)
C561 N548 C549 C550 64.1(8)
C553 N548 C549 C550 -52.5(8)
N548 C549 C550 C551 -168.8(8)
C549 C550 C551 C552 81.5(14)
C557 N548 C553 C554 48.5(9)
C561 N548 C553 C554 179.7(6)
C549 N548 C553 C554 -61.4(8)
N548 C553 C554 C555 167.1(7)
C553 C554 C555 C556 -79.8(10)
C561 N548 C557 C558 -62.2(9)
C553 N548 C557 C558 62.6(9)
C549 N548 C557 C558 178.4(7)
N548 C557 C558 C559 167.6(8)
C557 C558 C559 C560 -82.5(12)
C557 N548 C561 C562 -50.3(9)
C553 N548 C561 C562 -178.0(7)
C549 N548 C561 C562 63.6(8)
N548 C561 C562 C563 -172.8(9)
C561 C562 C563 C564 -35.9(17)
